data_1505695
loop_
_publ_author_name
'Hunger, Jens'
'Beta, Ilir A.'
'B\"ohlig, Heinz'
'Ling, Chris'
'Jobic, Herve'
'Hunger, Bernd'

_publ_section_title
;
 Adsorption structures of water in NaX studied by DRIFT spectroscopy and
 neutron powder diffraction.
;
_journal_issue 1
_journal_name_full 'The journal of physical chemistry. B'
_journal_page_first 342
_journal_page_last 353
_journal_paper_doi 10.1021/jp054636u
_journal_volume 110
_journal_year 2006
_chemical_formula_analytical 'Na88.1[Al88.1Si103.9O384] *43H2O'
_chemical_formula_sum 'Al0.92 D0.89 Na0.84 O4.45 Si1.08'
_chemical_formula_weight 147.49
_chemical_name_common NaX
_chemical_name_systematic ' ?'
_space_group_IT_number 203
_symmetry_cell_setting cubic
_symmetry_space_group_name_Hall '-F 2uv 2vw 3'
_symmetry_space_group_name_H-M 'F d -3 :2'
_audit_creation_date 2005-08-01T20:13
_audit_creation_method 'from EXP file using GSAS2CIF'
_audit_update_record ' 2005-08-01T20:13  Initial CIF as created by GSAS2CIF'
_cell_angle_alpha 90.0
_cell_angle_beta 90.0
_cell_angle_gamma 90.0
_cell_formula_units_Z 96
_cell_length_a 25.10442(14)
_cell_length_b 25.10442
_cell_length_c 25.10442
_cell_measurement_temperature 5
_cell_volume 15821.61(9)
_computing_molecular_graphics 'Diamond 3'
_computing_publication_material EXPGUI
_computing_structure_refinement GSAS
_diffrn_radiation_probe neutron
_diffrn_radiation_wavelength 2.4
_exptl_absorpt_correction_T_max 0.98183
_exptl_absorpt_correction_T_min 0.98177
_exptl_absorpt_process_details
;   GSAS Absorption/surface roughness correction: function number 0
 Debye-Scherrer absorption correction
Term (= MU.r/wave) =     0.45173E-02
Correction is not refined.
;
_pd_block_id 2005-08-01T20:13|NAX48
_pd_calc_method 'Rietveld Refinement'
_pd_instr_location ' ?'
_pd_meas_2theta_range_inc 0.05
_pd_meas_2theta_range_max 151.2
_pd_meas_2theta_range_min 0.05
_pd_meas_number_of_points 3024
_pd_phase_name NaX-48
_pd_proc_2theta_range_inc 0.05
_pd_proc_2theta_range_max 151.1267
_pd_proc_2theta_range_min -0.0233
_pd_proc_info_datetime 2005-08-01T20:13:45
_pd_proc_info_excluded_regions ' ?'
_pd_proc_ls_background_function
;   GSAS Background function number 1 with 20 terms.
 Shifted Chebyshev function of 1st kind
      1:    182.346     2:   -30.6779     3:    29.7169     4:   -4.50833    
      5:    3.10634     6:   -3.18890     7:    2.44189     8:   -1.72787    
      9:  -0.781007    10:  -0.474458    11:   0.804027    12:    2.86164    
     13:   -2.07429    14:   -1.54306    15:    2.91886    16:  -0.107104    
     17:   0.885740    18:    1.19362    19:  -0.696129    20:   0.400034    
;
_pd_proc_ls_peak_cutoff 0.00000
_pd_proc_ls_profile_function
;
 CW Profile function number 2 with  18 terms
 Profile coefficients for Simpson's rule integration of pseudovoigt function
 C.J. Howard (1982). J. Appl. Cryst.,15,615-620.
 P. Thompson, D.E. Cox & J.B. Hastings (1987). J. Appl. Cryst.,20,79-83.
 Peak tails are ignored  where the intensity is below 0.0000 times the peak
   Aniso. broadening axis   0.0   0.0   1.0
;
_pd_proc_ls_prof_R_factor 0.0239
_pd_proc_ls_prof_wR_expected 0.0211
_pd_proc_ls_prof_wR_factor 0.0312
_pd_proc_number_of_points 3024
_pd_spec_mounting ' ?'
_refine_ls_goodness_of_fit_all 1.50
_refine_ls_matrix_type full
_refine_ls_number_parameters 98
_refine_ls_number_restraints 28
_refine_ls_R_Fsqd_factor 0.01630
_refine_ls_shift/su_max 0.04
_refine_ls_shift/su_mean 0.00
_reflns_d_resolution_high 1.243
_reflns_d_resolution_low 8.876
_reflns_limit_h_max 20
_reflns_limit_h_min 1
_reflns_limit_k_max 14
_reflns_limit_k_min 0
_reflns_limit_l_max 13
_reflns_limit_l_min 0
_reflns_number_total 369
_cod_data_source_file jp054636usi20050825_095708.cif
_cod_data_source_block NAX48_publ
_cod_depositor_comments
;
The following automatic conversions were performed:

'_geom_bond_publ_flag' value 'N' changed to 'n' according to
/home/saulius/struct/CIF-dictionaries/cif_core.dic dictionary named
'cif_core.dic' version 2.4.1 from 2010-06-29 (1700
times).

'_geom_angle_publ_flag' value 'N' changed to 'n' according
to /home/saulius/struct/CIF-dictionaries/cif_core.dic dictionary
named 'cif_core.dic' version 2.4.1 from 2010-06-29 (8976 times).

Automatic conversion script
Id: cif_fix_values 1715 2011-07-08 13:25:40Z adriana 
;
_cod_original_cell_volume 15821.61(26)
_cod_original_sg_symbol_Hall 'F d -3'
_cod_original_sg_symbol_H-M 'F d -3'
_cod_database_code 1505695
_gsas_exptl_extinct_corr_t_min 1.00000
_gsas_exptl_extinct_corr_t_max 1.00000

loop_
_symmetry_equiv_pos_site_id
_symmetry_equiv_pos_as_xyz
1 +x,+y,+z
2 +z,+x,+y
3 +y,+z,+x
4 +x+1/4,+y+1/4,-z
5 -z,+x+1/4,+y+1/4
6 +y+1/4,-z,+x+1/4
7 -z+1/4,+x+1/2,-y+3/4
8 -y+3/4,-z+1/4,+x+1/2
9 +y+1/2,-z+1/4,-x+3/4
10 -x+3/4,+y+1/2,-z+1/4
11 -z+1/4,-x+3/4,+y+1/2
12 +x+1/2,-y+3/4,-z+1/4
-1 -x,-y,-z
-2 -z,-x,-y
-3 -y,-z,-x
-4 -x+3/4,-y+3/4,+z
-5 +z,-x+3/4,-y+3/4
-6 -y+3/4,+z,-x+3/4
-7 +z+3/4,-x+1/2,+y+1/4
-8 +y+1/4,+z+3/4,-x+1/2
-9 -y+1/2,+z+3/4,+x+1/4
-10 +x+1/4,-y+1/2,+z+3/4
-11 +z+3/4,+x+1/4,-y+1/2
-12 -x+1/2,+y+1/4,+z+3/4
101 +x,+y+1/2,+z+1/2
102 +z,+x+1/2,+y+1/2
103 +y,+z+1/2,+x+1/2
104 +x+1/4,+y+3/4,-z+1/2
105 -z,+x+3/4,+y+3/4
106 +y+1/4,-z+1/2,+x+3/4
107 -z+1/4,+x,-y+1/4
108 -y+3/4,-z+3/4,+x
109 +y+1/2,-z+3/4,-x+1/4
110 -x+3/4,+y,-z+3/4
111 -z+1/4,-x+1/4,+y
112 +x+1/2,-y+1/4,-z+3/4
-101 -x,-y+1/2,-z+1/2
-102 -z,-x+1/2,-y+1/2
-103 -y,-z+1/2,-x+1/2
-104 -x+3/4,-y+1/4,+z+1/2
-105 +z,-x+1/4,-y+1/4
-106 -y+3/4,+z+1/2,-x+1/4
-107 +z+3/4,-x,+y+3/4
-108 +y+1/4,+z+1/4,-x
-109 -y+1/2,+z+1/4,+x+3/4
-110 +x+1/4,-y,+z+1/4
-111 +z+3/4,+x+3/4,-y
-112 -x+1/2,+y+3/4,+z+1/4
201 +x+1/2,+y,+z+1/2
202 +z+1/2,+x,+y+1/2
203 +y+1/2,+z,+x+1/2
204 +x+3/4,+y+1/4,-z+1/2
205 -z+1/2,+x+1/4,+y+3/4
206 +y+3/4,-z,+x+3/4
207 -z+3/4,+x+1/2,-y+1/4
208 -y+1/4,-z+1/4,+x
209 +y,-z+1/4,-x+1/4
210 -x+1/4,+y+1/2,-z+3/4
211 -z+3/4,-x+3/4,+y
212 +x,-y+3/4,-z+3/4
-201 -x+1/2,-y,-z+1/2
-202 -z+1/2,-x,-y+1/2
-203 -y+1/2,-z,-x+1/2
-204 -x+1/4,-y+3/4,+z+1/2
-205 +z+1/2,-x+3/4,-y+1/4
-206 -y+1/4,+z,-x+1/4
-207 +z+1/4,-x+1/2,+y+3/4
-208 +y+3/4,+z+3/4,-x
-209 -y,+z+3/4,+x+3/4
-210 +x+3/4,-y+1/2,+z+1/4
-211 +z+1/4,+x+1/4,-y
-212 -x,+y+1/4,+z+1/4
301 +x+1/2,+y+1/2,+z
302 +z+1/2,+x+1/2,+y
303 +y+1/2,+z+1/2,+x
304 +x+3/4,+y+3/4,-z
305 -z+1/2,+x+3/4,+y+1/4
306 +y+3/4,-z+1/2,+x+1/4
307 -z+3/4,+x,-y+3/4
308 -y+1/4,-z+3/4,+x+1/2
309 +y,-z+3/4,-x+3/4
310 -x+1/4,+y,-z+1/4
311 -z+3/4,-x+1/4,+y+1/2
312 +x,-y+1/4,-z+1/4
-301 -x+1/2,-y+1/2,-z
-302 -z+1/2,-x+1/2,-y
-303 -y+1/2,-z+1/2,-x
-304 -x+1/4,-y+1/4,+z
-305 +z+1/2,-x+1/4,-y+3/4
-306 -y+1/4,+z+1/2,-x+3/4
-307 +z+1/4,-x,+y+1/4
-308 +y+3/4,+z+1/4,-x+1/2
-309 -y,+z+1/4,+x+1/4
-310 +x+3/4,-y,+z+3/4
-311 +z+1/4,+x+3/4,-y+1/2
-312 -x,+y+3/4,+z+3/4

loop_
_atom_site_type_symbol
_atom_site_label
_atom_site_fract_x
_atom_site_fract_y
_atom_site_fract_z
_atom_site_occupancy
_atom_site_thermal_displace_type
_atom_site_U_iso_or_equiv
_atom_site_symmetry_multiplicity
Si Si1 0.12214(23) -0.05384(22) 0.03803(20) 1.0 Uiso 0.0061(5) 96
Si Si2 -0.05452(24) 0.12641(23) 0.03309(23) 0.0826 Uiso 0.0061(5) 96
Al Al1 -0.05452(24) 0.12641(23) 0.03309(23) 0.9174 Uiso 0.0061(5) 96
O O1 0.10771(15) -0.10417(15) -0.00014(34) 1.0 Uiso 0.02207(24) 96
O O2 0.17697(15) 0.17348(17) -0.03397(11) 1.0 Uiso 0.02207(24) 96
O O3 -0.00073(16) -0.00281(16) 0.14308(10) 1.0 Uiso 0.02207(24) 96
O O4 0.18229(14) 0.17597(15) 0.31919(12) 1.0 Uiso 0.02207(24) 96
Na SI 0.0 0.0 0.0 0.223(17) Uiso 0.0241 16
Na SI' 0.05105(20) 0.05105(20) 0.05105(20) 0.825(12) Uiso 0.0241 32
Na SII 0.23158(19) 0.23158(19) 0.23158(19) 0.937(12) Uiso 0.0241 32
Na SJ 0.1973(13) 0.0383(12) -0.1365(11) 0.176(9) Uiso 0.0241 96
O Oc 0.1878(5) -0.0155(7) -0.1693(4) 0.2110(23) Uiso 0.07453 96
D Dc1 0.2079(7) 0.0131(8) -0.1849(8) 0.2110(23) Uiso 0.07453 96
D Dc2 0.1565(5) 0.0014(9) -0.1551(7) 0.2110(23) Uiso 0.07453 96
O Od 0.2140(21) 0.0303(22) -0.1440(19) 0.0454(23) Uiso 0.07453 96
D Dd1 0.2371(30) -0.0002(27) -0.1445(33) 0.0454(23) Uiso 0.07453 96
D Dd2 0.211(4) 0.040(4) -0.1070(23) 0.0454(23) Uiso 0.07453 96
O OII' 0.1605(11) 0.1605(11) 0.1605(11) 0.0834(20) Uiso 0.07453 32
D DII'1 0.1342(23) 0.156(4) 0.1878(20) 0.0279(7) Uiso 0.07453 96
D DII'2 0.1452(25) 0.1442(32) 0.1295(20) 0.0279(7) Uiso 0.07453 96
O OII* 0.2923(19) 0.2923(19) 0.2923(19) 0.068(4) Uiso 0.07453 32
D DII*1 0.2613(32) 0.295(7) 0.314(5) 0.0227(12) Uiso 0.07453 96
D DII*2 0.319(4) 0.314(6) 0.310(7) 0.0227(12) Uiso 0.07453 96
O Of 0.1333(13) 0.1624(11) -0.1805(14) 0.0640(19) Uiso 0.07453 96
D Df1 0.1140(19) 0.1692(23) -0.2128(15) 0.0640(19) Uiso 0.07453 96
D Df2 0.1318(22) 0.1955(17) -0.1613(20) 0.0640(19) Uiso 0.07453 96
O Oe 0.2936(13) 0.0872(10) -0.2170(13) 0.0752(23) Uiso 0.07453 96
D De1 0.3248(16) 0.0689(21) -0.2293(21) 0.0752(23) Uiso 0.07453 96
D De2 0.2971(20) 0.0875(25) -0.1789(13) 0.0752(23) Uiso 0.07453 96
Na SIII 0.375 0.375 0.1281(27) 0.086(8) Uiso 0.0241 48

loop_
_atom_type_symbol
_atom_type_number_in_cell
_atom_type_scat_length_neutron
_atom_type_scat_source
Si 103.93 0.4149 International_Tables_Vol_C
Al 88.07 0.3449 International_Tables_Vol_C
O 426.82 0.5803 International_Tables_Vol_C
Na 81.031 0.3630 International_Tables_Vol_C
D 85.674 0.6671 International_Tables_Vol_C

loop_
_geom_angle_atom_site_label_1
_geom_angle_atom_site_label_2
_geom_angle_atom_site_label_3
_geom_angle
_geom_angle_site_symmetry_1
_geom_angle_site_symmetry_3
_geom_angle_publ_flag
Si2 Si1 Si2 122.74(29) 2_555 3_555 n
Si2 Si1 Si2 90.81(22) 2_555 -1_555 n
Si2 Si1 Si2 93.14(22) 2_555 107_533 n
Si2 Si1 Al1 0.0 2_555 2_555 n
Si2 Si1 Al1 122.74(29) 2_555 3_555 n
Si2 Si1 Al1 90.81(22) 2_555 -1_555 n
Si2 Si1 Al1 93.14(22) 2_555 107_443 n
Si2 Si1 O1 104.6(4) 2_555 1_555 n
Si2 Si1 O1 26.28(14) 2_555 -2_555 n
Si2 Si1 O1 125.21(22) 2_555 -3_555 n
Si2 Si1 O2 65.77(17) 2_555 3_555 n
Si2 Si1 O2 97.09(21) 2_555 105_544 n
Si2 Si1 O2 20.66(17) 2_555 -206_444 n
Si2 Si1 O2 96.07(20) 2_555 -304_444 n
Si2 Si1 O3 128.74(32) 2_555 2_555 n
Si2 Si1 O3 67.45(18) 2_555 -3_555 n
Si2 Si1 O3 106.16(20) 2_555 310_334 n
Si2 Si1 O4 27.27(13) 2_555 208_343 n
Si2 Si1 O4 105.76(29) 2_555 209_343 n
Si2 Si1 SI 64.57(16) 2_555 1_555 n
Si2 Si1 SI' 62.38(17) 2_555 1_555 n
Si2 Si1 SII 133.86(27) 2_555 -105_566 n
Si2 Si1 SJ 115.4(6) 2_555 -206_556 n
Si2 Si1 Oc 109.76(31) 2_555 -2_555 n
Si2 Si1 Si2 90.06(21) 3_555 -1_555 n
Si2 Si1 Si2 117.83(30) 3_555 107_533 n
Si2 Si1 Al1 122.74(29) 3_555 2_555 n
Si2 Si1 Al1 0.0 3_555 3_555 n
Si2 Si1 Al1 90.06(21) 3_555 -1_555 n
Si2 Si1 Al1 117.83(30) 3_555 107_443 n
Si2 Si1 O1 96.3(4) 3_555 1_555 n
Si2 Si1 O1 126.79(24) 3_555 -2_555 n
Si2 Si1 O1 24.38(16) 3_555 -3_555 n
Si2 Si1 O2 125.08(23) 3_555 3_555 n
Si2 Si1 O2 62.49(17) 3_555 105_544 n
Si2 Si1 O2 102.76(31) 3_555 -206_444 n
Si2 Si1 O2 26.78(13) 3_555 -304_444 n
Si2 Si1 O3 17.90(16) 3_555 2_555 n
Si2 Si1 O3 104.29(20) 3_555 -3_555 n
Si2 Si1 O3 94.06(20) 3_555 310_334 n
Si2 Si1 O4 140.07(23) 3_555 208_343 n
Si2 Si1 O4 118.58(33) 3_555 209_343 n
Si2 Si1 SI 64.19(15) 3_555 1_555 n
Si2 Si1 SI' 61.95(16) 3_555 1_555 n
Si2 Si1 SII 59.45(16) 3_555 -105_566 n
Si2 Si1 SJ 121.6(6) 3_555 -206_556 n
Si2 Si1 Oc 120.81(33) 3_555 -2_555 n
Si2 Si1 Si2 142.99(31) -1_555 107_533 n
Si2 Si1 Al1 90.81(22) -1_555 2_555 n
Si2 Si1 Al1 90.06(21) -1_555 3_555 n
Si2 Si1 Al1 0.0 -1_555 -1_555 n
Si2 Si1 Al1 142.99(31) -1_555 107_443 n
Si2 Si1 O1 21.80(19) -1_555 1_555 n
Si2 Si1 O1 65.78(16) -1_555 -2_555 n
Si2 Si1 O1 66.34(17) -1_555 -3_555 n
Si2 Si1 O2 144.21(19) -1_555 3_555 n
Si2 Si1 O2 29.43(13) -1_555 105_544 n
Si2 Si1 O2 96.55(29) -1_555 -206_444 n
Si2 Si1 O2 93.06(18) -1_555 -304_444 n
Si2 Si1 O3 106.03(25) -1_555 2_555 n
Si2 Si1 O3 23.46(13) -1_555 -3_555 n
Si2 Si1 O3 156.49(24) -1_555 310_334 n
Si2 Si1 O4 108.41(18) -1_555 208_343 n
Si2 Si1 O4 126.85(34) -1_555 209_343 n
Si2 Si1 SI 65.39(16) -1_555 1_555 n
Si2 Si1 SI' 103.89(26) -1_555 1_555 n
Si2 Si1 SII 134.03(21) -1_555 -105_566 n
Si2 Si1 SJ 94.2(6) -1_555 -206_556 n
Si2 Si1 Oc 62.37(27) -1_555 -2_555 n
Si2 Si1 Al1 93.14(22) 107_443 2_555 n
Si2 Si1 Al1 117.83(30) 107_443 3_555 n
Si2 Si1 Al1 142.99(31) 107_443 -1_555 n
Si2 Si1 Al1 0.0 107_443 107_443 n
Si2 Si1 O1 123.77(34) 107_433 1_555 n
Si2 Si1 O1 107.98(21) 107_433 -2_555 n
Si2 Si1 O1 135.34(24) 107_433 -3_555 n
Si2 Si1 O2 28.69(13) 107_433 3_555 n
Si2 Si1 O2 167.03(24) 107_433 105_544 n
Si2 Si1 O2 99.95(30) 107_433 -206_444 n
Si2 Si1 O2 122.99(23) 107_433 -304_444 n
Si2 Si1 O3 99.93(29) 107_433 2_555 n
Si2 Si1 O3 137.41(23) 107_433 -3_555 n
Si2 Si1 O3 23.86(14) 107_433 310_334 n
Si2 Si1 O4 66.46(17) 107_433 208_343 n
Si2 Si1 O4 18.94(18) 107_433 209_343 n
Si2 Si1 SI 147.02(23) 107_433 1_555 n
Si2 Si1 SI' 110.50(27) 107_433 1_555 n
Si2 Si1 SII 59.30(16) 107_555 -105_566 n
Si2 Si1 SJ 51.3(6) 107_545 -206_556 n
Si2 Si1 Oc 81.77(29) 107_545 -2_555 n
Al1 Si1 Al1 122.74(29) 2_555 3_555 n
Al1 Si1 Al1 90.81(22) 2_555 -1_555 n
Al1 Si1 Al1 93.14(22) 2_555 107_443 n
Al1 Si1 O1 104.6(4) 2_555 1_555 n
Al1 Si1 O1 26.28(14) 2_555 -2_555 n
Al1 Si1 O1 125.21(22) 2_555 -3_555 n
Al1 Si1 O2 65.77(17) 2_555 3_555 n
Al1 Si1 O2 97.09(21) 2_555 105_544 n
Al1 Si1 O2 20.66(17) 2_555 -206_444 n
Al1 Si1 O2 96.07(20) 2_555 -304_444 n
Al1 Si1 O3 128.74(32) 2_555 2_555 n
Al1 Si1 O3 67.45(18) 2_555 -3_555 n
Al1 Si1 O3 106.16(20) 2_555 310_334 n
Al1 Si1 O4 27.27(13) 2_555 208_343 n
Al1 Si1 O4 105.76(29) 2_555 209_343 n
Al1 Si1 SI 64.57(16) 2_555 1_555 n
Al1 Si1 SI' 62.38(17) 2_555 1_555 n
Al1 Si1 SII 133.86(27) 2_555 -105_566 n
Al1 Si1 SJ 115.4(6) 2_555 -206_556 n
Al1 Si1 Oc 109.76(31) 2_555 -2_555 n
Al1 Si1 Al1 90.06(21) 3_555 -1_555 n
Al1 Si1 Al1 117.83(30) 3_555 107_443 n
Al1 Si1 O1 96.3(4) 3_555 1_555 n
Al1 Si1 O1 126.79(24) 3_555 -2_555 n
Al1 Si1 O1 24.38(16) 3_555 -3_555 n
Al1 Si1 O2 125.08(23) 3_555 3_555 n
Al1 Si1 O2 62.49(17) 3_555 105_544 n
Al1 Si1 O2 102.76(31) 3_555 -206_444 n
Al1 Si1 O2 26.78(13) 3_555 -304_444 n
Al1 Si1 O3 17.90(16) 3_555 2_555 n
Al1 Si1 O3 104.29(20) 3_555 -3_555 n
Al1 Si1 O3 94.06(20) 3_555 310_334 n
Al1 Si1 O4 140.07(23) 3_555 208_343 n
Al1 Si1 O4 118.58(33) 3_555 209_343 n
Al1 Si1 SI 64.19(15) 3_555 1_555 n
Al1 Si1 SI' 61.95(16) 3_555 1_555 n
Al1 Si1 SII 59.45(16) 3_555 -105_566 n
Al1 Si1 SJ 121.6(6) 3_555 -206_556 n
Al1 Si1 Oc 120.81(33) 3_555 -2_555 n
Al1 Si1 Al1 142.99(31) -1_555 107_443 n
Al1 Si1 O1 21.80(19) -1_555 1_555 n
Al1 Si1 O1 65.78(16) -1_555 -2_555 n
Al1 Si1 O1 66.34(17) -1_555 -3_555 n
Al1 Si1 O2 144.21(19) -1_555 3_555 n
Al1 Si1 O2 29.43(13) -1_555 105_544 n
Al1 Si1 O2 96.55(29) -1_555 -206_444 n
Al1 Si1 O2 93.06(18) -1_555 -304_444 n
Al1 Si1 O3 106.03(25) -1_555 2_555 n
Al1 Si1 O3 23.46(13) -1_555 -3_555 n
Al1 Si1 O3 156.49(24) -1_555 310_334 n
Al1 Si1 O4 108.41(18) -1_555 208_343 n
Al1 Si1 O4 126.85(34) -1_555 209_343 n
Al1 Si1 SI 65.39(16) -1_555 1_555 n
Al1 Si1 SI' 103.89(26) -1_555 1_555 n
Al1 Si1 SII 134.03(21) -1_555 -105_566 n
Al1 Si1 SJ 94.2(6) -1_555 -206_556 n
Al1 Si1 Oc 62.37(27) -1_555 -2_555 n
Al1 Si1 O1 123.77(34) 107_433 1_555 n
Al1 Si1 O1 107.98(21) 107_433 -2_555 n
Al1 Si1 O1 135.34(24) 107_433 -3_555 n
Al1 Si1 O2 28.69(13) 107_433 3_555 n
Al1 Si1 O2 167.03(24) 107_433 105_544 n
Al1 Si1 O2 99.95(30) 107_433 -206_444 n
Al1 Si1 O2 122.99(23) 107_433 -304_444 n
Al1 Si1 O3 99.93(29) 107_433 2_555 n
Al1 Si1 O3 137.41(23) 107_433 -3_555 n
Al1 Si1 O3 23.86(14) 107_433 310_334 n
Al1 Si1 O4 66.46(17) 107_433 208_343 n
Al1 Si1 O4 18.94(18) 107_433 209_343 n
Al1 Si1 SI 147.02(23) 107_433 1_555 n
Al1 Si1 SI' 110.50(27) 107_433 1_555 n
Al1 Si1 SII 59.30(16) 107_555 -105_566 n
Al1 Si1 SJ 51.3(6) 107_545 -206_556 n
Al1 Si1 Oc 81.77(29) 107_545 -2_555 n
O1 Si1 O1 78.36(29) 1_555 -2_555 n
O1 Si1 O1 72.16(24) 1_555 -3_555 n
O1 Si1 O2 136.68(34) 1_555 3_555 n
O1 Si1 O2 45.60(23) 1_555 105_544 n
O1 Si1 O2 115.2(4) 1_555 -206_444 n
O1 Si1 O2 107.79(32) 1_555 -304_444 n
O1 Si1 O3 108.1(4) 1_555 2_555 n
O1 Si1 O3 39.89(23) 1_555 -3_555 n
O1 Si1 O3 134.77(29) 1_555 310_334 n
O1 Si1 O4 114.1(4) 1_555 208_343 n
O1 Si1 O4 106.1(4) 1_555 209_343 n
O1 Si1 SI 86.79(24) 1_555 1_555 n
O1 Si1 SI' 125.14(32) 1_555 1_555 n
O1 Si1 SII 121.3(4) 1_555 -105_566 n
O1 Si1 SJ 73.1(6) 1_555 -206_556 n
O1 Si1 Oc 42.00(31) 1_555 -2_555 n
O1 Si1 O1 116.40(20) -2_555 -3_555 n
O1 Si1 O2 85.22(16) -2_555 3_555 n
O1 Si1 O2 78.80(15) -2_555 105_544 n
O1 Si1 O2 41.24(20) -2_555 -206_444 n
O1 Si1 O2 104.37(17) -2_555 -304_444 n
O1 Si1 O3 140.97(29) -2_555 2_555 n
O1 Si1 O3 42.35(11) -2_555 -3_555 n
O1 Si1 O3 127.11(16) -2_555 310_334 n
O1 Si1 O4 44.47(11) -2_555 208_343 n
O1 Si1 O4 113.61(27) -2_555 209_343 n
O1 Si1 SI 62.67(13) -2_555 1_555 n
O1 Si1 SI' 78.18(16) -2_555 1_555 n
O1 Si1 SII 159.94(22) -2_555 -105_566 n
O1 Si1 SJ 107.5(6) -2_555 -206_556 n
O1 Si1 Oc 90.07(24) -2_555 -2_555 n
O1 Si1 O2 149.27(20) -3_555 3_555 n
O1 Si1 O2 40.91(12) -3_555 105_544 n
O1 Si1 O2 109.70(28) -3_555 -206_444 n
O1 Si1 O2 41.37(13) -3_555 -304_444 n
O1 Si1 O3 39.75(19) -3_555 2_555 n
O1 Si1 O3 83.40(16) -3_555 -3_555 n
O1 Si1 O3 113.38(17) -3_555 310_334 n
O1 Si1 O4 151.37(18) -3_555 208_343 n
O1 Si1 O4 128.14(28) -3_555 209_343 n
O1 Si1 SI 60.65(10) -3_555 1_555 n
O1 Si1 SI' 75.35(16) -3_555 1_555 n
O1 Si1 SII 76.65(13) -3_555 -105_566 n
O1 Si1 SJ 115.3(6) -3_555 -206_556 n
O1 Si1 Oc 102.30(31) -3_555 -2_555 n
O2 Si1 O2 162.85(18) 3_555 105_544 n
O2 Si1 O2 71.29(25) 3_555 -206_444 n
O2 Si1 O2 115.08(16) 3_555 -304_444 n
O2 Si1 O3 109.74(26) 3_555 2_555 n
O2 Si1 O3 124.74(17) 3_555 -3_555 n
O2 Si1 O3 41.91(10) 3_555 310_334 n
O2 Si1 O4 40.89(11) 3_555 208_343 n
O2 Si1 O4 45.96(20) 3_555 209_343 n
O2 Si1 SI 120.36(17) 3_555 1_555 n
O2 Si1 SI' 89.26(19) 3_555 1_555 n
O2 Si1 SII 77.38(15) 3_555 -105_566 n
O2 Si1 SJ 74.2(6) 3_555 -206_556 n
O2 Si1 Oc 99.04(29) 3_555 -2_555 n
O2 Si1 O2 92.38(28) 105_544 -206_444 n
O2 Si1 O2 63.86(12) 105_544 -304_444 n
O2 Si1 O3 79.80(21) 105_544 2_555 n
O2 Si1 O3 42.53(11) 105_544 -3_555 n
O2 Si1 O3 153.73(18) 105_544 310_334 n
O2 Si1 O4 122.54(18) 105_544 208_343 n
O2 Si1 O4 148.20(30) 105_544 209_343 n
O2 Si1 SI 45.87(8) 105_544 1_555 n
O2 Si1 SI' 81.45(19) 105_544 1_555 n
O2 Si1 SII 117.04(16) 105_544 -105_566 n
O2 Si1 SJ 116.5(6) 105_544 -206_556 n
O2 Si1 Oc 87.27(27) 105_544 -2_555 n
O2 Si1 O2 75.98(26) -206_444 -304_444 n
O2 Si1 O3 108.14(35) -206_444 2_555 n
O2 Si1 O3 75.34(25) -206_444 -3_555 n
O2 Si1 O3 105.05(28) -206_444 310_334 n
O2 Si1 O4 41.73(19) -206_444 208_343 n
O2 Si1 O4 116.5(4) -206_444 209_343 n
O2 Si1 SI 51.03(21) -206_444 1_555 n
O2 Si1 SI' 41.73(18) -206_444 1_555 n
O2 Si1 SII 121.73(32) -206_566 -105_566 n
O2 Si1 SJ 134.3(7) -206_556 -206_556 n
O2 Si1 Oc 129.8(4) -206_556 -2_555 n
O2 Si1 O3 36.61(16) -304_444 2_555 n
O2 Si1 O3 97.37(14) -304_444 -3_555 n
O2 Si1 O3 101.00(15) -304_444 310_334 n
O2 Si1 O4 114.72(15) -304_444 208_343 n
O2 Si1 O4 133.04(29) -304_444 209_343 n
O2 Si1 SI 43.62(8) -304_444 1_555 n
O2 Si1 SI' 35.67(8) -304_444 1_555 n
O2 Si1 SII 74.78(14) -304_566 -105_566 n
O2 Si1 SJ 147.5(6) -304_556 -206_556 n
O2 Si1 Oc 143.62(31) -304_556 -2_555 n
O3 Si1 O3 122.01(26) 2_555 -3_555 n
O3 Si1 O3 76.19(24) 2_555 310_334 n
O3 Si1 O4 135.98(27) 2_555 208_343 n
O3 Si1 O4 101.67(35) 2_555 209_343 n
O3 Si1 SI 79.02(20) 2_555 1_555 n
O3 Si1 SI' 66.60(20) 2_555 1_555 n
O3 Si1 SII 41.88(16) 2_555 -105_566 n
O3 Si1 SJ 111.2(6) 2_555 -206_556 n
O3 Si1 Oc 121.1(4) 2_555 -2_555 n
O3 Si1 O3 161.16(17) -3_555 310_334 n
O3 Si1 O4 85.77(14) -3_555 208_343 n
O3 Si1 O4 129.28(28) -3_555 209_343 n
O3 Si1 SI 58.34(10) -3_555 1_555 n
O3 Si1 SI' 94.00(20) -3_555 1_555 n
O3 Si1 SII 157.20(19) -3_555 -105_566 n
O3 Si1 SJ 101.8(5) -3_555 -206_556 n
O3 Si1 Oc 71.05(22) -3_555 -2_555 n
O3 Si1 O4 82.78(13) 310_334 208_343 n
O3 Si1 O4 33.30(19) 310_334 209_343 n
O3 Si1 SI 136.57(17) 310_334 1_555 n
O3 Si1 SI' 98.45(22) 310_334 1_555 n
O3 Si1 SII 36.80(8) 310_456 -105_566 n
O3 Si1 SJ 64.0(5) 310_446 -206_556 n
O3 Si1 Oc 96.02(24) 310_446 -2_555 n
O4 Si1 O4 78.52(23) 208_343 209_343 n
O4 Si1 SI 91.18(14) 208_343 1_555 n
O4 Si1 SI' 79.08(13) 208_343 1_555 n
O4 Si1 SII 117.01(18) 208_465 -105_566 n
O4 Si1 SJ 92.8(6) 208_455 -206_556 n
O4 Si1 Oc 99.07(29) 208_455 -2_555 n
O4 Si1 SI 165.93(31) 209_343 1_555 n
O4 Si1 SI' 128.73(34) 209_343 1_555 n
O4 Si1 SII 60.00(22) 209_465 -105_566 n
O4 Si1 SJ 33.0(6) 209_455 -206_556 n
O4 Si1 Oc 64.49(30) 209_455 -2_555 n
SI Si1 SI' 38.51(16) 1_555 1_555 n
SI Si1 SII 118.32(17) 1_555 -105_566 n
SI Si1 SJ 159.4(6) 1_555 -206_556 n
SI Si1 Oc 127.36(26) 1_555 -2_555 n
SI' Si1 SII 91.55(22) 1_555 -105_566 n
SI' Si1 SJ 161.7(6) 1_555 -206_556 n
SI' Si1 Oc 165.05(31) 1_555 -2_555 n
SII Si1 SJ 77.4(5) -105_556 -206_556 n
SII Si1 Oc 102.35(26) -105_556 -2_555 n
SJ Si1 Oc 32.0(6) -206_556 -2_555 n
Si1 Si2 Si1 117.26(29) 2_555 3_555 n
Si1 Si2 Si1 89.13(22) 2_555 -1_555 n
Si1 Si2 Si1 121.77(30) 2_555 209_344 n
Si1 Si2 O1 25.64(16) 2_555 2_555 n
Si1 Si2 O1 122.34(23) 2_555 3_555 n
Si1 Si2 O1 103.5(4) 2_555 -1_555 n
Si1 Si2 O2 123.34(24) 2_555 2_555 n
Si1 Si2 O2 100.38(29) 2_555 -105_444 n
Si1 Si2 O2 65.22(17) 2_555 206_454 n
Si1 Si2 O2 22.90(13) 2_555 -304_444 n
Si1 Si2 O3 19.70(17) 2_555 3_555 n
Si1 Si2 O3 104.63(21) 2_555 -2_555 n
Si1 Si2 O3 95.73(21) 2_555 312_334 n
Si1 Si2 O4 124.96(33) 2_555 107_433 n
Si1 Si2 O4 133.33(23) 2_555 111_433 n
Si1 Si2 SI 61.94(16) 2_555 1_555 n
Si1 Si2 SI' 59.15(16) 2_555 1_555 n
Si1 Si2 SII 62.42(17) 2_555 107_555 n
Si1 Si2 SJ 127.3(7) 2_555 2_555 n
Si1 Si2 Oc 112.18(33) 2_555 2_555 n
Si1 Si2 Dc1 122.8(4) 2_555 2_555 n
Si1 Si2 Dc2 118.6(6) 2_555 2_555 n
Si1 Si2 Od 121.9(10) 2_555 2_555 n
Si1 Si2 Dd1 108.5(12) 2_555 2_555 n
Si1 Si2 Si1 89.87(22) 3_555 -1_555 n
Si1 Si2 Si1 86.86(22) 3_555 209_344 n
Si1 Si2 O1 124.34(23) 3_555 2_555 n
Si1 Si2 O1 23.84(14) 3_555 3_555 n
Si1 Si2 O1 96.9(4) 3_555 -1_555 n
Si1 Si2 O2 64.80(17) 3_555 2_555 n
Si1 Si2 O2 17.39(15) 3_555 -105_444 n
Si1 Si2 O2 94.15(20) 3_555 206_454 n
Si1 Si2 O2 94.42(20) 3_555 -304_444 n
Si1 Si2 O3 123.65(34) 3_555 3_555 n
Si1 Si2 O3 64.86(17) 3_555 -2_555 n
Si1 Si2 O3 103.48(21) 3_555 312_334 n
Si1 Si2 O4 98.44(29) 3_555 107_433 n
Si1 Si2 O4 23.14(12) 3_555 111_433 n
Si1 Si2 SI 62.28(15) 3_555 1_555 n
Si1 Si2 SI' 59.53(16) 3_555 1_555 n
Si1 Si2 SII 130.76(28) 3_555 107_555 n
Si1 Si2 SJ 115.5(7) 3_555 2_555 n
Si1 Si2 Oc 124.33(33) 3_555 2_555 n
Si1 Si2 Dc1 117.8(4) 3_555 2_555 n
Si1 Si2 Dc2 113.8(5) 3_555 2_555 n
Si1 Si2 Od 120.8(10) 3_555 2_555 n
Si1 Si2 Dd1 134.2(12) 3_555 2_555 n
Si1 Si2 Si1 146.50(30) -1_555 209_344 n
Si1 Si2 O1 65.81(18) -1_555 2_555 n
Si1 Si2 O1 67.53(16) -1_555 3_555 n
Si1 Si2 O1 21.24(19) -1_555 -1_555 n
Si1 Si2 O2 144.91(20) -1_555 2_555 n
Si1 Si2 O2 93.96(27) -1_555 -105_444 n
Si1 Si2 O2 25.11(13) -1_555 206_454 n
Si1 Si2 O2 90.72(20) -1_555 -304_444 n
Si1 Si2 O3 107.13(30) -1_555 3_555 n
Si1 Si2 O3 25.50(12) -1_555 -2_555 n
Si1 Si2 O3 161.60(24) -1_555 312_334 n
Si1 Si2 O4 133.74(34) -1_555 107_433 n
Si1 Si2 O4 105.03(18) -1_555 111_433 n
Si1 Si2 SI 63.02(16) -1_555 1_555 n
Si1 Si2 SI' 100.62(26) -1_555 1_555 n
Si1 Si2 SII 137.11(22) -1_555 107_555 n
Si1 Si2 SJ 89.9(8) -1_555 2_555 n
Si1 Si2 Oc 66.52(29) -1_555 2_555 n
Si1 Si2 Dc1 76.80(32) -1_555 2_555 n
Si1 Si2 Dc2 59.1(4) -1_555 2_555 n
Si1 Si2 Od 90.4(10) -1_555 2_555 n
Si1 Si2 Dd1 88.7(13) -1_555 2_555 n
Si1 Si2 O1 140.07(25) 209_343 2_555 n
Si1 Si2 O1 101.03(21) 209_343 3_555 n
Si1 Si2 O1 126.7(4) 209_343 -1_555 n
Si1 Si2 O2 23.44(13) 209_343 2_555 n
Si1 Si2 O2 92.73(28) 209_343 -105_444 n
Si1 Si2 O2 171.37(27) 209_343 206_454 n
Si1 Si2 O2 122.76(24) 209_343 -304_444 n
Si1 Si2 O3 102.32(31) 209_343 3_555 n
Si1 Si2 O3 133.15(24) 209_343 -2_555 n
Si1 Si2 O3 26.32(13) 209_343 312_334 n
Si1 Si2 O4 16.89(15) 209_343 107_433 n
Si1 Si2 O4 64.56(17) 209_343 111_433 n
Si1 Si2 SI 140.32(24) 209_343 1_555 n
Si1 Si2 SI' 106.23(26) 209_343 1_555 n
Si1 Si2 SII 62.26(16) 209_465 107_555 n
Si1 Si2 SJ 62.0(7) 209_455 2_555 n
Si1 Si2 Oc 88.14(31) 209_455 2_555 n
Si1 Si2 Dc1 75.40(31) 209_464 2_555 n
Si1 Si2 Dc2 92.0(5) 209_465 2_555 n
Si1 Si2 Od 63.4(11) 209_464 2_555 n
Si1 Si2 Dd1 70.5(12) 209_443 2_555 n
O1 Si2 O1 117.28(20) 2_555 3_555 n
O1 Si2 O1 78.05(26) 2_555 -1_555 n
O1 Si2 O2 148.42(23) 2_555 2_555 n
O1 Si2 O2 111.08(27) 2_555 -105_444 n
O1 Si2 O2 44.58(13) 2_555 206_454 n
O1 Si2 O2 41.21(14) 2_555 -304_444 n
O1 Si2 O3 41.41(21) 2_555 3_555 n
O1 Si2 O3 85.84(16) 2_555 -2_555 n
O1 Si2 O3 114.36(19) 2_555 312_334 n
O1 Si2 O4 135.08(29) 2_555 107_433 n
O1 Si2 O4 146.75(19) 2_555 111_433 n
O1 Si2 SI 62.07(12) 2_555 1_555 n
O1 Si2 SI' 76.09(18) 2_555 1_555 n
O1 Si2 SII 77.91(15) 2_555 107_555 n
O1 Si2 SJ 113.7(7) 2_555 2_555 n
O1 Si2 Oc 92.01(31) 2_555 2_555 n
O1 Si2 Dc1 104.75(34) 2_555 2_555 n
O1 Si2 Dc2 95.9(5) 2_555 2_555 n
O1 Si2 Od 109.2(10) 2_555 2_555 n
O1 Si2 Dd1 96.3(12) 2_555 2_555 n
O1 Si2 O1 73.08(29) 3_555 -1_555 n
O1 Si2 O2 82.48(16) 3_555 2_555 n
O1 Si2 O2 36.30(18) 3_555 -105_444 n
O1 Si2 O2 77.26(15) 3_555 206_454 n
O1 Si2 O2 102.26(16) 3_555 -304_444 n
O1 Si2 O3 136.51(30) 3_555 3_555 n
O1 Si2 O3 42.06(11) 3_555 -2_555 n
O1 Si2 O3 122.96(18) 3_555 312_334 n
O1 Si2 O4 107.43(28) 3_555 107_433 n
O1 Si2 O4 38.55(11) 3_555 111_433 n
O1 Si2 SI 60.47(12) 3_555 1_555 n
O1 Si2 SI' 73.89(15) 3_555 1_555 n
O1 Si2 SII 154.46(23) 3_555 107_555 n
O1 Si2 SJ 105.5(7) 3_555 2_555 n
O1 Si2 Oc 105.34(27) 3_555 2_555 n
O1 Si2 Dc1 102.8(4) 3_555 2_555 n
O1 Si2 Dc2 94.0(4) 3_555 2_555 n
O1 Si2 Od 110.7(9) 3_555 2_555 n
O1 Si2 Dd1 122.0(12) 3_555 2_555 n
O1 Si2 O2 133.2(4) -1_555 2_555 n
O1 Si2 O2 106.3(4) -1_555 -105_444 n
O1 Si2 O2 44.71(25) -1_555 206_454 n
O1 Si2 O2 110.01(33) -1_555 -304_444 n
O1 Si2 O3 118.2(4) -1_555 3_555 n
O1 Si2 O3 35.19(23) -1_555 -2_555 n
O1 Si2 O3 141.51(31) -1_555 312_334 n
O1 Si2 O4 112.7(4) -1_555 107_433 n
O1 Si2 O4 104.7(4) -1_555 111_433 n
O1 Si2 SI 83.88(24) -1_555 1_555 n
O1 Si2 SI' 121.40(33) -1_555 1_555 n
O1 Si2 SII 132.1(4) -1_555 107_555 n
O1 Si2 SJ 68.7(8) -1_555 2_555 n
O1 Si2 Oc 46.61(29) -1_555 2_555 n
O1 Si2 Dc1 55.85(35) -1_555 2_555 n
O1 Si2 Dc2 38.2(4) -1_555 2_555 n
O1 Si2 Od 69.6(10) -1_555 2_555 n
O1 Si2 Dd1 69.4(13) -1_555 2_555 n
O2 Si2 O2 69.32(23) 2_555 -105_444 n
O2 Si2 O2 158.95(18) 2_555 206_454 n
O2 Si2 O2 113.92(18) 2_555 -304_444 n
O2 Si2 O3 107.15(29) 2_555 3_555 n
O2 Si2 O3 121.76(18) 2_555 -2_555 n
O2 Si2 O3 40.51(10) 2_555 312_334 n
O2 Si2 O4 39.15(18) 2_555 107_433 n
O2 Si2 O4 44.08(11) 2_555 111_433 n
O2 Si2 SI 117.70(17) 2_555 1_555 n
O2 Si2 SI' 87.44(18) 2_555 1_555 n
O2 Si2 SII 75.81(15) 2_555 107_555 n
O2 Si2 SJ 80.7(7) 2_555 2_555 n
O2 Si2 Oc 106.87(30) 2_555 2_555 n
O2 Si2 Dc1 93.35(29) 2_555 2_555 n
O2 Si2 Dc2 107.6(5) 2_555 2_555 n
O2 Si2 Od 83.3(11) 2_555 2_555 n
O2 Si2 Dd1 92.4(12) 2_555 2_555 n
O2 Si2 O2 90.71(25) -105_444 206_454 n
O2 Si2 O2 77.48(24) -105_444 -304_444 n
O2 Si2 O3 106.4(4) -105_444 3_555 n
O2 Si2 O3 71.49(22) -105_444 -2_555 n
O2 Si2 O3 102.56(26) -105_444 312_334 n
O2 Si2 O4 107.23(34) -105_444 107_433 n
O2 Si2 O4 35.81(17) -105_444 111_433 n
O2 Si2 SI 50.77(18) -105_444 1_555 n
O2 Si2 SI' 42.14(16) -105_444 1_555 n
O2 Si2 SII 120.90(31) -105_566 107_555 n
O2 Si2 SJ 132.3(7) -105_556 2_555 n
O2 Si2 Oc 140.9(4) -105_556 2_555 n
O2 Si2 Dc1 135.2(4) -105_565 2_555 n
O2 Si2 Dc2 129.9(5) -105_566 2_555 n
O2 Si2 Od 137.5(10) -105_565 2_555 n
O2 Si2 Dd1 151.0(12) -105_544 2_555 n
O2 Si2 O2 65.75(14) 206_454 -304_444 n
O2 Si2 O3 84.26(26) 206_454 3_555 n
O2 Si2 O3 41.26(11) 206_454 -2_555 n
O2 Si2 O3 158.74(19) 206_454 312_334 n
O2 Si2 O4 155.63(30) 206_454 107_433 n
O2 Si2 O4 115.21(17) 206_454 111_433 n
O2 Si2 SI 46.05(9) 206_454 1_555 n
O2 Si2 SI' 81.56(20) 206_454 1_555 n
O2 Si2 SII 122.16(19) 206_454 107_555 n
O2 Si2 SJ 110.1(7) 206_454 2_555 n
O2 Si2 Oc 84.20(29) 206_454 2_555 n
O2 Si2 Dc1 96.62(31) 206_454 2_555 n
O2 Si2 Dc2 79.7(4) 206_454 2_555 n
O2 Si2 Od 109.1(11) 206_454 2_555 n
O2 Si2 Dd1 103.1(12) 206_454 2_555 n
O2 Si2 O3 34.61(18) -304_444 3_555 n
O2 Si2 O3 97.20(15) -304_444 -2_555 n
O2 Si2 O3 100.65(16) -304_444 312_334 n
O2 Si2 O4 133.29(29) -304_444 107_433 n
O2 Si2 O4 111.11(15) -304_444 111_433 n
O2 Si2 SI 44.20(9) -304_444 1_555 n
O2 Si2 SI' 36.65(9) -304_444 1_555 n
O2 Si2 SII 75.13(15) -304_566 107_555 n
O2 Si2 SJ 150.1(6) -304_556 2_555 n
O2 Si2 Oc 132.99(31) -304_556 2_555 n
O2 Si2 Dc1 144.96(34) -304_565 2_555 n
O2 Si2 Dc2 136.9(5) -304_566 2_555 n
O2 Si2 Od 144.7(9) -304_565 2_555 n
O2 Si2 Dd1 131.4(12) -304_544 2_555 n
O3 Si2 O3 124.29(29) 3_555 -2_555 n
O3 Si2 O3 76.14(26) 3_555 312_334 n
O3 Si2 O4 105.5(4) 3_555 107_433 n
O3 Si2 O4 131.42(30) 3_555 111_433 n
O3 Si2 SI 78.34(23) 3_555 1_555 n
O3 Si2 SI' 64.59(22) 3_555 1_555 n
O3 Si2 SII 43.09(18) 3_555 107_555 n
O3 Si2 SJ 117.8(7) 3_555 2_555 n
O3 Si2 Oc 111.6(4) 3_555 2_555 n
O3 Si2 Dc1 118.3(4) 3_555 2_555 n
O3 Si2 Dc2 121.1(6) 3_555 2_555 n
O3 Si2 Od 112.5(9) 3_555 2_555 n
O3 Si2 Dd1 100.3(12) 3_555 2_555 n
O3 Si2 O3 159.47(18) -2_555 312_334 n
O3 Si2 O4 128.88(28) -2_555 107_433 n
O3 Si2 O4 79.69(14) -2_555 111_433 n
O3 Si2 SI 57.07(10) -2_555 1_555 n
O3 Si2 SI' 91.18(20) -2_555 1_555 n
O3 Si2 SII 162.31(21) -2_555 107_555 n
O3 Si2 SJ 96.1(7) -2_555 2_555 n
O3 Si2 Oc 79.64(25) -2_555 2_555 n
O3 Si2 Dc1 85.49(32) -2_555 2_555 n
O3 Si2 Dc2 69.3(4) -2_555 2_555 n
O3 Si2 Od 98.8(10) -2_555 2_555 n
O3 Si2 Dd1 102.4(12) -2_555 2_555 n
O3 Si2 O4 32.66(17) 312_334 107_433 n
O3 Si2 O4 84.45(14) 312_334 111_433 n
O3 Si2 SI 134.54(18) 312_334 1_555 n
O3 Si2 SI' 97.09(21) 312_334 1_555 n
O3 Si2 SII 36.58(9) 312_456 107_555 n
O3 Si2 SJ 73.0(7) 312_446 2_555 n
O3 Si2 Oc 95.28(27) 312_446 2_555 n
O3 Si2 Dc1 85.70(30) 312_455 2_555 n
O3 Si2 Dc2 103.3(4) 312_456 2_555 n
O3 Si2 Od 71.9(10) 312_455 2_555 n
O3 Si2 Dd1 73.0(13) 312_434 2_555 n
O4 Si2 O4 75.32(23) 107_433 111_433 n
O4 Si2 SI 156.85(30) 107_433 1_555 n
O4 Si2 SI' 122.81(32) 107_433 1_555 n
O4 Si2 SII 62.54(20) 107_555 107_555 n
O4 Si2 SJ 45.6(7) 107_545 2_555 n
O4 Si2 Oc 71.46(32) 107_545 2_555 n
O4 Si2 Dc1 59.04(32) 107_554 2_555 n
O4 Si2 Dc2 76.2(4) 107_555 2_555 n
O4 Si2 Od 46.6(11) 107_554 2_555 n
O4 Si2 Dd1 53.7(12) 107_533 2_555 n
O4 Si2 SI 85.06(13) 111_433 1_555 n
O4 Si2 SI' 74.46(12) 111_433 1_555 n
O4 Si2 SII 117.85(20) 111_555 107_555 n
O4 Si2 SJ 97.5(6) 111_545 2_555 n
O4 Si2 Oc 114.27(29) 111_545 2_555 n
O4 Si2 Dc1 103.76(33) 111_554 2_555 n
O4 Si2 Dc2 106.5(5) 111_555 2_555 n
O4 Si2 Od 102.6(10) 111_554 2_555 n
O4 Si2 Dd1 115.9(12) 111_533 2_555 n
SI Si2 SI' 37.61(16) 1_555 1_555 n
SI Si2 SII 118.96(20) 1_555 107_555 n
SI Si2 SJ 152.3(7) 1_555 2_555 n
SI Si2 Oc 129.13(30) 1_555 2_555 n
SI Si2 Dc1 139.73(32) 1_555 2_555 n
SI Si2 Dc2 122.0(4) 1_555 2_555 n
SI Si2 Od 153.4(10) 1_555 2_555 n
SI Si2 Dd1 149.1(12) 1_555 2_555 n
SI' Si2 SII 91.66(24) 1_555 107_555 n
SI' Si2 SJ 168.1(7) 1_555 2_555 n
SI' Si2 Oc 165.55(35) 1_555 2_555 n
SI' Si2 Dc1 176.5(4) 1_555 2_555 n
SI' Si2 Dc2 159.6(4) 1_555 2_555 n
SI' Si2 Od 169.0(11) 1_555 2_555 n
SI' Si2 Dd1 164.0(12) 1_555 2_555 n
SII Si2 SJ 84.3(7) 107_545 2_555 n
SII Si2 Oc 93.84(29) 107_545 2_555 n
SII Si2 Dc1 91.9(4) 107_554 2_555 n
SII Si2 Dc2 105.2(4) 107_555 2_555 n
SII Si2 Od 80.3(9) 107_554 2_555 n
SII Si2 Dd1 72.8(12) 107_533 2_555 n
SJ Si2 Oc 26.3(7) 2_555 2_555 n
SJ Si2 Dc1 13.5(8) 2_555 2_555 n
SJ Si2 Dc2 30.9(8) 2_555 2_555 n
SJ Si2 Od 5.4(12) 2_555 2_555 n
SJ Si2 Dd1 18.8(13) 2_555 2_555 n
Oc Si2 Dc1 13.58(15) 2_555 2_555 n
Oc Si2 Dc2 11.48(26) 2_555 2_555 n
Oc Si2 Od 24.9(11) 2_555 2_555 n
Oc Si2 Dd1 22.9(12) 2_555 2_555 n
Dc1 Si2 Dc2 17.7(4) 2_555 2_555 n
Dc1 Si2 Od 13.8(10) 2_555 2_555 n
Dc1 Si2 Dd1 19.4(12) 2_555 2_555 n
Dc2 Si2 Od 31.4(10) 2_555 2_555 n
Dc2 Si2 Dd1 33.2(12) 2_555 2_555 n
Od Si2 Dd1 13.5(8) 2_555 2_555 n
Si1 Al1 Si1 117.26(29) 2_555 3_555 n
Si1 Al1 Si1 89.13(22) 2_555 -1_555 n
Si1 Al1 Si1 121.77(30) 2_555 209_344 n
Si1 Al1 O1 25.64(16) 2_555 2_555 n
Si1 Al1 O1 122.34(23) 2_555 3_555 n
Si1 Al1 O1 103.5(4) 2_555 -1_555 n
Si1 Al1 O2 123.34(24) 2_555 2_555 n
Si1 Al1 O2 100.38(29) 2_555 -105_444 n
Si1 Al1 O2 65.22(17) 2_555 206_454 n
Si1 Al1 O2 22.90(13) 2_555 -304_444 n
Si1 Al1 O3 19.70(17) 2_555 3_555 n
Si1 Al1 O3 104.63(21) 2_555 -2_555 n
Si1 Al1 O3 95.73(21) 2_555 312_334 n
Si1 Al1 O4 124.96(33) 2_555 107_433 n
Si1 Al1 O4 133.33(23) 2_555 111_433 n
Si1 Al1 SI 61.94(16) 2_555 1_555 n
Si1 Al1 SI' 59.15(16) 2_555 1_555 n
Si1 Al1 SII 62.42(17) 2_555 107_555 n
Si1 Al1 SJ 127.3(7) 2_555 2_555 n
Si1 Al1 Oc 112.18(33) 2_555 2_555 n
Si1 Al1 Dc1 122.8(4) 2_555 2_555 n
Si1 Al1 Dc2 118.6(6) 2_555 2_555 n
Si1 Al1 Od 121.9(10) 2_555 2_555 n
Si1 Al1 Dd1 108.5(12) 2_555 2_555 n
Si1 Al1 Si1 89.87(22) 3_555 -1_555 n
Si1 Al1 Si1 86.86(22) 3_555 209_344 n
Si1 Al1 O1 124.34(23) 3_555 2_555 n
Si1 Al1 O1 23.84(14) 3_555 3_555 n
Si1 Al1 O1 96.9(4) 3_555 -1_555 n
Si1 Al1 O2 64.80(17) 3_555 2_555 n
Si1 Al1 O2 17.39(15) 3_555 -105_444 n
Si1 Al1 O2 94.15(20) 3_555 206_454 n
Si1 Al1 O2 94.42(20) 3_555 -304_444 n
Si1 Al1 O3 123.65(34) 3_555 3_555 n
Si1 Al1 O3 64.86(17) 3_555 -2_555 n
Si1 Al1 O3 103.48(21) 3_555 312_334 n
Si1 Al1 O4 98.44(29) 3_555 107_433 n
Si1 Al1 O4 23.14(12) 3_555 111_433 n
Si1 Al1 SI 62.28(15) 3_555 1_555 n
Si1 Al1 SI' 59.53(16) 3_555 1_555 n
Si1 Al1 SII 130.76(28) 3_555 107_555 n
Si1 Al1 SJ 115.5(7) 3_555 2_555 n
Si1 Al1 Oc 124.33(33) 3_555 2_555 n
Si1 Al1 Dc1 117.8(4) 3_555 2_555 n
Si1 Al1 Dc2 113.8(5) 3_555 2_555 n
Si1 Al1 Od 120.8(10) 3_555 2_555 n
Si1 Al1 Dd1 134.2(12) 3_555 2_555 n
Si1 Al1 Si1 146.50(30) -1_555 209_344 n
Si1 Al1 O1 65.81(18) -1_555 2_555 n
Si1 Al1 O1 67.53(16) -1_555 3_555 n
Si1 Al1 O1 21.24(19) -1_555 -1_555 n
Si1 Al1 O2 144.91(20) -1_555 2_555 n
Si1 Al1 O2 93.96(27) -1_555 -105_444 n
Si1 Al1 O2 25.11(13) -1_555 206_454 n
Si1 Al1 O2 90.72(20) -1_555 -304_444 n
Si1 Al1 O3 107.13(30) -1_555 3_555 n
Si1 Al1 O3 25.50(12) -1_555 -2_555 n
Si1 Al1 O3 161.60(24) -1_555 312_334 n
Si1 Al1 O4 133.74(34) -1_555 107_433 n
Si1 Al1 O4 105.03(18) -1_555 111_433 n
Si1 Al1 SI 63.02(16) -1_555 1_555 n
Si1 Al1 SI' 100.62(26) -1_555 1_555 n
Si1 Al1 SII 137.11(22) -1_555 107_555 n
Si1 Al1 SJ 89.9(8) -1_555 2_555 n
Si1 Al1 Oc 66.52(29) -1_555 2_555 n
Si1 Al1 Dc1 76.80(32) -1_555 2_555 n
Si1 Al1 Dc2 59.1(4) -1_555 2_555 n
Si1 Al1 Od 90.4(10) -1_555 2_555 n
Si1 Al1 Dd1 88.7(13) -1_555 2_555 n
Si1 Al1 O1 140.07(25) 209_343 2_555 n
Si1 Al1 O1 101.03(21) 209_343 3_555 n
Si1 Al1 O1 126.7(4) 209_343 -1_555 n
Si1 Al1 O2 23.44(13) 209_343 2_555 n
Si1 Al1 O2 92.73(28) 209_343 -105_444 n
Si1 Al1 O2 171.37(27) 209_343 206_454 n
Si1 Al1 O2 122.76(24) 209_343 -304_444 n
Si1 Al1 O3 102.32(31) 209_343 3_555 n
Si1 Al1 O3 133.15(24) 209_343 -2_555 n
Si1 Al1 O3 26.32(13) 209_343 312_334 n
Si1 Al1 O4 16.89(15) 209_343 107_433 n
Si1 Al1 O4 64.56(17) 209_343 111_433 n
Si1 Al1 SI 140.32(24) 209_343 1_555 n
Si1 Al1 SI' 106.23(26) 209_343 1_555 n
Si1 Al1 SII 62.26(16) 209_465 107_555 n
Si1 Al1 SJ 62.0(7) 209_455 2_555 n
Si1 Al1 Oc 88.14(31) 209_455 2_555 n
Si1 Al1 Dc1 75.40(31) 209_464 2_555 n
Si1 Al1 Dc2 92.0(5) 209_465 2_555 n
Si1 Al1 Od 63.4(11) 209_464 2_555 n
Si1 Al1 Dd1 70.5(12) 209_443 2_555 n
O1 Al1 O1 117.28(20) 2_555 3_555 n
O1 Al1 O1 78.05(26) 2_555 -1_555 n
O1 Al1 O2 148.42(23) 2_555 2_555 n
O1 Al1 O2 111.08(27) 2_555 -105_444 n
O1 Al1 O2 44.58(13) 2_555 206_454 n
O1 Al1 O2 41.21(14) 2_555 -304_444 n
O1 Al1 O3 41.41(21) 2_555 3_555 n
O1 Al1 O3 85.84(16) 2_555 -2_555 n
O1 Al1 O3 114.36(19) 2_555 312_334 n
O1 Al1 O4 135.08(29) 2_555 107_433 n
O1 Al1 O4 146.75(19) 2_555 111_433 n
O1 Al1 SI 62.07(12) 2_555 1_555 n
O1 Al1 SI' 76.09(18) 2_555 1_555 n
O1 Al1 SII 77.91(15) 2_555 107_555 n
O1 Al1 SJ 113.7(7) 2_555 2_555 n
O1 Al1 Oc 92.01(31) 2_555 2_555 n
O1 Al1 Dc1 104.75(34) 2_555 2_555 n
O1 Al1 Dc2 95.9(5) 2_555 2_555 n
O1 Al1 Od 109.2(10) 2_555 2_555 n
O1 Al1 Dd1 96.3(12) 2_555 2_555 n
O1 Al1 O1 73.08(29) 3_555 -1_555 n
O1 Al1 O2 82.48(16) 3_555 2_555 n
O1 Al1 O2 36.30(18) 3_555 -105_444 n
O1 Al1 O2 77.26(15) 3_555 206_454 n
O1 Al1 O2 102.26(16) 3_555 -304_444 n
O1 Al1 O3 136.51(30) 3_555 3_555 n
O1 Al1 O3 42.06(11) 3_555 -2_555 n
O1 Al1 O3 122.96(18) 3_555 312_334 n
O1 Al1 O4 107.43(28) 3_555 107_433 n
O1 Al1 O4 38.55(11) 3_555 111_433 n
O1 Al1 SI 60.47(12) 3_555 1_555 n
O1 Al1 SI' 73.89(15) 3_555 1_555 n
O1 Al1 SII 154.46(23) 3_555 107_555 n
O1 Al1 SJ 105.5(7) 3_555 2_555 n
O1 Al1 Oc 105.34(27) 3_555 2_555 n
O1 Al1 Dc1 102.8(4) 3_555 2_555 n
O1 Al1 Dc2 94.0(4) 3_555 2_555 n
O1 Al1 Od 110.7(9) 3_555 2_555 n
O1 Al1 Dd1 122.0(12) 3_555 2_555 n
O1 Al1 O2 133.2(4) -1_555 2_555 n
O1 Al1 O2 106.3(4) -1_555 -105_444 n
O1 Al1 O2 44.71(25) -1_555 206_454 n
O1 Al1 O2 110.01(33) -1_555 -304_444 n
O1 Al1 O3 118.2(4) -1_555 3_555 n
O1 Al1 O3 35.19(23) -1_555 -2_555 n
O1 Al1 O3 141.51(31) -1_555 312_334 n
O1 Al1 O4 112.7(4) -1_555 107_433 n
O1 Al1 O4 104.7(4) -1_555 111_433 n
O1 Al1 SI 83.88(24) -1_555 1_555 n
O1 Al1 SI' 121.40(33) -1_555 1_555 n
O1 Al1 SII 132.1(4) -1_555 107_555 n
O1 Al1 SJ 68.7(8) -1_555 2_555 n
O1 Al1 Oc 46.61(29) -1_555 2_555 n
O1 Al1 Dc1 55.85(35) -1_555 2_555 n
O1 Al1 Dc2 38.2(4) -1_555 2_555 n
O1 Al1 Od 69.6(10) -1_555 2_555 n
O1 Al1 Dd1 69.4(13) -1_555 2_555 n
O2 Al1 O2 69.32(23) 2_555 -105_444 n
O2 Al1 O2 158.95(18) 2_555 206_454 n
O2 Al1 O2 113.92(18) 2_555 -304_444 n
O2 Al1 O3 107.15(29) 2_555 3_555 n
O2 Al1 O3 121.76(18) 2_555 -2_555 n
O2 Al1 O3 40.51(10) 2_555 312_334 n
O2 Al1 O4 39.15(18) 2_555 107_433 n
O2 Al1 O4 44.08(11) 2_555 111_433 n
O2 Al1 SI 117.70(17) 2_555 1_555 n
O2 Al1 SI' 87.44(18) 2_555 1_555 n
O2 Al1 SII 75.81(15) 2_555 107_555 n
O2 Al1 SJ 80.7(7) 2_555 2_555 n
O2 Al1 Oc 106.87(30) 2_555 2_555 n
O2 Al1 Dc1 93.35(29) 2_555 2_555 n
O2 Al1 Dc2 107.6(5) 2_555 2_555 n
O2 Al1 Od 83.3(11) 2_555 2_555 n
O2 Al1 Dd1 92.4(12) 2_555 2_555 n
O2 Al1 O2 90.71(25) -105_444 206_454 n
O2 Al1 O2 77.48(24) -105_444 -304_444 n
O2 Al1 O3 106.4(4) -105_444 3_555 n
O2 Al1 O3 71.49(22) -105_444 -2_555 n
O2 Al1 O3 102.56(26) -105_444 312_334 n
O2 Al1 O4 107.23(34) -105_444 107_433 n
O2 Al1 O4 35.81(17) -105_444 111_433 n
O2 Al1 SI 50.77(18) -105_444 1_555 n
O2 Al1 SI' 42.14(16) -105_444 1_555 n
O2 Al1 SII 120.90(31) -105_566 107_555 n
O2 Al1 SJ 132.3(7) -105_556 2_555 n
O2 Al1 Oc 140.9(4) -105_556 2_555 n
O2 Al1 Dc1 135.2(4) -105_565 2_555 n
O2 Al1 Dc2 129.9(5) -105_566 2_555 n
O2 Al1 Od 137.5(10) -105_565 2_555 n
O2 Al1 Dd1 151.0(12) -105_544 2_555 n
O2 Al1 O2 65.75(14) 206_454 -304_444 n
O2 Al1 O3 84.26(26) 206_454 3_555 n
O2 Al1 O3 41.26(11) 206_454 -2_555 n
O2 Al1 O3 158.74(19) 206_454 312_334 n
O2 Al1 O4 155.63(30) 206_454 107_433 n
O2 Al1 O4 115.21(17) 206_454 111_433 n
O2 Al1 SI 46.05(9) 206_454 1_555 n
O2 Al1 SI' 81.56(20) 206_454 1_555 n
O2 Al1 SII 122.16(19) 206_454 107_555 n
O2 Al1 SJ 110.1(7) 206_454 2_555 n
O2 Al1 Oc 84.20(29) 206_454 2_555 n
O2 Al1 Dc1 96.62(31) 206_454 2_555 n
O2 Al1 Dc2 79.7(4) 206_454 2_555 n
O2 Al1 Od 109.1(11) 206_454 2_555 n
O2 Al1 Dd1 103.1(12) 206_454 2_555 n
O2 Al1 O3 34.61(18) -304_444 3_555 n
O2 Al1 O3 97.20(15) -304_444 -2_555 n
O2 Al1 O3 100.65(16) -304_444 312_334 n
O2 Al1 O4 133.29(29) -304_444 107_433 n
O2 Al1 O4 111.11(15) -304_444 111_433 n
O2 Al1 SI 44.20(9) -304_444 1_555 n
O2 Al1 SI' 36.65(9) -304_444 1_555 n
O2 Al1 SII 75.13(15) -304_566 107_555 n
O2 Al1 SJ 150.1(6) -304_556 2_555 n
O2 Al1 Oc 132.99(31) -304_556 2_555 n
O2 Al1 Dc1 144.96(34) -304_565 2_555 n
O2 Al1 Dc2 136.9(5) -304_566 2_555 n
O2 Al1 Od 144.7(9) -304_565 2_555 n
O2 Al1 Dd1 131.4(12) -304_544 2_555 n
O3 Al1 O3 124.29(29) 3_555 -2_555 n
O3 Al1 O3 76.14(26) 3_555 312_334 n
O3 Al1 O4 105.5(4) 3_555 107_433 n
O3 Al1 O4 131.42(30) 3_555 111_433 n
O3 Al1 SI 78.34(23) 3_555 1_555 n
O3 Al1 SI' 64.59(22) 3_555 1_555 n
O3 Al1 SII 43.09(18) 3_555 107_555 n
O3 Al1 SJ 117.8(7) 3_555 2_555 n
O3 Al1 Oc 111.6(4) 3_555 2_555 n
O3 Al1 Dc1 118.3(4) 3_555 2_555 n
O3 Al1 Dc2 121.1(6) 3_555 2_555 n
O3 Al1 Od 112.5(9) 3_555 2_555 n
O3 Al1 Dd1 100.3(12) 3_555 2_555 n
O3 Al1 O3 159.47(18) -2_555 312_334 n
O3 Al1 O4 128.88(28) -2_555 107_433 n
O3 Al1 O4 79.69(14) -2_555 111_433 n
O3 Al1 SI 57.07(10) -2_555 1_555 n
O3 Al1 SI' 91.18(20) -2_555 1_555 n
O3 Al1 SII 162.31(21) -2_555 107_555 n
O3 Al1 SJ 96.1(7) -2_555 2_555 n
O3 Al1 Oc 79.64(25) -2_555 2_555 n
O3 Al1 Dc1 85.49(32) -2_555 2_555 n
O3 Al1 Dc2 69.3(4) -2_555 2_555 n
O3 Al1 Od 98.8(10) -2_555 2_555 n
O3 Al1 Dd1 102.4(12) -2_555 2_555 n
O3 Al1 O4 32.66(17) 312_334 107_433 n
O3 Al1 O4 84.45(14) 312_334 111_433 n
O3 Al1 SI 134.54(18) 312_334 1_555 n
O3 Al1 SI' 97.09(21) 312_334 1_555 n
O3 Al1 SII 36.58(9) 312_456 107_555 n
O3 Al1 SJ 73.0(7) 312_446 2_555 n
O3 Al1 Oc 95.28(27) 312_446 2_555 n
O3 Al1 Dc1 85.70(30) 312_455 2_555 n
O3 Al1 Dc2 103.3(4) 312_456 2_555 n
O3 Al1 Od 71.9(10) 312_455 2_555 n
O3 Al1 Dd1 73.0(13) 312_434 2_555 n
O4 Al1 O4 75.32(23) 107_433 111_433 n
O4 Al1 SI 156.85(30) 107_433 1_555 n
O4 Al1 SI' 122.81(32) 107_433 1_555 n
O4 Al1 SII 62.54(20) 107_555 107_555 n
O4 Al1 SJ 45.6(7) 107_545 2_555 n
O4 Al1 Oc 71.46(32) 107_545 2_555 n
O4 Al1 Dc1 59.04(32) 107_554 2_555 n
O4 Al1 Dc2 76.2(4) 107_555 2_555 n
O4 Al1 Od 46.6(11) 107_554 2_555 n
O4 Al1 Dd1 53.7(12) 107_533 2_555 n
O4 Al1 SI 85.06(13) 111_433 1_555 n
O4 Al1 SI' 74.46(12) 111_433 1_555 n
O4 Al1 SII 117.85(20) 111_555 107_555 n
O4 Al1 SJ 97.5(6) 111_545 2_555 n
O4 Al1 Oc 114.27(29) 111_545 2_555 n
O4 Al1 Dc1 103.76(33) 111_554 2_555 n
O4 Al1 Dc2 106.5(5) 111_555 2_555 n
O4 Al1 Od 102.6(10) 111_554 2_555 n
O4 Al1 Dd1 115.9(12) 111_533 2_555 n
SI Al1 SI' 37.61(16) 1_555 1_555 n
SI Al1 SII 118.96(20) 1_555 107_555 n
SI Al1 SJ 152.3(7) 1_555 2_555 n
SI Al1 Oc 129.13(30) 1_555 2_555 n
SI Al1 Dc1 139.73(32) 1_555 2_555 n
SI Al1 Dc2 122.0(4) 1_555 2_555 n
SI Al1 Od 153.4(10) 1_555 2_555 n
SI Al1 Dd1 149.1(12) 1_555 2_555 n
SI' Al1 SII 91.66(24) 1_555 107_555 n
SI' Al1 SJ 168.1(7) 1_555 2_555 n
SI' Al1 Oc 165.55(35) 1_555 2_555 n
SI' Al1 Dc1 176.5(4) 1_555 2_555 n
SI' Al1 Dc2 159.6(4) 1_555 2_555 n
SI' Al1 Od 169.0(11) 1_555 2_555 n
SI' Al1 Dd1 164.0(12) 1_555 2_555 n
SII Al1 SJ 84.3(7) 107_545 2_555 n
SII Al1 Oc 93.84(29) 107_545 2_555 n
SII Al1 Dc1 91.9(4) 107_554 2_555 n
SII Al1 Dc2 105.2(4) 107_555 2_555 n
SII Al1 Od 80.3(9) 107_554 2_555 n
SII Al1 Dd1 72.8(12) 107_533 2_555 n
SJ Al1 Oc 26.3(7) 2_555 2_555 n
SJ Al1 Dc1 13.5(8) 2_555 2_555 n
SJ Al1 Dc2 30.9(8) 2_555 2_555 n
SJ Al1 Od 5.4(12) 2_555 2_555 n
SJ Al1 Dd1 18.8(13) 2_555 2_555 n
Oc Al1 Dc1 13.58(15) 2_555 2_555 n
Oc Al1 Dc2 11.48(26) 2_555 2_555 n
Oc Al1 Od 24.9(11) 2_555 2_555 n
Oc Al1 Dd1 22.9(12) 2_555 2_555 n
Dc1 Al1 Dc2 17.7(4) 2_555 2_555 n
Dc1 Al1 Od 13.8(10) 2_555 2_555 n
Dc1 Al1 Dd1 19.4(12) 2_555 2_555 n
Dc2 Al1 Od 31.4(10) 2_555 2_555 n
Dc2 Al1 Dd1 33.2(12) 2_555 2_555 n
Od Al1 Dd1 13.5(8) 2_555 2_555 n
Si1 O1 Si1 95.4(4) 1_555 -2_555 n
Si1 O1 Si1 102.61(32) 1_555 -3_555 n
Si1 O1 Si2 51.52(30) 1_555 2_555 n
Si1 O1 Si2 58.06(26) 1_555 3_555 n
Si1 O1 Si2 136.96(32) 1_555 -1_555 n
Si1 O1 Al1 51.52(30) 1_555 2_555 n
Si1 O1 Al1 58.06(26) 1_555 3_555 n
Si1 O1 Al1 136.96(32) 1_555 -1_555 n
Si1 O1 O1 76.6(4) 1_555 -2_555 n
Si1 O1 O1 83.54(26) 1_555 -3_555 n
Si1 O1 O2 109.66(26) 1_555 105_544 n
Si1 O1 O2 31.26(25) 1_555 -206_444 n
Si1 O1 O3 37.59(24) 1_555 2_555 n
Si1 O1 O3 118.31(34) 1_555 -3_555 n
Si1 O1 O4 170.91(31) 1_555 -107_444 n
Si1 O1 O4 36.48(23) 1_555 209_343 n
Si1 O1 SI 67.64(22) 1_555 1_555 n
Si1 O1 SJ 147.6(7) 1_555 -2_555 n
Si1 O1 SJ 76.0(6) 1_555 -206_556 n
Si1 O1 Oc 113.6(5) 1_555 -2_555 n
Si1 O1 Dc1 123.1(5) 1_555 -2_555 n
Si1 O1 Dc1 93.27(34) 1_555 -206_565 n
Si1 O1 Dc2 115.9(7) 1_555 -2_555 n
Si1 O1 Od 142.6(11) 1_555 -2_555 n
Si1 O1 Si1 89.81(18) -2_555 -3_555 n
Si1 O1 Si2 46.13(12) -2_555 2_555 n
Si1 O1 Si2 110.43(13) -2_555 3_555 n
Si1 O1 Si2 52.16(27) -2_555 -1_555 n
Si1 O1 Al1 46.13(12) -2_555 2_555 n
Si1 O1 Al1 110.43(13) -2_555 3_555 n
Si1 O1 Al1 52.16(27) -2_555 -1_555 n
Si1 O1 O1 24.30(12) -2_555 -2_555 n
Si1 O1 O1 107.79(12) -2_555 -3_555 n
Si1 O1 O2 69.49(14) -2_555 105_544 n
Si1 O1 O2 64.16(16) -2_555 -206_444 n
Si1 O1 O3 114.73(15) -2_555 2_555 n
Si1 O1 O3 23.65(13) -2_555 -3_555 n
Si1 O1 O4 80.24(14) -2_555 -107_444 n
Si1 O1 O4 115.57(28) -2_555 209_343 n
Si1 O1 SI 53.84(10) -2_555 1_555 n
Si1 O1 SJ 106.2(7) -2_555 -2_555 n
Si1 O1 SJ 128.2(6) -2_555 -206_556 n
Si1 O1 Oc 113.78(34) -2_555 -2_555 n
Si1 O1 Dc1 119.7(4) -2_555 -2_555 n
Si1 O1 Dc1 127.6(4) -2_555 -206_565 n
Si1 O1 Dc2 123.1(7) -2_555 -2_555 n
Si1 O1 Od 105.3(9) -2_555 -2_555 n
Si1 O1 Si2 110.64(13) -3_555 2_555 n
Si1 O1 Si2 48.41(13) -3_555 3_555 n
Si1 O1 Si2 56.79(29) -3_555 -1_555 n
Si1 O1 Al1 110.64(13) -3_555 2_555 n
Si1 O1 Al1 48.41(13) -3_555 3_555 n
Si1 O1 Al1 56.79(29) -3_555 -1_555 n
Si1 O1 O1 108.73(14) -3_555 -2_555 n
Si1 O1 O1 25.05(14) -3_555 -3_555 n
Si1 O1 O2 21.26(13) -3_555 105_544 n
Si1 O1 O2 99.49(15) -3_555 -206_444 n
Si1 O1 O3 71.14(18) -3_555 2_555 n
Si1 O1 O3 79.72(18) -3_555 -3_555 n
Si1 O1 O4 69.61(19) -3_555 -107_444 n
Si1 O1 O4 129.23(19) -3_555 209_343 n
Si1 O1 SI 55.37(10) -3_555 1_555 n
Si1 O1 SJ 101.3(7) -3_555 -2_555 n
Si1 O1 SJ 142.0(6) -3_555 -206_556 n
Si1 O1 Oc 133.5(5) -3_555 -2_555 n
Si1 O1 Dc1 119.2(4) -3_555 -2_555 n
Si1 O1 Dc1 137.9(4) -3_555 -206_565 n
Si1 O1 Dc2 123.9(8) -3_555 -2_555 n
Si1 O1 Od 108.1(11) -3_555 -2_555 n
Si2 O1 Si2 93.64(21) 2_555 3_555 n
Si2 O1 Si2 97.28(34) 2_555 -1_555 n
Si2 O1 Al1 0.0 2_555 2_555 n
Si2 O1 Al1 93.64(21) 2_555 3_555 n
Si2 O1 Al1 97.28(34) 2_555 -1_555 n
Si2 O1 O1 25.08(13) 2_555 -2_555 n
Si2 O1 O1 110.58(15) 2_555 -3_555 n
Si2 O1 O2 98.77(15) 2_555 105_544 n
Si2 O1 O2 23.63(14) 2_555 -206_444 n
Si2 O1 O3 82.69(18) 2_555 2_555 n
Si2 O1 O3 69.74(18) 2_555 -3_555 n
Si2 O1 O4 125.77(18) 2_555 -107_444 n
Si2 O1 O4 70.77(21) 2_555 209_343 n
Si2 O1 SI 55.30(11) 2_555 1_555 n
Si2 O1 SJ 135.6(7) 2_555 -2_555 n
Si2 O1 SJ 98.2(6) 2_555 -206_556 n
Si2 O1 Oc 114.6(4) 2_555 -2_555 n
Si2 O1 Dc1 128.5(4) 2_555 -2_555 n
Si2 O1 Dc1 109.78(34) 2_555 -206_565 n
Si2 O1 Dc2 125.1(8) 2_555 -2_555 n
Si2 O1 Od 130.2(10) 2_555 -2_555 n
Si2 O1 Si2 103.2(4) 3_555 -1_555 n
Si2 O1 Al1 93.64(21) 3_555 2_555 n
Si2 O1 Al1 0.0 3_555 3_555 n
Si2 O1 Al1 103.2(4) 3_555 -1_555 n
Si2 O1 O1 111.49(13) 3_555 -2_555 n
Si2 O1 O1 25.69(12) 3_555 -3_555 n
Si2 O1 O2 64.66(16) 3_555 105_544 n
Si2 O1 O2 71.26(15) 3_555 -206_444 n
Si2 O1 O3 22.78(14) 3_555 2_555 n
Si2 O1 O3 116.19(17) 3_555 -3_555 n
Si2 O1 O4 115.90(28) 3_555 -107_444 n
Si2 O1 O4 80.99(16) 3_555 209_343 n
Si2 O1 SI 56.60(10) 3_555 1_555 n
Si2 O1 SJ 130.7(7) 3_555 -2_555 n
Si2 O1 SJ 107.3(6) 3_555 -206_556 n
Si2 O1 Oc 135.66(33) 3_555 -2_555 n
Si2 O1 Dc1 128.7(4) 3_555 -2_555 n
Si2 O1 Dc1 117.77(33) 3_555 -206_565 n
Si2 O1 Dc2 126.4(8) 3_555 -2_555 n
Si2 O1 Od 135.8(10) 3_555 -2_555 n
Si2 O1 Al1 97.28(34) -1_555 2_555 n
Si2 O1 Al1 103.2(4) -1_555 3_555 n
Si2 O1 Al1 0.0 -1_555 -1_555 n
Si2 O1 O1 76.26(27) -1_555 -2_555 n
Si2 O1 O1 81.8(4) -1_555 -3_555 n
Si2 O1 O2 38.54(26) -1_555 105_544 n
Si2 O1 O2 109.17(29) -1_555 -206_444 n
Si2 O1 O3 124.32(34) -1_555 2_555 n
Si2 O1 O3 30.28(24) -1_555 -3_555 n
Si2 O1 O4 34.89(25) -1_555 -107_444 n
Si2 O1 O4 167.7(5) -1_555 209_343 n
Si2 O1 SI 69.98(23) -1_555 1_555 n
Si2 O1 SJ 75.0(7) -1_555 -2_555 n
Si2 O1 SJ 144.6(6) -1_555 -206_556 n
Si2 O1 Oc 106.0(4) -1_555 -2_555 n
Si2 O1 Dc1 99.1(5) -1_555 -2_555 n
Si2 O1 Dc1 128.04(33) -1_555 -206_565 n
Si2 O1 Dc2 106.3(7) -1_555 -2_555 n
Si2 O1 Od 79.0(10) -1_555 -2_555 n
Al1 O1 Al1 93.64(21) 2_555 3_555 n
Al1 O1 Al1 97.28(34) 2_555 -1_555 n
Al1 O1 O1 25.08(13) 2_555 -2_555 n
Al1 O1 O1 110.58(15) 2_555 -3_555 n
Al1 O1 O2 98.77(15) 2_555 105_544 n
Al1 O1 O2 23.63(14) 2_555 -206_444 n
Al1 O1 O3 82.69(18) 2_555 2_555 n
Al1 O1 O3 69.74(18) 2_555 -3_555 n
Al1 O1 O4 125.77(18) 2_555 -107_444 n
Al1 O1 O4 70.77(21) 2_555 209_343 n
Al1 O1 SI 55.30(11) 2_555 1_555 n
Al1 O1 SJ 135.6(7) 2_555 -2_555 n
Al1 O1 SJ 98.2(6) 2_555 -206_556 n
Al1 O1 Oc 114.6(4) 2_555 -2_555 n
Al1 O1 Dc1 128.5(4) 2_555 -2_555 n
Al1 O1 Dc1 109.78(34) 2_555 -206_565 n
Al1 O1 Dc2 125.1(8) 2_555 -2_555 n
Al1 O1 Od 130.2(10) 2_555 -2_555 n
Al1 O1 Al1 103.2(4) 3_555 -1_555 n
Al1 O1 O1 111.49(13) 3_555 -2_555 n
Al1 O1 O1 25.69(12) 3_555 -3_555 n
Al1 O1 O2 64.66(16) 3_555 105_544 n
Al1 O1 O2 71.26(15) 3_555 -206_444 n
Al1 O1 O3 22.78(14) 3_555 2_555 n
Al1 O1 O3 116.19(17) 3_555 -3_555 n
Al1 O1 O4 115.90(28) 3_555 -107_444 n
Al1 O1 O4 80.99(16) 3_555 209_343 n
Al1 O1 SI 56.60(10) 3_555 1_555 n
Al1 O1 SJ 130.7(7) 3_555 -2_555 n
Al1 O1 SJ 107.3(6) 3_555 -206_556 n
Al1 O1 Oc 135.66(33) 3_555 -2_555 n
Al1 O1 Dc1 128.7(4) 3_555 -2_555 n
Al1 O1 Dc1 117.77(33) 3_555 -206_565 n
Al1 O1 Dc2 126.4(8) 3_555 -2_555 n
Al1 O1 Od 135.8(10) 3_555 -2_555 n
Al1 O1 O1 76.26(27) -1_555 -2_555 n
Al1 O1 O1 81.8(4) -1_555 -3_555 n
Al1 O1 O2 38.54(26) -1_555 105_544 n
Al1 O1 O2 109.17(29) -1_555 -206_444 n
Al1 O1 O3 124.32(34) -1_555 2_555 n
Al1 O1 O3 30.28(24) -1_555 -3_555 n
Al1 O1 O4 34.89(25) -1_555 -107_444 n
Al1 O1 O4 167.7(5) -1_555 209_343 n
Al1 O1 SI 69.98(23) -1_555 1_555 n
Al1 O1 SJ 75.0(7) -1_555 -2_555 n
Al1 O1 SJ 144.6(6) -1_555 -206_556 n
Al1 O1 Oc 106.0(4) -1_555 -2_555 n
Al1 O1 Dc1 99.1(5) -1_555 -2_555 n
Al1 O1 Dc1 128.04(33) -1_555 -206_565 n
Al1 O1 Dc2 106.3(7) -1_555 -2_555 n
Al1 O1 Od 79.0(10) -1_555 -2_555 n
O1 O1 O1 119.932(17) -2_555 -3_555 n
O1 O1 O2 90.50(14) -2_555 105_544 n
O1 O1 O2 47.52(15) -2_555 -206_444 n
O1 O1 O3 105.75(19) -2_555 2_555 n
O1 O1 O3 46.64(12) -2_555 -3_555 n
O1 O1 O4 101.06(19) -2_555 -107_444 n
O1 O1 O4 91.45(32) -2_555 209_343 n
O1 O1 SI 59.9915(21) -2_555 1_555 n
O1 O1 SJ 115.5(7) -2_555 -2_555 n
O1 O1 SJ 107.8(7) -2_555 -206_556 n
O1 O1 Oc 107.4(4) -2_555 -2_555 n
O1 O1 Dc1 118.5(4) -2_555 -2_555 n
O1 O1 Dc1 112.8(4) -2_555 -206_565 n
O1 O1 Dc2 118.4(8) -2_555 -2_555 n
O1 O1 Od 111.8(10) -2_555 -2_555 n
O1 O1 O2 45.00(15) -3_555 105_544 n
O1 O1 O2 91.58(12) -3_555 -206_444 n
O1 O1 O3 48.07(12) -3_555 2_555 n
O1 O1 O3 103.03(22) -3_555 -3_555 n
O1 O1 O4 90.21(31) -3_555 -107_444 n
O1 O1 O4 104.69(20) -3_555 209_343 n
O1 O1 SI 59.9915(21) -3_555 1_555 n
O1 O1 SJ 111.3(7) -3_555 -2_555 n
O1 O1 SJ 121.3(6) -3_555 -206_556 n
O1 O1 Oc 132.4(4) -3_555 -2_555 n
O1 O1 Dc1 119.9(5) -3_555 -2_555 n
O1 O1 Dc1 124.5(4) -3_555 -206_565 n
O1 O1 Dc2 121.3(9) -3_555 -2_555 n
O1 O1 Od 117.7(11) -3_555 -2_555 n
O2 O1 O2 95.39(17) 105_544 -206_444 n
O2 O1 O3 86.13(18) 105_544 2_555 n
O2 O1 O3 58.56(15) 105_544 -3_555 n
O2 O1 O4 61.39(17) 105_544 -107_444 n
O2 O1 O4 143.67(18) 105_544 209_343 n
O2 O1 SI 47.61(8) 105_544 1_555 n
O2 O1 SJ 100.5(7) 105_544 -2_555 n
O2 O1 SJ 161.7(6) 105_544 -206_556 n
O2 O1 Oc 135.8(4) 105_544 -2_555 n
O2 O1 Dc1 123.5(5) 105_544 -2_555 n
O2 O1 Dc1 150.81(33) 105_544 -206_565 n
O2 O1 Dc2 130.1(8) 105_544 -2_555 n
O2 O1 Od 106.6(11) 105_544 -2_555 n
O2 O1 O3 59.07(15) -206_444 2_555 n
O2 O1 O3 87.08(19) -206_444 -3_555 n
O2 O1 O4 143.09(19) -206_444 -107_444 n
O2 O1 O4 60.86(20) -206_444 209_343 n
O2 O1 SI 47.78(9) -206_444 1_555 n
O2 O1 SJ 157.1(7) -206_556 -2_555 n
O2 O1 SJ 97.3(6) -206_556 -206_556 n
O2 O1 Oc 126.6(5) -206_556 -2_555 n
O2 O1 Dc1 140.5(5) -206_565 -2_555 n
O2 O1 Dc1 113.18(31) -206_565 -206_565 n
O2 O1 Dc2 134.4(8) -206_566 -2_555 n
O2 O1 Od 150.6(11) -206_565 -2_555 n
O3 O1 O3 129.23(15) 2_555 -3_555 n
O3 O1 O4 137.75(33) 2_555 -107_444 n
O3 O1 O4 58.50(15) 2_555 209_343 n
O3 O1 SI 64.84(8) 2_555 1_555 n
O3 O1 SJ 138.0(7) 2_555 -2_555 n
O3 O1 SJ 89.2(6) 2_555 -206_556 n
O3 O1 Oc 124.58(31) 2_555 -2_555 n
O3 O1 Dc1 124.1(4) 2_555 -2_555 n
O3 O1 Dc1 103.02(30) 2_555 -206_565 n
O3 O1 Dc2 118.9(7) 2_555 -2_555 n
O3 O1 Od 139.9(9) 2_555 -2_555 n
O3 O1 O4 56.70(15) -3_555 -107_444 n
O3 O1 O4 137.6(4) -3_555 209_343 n
O3 O1 SI 64.39(8) -3_555 1_555 n
O3 O1 SJ 87.2(7) -3_555 -2_555 n
O3 O1 SJ 135.2(6) -3_555 -206_556 n
O3 O1 Oc 105.74(31) -3_555 -2_555 n
O3 O1 Dc1 106.3(4) -3_555 -2_555 n
O3 O1 Dc1 125.91(34) -3_555 -206_565 n
O3 O1 Dc2 111.8(7) -3_555 -2_555 n
O3 O1 Od 88.1(9) -3_555 -2_555 n
O4 O1 O4 152.51(18) -107_444 209_343 n
O4 O1 SI 103.51(16) -107_444 1_555 n
O4 O1 SJ 41.3(7) -107_556 -2_555 n
O4 O1 SJ 112.9(5) -107_556 -206_556 n
O4 O1 Oc 75.47(35) -107_556 -2_555 n
O4 O1 Dc1 65.8(4) -107_565 -2_555 n
O4 O1 Dc1 95.71(23) -107_565 -206_565 n
O4 O1 Dc2 73.0(6) -107_566 -2_555 n
O4 O1 Od 46.4(10) -107_565 -2_555 n
O4 O1 SI 103.95(17) 209_343 1_555 n
O4 O1 SJ 111.2(7) 209_455 -2_555 n
O4 O1 SJ 39.6(5) 209_455 -206_556 n
O4 O1 Oc 77.46(35) 209_455 -2_555 n
O4 O1 Dc1 86.7(4) 209_464 -2_555 n
O4 O1 Dc1 56.80(23) 209_464 -206_565 n
O4 O1 Dc2 79.5(6) 209_465 -2_555 n
O4 O1 Od 106.2(11) 209_464 -2_555 n
SI O1 SJ 144.7(7) 1_555 -2_555 n
SI O1 SJ 143.4(6) 1_555 -206_556 n
SI O1 Oc 167.1(4) 1_555 -2_555 n
SI O1 Dc1 169.1(4) 1_555 -2_555 n
SI O1 Dc1 160.41(28) 1_555 -206_565 n
SI O1 Dc2 176.1(6) 1_555 -2_555 n
SI O1 Od 149.0(10) 1_555 -2_555 n
SJ O1 SJ 71.7(11) -2_555 -206_556 n
SJ O1 Oc 35.4(7) -2_555 -2_555 n
SJ O1 Dc1 24.5(8) -2_555 -2_555 n
SJ O1 Dc1 54.5(7) -2_555 -206_565 n
SJ O1 Dc2 31.8(9) -2_555 -2_555 n
SJ O1 Od 6.9(13) -2_555 -2_555 n
SJ O1 Oc 38.6(6) -206_556 -2_555 n
SJ O1 Dc1 47.2(6) -206_565 -2_555 n
SJ O1 Dc1 17.2(6) -206_565 -206_565 n
SJ O1 Dc2 39.9(8) -206_566 -2_555 n
SJ O1 Od 66.7(12) -206_565 -2_555 n
Oc O1 Dc1 14.29(25) -2_555 -2_555 n
Oc O1 Dc1 22.28(33) -2_555 -206_565 n
Oc O1 Dc2 11.2(6) -2_555 -2_555 n
Oc O1 Od 29.3(11) -2_555 -2_555 n
Dc1 O1 Dc1 30.0(5) -2_555 -206_565 n
Dc1 O1 Dc2 7.3(7) -2_555 -2_555 n
Dc1 O1 Od 20.1(10) -2_555 -2_555 n
Dc1 O1 Dc2 22.8(6) -206_566 -2_555 n
Dc1 O1 Od 49.5(11) -206_565 -2_555 n
Dc2 O1 Od 27.3(11) -2_555 -2_555 n
Si1 O2 Si1 103.52(26) 2_555 111_434 n
Si1 O2 Si1 108.17(19) 2_555 -108_545 n
Si1 O2 Si1 93.18(19) 2_555 -304_445 n
Si1 O2 Si2 49.43(12) 2_555 3_555 n
Si1 O2 Si2 58.58(22) 2_555 208_443 n
Si1 O2 Si2 131.25(14) 2_555 -211_554 n
Si1 O2 Si2 136.36(18) 2_555 -304_544 n
Si1 O2 Al1 49.43(12) 2_555 3_555 n
Si1 O2 Al1 58.58(22) 2_555 208_353 n
Si1 O2 Al1 131.25(14) 2_555 -211_464 n
Si1 O2 Al1 136.36(18) 2_555 -304_454 n
Si1 O2 O1 116.88(20) 2_555 111_433 n
Si1 O2 O1 83.51(16) 2_555 -108_544 n
Si1 O2 O2 138.58(9) 2_555 107_433 n
Si1 O2 O2 108.55(17) 2_555 209_343 n
Si1 O2 O2 23.92(12) 2_555 -304_444 n
Si1 O2 O3 121.29(13) 2_555 4_555 n
Si1 O2 O3 71.55(14) 2_555 111_433 n
Si1 O2 O3 119.34(17) 2_555 208_343 n
Si1 O2 O4 23.37(11) 2_555 310_334 n
Si1 O2 O4 71.28(14) 2_555 312_334 n
Si1 O2 SI 152.68(18) 2_555 4_555 n
Si1 O2 SI' 116.29(23) 2_555 111_433 n
Si1 O2 Dd2 81.3(14) 2_555 1_555 n
Si1 O2 Si1 108.41(21) 111_434 -108_545 n
Si1 O2 Si1 162.47(28) 111_434 -304_445 n
Si1 O2 Si2 56.61(25) 111_533 3_555 n
Si1 O2 Si2 141.95(29) 111_533 208_443 n
Si1 O2 Si2 58.34(23) 111_533 -211_554 n
Si1 O2 Si2 54.34(24) 111_533 -304_544 n
Si1 O2 Al1 56.61(25) 111_443 3_555 n
Si1 O2 Al1 141.95(29) 111_443 208_353 n
Si1 O2 Al1 58.34(23) 111_443 -211_464 n
Si1 O2 Al1 54.34(24) 111_443 -304_454 n
Si1 O2 O1 33.54(24) 111_433 111_433 n
Si1 O2 O1 117.50(28) 111_433 -108_544 n
Si1 O2 O2 81.45(28) 111_433 107_433 n
Si1 O2 O2 141.14(28) 111_433 209_343 n
Si1 O2 O2 84.79(28) 111_433 -304_444 n
Si1 O2 O3 81.59(25) 111_433 4_555 n
Si1 O2 O3 174.91(29) 111_433 111_433 n
Si1 O2 O3 38.89(24) 111_433 208_343 n
Si1 O2 O4 117.62(26) 111_433 310_334 n
Si1 O2 O4 32.45(23) 111_433 312_334 n
Si1 O2 SI 103.77(26) 111_433 4_555 n
Si1 O2 SI' 111.98(28) 111_433 111_433 n
Si1 O2 Dd2 22.9(14) 111_533 1_555 n
Si1 O2 Si1 70.48(14) -108_545 -304_445 n
Si1 O2 Si2 133.93(15) -108_644 3_555 n
Si1 O2 Si2 56.62(22) -108_644 208_443 n
Si1 O2 Si2 52.28(12) -108_644 -211_554 n
Si1 O2 Si2 114.38(16) -108_644 -304_544 n
Si1 O2 Al1 133.93(15) -108_554 3_555 n
Si1 O2 Al1 56.62(22) -108_554 208_353 n
Si1 O2 Al1 52.28(12) -108_554 -211_464 n
Si1 O2 Al1 114.38(16) -108_554 -304_454 n
Si1 O2 O1 74.94(15) -108_544 111_433 n
Si1 O2 O1 24.73(13) -108_544 -108_544 n
Si1 O2 O2 108.96(10) -108_544 107_433 n
Si1 O2 O2 81.92(13) -108_544 209_343 n
Si1 O2 O2 129.21(15) -108_544 -304_444 n
Si1 O2 O3 27.38(11) -108_544 4_555 n
Si1 O2 O3 72.56(14) -108_544 111_433 n
Si1 O2 O3 125.97(15) -108_544 208_343 n
Si1 O2 O4 85.57(15) -108_544 310_334 n
Si1 O2 O4 122.09(15) -108_544 312_334 n
Si1 O2 SI 63.72(11) -108_544 4_555 n
Si1 O2 SI' 108.17(24) -108_544 111_433 n
Si1 O2 Dd2 111.2(13) -108_644 1_555 n
Si1 O2 Si2 137.09(15) -304_544 3_555 n
Si1 O2 Si2 52.84(23) -304_544 208_443 n
Si1 O2 Si2 113.76(17) -304_544 -211_554 n
Si1 O2 Si2 109.39(12) -304_544 -304_544 n
Si1 O2 Al1 137.09(15) -304_454 3_555 n
Si1 O2 Al1 52.84(23) -304_454 208_353 n
Si1 O2 Al1 113.76(17) -304_454 -211_464 n
Si1 O2 Al1 109.39(12) -304_454 -304_454 n
Si1 O2 O1 139.84(18) -304_444 111_433 n
Si1 O2 O1 69.15(18) -304_444 -108_544 n
Si1 O2 O2 82.49(12) -304_444 107_433 n
Si1 O2 O2 22.56(11) -304_444 209_343 n
Si1 O2 O2 109.76(18) -304_444 -304_444 n
Si1 O2 O3 94.38(14) -304_444 4_555 n
Si1 O2 O3 22.62(12) -304_444 111_433 n
Si1 O2 O3 126.93(14) -304_444 208_343 n
Si1 O2 O4 79.91(15) -304_444 310_334 n
Si1 O2 O4 162.08(17) -304_444 312_334 n
Si1 O2 SI 59.53(11) -304_444 4_555 n
Si1 O2 SI' 54.33(12) -304_444 111_433 n
Si1 O2 Dd2 174.5(14) -304_544 1_555 n
Si2 O2 Si2 105.97(24) 3_555 208_443 n
Si2 O2 Si2 107.78(20) 3_555 -211_554 n
Si2 O2 Si2 92.05(21) 3_555 -304_544 n
Si2 O2 Al1 0.0 3_555 3_555 n
Si2 O2 Al1 105.97(24) 3_555 208_353 n
Si2 O2 Al1 107.78(20) 3_555 -211_464 n
Si2 O2 Al1 92.05(21) 3_555 -304_454 n
Si2 O2 O1 82.36(18) 3_555 111_433 n
Si2 O2 O1 117.26(18) 3_555 -108_544 n
Si2 O2 O2 110.64(17) 3_555 107_433 n
Si2 O2 O2 139.17(10) 3_555 209_343 n
Si2 O2 O2 28.21(12) 3_555 -304_444 n
Si2 O2 O3 121.31(13) 3_555 4_555 n
Si2 O2 O3 118.99(15) 3_555 111_433 n
Si2 O2 O3 72.44(15) 3_555 208_343 n
Si2 O2 O4 70.06(14) 3_555 310_334 n
Si2 O2 O4 25.03(13) 3_555 312_334 n
Si2 O2 SI 154.73(18) 3_555 4_555 n
Si2 O2 SI' 117.85(24) 3_555 111_433 n
Si2 O2 Dd2 38.0(15) 3_555 1_555 n
Si2 O2 Si2 105.94(20) 208_443 -211_554 n
Si2 O2 Si2 160.98(26) 208_443 -304_544 n
Si2 O2 Al1 105.97(24) 208_353 3_555 n
Si2 O2 Al1 0.0 208_353 208_353 n
Si2 O2 Al1 105.94(20) 208_353 -211_464 n
Si2 O2 Al1 160.98(26) 208_353 -304_454 n
Si2 O2 O1 120.07(27) 208_343 111_433 n
Si2 O2 O1 35.18(23) 208_343 -108_544 n
Si2 O2 O2 135.14(27) 208_343 107_433 n
Si2 O2 O2 75.41(27) 208_343 209_343 n
Si2 O2 O2 82.48(25) 208_343 -304_444 n
Si2 O2 O3 81.55(24) 208_343 4_555 n
Si2 O2 O3 34.35(23) 208_343 111_433 n
Si2 O2 O3 177.41(26) 208_343 208_343 n
Si2 O2 O4 36.08(21) 208_343 310_334 n
Si2 O2 O4 120.75(24) 208_343 312_334 n
Si2 O2 SI 99.19(25) 208_343 4_555 n
Si2 O2 SI' 106.05(27) 208_343 111_433 n
Si2 O2 Dd2 123.2(12) 208_443 1_555 n
Si2 O2 Si2 73.31(14) -211_554 -304_544 n
Si2 O2 Al1 107.78(20) -211_464 3_555 n
Si2 O2 Al1 105.94(20) -211_464 208_353 n
Si2 O2 Al1 0.0 -211_464 -211_464 n
Si2 O2 Al1 73.31(14) -211_464 -304_454 n
Si2 O2 O1 26.12(14) -211_454 111_433 n
Si2 O2 O1 70.76(15) -211_454 -108_544 n
Si2 O2 O2 86.81(13) -211_454 107_433 n
Si2 O2 O2 110.94(10) -211_454 209_343 n
Si2 O2 O2 130.54(15) -211_454 -304_444 n
Si2 O2 O3 25.08(12) -211_454 4_555 n
Si2 O2 O3 123.76(17) -211_454 111_433 n
Si2 O2 O3 76.58(15) -211_454 208_343 n
Si2 O2 O4 120.43(14) -211_454 310_334 n
Si2 O2 O4 83.77(16) -211_454 312_334 n
Si2 O2 SI 66.57(11) -211_454 4_555 n
Si2 O2 SI' 112.42(24) -211_454 111_433 n
Si2 O2 Dd2 70.4(15) -211_554 1_555 n
Si2 O2 Al1 92.05(21) -304_454 3_555 n
Si2 O2 Al1 160.98(26) -304_454 208_353 n
Si2 O2 Al1 73.31(14) -304_454 -211_464 n
Si2 O2 Al1 0.0 -304_454 -304_454 n
Si2 O2 O1 67.53(18) -304_444 111_433 n
Si2 O2 O1 138.96(17) -304_444 -108_544 n
Si2 O2 O2 27.11(12) -304_444 107_433 n
Si2 O2 O2 87.02(12) -304_444 209_343 n
Si2 O2 O2 112.85(19) -304_444 -304_444 n
Si2 O2 O3 94.44(14) -304_444 4_555 n
Si2 O2 O3 130.14(15) -304_444 111_433 n
Si2 O2 O3 20.01(12) -304_444 208_343 n
Si2 O2 O4 159.70(18) -304_444 310_334 n
Si2 O2 O4 78.26(15) -304_444 312_334 n
Si2 O2 SI 62.68(11) -304_444 4_555 n
Si2 O2 SI' 58.75(12) -304_444 111_433 n
Si2 O2 Dd2 75.0(12) -304_544 1_555 n
Al1 O2 Al1 105.97(24) 3_555 208_353 n
Al1 O2 Al1 107.78(20) 3_555 -211_464 n
Al1 O2 Al1 92.05(21) 3_555 -304_454 n
Al1 O2 O1 82.36(18) 3_555 111_433 n
Al1 O2 O1 117.26(18) 3_555 -108_544 n
Al1 O2 O2 110.64(17) 3_555 107_433 n
Al1 O2 O2 139.17(10) 3_555 209_343 n
Al1 O2 O2 28.21(12) 3_555 -304_444 n
Al1 O2 O3 121.31(13) 3_555 4_555 n
Al1 O2 O3 118.99(15) 3_555 111_433 n
Al1 O2 O3 72.44(15) 3_555 208_343 n
Al1 O2 O4 70.06(14) 3_555 310_334 n
Al1 O2 O4 25.03(13) 3_555 312_334 n
Al1 O2 SI 154.73(18) 3_555 4_555 n
Al1 O2 SI' 117.85(24) 3_555 111_433 n
Al1 O2 Dd2 38.0(15) 3_555 1_555 n
Al1 O2 Al1 105.94(20) 208_353 -211_464 n
Al1 O2 Al1 160.98(26) 208_353 -304_454 n
Al1 O2 O1 120.07(27) 208_343 111_433 n
Al1 O2 O1 35.18(23) 208_343 -108_544 n
Al1 O2 O2 135.14(27) 208_343 107_433 n
Al1 O2 O2 75.41(27) 208_343 209_343 n
Al1 O2 O2 82.48(25) 208_343 -304_444 n
Al1 O2 O3 81.55(24) 208_343 4_555 n
Al1 O2 O3 34.35(23) 208_343 111_433 n
Al1 O2 O3 177.41(26) 208_343 208_343 n
Al1 O2 O4 36.08(21) 208_343 310_334 n
Al1 O2 O4 120.75(24) 208_343 312_334 n
Al1 O2 SI 99.19(25) 208_343 4_555 n
Al1 O2 SI' 106.05(27) 208_343 111_433 n
Al1 O2 Dd2 123.2(12) 208_443 1_555 n
Al1 O2 Al1 73.31(14) -211_464 -304_454 n
Al1 O2 O1 26.12(14) -211_454 111_433 n
Al1 O2 O1 70.76(15) -211_454 -108_544 n
Al1 O2 O2 86.81(13) -211_454 107_433 n
Al1 O2 O2 110.94(10) -211_454 209_343 n
Al1 O2 O2 130.54(15) -211_454 -304_444 n
Al1 O2 O3 25.08(12) -211_454 4_555 n
Al1 O2 O3 123.76(17) -211_454 111_433 n
Al1 O2 O3 76.58(15) -211_454 208_343 n
Al1 O2 O4 120.43(14) -211_454 310_334 n
Al1 O2 O4 83.77(16) -211_454 312_334 n
Al1 O2 SI 66.57(11) -211_454 4_555 n
Al1 O2 SI' 112.42(24) -211_454 111_433 n
Al1 O2 Dd2 70.4(15) -211_554 1_555 n
Al1 O2 O1 67.53(18) -304_444 111_433 n
Al1 O2 O1 138.96(17) -304_444 -108_544 n
Al1 O2 O2 27.11(12) -304_444 107_433 n
Al1 O2 O2 87.02(12) -304_444 209_343 n
Al1 O2 O2 112.85(19) -304_444 -304_444 n
Al1 O2 O3 94.44(14) -304_444 4_555 n
Al1 O2 O3 130.14(15) -304_444 111_433 n
Al1 O2 O3 20.01(12) -304_444 208_343 n
Al1 O2 O4 159.70(18) -304_444 310_334 n
Al1 O2 O4 78.26(15) -304_444 312_334 n
Al1 O2 SI 62.68(11) -304_444 4_555 n
Al1 O2 SI' 58.75(12) -304_444 111_433 n
Al1 O2 Dd2 75.0(12) -304_544 1_555 n
O1 O2 O1 87.48(8) 111_433 -108_544 n
O1 O2 O2 90.12(20) 111_433 107_433 n
O1 O2 O2 133.39(15) 111_433 209_343 n
O1 O2 O2 107.68(20) 111_433 -304_444 n
O1 O2 O3 48.06(12) 111_433 4_555 n
O1 O2 O3 147.36(19) 111_433 111_433 n
O1 O2 O3 61.99(17) 111_433 208_343 n
O1 O2 O4 117.37(19) 111_433 310_334 n
O1 O2 O4 57.85(16) 111_433 312_334 n
O1 O2 SI 87.21(16) 111_433 4_555 n
O1 O2 SI' 122.10(24) 111_433 111_433 n
O1 O2 Dd2 44.5(15) 111_533 1_555 n
O1 O2 O2 131.21(15) -108_544 107_433 n
O1 O2 O2 87.79(20) -108_544 209_343 n
O1 O2 O2 105.38(18) -108_544 -304_444 n
O1 O2 O3 46.57(12) -108_544 4_555 n
O1 O2 O3 61.30(16) -108_544 111_433 n
O1 O2 O3 147.34(17) -108_544 208_343 n
O1 O2 O4 60.84(15) -108_544 310_334 n
O1 O2 O4 116.22(18) -108_544 312_334 n
O1 O2 SI 85.03(16) -108_544 4_555 n
O1 O2 SI' 119.68(25) -108_544 111_433 n
O1 O2 Dd2 110.0(11) -108_644 1_555 n
O2 O2 O2 60.00000(30) 107_433 209_343 n
O2 O2 O2 121.60(12) 107_433 -304_444 n
O2 O2 O3 100.12(8) 107_433 4_555 n
O2 O2 O3 103.06(14) 107_433 111_433 n
O2 O2 O3 45.01(13) 107_433 208_343 n
O2 O2 O4 151.84(13) 107_433 310_334 n
O2 O2 O4 103.04(19) 107_433 312_334 n
O2 O2 SI 46.18(4) 107_433 4_555 n
O2 O2 SI' 32.72(9) 107_433 111_433 n
O2 O2 Dd2 101.6(12) 107_533 1_555 n
O2 O2 O2 118.25(14) 209_343 -304_444 n
O2 O2 O3 99.42(9) 209_343 4_555 n
O2 O2 O3 43.66(14) 209_343 111_433 n
O2 O2 O3 104.39(13) 209_343 208_343 n
O2 O2 O4 100.15(19) 209_343 310_334 n
O2 O2 O4 155.38(14) 209_343 312_334 n
O2 O2 SI 46.18(4) 209_343 4_555 n
O2 O2 SI' 32.72(9) 209_343 111_433 n
O2 O2 Dd2 160.9(11) 209_443 1_555 n
O2 O2 O3 133.36(6) -304_444 4_555 n
O2 O2 O3 90.78(17) -304_444 111_433 n
O2 O2 O3 95.43(19) -304_444 208_343 n
O2 O2 O4 47.08(12) -304_444 310_334 n
O2 O2 O4 52.74(13) -304_444 312_334 n
O2 O2 SI 161.90(7) -304_444 4_555 n
O2 O2 SI' 111.46(23) -304_444 111_433 n
O2 O2 Dd2 65.0(15) -304_544 1_555 n
O3 O2 O3 99.75(14) 4_555 111_433 n
O3 O2 O3 101.01(13) 4_555 208_343 n
O3 O2 O4 102.97(13) 4_555 310_334 n
O3 O2 O4 101.27(13) 4_555 312_334 n
O3 O2 SI 64.39(8) 4_555 4_555 n
O3 O2 SI' 115.03(25) 4_555 111_433 n
O3 O2 Dd2 88.6(14) 4_555 1_555 n
O3 O2 O3 144.55(15) 111_433 208_343 n
O3 O2 O4 57.32(14) 111_433 310_334 n
O3 O2 O4 142.76(17) 111_433 312_334 n
O3 O2 SI 81.18(13) 111_433 4_555 n
O3 O2 SI' 71.99(13) 111_433 111_433 n
O3 O2 Dd2 152.0(14) 111_533 1_555 n
O3 O2 O4 142.08(18) 208_343 310_334 n
O3 O2 O4 58.57(15) 208_343 312_334 n
O3 O2 SI 82.33(12) 208_343 4_555 n
O3 O2 SI' 73.26(13) 208_343 111_433 n
O3 O2 Dd2 56.8(12) 208_443 1_555 n
O4 O2 O4 88.06(14) 310_334 312_334 n
O4 O2 SI 134.78(19) 310_334 4_555 n
O4 O2 SI' 120.53(21) 310_334 111_433 n
O4 O2 Dd2 94.9(13) 310_434 1_555 n
O4 O2 SI 135.83(18) 312_334 4_555 n
O4 O2 SI' 124.06(21) 312_334 111_433 n
O4 O2 Dd2 13.3(14) 312_434 1_555 n
SI O2 SI' 50.64(22) 4_555 111_433 n
SI O2 Dd2 126.0(15) 4_555 1_555 n
SI' O2 Dd2 128.3(11) 111_533 1_555 n
Si1 O3 Si1 95.45(20) 3_555 -2_555 n
Si1 O3 Si1 162.67(25) 3_555 310_335 n
Si1 O3 Si2 142.40(29) 3_555 2_555 n
Si1 O3 Si2 48.47(20) 3_555 -3_555 n
Si1 O3 Si2 53.75(23) 3_555 312_434 n
Si1 O3 Al1 142.40(29) 3_555 2_555 n
Si1 O3 Al1 48.47(20) 3_555 -3_555 n
Si1 O3 Al1 53.75(23) 3_555 312_344 n
Si1 O3 O1 34.27(27) 3_555 3_555 n
Si1 O3 O1 116.59(28) 3_555 -2_555 n
Si1 O3 O2 32.97(20) 3_555 -105_444 n
Si1 O3 O2 120.77(23) 3_555 -206_444 n
Si1 O3 O2 72.82(21) 3_555 304_445 n
Si1 O3 O3 137.30(26) 3_555 107_433 n
Si1 O3 O3 77.49(26) 3_555 209_343 n
Si1 O3 O4 36.78(22) 3_555 111_433 n
Si1 O3 O4 174.43(25) 3_555 208_343 n
Si1 O3 SI 72.19(20) 3_555 1_555 n
Si1 O3 SI' 80.48(22) 3_555 1_555 n
Si1 O3 SII 107.87(26) 3_555 111_555 n
Si1 O3 SJ 145.7(5) 3_555 3_555 n
Si1 O3 Dc2 128.0(4) 3_555 3_555 n
Si1 O3 Dc2 42.5(4) 3_555 -1_555 n
Si1 O3 Dd2 148.4(15) 3_555 3_555 n
Si1 O3 Si1 101.80(15) -2_555 310_335 n
Si1 O3 Si2 49.41(23) -2_555 2_555 n
Si1 O3 Si2 47.69(10) -2_555 -3_555 n
Si1 O3 Si2 145.18(16) -2_555 312_434 n
Si1 O3 Al1 49.41(23) -2_555 2_555 n
Si1 O3 Al1 47.69(10) -2_555 -3_555 n
Si1 O3 Al1 145.18(16) -2_555 312_344 n
Si1 O3 O1 66.51(18) -2_555 3_555 n
Si1 O3 O1 21.80(16) -2_555 -2_555 n
Si1 O3 O2 96.58(13) -2_555 -105_444 n
Si1 O3 O2 64.92(12) -2_555 -206_444 n
Si1 O3 O2 23.07(10) -2_555 304_445 n
Si1 O3 O3 126.53(19) -2_555 107_433 n
Si1 O3 O3 163.34(13) -2_555 209_343 n
Si1 O3 O4 123.55(16) -2_555 111_433 n
Si1 O3 O4 84.32(15) -2_555 208_343 n
Si1 O3 SI 55.64(9) -2_555 1_555 n
Si1 O3 SI' 90.46(18) -2_555 1_555 n
Si1 O3 SII 141.27(23) -2_555 111_555 n
Si1 O3 SJ 65.1(5) -2_555 3_555 n
Si1 O3 Dc2 44.00(25) -2_555 3_555 n
Si1 O3 Dc2 79.04(29) -2_555 -1_555 n
Si1 O3 Dd2 76.1(15) -2_555 3_555 n
Si1 O3 Si2 53.81(25) 310_434 2_555 n
Si1 O3 Si2 148.81(16) 310_434 -3_555 n
Si1 O3 Si2 110.09(12) 310_434 312_434 n
Si1 O3 Al1 53.81(25) 310_344 2_555 n
Si1 O3 Al1 148.81(16) 310_344 -3_555 n
Si1 O3 Al1 110.09(12) 310_344 312_344 n
Si1 O3 O1 159.93(21) 310_334 3_555 n
Si1 O3 O1 80.73(21) 310_334 -2_555 n
Si1 O3 O2 140.83(15) 310_334 -105_444 n
Si1 O3 O2 66.53(13) 310_334 -206_444 n
Si1 O3 O2 124.21(15) 310_334 304_445 n
Si1 O3 O3 26.32(12) 310_334 107_433 n
Si1 O3 O3 86.26(12) 310_334 209_343 n
Si1 O3 O4 129.25(14) 310_334 111_433 n
Si1 O3 O4 18.90(11) 310_334 208_343 n
Si1 O3 SI 116.61(13) 310_334 1_555 n
Si1 O3 SI' 97.62(16) 310_334 1_555 n
Si1 O3 SII 58.66(12) 310_456 111_555 n
Si1 O3 SJ 47.6(5) 310_446 3_555 n
Si1 O3 Dc2 67.70(34) 310_456 3_555 n
Si1 O3 Dc2 142.96(35) 310_456 -1_555 n
Si1 O3 Dd2 41.2(15) 310_434 3_555 n
Si2 O3 Si2 96.93(22) 2_555 -3_555 n
Si2 O3 Si2 163.83(26) 2_555 312_434 n
Si2 O3 Al1 0.0 2_555 2_555 n
Si2 O3 Al1 96.93(22) 2_555 -3_555 n
Si2 O3 Al1 163.83(26) 2_555 312_344 n
Si2 O3 O1 115.81(29) 2_555 3_555 n
Si2 O3 O1 31.54(27) 2_555 -2_555 n
Si2 O3 O2 125.38(25) 2_555 -105_444 n
Si2 O3 O2 39.28(22) 2_555 -206_444 n
Si2 O3 O2 70.66(24) 2_555 304_445 n
Si2 O3 O3 80.02(29) 2_555 107_433 n
Si2 O3 O3 140.02(29) 2_555 209_343 n
Si2 O3 O4 168.97(29) 2_555 111_433 n
Si2 O3 O4 39.44(24) 2_555 208_343 n
Si2 O3 SI 75.69(22) 2_555 1_555 n
Si2 O3 SI' 86.22(24) 2_555 1_555 n
Si2 O3 SII 108.87(28) 2_555 111_555 n
Si2 O3 SJ 40.0(5) 2_555 3_555 n
Si2 O3 Dc2 37.9(4) 2_555 3_555 n
Si2 O3 Dc2 123.7(4) 2_555 -1_555 n
Si2 O3 Dd2 47.9(15) 2_555 3_555 n
Si2 O3 Si2 98.48(15) -3_555 312_434 n
Si2 O3 Al1 96.93(22) -3_555 2_555 n
Si2 O3 Al1 0.0 -3_555 -3_555 n
Si2 O3 Al1 98.48(15) -3_555 312_344 n
Si2 O3 O1 20.49(15) -3_555 3_555 n
Si2 O3 O1 68.20(19) -3_555 -2_555 n
Si2 O3 O2 62.16(12) -3_555 -105_444 n
Si2 O3 O2 98.64(13) -3_555 -206_444 n
Si2 O3 O2 26.96(11) -3_555 304_445 n
Si2 O3 O3 165.38(11) -3_555 107_433 n
Si2 O3 O3 121.52(19) -3_555 209_343 n
Si2 O3 O4 77.36(15) -3_555 111_433 n
Si2 O3 O4 130.19(16) -3_555 208_343 n
Si2 O3 SI 56.14(10) -3_555 1_555 n
Si2 O3 SI' 89.97(19) -3_555 1_555 n
Si2 O3 SII 138.33(22) -3_555 111_555 n
Si2 O3 SJ 104.0(5) -3_555 3_555 n
Si2 O3 Dc2 82.43(33) -3_555 3_555 n
Si2 O3 Dc2 41.03(27) -3_555 -1_555 n
Si2 O3 Dd2 112.9(15) -3_555 3_555 n
Si2 O3 Al1 163.83(26) 312_344 2_555 n
Si2 O3 Al1 98.48(15) 312_344 -3_555 n
Si2 O3 Al1 0.0 312_344 312_344 n
Si2 O3 O1 78.87(21) 312_334 3_555 n
Si2 O3 O1 158.00(24) 312_334 -2_555 n
Si2 O3 O2 67.05(14) 312_334 -105_444 n
Si2 O3 O2 141.40(16) 312_334 -206_444 n
Si2 O3 O2 125.14(16) 312_334 304_445 n
Si2 O3 O3 83.84(12) 312_334 107_433 n
Si2 O3 O3 23.84(12) 312_334 209_343 n
Si2 O3 O4 21.63(12) 312_334 111_433 n
Si2 O3 O4 124.63(13) 312_334 208_343 n
Si2 O3 SI 117.33(14) 312_334 1_555 n
Si2 O3 SI' 98.62(16) 312_334 1_555 n
Si2 O3 SII 55.63(12) 312_456 111_555 n
Si2 O3 SJ 130.1(5) 312_446 3_555 n
Si2 O3 Dc2 140.39(28) 312_456 3_555 n
Si2 O3 Dc2 67.18(31) 312_456 -1_555 n
Si2 O3 Dd2 120.3(15) 312_434 3_555 n
Al1 O3 Al1 96.93(22) 2_555 -3_555 n
Al1 O3 Al1 163.83(26) 2_555 312_344 n
Al1 O3 O1 115.81(29) 2_555 3_555 n
Al1 O3 O1 31.54(27) 2_555 -2_555 n
Al1 O3 O2 125.38(25) 2_555 -105_444 n
Al1 O3 O2 39.28(22) 2_555 -206_444 n
Al1 O3 O2 70.66(24) 2_555 304_445 n
Al1 O3 O3 80.02(29) 2_555 107_433 n
Al1 O3 O3 140.02(29) 2_555 209_343 n
Al1 O3 O4 168.97(29) 2_555 111_433 n
Al1 O3 O4 39.44(24) 2_555 208_343 n
Al1 O3 SI 75.69(22) 2_555 1_555 n
Al1 O3 SI' 86.22(24) 2_555 1_555 n
Al1 O3 SII 108.87(28) 2_555 111_555 n
Al1 O3 SJ 40.0(5) 2_555 3_555 n
Al1 O3 Dc2 37.9(4) 2_555 3_555 n
Al1 O3 Dc2 123.7(4) 2_555 -1_555 n
Al1 O3 Dd2 47.9(15) 2_555 3_555 n
Al1 O3 Al1 98.48(15) -3_555 312_344 n
Al1 O3 O1 20.49(15) -3_555 3_555 n
Al1 O3 O1 68.20(19) -3_555 -2_555 n
Al1 O3 O2 62.16(12) -3_555 -105_444 n
Al1 O3 O2 98.64(13) -3_555 -206_444 n
Al1 O3 O2 26.96(11) -3_555 304_445 n
Al1 O3 O3 165.38(11) -3_555 107_433 n
Al1 O3 O3 121.52(19) -3_555 209_343 n
Al1 O3 O4 77.36(15) -3_555 111_433 n
Al1 O3 O4 130.19(16) -3_555 208_343 n
Al1 O3 SI 56.14(10) -3_555 1_555 n
Al1 O3 SI' 89.97(19) -3_555 1_555 n
Al1 O3 SII 138.33(22) -3_555 111_555 n
Al1 O3 SJ 104.0(5) -3_555 3_555 n
Al1 O3 Dc2 82.43(33) -3_555 3_555 n
Al1 O3 Dc2 41.03(27) -3_555 -1_555 n
Al1 O3 Dd2 112.9(15) -3_555 3_555 n
Al1 O3 O1 78.87(21) 312_334 3_555 n
Al1 O3 O1 158.00(24) 312_334 -2_555 n
Al1 O3 O2 67.05(14) 312_334 -105_444 n
Al1 O3 O2 141.40(16) 312_334 -206_444 n
Al1 O3 O2 125.14(16) 312_334 304_445 n
Al1 O3 O3 83.84(12) 312_334 107_433 n
Al1 O3 O3 23.84(12) 312_334 209_343 n
Al1 O3 O4 21.63(12) 312_334 111_433 n
Al1 O3 O4 124.63(13) 312_334 208_343 n
Al1 O3 SI 117.33(14) 312_334 1_555 n
Al1 O3 SI' 98.62(16) 312_334 1_555 n
Al1 O3 SII 55.63(12) 312_456 111_555 n
Al1 O3 SJ 130.1(5) 312_446 3_555 n
Al1 O3 Dc2 140.39(28) 312_456 3_555 n
Al1 O3 Dc2 67.18(31) 312_456 -1_555 n
Al1 O3 Dd2 120.3(15) 312_434 3_555 n
O1 O3 O1 85.29(9) 3_555 -2_555 n
O1 O3 O2 58.94(19) 3_555 -105_444 n
O1 O3 O2 118.05(14) 3_555 -206_444 n
O1 O3 O2 47.29(15) 3_555 304_445 n
O1 O3 O3 153.24(13) 3_555 107_433 n
O1 O3 O3 101.32(23) 3_555 209_343 n
O1 O3 O4 57.40(20) 3_555 111_433 n
O1 O3 O4 142.35(22) 3_555 208_343 n
O1 O3 SI 71.40(9) 3_555 1_555 n
O1 O3 SI' 98.69(19) 3_555 1_555 n
O1 O3 SII 119.80(21) 3_555 111_555 n
O1 O3 SJ 112.7(5) 3_555 3_555 n
O1 O3 Dc2 93.8(4) 3_555 3_555 n
O1 O3 Dc2 23.31(29) 3_555 -1_555 n
O1 O3 Dd2 118.7(15) 3_555 3_555 n
O1 O3 O2 116.99(15) -2_555 -105_444 n
O1 O3 O2 60.15(19) -2_555 -206_444 n
O1 O3 O2 44.86(15) -2_555 304_445 n
O1 O3 O3 104.80(24) -2_555 107_433 n
O1 O3 O3 155.90(12) -2_555 209_343 n
O1 O3 O4 138.89(26) -2_555 111_433 n
O1 O3 O4 62.74(19) -2_555 208_343 n
O1 O3 SI 70.77(9) -2_555 1_555 n
O1 O3 SI' 98.78(17) -2_555 1_555 n
O1 O3 SII 122.91(21) -2_555 111_555 n
O1 O3 SJ 44.4(5) -2_555 3_555 n
O1 O3 Dc2 25.40(23) -2_555 3_555 n
O1 O3 Dc2 92.5(4) -2_555 -1_555 n
O1 O3 Dd2 55.5(15) -2_555 3_555 n
O2 O3 O2 91.33(15) -105_444 -206_444 n
O2 O3 O2 75.21(12) -105_444 304_445 n
O2 O3 O3 131.04(11) -105_444 107_433 n
O2 O3 O3 85.69(16) -105_444 209_343 n
O2 O3 O4 60.43(14) -105_444 111_433 n
O2 O3 O4 152.59(17) -105_444 208_343 n
O2 O3 SI 50.30(8) -105_444 1_555 n
O2 O3 SI' 47.61(9) -105_444 1_555 n
O2 O3 SII 119.84(20) -105_566 111_555 n
O2 O3 SJ 161.4(5) -105_556 3_555 n
O2 O3 Dc2 140.39(28) -105_566 3_555 n
O2 O3 Dc2 74.3(4) -105_566 -1_555 n
O2 O3 Dd2 172.4(15) -105_544 3_555 n
O2 O3 O2 74.56(11) -206_444 304_445 n
O2 O3 O3 88.06(16) -206_444 107_433 n
O2 O3 O3 131.65(11) -206_444 209_343 n
O2 O3 O4 150.21(16) -206_444 111_433 n
O2 O3 O4 64.15(14) -206_444 208_343 n
O2 O3 SI 50.10(8) -206_444 1_555 n
O2 O3 SI' 47.18(8) -206_444 1_555 n
O2 O3 SII 122.12(20) -206_566 111_555 n
O2 O3 SJ 78.0(5) -206_556 3_555 n
O2 O3 Dc2 76.21(31) -206_566 3_555 n
O2 O3 Dc2 139.45(27) -206_566 -1_555 n
O2 O3 Dd2 83.6(15) -206_544 3_555 n
O2 O3 O3 149.56(19) 304_445 107_433 n
O2 O3 O3 148.47(19) 304_445 209_343 n
O2 O3 O4 104.27(16) 304_445 111_433 n
O2 O3 O4 107.28(15) 304_445 208_343 n
O2 O3 SI 44.43(5) 304_445 1_555 n
O2 O3 SI' 82.49(17) 304_445 1_555 n
O2 O3 SII 154.46(24) 304_445 111_555 n
O2 O3 SJ 87.1(5) 304_445 3_555 n
O2 O3 Dc2 65.28(28) 304_445 3_555 n
O2 O3 Dc2 65.20(26) 304_445 -1_555 n
O2 O3 Dd2 97.9(15) 304_445 3_555 n
O3 O3 O3 60.00000(30) 107_433 209_343 n
O3 O3 O4 103.11(13) 107_433 111_433 n
O3 O3 O4 42.29(12) 107_433 208_343 n
O3 O3 SI 135.22(12) 107_433 1_555 n
O3 O3 SI' 104.01(16) 107_433 1_555 n
O3 O3 SII 34.26(10) 107_555 111_555 n
O3 O3 SJ 64.6(5) 107_545 3_555 n
O3 O3 Dc2 86.62(32) 107_555 3_555 n
O3 O3 Dc2 130.02(28) 107_555 -1_555 n
O3 O3 Dd2 54.7(15) 107_533 3_555 n
O3 O3 O4 44.20(13) 209_343 111_433 n
O3 O3 O4 101.24(12) 209_343 208_343 n
O3 O3 SI 133.33(13) 209_343 1_555 n
O3 O3 SI' 103.01(16) 209_343 1_555 n
O3 O3 SII 34.26(10) 209_465 111_555 n
O3 O3 SJ 112.8(5) 209_455 3_555 n
O3 O3 Dc2 130.51(23) 209_465 3_555 n
O3 O3 Dc2 85.76(29) 209_465 -1_555 n
O3 O3 Dd2 101.9(15) 209_443 3_555 n
O4 O3 O4 139.86(14) 111_433 208_343 n
O4 O3 SI 107.90(14) 111_433 1_555 n
O4 O3 SI' 103.05(15) 111_433 1_555 n
O4 O3 SII 71.26(12) 111_555 111_555 n
O4 O3 SJ 131.8(5) 111_545 3_555 n
O4 O3 Dc2 131.2(4) 111_555 3_555 n
O4 O3 Dc2 46.43(33) 111_555 -1_555 n
O4 O3 Dd2 125.4(15) 111_533 3_555 n
O4 O3 SI 111.94(14) 208_343 1_555 n
O4 O3 SI' 105.08(16) 208_343 1_555 n
O4 O3 SII 69.53(11) 208_465 111_555 n
O4 O3 SJ 29.9(5) 208_455 3_555 n
O4 O3 Dc2 48.90(33) 208_465 3_555 n
O4 O3 Dc2 132.2(4) 208_465 -1_555 n
O4 O3 Dd2 26.2(15) 208_443 3_555 n
SI O3 SI' 38.06(17) 1_555 1_555 n
SI O3 SII 161.06(24) 1_555 111_555 n
SI O3 SJ 112.3(5) 1_555 3_555 n
SI O3 Dc2 96.16(23) 1_555 3_555 n
SI O3 Dc2 94.70(29) 1_555 -1_555 n
SI O3 Dd2 122.4(15) 1_555 3_555 n
SI' O3 SII 123.03(30) 1_555 111_555 n
SI' O3 SJ 125.0(5) 1_555 3_555 n
SI' O3 Dc2 120.99(29) 1_555 3_555 n
SI' O3 Dc2 119.4(4) 1_555 -1_555 n
SI' O3 Dd2 129.2(15) 1_555 3_555 n
SII O3 SJ 78.8(5) 111_545 3_555 n
SII O3 Dc2 98.10(28) 111_555 3_555 n
SII O3 Dc2 97.46(31) 111_555 -1_555 n
SII O3 Dd2 67.8(15) 111_533 3_555 n
SJ O3 Dc2 22.1(6) 3_555 3_555 n
SJ O3 Dc2 103.9(6) 3_555 -1_555 n
SJ O3 Dd2 11.1(16) 3_555 3_555 n
Dc2 O3 Dc2 90.92(7) 3_555 -1_555 n
Dc2 O3 Dd2 32.6(15) 3_555 3_555 n
Dc2 O3 Dd2 106.0(15) -1_555 3_555 n
Si1 O4 Si1 98.65(24) 107_434 -105_445 n
Si1 O4 Si2 144.17(31) 107_533 209_443 n
Si1 O4 Si2 51.09(23) 107_533 -206_544 n
Si1 O4 Al1 144.17(31) 107_443 209_353 n
Si1 O4 Al1 51.09(23) 107_443 -206_454 n
Si1 O4 O1 37.44(23) 107_433 107_433 n
Si1 O4 O1 162.12(30) 107_433 -309_445 n
Si1 O4 O2 110.67(26) 107_433 310_334 n
Si1 O4 O2 31.02(22) 107_433 312_334 n
Si1 O4 O3 127.79(27) 107_433 -105_444 n
Si1 O4 O3 41.55(23) 107_433 -206_444 n
Si1 O4 O4 77.60(24) 107_433 -304_444 n
Si1 O4 SII 91.46(24) 107_555 1_555 n
Si1 O4 SJ 120.7(10) 107_545 312_446 n
Si1 O4 Oc 89.37(33) 107_545 6_555 n
Si1 O4 Oc 136.6(4) 107_545 312_446 n
Si1 O4 Dc1 120.6(4) 107_554 312_455 n
Si1 O4 Dc2 75.2(4) 107_555 6_555 n
Si1 O4 Dc2 145.0(5) 107_555 312_456 n
Si1 O4 Od 116.0(14) 107_554 312_455 n
Si1 O4 Dd1 117.8(17) 107_533 312_434 n
Si1 O4 Dd2 115(4) 107_533 312_434 n
Si1 O4 DII'1 79.2(16) 107_433 1_555 n
Si1 O4 DII*1 116.2(15) 107_432 1_555 n
Si1 O4 Si2 54.29(22) -105_544 209_443 n
Si1 O4 Si2 48.97(11) -105_544 -206_544 n
Si1 O4 Al1 54.29(22) -105_454 209_353 n
Si1 O4 Al1 48.97(11) -105_454 -206_454 n
Si1 O4 O1 116.73(21) -105_444 107_433 n
Si1 O4 O1 65.92(17) -105_444 -309_445 n
Si1 O4 O2 20.65(12) -105_444 310_334 n
Si1 O4 O2 67.83(14) -105_444 312_334 n
Si1 O4 O3 79.19(14) -105_444 -105_444 n
Si1 O4 O3 118.43(15) -105_444 -206_444 n
Si1 O4 O4 23.88(10) -105_444 -304_444 n
Si1 O4 SII 118.74(20) -105_566 1_555 n
Si1 O4 SJ 114.4(10) -105_556 312_446 n
Si1 O4 Oc 117.09(29) -105_556 6_555 n
Si1 O4 Oc 108.87(25) -105_556 312_446 n
Si1 O4 Dc1 114.4(4) -105_565 312_455 n
Si1 O4 Dc2 126.5(5) -105_566 6_555 n
Si1 O4 Dc2 93.57(30) -105_566 312_456 n
Si1 O4 Od 123.7(13) -105_565 312_455 n
Si1 O4 Dd1 133.9(15) -105_544 312_434 n
Si1 O4 Dd2 135.7(34) -105_544 312_434 n
Si1 O4 DII'1 62.6(5) -105_444 1_555 n
Si1 O4 DII*1 141.2(23) -105_443 1_555 n
Si2 O4 Si2 102.37(24) 209_443 -206_544 n
Si2 O4 Al1 0.0 209_353 209_353 n
Si2 O4 Al1 102.37(24) 209_353 -206_454 n
Si2 O4 O1 168.25(30) 209_343 107_433 n
Si2 O4 O1 32.44(22) 209_343 -309_445 n
Si2 O4 O2 36.69(22) 209_343 310_334 n
Si2 O4 O2 115.82(26) 209_343 312_334 n
Si2 O4 O3 35.05(22) 209_343 -105_444 n
Si2 O4 O3 125.71(26) 209_343 -206_444 n
Si2 O4 O4 78.16(24) 209_343 -304_444 n
Si2 O4 SII 84.31(23) 209_465 1_555 n
Si2 O4 SJ 93.8(10) 209_455 312_446 n
Si2 O4 Oc 122.46(35) 209_455 6_555 n
Si2 O4 Oc 78.57(31) 209_455 312_446 n
Si2 O4 Dc1 93.85(33) 209_464 312_455 n
Si2 O4 Dc2 138.4(4) 209_465 6_555 n
Si2 O4 Dc2 67.3(4) 209_465 312_456 n
Si2 O4 Od 99.5(14) 209_464 312_455 n
Si2 O4 Dd1 97.7(17) 209_443 312_434 n
Si2 O4 Dd2 101(4) 209_443 312_434 n
Si2 O4 DII'1 67.8(15) 209_343 1_555 n
Si2 O4 DII*1 86.9(23) 209_342 1_555 n
Si2 O4 Al1 102.37(24) -206_454 209_353 n
Si2 O4 Al1 0.0 -206_454 -206_454 n
Si2 O4 O1 70.68(19) -206_444 107_433 n
Si2 O4 O1 111.64(19) -206_444 -309_445 n
Si2 O4 O2 65.86(14) -206_444 310_334 n
Si2 O4 O2 23.44(12) -206_444 312_334 n
Si2 O4 O3 116.39(15) -206_444 -105_444 n
Si2 O4 O3 84.42(14) -206_444 -206_444 n
Si2 O4 O4 26.52(11) -206_444 -304_444 n
Si2 O4 SII 122.41(20) -206_566 1_555 n
Si2 O4 SJ 125.3(9) -206_556 312_446 n
Si2 O4 Oc 101.02(23) -206_556 6_555 n
Si2 O4 Oc 134.37(27) -206_556 312_446 n
Si2 O4 Dc1 125.1(4) -206_565 312_455 n
Si2 O4 Dc2 97.7(4) -206_566 6_555 n
Si2 O4 Dc2 124.4(5) -206_566 312_456 n
Si2 O4 Od 130.0(13) -206_565 312_455 n
Si2 O4 Dd1 143.9(16) -206_544 312_434 n
Si2 O4 Dd2 142(4) -206_544 312_434 n
Si2 O4 DII'1 69.6(15) -206_444 1_555 n
Si2 O4 DII*1 166.7(11) -206_443 1_555 n
Al1 O4 Al1 102.37(24) 209_353 -206_454 n
Al1 O4 O1 168.25(30) 209_343 107_433 n
Al1 O4 O1 32.44(22) 209_343 -309_445 n
Al1 O4 O2 36.69(22) 209_343 310_334 n
Al1 O4 O2 115.82(26) 209_343 312_334 n
Al1 O4 O3 35.05(22) 209_343 -105_444 n
Al1 O4 O3 125.71(26) 209_343 -206_444 n
Al1 O4 O4 78.16(24) 209_343 -304_444 n
Al1 O4 SII 84.31(23) 209_465 1_555 n
Al1 O4 SJ 93.8(10) 209_455 312_446 n
Al1 O4 Oc 122.46(35) 209_455 6_555 n
Al1 O4 Oc 78.57(31) 209_455 312_446 n
Al1 O4 Dc1 93.85(33) 209_464 312_455 n
Al1 O4 Dc2 138.4(4) 209_465 6_555 n
Al1 O4 Dc2 67.3(4) 209_465 312_456 n
Al1 O4 Od 99.5(14) 209_464 312_455 n
Al1 O4 Dd1 97.7(17) 209_443 312_434 n
Al1 O4 Dd2 101(4) 209_443 312_434 n
Al1 O4 DII'1 67.8(15) 209_343 1_555 n
Al1 O4 DII*1 86.9(23) 209_342 1_555 n
Al1 O4 O1 70.68(19) -206_444 107_433 n
Al1 O4 O1 111.64(19) -206_444 -309_445 n
Al1 O4 O2 65.86(14) -206_444 310_334 n
Al1 O4 O2 23.44(12) -206_444 312_334 n
Al1 O4 O3 116.39(15) -206_444 -105_444 n
Al1 O4 O3 84.42(14) -206_444 -206_444 n
Al1 O4 O4 26.52(11) -206_444 -304_444 n
Al1 O4 SII 122.41(20) -206_566 1_555 n
Al1 O4 SJ 125.3(9) -206_556 312_446 n
Al1 O4 Oc 101.02(23) -206_556 6_555 n
Al1 O4 Oc 134.37(27) -206_556 312_446 n
Al1 O4 Dc1 125.1(4) -206_565 312_455 n
Al1 O4 Dc2 97.7(4) -206_566 6_555 n
Al1 O4 Dc2 124.4(5) -206_566 312_456 n
Al1 O4 Od 130.0(13) -206_565 312_455 n
Al1 O4 Dd1 143.9(16) -206_544 312_434 n
Al1 O4 Dd2 142(4) -206_544 312_434 n
Al1 O4 DII'1 69.6(15) -206_444 1_555 n
Al1 O4 DII*1 166.7(11) -206_443 1_555 n
O1 O4 O1 140.28(15) 107_433 -309_445 n
O1 O4 O2 136.12(22) 107_433 310_334 n
O1 O4 O2 61.30(15) 107_433 312_334 n
O1 O4 O3 156.50(20) 107_433 -105_444 n
O1 O4 O3 64.10(17) 107_433 -206_444 n
O1 O4 O4 92.97(21) 107_433 -304_444 n
O1 O4 SII 107.39(19) 107_555 1_555 n
O1 O4 SJ 83.3(9) 107_545 312_446 n
O1 O4 Oc 52.18(24) 107_545 6_555 n
O1 O4 Oc 99.33(27) 107_545 312_446 n
O1 O4 Dc1 83.16(28) 107_554 312_455 n
O1 O4 Dc2 37.81(29) 107_555 6_555 n
O1 O4 Dc2 108.3(4) 107_555 312_456 n
O1 O4 Od 79.1(14) 107_554 312_455 n
O1 O4 Dd1 83.9(17) 107_533 312_434 n
O1 O4 Dd2 81(4) 107_533 312_434 n
O1 O4 DII'1 116.6(16) 107_433 1_555 n
O1 O4 DII*1 101.7(24) 107_432 1_555 n
O1 O4 O2 57.77(14) -309_445 310_334 n
O1 O4 O2 133.39(20) -309_445 312_334 n
O1 O4 O3 60.56(14) -309_445 -105_444 n
O1 O4 O3 153.32(19) -309_445 -206_444 n
O1 O4 O4 85.36(19) -309_445 -304_444 n
O1 O4 SII 103.74(18) -309_567 1_555 n
O1 O4 SJ 62.7(10) -309_557 312_446 n
O1 O4 Oc 90.02(27) -309_557 6_555 n
O1 O4 Oc 49.17(24) -309_557 312_446 n
O1 O4 Dc1 62.79(27) -309_566 312_455 n
O1 O4 Dc2 106.03(30) -309_567 6_555 n
O1 O4 Dc2 35.82(29) -309_567 312_456 n
O1 O4 Od 69.8(14) -309_566 312_455 n
O1 O4 Dd1 72.4(16) -309_545 312_434 n
O1 O4 Dd2 75(4) -309_545 312_434 n
O1 O4 DII'1 100.0(14) -309_445 1_555 n
O1 O4 DII*1 81.3(14) -309_444 1_555 n
O2 O4 O2 80.18(14) 310_334 312_334 n
O2 O4 O3 58.54(13) 310_334 -105_444 n
O2 O4 O3 115.98(15) 310_334 -206_444 n
O2 O4 O4 43.51(11) 310_334 -304_444 n
O2 O4 SII 100.66(17) 310_456 1_555 n
O2 O4 SJ 117.3(10) 310_446 312_446 n
O2 O4 Oc 131.47(30) 310_446 6_555 n
O2 O4 Oc 106.39(25) 310_446 312_446 n
O2 O4 Dc1 117.32(31) 310_455 312_455 n
O2 O4 Dc2 144.4(5) 310_456 6_555 n
O2 O4 Dc2 91.70(27) 310_456 312_456 n
O2 O4 Od 125.9(14) 310_455 312_455 n
O2 O4 Dd1 130.2(16) 310_434 312_434 n
O2 O4 Dd2 133(4) 310_434 312_434 n
O2 O4 DII'1 52.3(7) 310_334 1_555 n
O2 O4 DII*1 122.2(25) 310_333 1_555 n
O2 O4 O3 115.53(16) 312_334 -105_444 n
O2 O4 O3 61.00(13) 312_334 -206_444 n
O2 O4 O4 48.44(11) 312_334 -304_444 n
O2 O4 SII 102.89(17) 312_456 1_555 n
O2 O4 SJ 137.0(9) 312_446 312_446 n
O2 O4 Oc 106.05(24) 312_446 6_555 n
O2 O4 Oc 151.33(29) 312_446 312_446 n
O2 O4 Dc1 136.8(4) 312_455 312_455 n
O2 O4 Dc2 96.6(4) 312_456 6_555 n
O2 O4 Dc2 146.0(5) 312_456 312_456 n
O2 O4 Od 137.2(14) 312_455 312_455 n
O2 O4 Dd1 145.1(17) 312_434 312_434 n
O2 O4 Dd2 142(4) 312_434 312_434 n
O2 O4 DII'1 62.5(17) 312_334 1_555 n
O2 O4 DII*1 143.3(10) 312_333 1_555 n
O3 O4 O3 93.51(15) -105_444 -206_444 n
O3 O4 O4 100.95(14) -105_444 -304_444 n
O3 O4 SII 49.33(9) -105_566 1_555 n
O3 O4 SJ 106.6(9) -105_556 312_446 n
O3 O4 Oc 138.40(25) -105_556 6_555 n
O3 O4 Oc 90.68(27) -105_556 312_446 n
O3 O4 Dc1 106.78(31) -105_565 312_455 n
O3 O4 Dc2 145.8(4) -105_566 6_555 n
O3 O4 Dc2 86.6(4) -105_566 312_456 n
O3 O4 Od 107.3(14) -105_565 312_455 n
O3 O4 Dd1 97.2(17) -105_544 312_434 n
O3 O4 Dd2 100(4) -105_544 312_434 n
O3 O4 DII'1 53.2(17) -105_444 1_555 n
O3 O4 DII*1 66.4(26) -105_443 1_555 n
O3 O4 O4 107.30(14) -206_444 -304_444 n
O3 O4 SII 50.06(9) -206_566 1_555 n
O3 O4 SJ 126.0(10) -206_556 312_446 n
O3 O4 Oc 108.27(31) -206_556 6_555 n
O3 O4 Oc 132.47(25) -206_556 312_446 n
O3 O4 Dc1 126.02(35) -206_565 312_455 n
O3 O4 Dc2 92.0(4) -206_566 6_555 n
O3 O4 Dc2 147.49(34) -206_566 312_456 n
O3 O4 Od 116.9(13) -206_565 312_455 n
O3 O4 Dd1 107.6(15) -206_544 312_434 n
O3 O4 Dd2 105.9(34) -206_544 312_434 n
O3 O4 DII'1 64.7(10) -206_444 1_555 n
O3 O4 DII*1 82.4(10) -206_443 1_555 n
O4 O4 SII 129.97(18) -304_566 1_555 n
O4 O4 SJ 116.7(9) -304_556 312_446 n
O4 O4 Oc 105.45(25) -304_556 6_555 n
O4 O4 Oc 118.26(24) -304_556 312_446 n
O4 O4 Dc1 116.6(4) -304_565 312_455 n
O4 O4 Dc2 109.5(5) -304_566 6_555 n
O4 O4 Dc2 104.6(4) -304_566 312_456 n
O4 O4 Od 124.9(12) -304_565 312_455 n
O4 O4 Dd1 139.3(14) -304_544 312_434 n
O4 O4 Dd2 139.3(30) -304_544 312_434 n
O4 O4 DII'1 69.5(9) -304_444 1_555 n
O4 O4 DII*1 165.0(22) -304_443 1_555 n
SII O4 SJ 110.8(9) 1_555 312_446 n
SII O4 Oc 123.31(32) 1_555 6_555 n
SII O4 Oc 103.18(30) 1_555 312_446 n
SII O4 Dc1 111.0(4) 1_555 312_455 n
SII O4 Dc2 114.5(5) 1_555 6_555 n
SII O4 Dc2 111.0(5) 1_555 312_456 n
SII O4 Od 104.0(12) 1_555 312_455 n
SII O4 Dd1 89.0(15) 1_555 312_434 n
SII O4 Dd2 89.7(31) 1_555 312_434 n
SII O4 DII'1 60.4(9) 1_555 1_555 n
SII O4 DII*1 48.3(17) 1_555 1_555 n
SJ O4 Oc 32.2(9) 312_446 6_555 n
SJ O4 Oc 16.3(9) 312_446 312_446 n
SJ O4 Dc1 0.1877(31) 312_455 312_455 n
SJ O4 Dc2 45.5(10) 312_456 6_555 n
SJ O4 Dc2 26.9(10) 312_456 312_456 n
SJ O4 Od 9.3(17) 312_455 312_455 n
SJ O4 Dd1 22.6(17) 312_434 312_434 n
SJ O4 Dd2 22.9(33) 312_434 312_434 n
SJ O4 DII'1 159.6(19) 312_334 1_555 n
SJ O4 DII*1 62.6(19) 312_333 1_555 n
Oc O4 Oc 48.47(34) 6_555 312_446 n
Oc O4 Dc1 32.07(34) 6_555 312_455 n
Oc O4 Dc2 16.37(11) 6_555 6_555 n
Oc O4 Dc2 56.1(4) 6_555 312_456 n
Oc O4 Od 31.3(13) 6_555 312_455 n
Oc O4 Dd1 43.0(16) 6_555 312_434 n
Oc O4 Dd2 41(4) 6_555 312_434 n
Oc O4 DII'1 168.2(17) 6_555 1_555 n
Oc O4 DII*1 81.5(24) 6_555 1_555 n
Oc O4 Dc1 16.42(7) 312_455 312_455 n
Oc O4 Dc2 61.5(4) 312_456 6_555 n
Oc O4 Dc2 15.34(11) 312_456 312_456 n
Oc O4 Od 21.0(14) 312_455 312_455 n
Oc O4 Dd1 25.2(15) 312_434 312_434 n
Oc O4 Dd2 27(4) 312_434 312_434 n
Oc O4 DII'1 143.3(17) 312_334 1_555 n
Oc O4 DII*1 56.4(12) 312_333 1_555 n
Dc1 O4 Dc2 45.4(4) 312_456 6_555 n
Dc1 O4 Dc2 26.97(20) 312_456 312_456 n
Dc1 O4 Od 9.4(13) 312_455 312_455 n
Dc1 O4 Dd1 22.7(14) 312_434 312_434 n
Dc1 O4 Dd2 23.0(31) 312_434 312_434 n
Dc1 O4 DII'1 159.7(17) 312_334 1_555 n
Dc1 O4 DII*1 62.7(18) 312_333 1_555 n
Dc2 O4 Dc2 71.2(5) 6_555 312_456 n
Dc2 O4 Od 41.6(14) 6_555 312_455 n
Dc2 O4 Dd1 49.2(17) 6_555 312_434 n
Dc2 O4 Dd2 46(4) 6_555 312_434 n
Dc2 O4 DII'1 153.8(15) 6_555 1_555 n
Dc2 O4 DII*1 81.0(26) 6_555 1_555 n
Dc2 O4 Od 34.4(14) 312_455 312_455 n
Dc2 O4 Dd1 40.5(15) 312_434 312_434 n
Dc2 O4 Dd2 43(4) 312_434 312_434 n
Dc2 O4 DII'1 134.9(16) 312_334 1_555 n
Dc2 O4 DII*1 67.9(11) 312_333 1_555 n
Od O4 Dd1 14.9(12) 312_434 312_434 n
Od O4 Dd2 14.4(26) 312_434 312_434 n
Od O4 DII'1 159.8(21) 312_334 1_555 n
Od O4 DII*1 56.1(23) 312_333 1_555 n
Dd1 O4 Dd2 3(5) 312_434 312_434 n
Dd1 O4 DII'1 146.5(21) 312_334 1_555 n
Dd1 O4 DII*1 41.2(24) 312_333 1_555 n
Dd2 O4 DII'1 148(4) 312_334 1_555 n
Dd2 O4 DII*1 42(4) 312_333 1_555 n
DII'1 O4 DII*1 106.0(26) 1_555 1_555 n
Si1 SI Si1 101.92(11) 1_555 2_555 n
Si1 SI Si1 101.92(11) 1_555 3_555 n
Si1 SI Si1 179.972 1_555 -1_555 n
Si1 SI Si1 78.08(11) 1_555 -2_555 n
Si1 SI Si1 78.08(11) 1_555 -3_555 n
Si1 SI Si2 128.40(10) 1_555 1_555 n
Si1 SI Si2 53.15(11) 1_555 2_555 n
Si1 SI Si2 53.88(11) 1_555 3_555 n
Si1 SI Si2 51.60(10) 1_555 -1_555 n
Si1 SI Si2 126.85(11) 1_555 -2_555 n
Si1 SI Si2 126.12(11) 1_555 -3_555 n
Si1 SI Al1 128.40(10) 1_555 1_555 n
Si1 SI Al1 53.15(11) 1_555 2_555 n
Si1 SI Al1 53.88(11) 1_555 3_555 n
Si1 SI Al1 51.60(10) 1_555 -1_555 n
Si1 SI Al1 126.85(11) 1_555 -2_555 n
Si1 SI Al1 126.12(11) 1_555 -3_555 n
Si1 SI O1 25.58(13) 1_555 1_555 n
Si1 SI O1 118.04(16) 1_555 2_555 n
Si1 SI O1 114.48(12) 1_555 3_555 n
Si1 SI O1 154.42(13) 1_555 -1_555 n
Si1 SI O1 61.95(16) 1_555 -2_555 n
Si1 SI O1 65.52(12) 1_555 -3_555 n
Si1 SI O2 70.41(11) 1_555 105_544 n
Si1 SI Si1 101.92(11) 2_555 3_555 n
Si1 SI Si1 78.08(11) 2_555 -1_555 n
Si1 SI Si1 179.972 2_555 -2_555 n
Si1 SI Si1 78.08(11) 2_555 -3_555 n
Si1 SI Si2 53.88(11) 2_555 1_555 n
Si1 SI Si2 128.40(10) 2_555 2_555 n
Si1 SI Si2 53.15(11) 2_555 3_555 n
Si1 SI Si2 126.12(11) 2_555 -1_555 n
Si1 SI Si2 51.60(10) 2_555 -2_555 n
Si1 SI Si2 126.85(11) 2_555 -3_555 n
Si1 SI Al1 53.88(11) 2_555 1_555 n
Si1 SI Al1 128.40(10) 2_555 2_555 n
Si1 SI Al1 53.15(11) 2_555 3_555 n
Si1 SI Al1 126.12(11) 2_555 -1_555 n
Si1 SI Al1 51.60(10) 2_555 -2_555 n
Si1 SI Al1 126.85(11) 2_555 -3_555 n
Si1 SI O1 114.48(12) 2_555 1_555 n
Si1 SI O1 25.58(13) 2_555 2_555 n
Si1 SI O1 118.04(16) 2_555 3_555 n
Si1 SI O1 65.52(12) 2_555 -1_555 n
Si1 SI O1 154.42(13) 2_555 -2_555 n
Si1 SI O1 61.95(16) 2_555 -3_555 n
Si1 SI O2 103.15(13) 2_555 105_544 n
Si1 SI Si1 78.08(11) 3_555 -1_555 n
Si1 SI Si1 78.08(11) 3_555 -2_555 n
Si1 SI Si1 179.972 3_555 -3_555 n
Si1 SI Si2 53.15(11) 3_555 1_555 n
Si1 SI Si2 53.88(11) 3_555 2_555 n
Si1 SI Si2 128.40(10) 3_555 3_555 n
Si1 SI Si2 126.85(11) 3_555 -1_555 n
Si1 SI Si2 126.12(11) 3_555 -2_555 n
Si1 SI Si2 51.60(10) 3_555 -3_555 n
Si1 SI Al1 53.15(11) 3_555 1_555 n
Si1 SI Al1 53.88(11) 3_555 2_555 n
Si1 SI Al1 128.40(10) 3_555 3_555 n
Si1 SI Al1 126.85(11) 3_555 -1_555 n
Si1 SI Al1 126.12(11) 3_555 -2_555 n
Si1 SI Al1 51.60(10) 3_555 -3_555 n
Si1 SI O1 118.04(16) 3_555 1_555 n
Si1 SI O1 114.48(12) 3_555 2_555 n
Si1 SI O1 25.58(13) 3_555 3_555 n
Si1 SI O1 61.95(16) 3_555 -1_555 n
Si1 SI O1 65.52(12) 3_555 -2_555 n
Si1 SI O1 154.42(13) 3_555 -3_555 n
Si1 SI O2 154.80(12) 3_555 105_544 n
Si1 SI Si1 101.92(11) -1_555 -2_555 n
Si1 SI Si1 101.92(11) -1_555 -3_555 n
Si1 SI Si2 51.60(10) -1_555 1_555 n
Si1 SI Si2 126.85(11) -1_555 2_555 n
Si1 SI Si2 126.12(11) -1_555 3_555 n
Si1 SI Si2 128.40(10) -1_555 -1_555 n
Si1 SI Si2 53.15(11) -1_555 -2_555 n
Si1 SI Si2 53.88(11) -1_555 -3_555 n
Si1 SI Al1 51.60(10) -1_555 1_555 n
Si1 SI Al1 126.85(11) -1_555 2_555 n
Si1 SI Al1 126.12(11) -1_555 3_555 n
Si1 SI Al1 128.40(10) -1_555 -1_555 n
Si1 SI Al1 53.15(11) -1_555 -2_555 n
Si1 SI Al1 53.88(11) -1_555 -3_555 n
Si1 SI O1 154.42(13) -1_555 1_555 n
Si1 SI O1 61.95(16) -1_555 2_555 n
Si1 SI O1 65.52(12) -1_555 3_555 n
Si1 SI O1 25.58(13) -1_555 -1_555 n
Si1 SI O1 118.04(16) -1_555 -2_555 n
Si1 SI O1 114.48(12) -1_555 -3_555 n
Si1 SI O2 109.59(11) -1_555 105_544 n
Si1 SI Si1 101.92(11) -2_555 -3_555 n
Si1 SI Si2 126.12(11) -2_555 1_555 n
Si1 SI Si2 51.60(10) -2_555 2_555 n
Si1 SI Si2 126.85(11) -2_555 3_555 n
Si1 SI Si2 53.88(11) -2_555 -1_555 n
Si1 SI Si2 128.40(10) -2_555 -2_555 n
Si1 SI Si2 53.15(11) -2_555 -3_555 n
Si1 SI Al1 126.12(11) -2_555 1_555 n
Si1 SI Al1 51.60(10) -2_555 2_555 n
Si1 SI Al1 126.85(11) -2_555 3_555 n
Si1 SI Al1 53.88(11) -2_555 -1_555 n
Si1 SI Al1 128.40(10) -2_555 -2_555 n
Si1 SI Al1 53.15(11) -2_555 -3_555 n
Si1 SI O1 65.52(12) -2_555 1_555 n
Si1 SI O1 154.42(13) -2_555 2_555 n
Si1 SI O1 61.95(16) -2_555 3_555 n
Si1 SI O1 114.48(12) -2_555 -1_555 n
Si1 SI O1 25.58(13) -2_555 -2_555 n
Si1 SI O1 118.04(16) -2_555 -3_555 n
Si1 SI O2 76.85(13) -2_555 105_544 n
Si1 SI Si2 126.85(11) -3_555 1_555 n
Si1 SI Si2 126.12(11) -3_555 2_555 n
Si1 SI Si2 51.60(10) -3_555 3_555 n
Si1 SI Si2 53.15(11) -3_555 -1_555 n
Si1 SI Si2 53.88(11) -3_555 -2_555 n
Si1 SI Si2 128.40(10) -3_555 -3_555 n
Si1 SI Al1 126.85(11) -3_555 1_555 n
Si1 SI Al1 126.12(11) -3_555 2_555 n
Si1 SI Al1 51.60(10) -3_555 3_555 n
Si1 SI Al1 53.15(11) -3_555 -1_555 n
Si1 SI Al1 53.88(11) -3_555 -2_555 n
Si1 SI Al1 128.40(10) -3_555 -3_555 n
Si1 SI O1 61.95(16) -3_555 1_555 n
Si1 SI O1 65.52(12) -3_555 2_555 n
Si1 SI O1 154.42(13) -3_555 3_555 n
Si1 SI O1 118.04(16) -3_555 -1_555 n
Si1 SI O1 114.48(12) -3_555 -2_555 n
Si1 SI O1 25.58(13) -3_555 -3_555 n
Si1 SI O2 25.20(12) -3_555 105_544 n
Si2 SI Si2 103.01(12) 1_555 2_555 n
Si2 SI Si2 103.01(12) 1_555 3_555 n
Si2 SI Si2 180.0 1_555 -1_555 n
Si2 SI Si2 76.99(12) 1_555 -2_555 n
Si2 SI Si2 76.99(12) 1_555 -3_555 n
Si2 SI Al1 0.0 1_555 1_555 n
Si2 SI Al1 103.01(12) 1_555 2_555 n
Si2 SI Al1 103.01(12) 1_555 3_555 n
Si2 SI Al1 180.0 1_555 -1_555 n
Si2 SI Al1 76.99(12) 1_555 -2_555 n
Si2 SI Al1 76.99(12) 1_555 -3_555 n
Si2 SI O1 153.86(13) 1_555 1_555 n
Si2 SI O1 61.34(13) 1_555 2_555 n
Si2 SI O1 64.22(16) 1_555 3_555 n
Si2 SI O1 26.14(13) 1_555 -1_555 n
Si2 SI O1 118.66(13) 1_555 -2_555 n
Si2 SI O1 115.78(16) 1_555 -3_555 n
Si2 SI O2 149.95(13) 1_555 105_544 n
Si2 SI Si2 103.01(12) 2_555 3_555 n
Si2 SI Si2 76.99(12) 2_555 -1_555 n
Si2 SI Si2 180.0 2_555 -2_555 n
Si2 SI Si2 76.99(12) 2_555 -3_555 n
Si2 SI Al1 103.01(12) 2_555 1_555 n
Si2 SI Al1 0.0 2_555 2_555 n
Si2 SI Al1 103.01(12) 2_555 3_555 n
Si2 SI Al1 76.99(12) 2_555 -1_555 n
Si2 SI Al1 180.0 2_555 -2_555 n
Si2 SI Al1 76.99(12) 2_555 -3_555 n
Si2 SI O1 64.22(16) 2_555 1_555 n
Si2 SI O1 153.86(13) 2_555 2_555 n
Si2 SI O1 61.34(13) 2_555 3_555 n
Si2 SI O1 115.78(16) 2_555 -1_555 n
Si2 SI O1 26.14(13) 2_555 -2_555 n
Si2 SI O1 118.66(13) 2_555 -3_555 n
Si2 SI O2 106.88(13) 2_555 105_544 n
Si2 SI Si2 76.99(12) 3_555 -1_555 n
Si2 SI Si2 76.99(12) 3_555 -2_555 n
Si2 SI Si2 180.0 3_555 -3_555 n
Si2 SI Al1 103.01(12) 3_555 1_555 n
Si2 SI Al1 103.01(12) 3_555 2_555 n
Si2 SI Al1 0.0 3_555 3_555 n
Si2 SI Al1 76.99(12) 3_555 -1_555 n
Si2 SI Al1 76.99(12) 3_555 -2_555 n
Si2 SI Al1 180.0 3_555 -3_555 n
Si2 SI O1 61.34(13) 3_555 1_555 n
Si2 SI O1 64.22(16) 3_555 2_555 n
Si2 SI O1 153.86(13) 3_555 3_555 n
Si2 SI O1 118.66(13) 3_555 -1_555 n
Si2 SI O1 115.78(16) 3_555 -2_555 n
Si2 SI O1 26.14(13) 3_555 -3_555 n
Si2 SI O2 67.38(11) 3_555 105_544 n
Si2 SI Si2 103.01(12) -1_555 -2_555 n
Si2 SI Si2 103.01(12) -1_555 -3_555 n
Si2 SI Al1 180.0 -1_555 1_555 n
Si2 SI Al1 76.99(12) -1_555 2_555 n
Si2 SI Al1 76.99(12) -1_555 3_555 n
Si2 SI Al1 0.0 -1_555 -1_555 n
Si2 SI Al1 103.01(12) -1_555 -2_555 n
Si2 SI Al1 103.01(12) -1_555 -3_555 n
Si2 SI O1 26.14(13) -1_555 1_555 n
Si2 SI O1 118.66(13) -1_555 2_555 n
Si2 SI O1 115.78(16) -1_555 3_555 n
Si2 SI O1 153.86(13) -1_555 -1_555 n
Si2 SI O1 61.34(13) -1_555 -2_555 n
Si2 SI O1 64.22(16) -1_555 -3_555 n
Si2 SI O2 30.05(13) -1_555 105_544 n
Si2 SI Si2 103.01(12) -2_555 -3_555 n
Si2 SI Al1 76.99(12) -2_555 1_555 n
Si2 SI Al1 180.0 -2_555 2_555 n
Si2 SI Al1 76.99(12) -2_555 3_555 n
Si2 SI Al1 103.01(12) -2_555 -1_555 n
Si2 SI Al1 0.0 -2_555 -2_555 n
Si2 SI Al1 103.01(12) -2_555 -3_555 n
Si2 SI O1 115.78(16) -2_555 1_555 n
Si2 SI O1 26.14(13) -2_555 2_555 n
Si2 SI O1 118.66(13) -2_555 3_555 n
Si2 SI O1 64.22(16) -2_555 -1_555 n
Si2 SI O1 153.86(13) -2_555 -2_555 n
Si2 SI O1 61.34(13) -2_555 -3_555 n
Si2 SI O2 73.12(13) -2_555 105_544 n
Si2 SI Al1 76.99(12) -3_555 1_555 n
Si2 SI Al1 76.99(12) -3_555 2_555 n
Si2 SI Al1 180.0 -3_555 3_555 n
Si2 SI Al1 103.01(12) -3_555 -1_555 n
Si2 SI Al1 103.01(12) -3_555 -2_555 n
Si2 SI Al1 0.0 -3_555 -3_555 n
Si2 SI O1 118.66(13) -3_555 1_555 n
Si2 SI O1 115.78(16) -3_555 2_555 n
Si2 SI O1 26.14(13) -3_555 3_555 n
Si2 SI O1 61.34(13) -3_555 -1_555 n
Si2 SI O1 64.22(16) -3_555 -2_555 n
Si2 SI O1 153.86(13) -3_555 -3_555 n
Si2 SI O2 112.62(11) -3_555 105_544 n
Al1 SI Al1 103.01(12) 1_555 2_555 n
Al1 SI Al1 103.01(12) 1_555 3_555 n
Al1 SI Al1 180.0 1_555 -1_555 n
Al1 SI Al1 76.99(12) 1_555 -2_555 n
Al1 SI Al1 76.99(12) 1_555 -3_555 n
Al1 SI O1 153.86(13) 1_555 1_555 n
Al1 SI O1 61.34(13) 1_555 2_555 n
Al1 SI O1 64.22(16) 1_555 3_555 n
Al1 SI O1 26.14(13) 1_555 -1_555 n
Al1 SI O1 118.66(13) 1_555 -2_555 n
Al1 SI O1 115.78(16) 1_555 -3_555 n
Al1 SI O2 149.95(13) 1_555 105_544 n
Al1 SI Al1 103.01(12) 2_555 3_555 n
Al1 SI Al1 76.99(12) 2_555 -1_555 n
Al1 SI Al1 180.0 2_555 -2_555 n
Al1 SI Al1 76.99(12) 2_555 -3_555 n
Al1 SI O1 64.22(16) 2_555 1_555 n
Al1 SI O1 153.86(13) 2_555 2_555 n
Al1 SI O1 61.34(13) 2_555 3_555 n
Al1 SI O1 115.78(16) 2_555 -1_555 n
Al1 SI O1 26.14(13) 2_555 -2_555 n
Al1 SI O1 118.66(13) 2_555 -3_555 n
Al1 SI O2 106.88(13) 2_555 105_544 n
Al1 SI Al1 76.99(12) 3_555 -1_555 n
Al1 SI Al1 76.99(12) 3_555 -2_555 n
Al1 SI Al1 180.0 3_555 -3_555 n
Al1 SI O1 61.34(13) 3_555 1_555 n
Al1 SI O1 64.22(16) 3_555 2_555 n
Al1 SI O1 153.86(13) 3_555 3_555 n
Al1 SI O1 118.66(13) 3_555 -1_555 n
Al1 SI O1 115.78(16) 3_555 -2_555 n
Al1 SI O1 26.14(13) 3_555 -3_555 n
Al1 SI O2 67.38(11) 3_555 105_544 n
Al1 SI Al1 103.01(12) -1_555 -2_555 n
Al1 SI Al1 103.01(12) -1_555 -3_555 n
Al1 SI O1 26.14(13) -1_555 1_555 n
Al1 SI O1 118.66(13) -1_555 2_555 n
Al1 SI O1 115.78(16) -1_555 3_555 n
Al1 SI O1 153.86(13) -1_555 -1_555 n
Al1 SI O1 61.34(13) -1_555 -2_555 n
Al1 SI O1 64.22(16) -1_555 -3_555 n
Al1 SI O2 30.05(13) -1_555 105_544 n
Al1 SI Al1 103.01(12) -2_555 -3_555 n
Al1 SI O1 115.78(16) -2_555 1_555 n
Al1 SI O1 26.14(13) -2_555 2_555 n
Al1 SI O1 118.66(13) -2_555 3_555 n
Al1 SI O1 64.22(16) -2_555 -1_555 n
Al1 SI O1 153.86(13) -2_555 -2_555 n
Al1 SI O1 61.34(13) -2_555 -3_555 n
Al1 SI O2 73.12(13) -2_555 105_544 n
Al1 SI O1 118.66(13) -3_555 1_555 n
Al1 SI O1 115.78(16) -3_555 2_555 n
Al1 SI O1 26.14(13) -3_555 3_555 n
Al1 SI O1 61.34(13) -3_555 -1_555 n
Al1 SI O1 64.22(16) -3_555 -2_555 n
Al1 SI O1 153.86(13) -3_555 -3_555 n
Al1 SI O2 112.62(11) -3_555 105_544 n
O1 SI O1 119.983(4) 1_555 2_555 n
O1 SI O1 119.983(4) 1_555 3_555 n
O1 SI O1 180.0 1_555 -1_555 n
O1 SI O1 60.017(4) 1_555 -2_555 n
O1 SI O1 60.017(4) 1_555 -3_555 n
O1 SI O2 47.36(14) 1_555 105_544 n
O1 SI O1 119.983(4) 2_555 3_555 n
O1 SI O1 60.017(4) 2_555 -1_555 n
O1 SI O1 180.0 2_555 -2_555 n
O1 SI O1 60.017(4) 2_555 -3_555 n
O1 SI O2 89.66(12) 2_555 105_544 n
O1 SI O1 60.017(4) 3_555 -1_555 n
O1 SI O1 60.017(4) 3_555 -2_555 n
O1 SI O1 180.0 3_555 -3_555 n
O1 SI O2 134.99(14) 3_555 105_544 n
O1 SI O1 119.983(4) -1_555 -2_555 n
O1 SI O1 119.983(4) -1_555 -3_555 n
O1 SI O2 132.64(14) -1_555 105_544 n
O1 SI O1 119.983(4) -2_555 -3_555 n
O1 SI O2 90.34(12) -2_555 105_544 n
O1 SI O2 45.01(14) -3_555 105_544 n
Si1 SI' Si1 115.62(13) 1_555 2_555 n
Si1 SI' Si1 115.62(13) 1_555 3_555 n
Si1 SI' Si2 155.48(32) 1_555 1_555 n
Si1 SI' Si2 58.09(13) 1_555 2_555 n
Si1 SI' Si2 58.90(12) 1_555 3_555 n
Si1 SI' Al1 155.48(32) 1_555 1_555 n
Si1 SI' Al1 58.09(13) 1_555 2_555 n
Si1 SI' Al1 58.90(12) 1_555 3_555 n
Si1 SI' O2 138.19(26) 1_555 -105_444 n
Si1 SI' O2 26.29(15) 1_555 -206_444 n
Si1 SI' O2 90.01(16) 1_555 -304_444 n
Si1 SI' O3 87.08(13) 1_555 1_555 n
Si1 SI' O3 32.92(13) 1_555 2_555 n
Si1 SI' O3 148.02(20) 1_555 3_555 n
Si1 SI' SI 77.75(18) 1_555 1_555 n
Si1 SI' OII' 126.5(8) 1_555 107_533 n
Si1 SI' OII' 100.08(19) 1_555 111_533 n
Si1 SI' OII' 77.9(8) 1_555 -105_544 n
Si1 SI' DII'1 135.0(16) 1_555 107_433 n
Si1 SI' DII'1 117.9(5) 1_555 111_433 n
Si1 SI' DII'1 83.2(10) 1_555 -105_444 n
Si1 SI' DII'1 86.1(15) 1_555 208_343 n
Si1 SI' DII'1 69.8(12) 1_555 209_343 n
Si1 SI' DII'1 127.2(13) 1_555 -206_444 n
Si1 SI' Si1 115.62(13) 2_555 3_555 n
Si1 SI' Si2 58.90(12) 2_555 1_555 n
Si1 SI' Si2 155.48(32) 2_555 2_555 n
Si1 SI' Si2 58.09(13) 2_555 3_555 n
Si1 SI' Al1 58.90(12) 2_555 1_555 n
Si1 SI' Al1 155.48(32) 2_555 2_555 n
Si1 SI' Al1 58.09(13) 2_555 3_555 n
Si1 SI' O2 90.01(16) 2_555 -105_444 n
Si1 SI' O2 138.19(26) 2_555 -206_444 n
Si1 SI' O2 26.29(15) 2_555 -304_444 n
Si1 SI' O3 148.02(20) 2_555 1_555 n
Si1 SI' O3 87.08(13) 2_555 2_555 n
Si1 SI' O3 32.92(13) 2_555 3_555 n
Si1 SI' SI 77.75(18) 2_555 1_555 n
Si1 SI' OII' 77.9(8) 2_555 107_533 n
Si1 SI' OII' 126.5(8) 2_555 111_533 n
Si1 SI' OII' 100.08(19) 2_555 -105_544 n
Si1 SI' DII'1 84.1(21) 2_555 107_433 n
Si1 SI' DII'1 114.5(10) 2_555 111_433 n
Si1 SI' DII'1 94.9(15) 2_555 -105_444 n
Si1 SI' DII'1 135.0(16) 2_555 208_343 n
Si1 SI' DII'1 117.9(5) 2_555 209_343 n
Si1 SI' DII'1 83.2(10) 2_555 -206_444 n
Si1 SI' Si2 58.09(13) 3_555 1_555 n
Si1 SI' Si2 58.90(12) 3_555 2_555 n
Si1 SI' Si2 155.48(32) 3_555 3_555 n
Si1 SI' Al1 58.09(13) 3_555 1_555 n
Si1 SI' Al1 58.90(12) 3_555 2_555 n
Si1 SI' Al1 155.48(32) 3_555 3_555 n
Si1 SI' O2 26.29(15) 3_555 -105_444 n
Si1 SI' O2 90.01(16) 3_555 -206_444 n
Si1 SI' O2 138.19(26) 3_555 -304_444 n
Si1 SI' O3 32.92(13) 3_555 1_555 n
Si1 SI' O3 148.02(20) 3_555 2_555 n
Si1 SI' O3 87.08(13) 3_555 3_555 n
Si1 SI' SI 77.75(18) 3_555 1_555 n
Si1 SI' OII' 100.08(19) 3_555 107_533 n
Si1 SI' OII' 77.9(8) 3_555 111_533 n
Si1 SI' OII' 126.5(8) 3_555 -105_544 n
Si1 SI' DII'1 86.1(15) 3_555 107_433 n
Si1 SI' DII'1 69.8(12) 3_555 111_433 n
Si1 SI' DII'1 127.2(13) 3_555 -105_444 n
Si1 SI' DII'1 84.1(21) 3_555 208_343 n
Si1 SI' DII'1 114.5(10) 3_555 209_343 n
Si1 SI' DII'1 94.9(15) 3_555 -206_444 n
Si2 SI' Si2 115.62(12) 1_555 2_555 n
Si2 SI' Si2 115.62(12) 1_555 3_555 n
Si2 SI' Al1 0.0 1_555 1_555 n
Si2 SI' Al1 115.62(12) 1_555 2_555 n
Si2 SI' Al1 115.62(12) 1_555 3_555 n
Si2 SI' O2 31.81(15) 1_555 -105_444 n
Si2 SI' O2 142.43(29) 1_555 -206_444 n
Si2 SI' O2 84.61(17) 1_555 -304_444 n
Si2 SI' O3 90.90(15) 1_555 1_555 n
Si2 SI' O3 144.58(18) 1_555 2_555 n
Si2 SI' O3 29.19(13) 1_555 3_555 n
Si2 SI' SI 77.74(18) 1_555 1_555 n
Si2 SI' OII' 77.4(8) 1_555 107_533 n
Si2 SI' OII' 101.27(18) 1_555 111_533 n
Si2 SI' OII' 125.8(7) 1_555 -105_544 n
Si2 SI' DII'1 69.5(16) 1_555 107_433 n
Si2 SI' DII'1 83.5(4) 1_555 111_433 n
Si2 SI' DII'1 120.1(11) 1_555 -105_444 n
Si2 SI' DII'1 115.0(17) 1_555 208_343 n
Si2 SI' DII'1 134.7(12) 1_555 209_343 n
Si2 SI' DII'1 77.2(13) 1_555 -206_444 n
Si2 SI' Si2 115.62(12) 2_555 3_555 n
Si2 SI' Al1 115.62(12) 2_555 1_555 n
Si2 SI' Al1 0.0 2_555 2_555 n
Si2 SI' Al1 115.62(12) 2_555 3_555 n
Si2 SI' O2 84.61(17) 2_555 -105_444 n
Si2 SI' O2 31.81(15) 2_555 -206_444 n
Si2 SI' O2 142.43(29) 2_555 -304_444 n
Si2 SI' O3 29.19(13) 2_555 1_555 n
Si2 SI' O3 90.90(15) 2_555 2_555 n
Si2 SI' O3 144.58(18) 2_555 3_555 n
Si2 SI' SI 77.74(18) 2_555 1_555 n
Si2 SI' OII' 125.8(7) 2_555 107_533 n
Si2 SI' OII' 77.4(8) 2_555 111_533 n
Si2 SI' OII' 101.27(18) 2_555 -105_544 n
Si2 SI' DII'1 117.6(20) 2_555 107_433 n
Si2 SI' DII'1 87.0(12) 2_555 111_433 n
Si2 SI' DII'1 107.0(14) 2_555 -105_444 n
Si2 SI' DII'1 69.5(16) 2_555 208_343 n
Si2 SI' DII'1 83.5(4) 2_555 209_343 n
Si2 SI' DII'1 120.1(11) 2_555 -206_444 n
Si2 SI' Al1 115.62(12) 3_555 1_555 n
Si2 SI' Al1 115.62(12) 3_555 2_555 n
Si2 SI' Al1 0.0 3_555 3_555 n
Si2 SI' O2 142.43(29) 3_555 -105_444 n
Si2 SI' O2 84.61(17) 3_555 -206_444 n
Si2 SI' O2 31.81(15) 3_555 -304_444 n
Si2 SI' O3 144.58(18) 3_555 1_555 n
Si2 SI' O3 29.19(13) 3_555 2_555 n
Si2 SI' O3 90.90(15) 3_555 3_555 n
Si2 SI' SI 77.74(18) 3_555 1_555 n
Si2 SI' OII' 101.27(18) 3_555 107_533 n
Si2 SI' OII' 125.8(7) 3_555 111_533 n
Si2 SI' OII' 77.4(8) 3_555 -105_544 n
Si2 SI' DII'1 115.0(17) 3_555 107_433 n
Si2 SI' DII'1 134.7(12) 3_555 111_433 n
Si2 SI' DII'1 77.2(13) 3_555 -105_444 n
Si2 SI' DII'1 117.6(20) 3_555 208_343 n
Si2 SI' DII'1 87.0(12) 3_555 209_343 n
Si2 SI' DII'1 107.0(14) 3_555 -206_444 n
Al1 SI' Al1 115.62(12) 1_555 2_555 n
Al1 SI' Al1 115.62(12) 1_555 3_555 n
Al1 SI' O2 31.81(15) 1_555 -105_444 n
Al1 SI' O2 142.43(29) 1_555 -206_444 n
Al1 SI' O2 84.61(17) 1_555 -304_444 n
Al1 SI' O3 90.90(15) 1_555 1_555 n
Al1 SI' O3 144.58(18) 1_555 2_555 n
Al1 SI' O3 29.19(13) 1_555 3_555 n
Al1 SI' SI 77.74(18) 1_555 1_555 n
Al1 SI' OII' 77.4(8) 1_555 107_533 n
Al1 SI' OII' 101.27(18) 1_555 111_533 n
Al1 SI' OII' 125.8(7) 1_555 -105_544 n
Al1 SI' DII'1 69.5(16) 1_555 107_433 n
Al1 SI' DII'1 83.5(4) 1_555 111_433 n
Al1 SI' DII'1 120.1(11) 1_555 -105_444 n
Al1 SI' DII'1 115.0(17) 1_555 208_343 n
Al1 SI' DII'1 134.7(12) 1_555 209_343 n
Al1 SI' DII'1 77.2(13) 1_555 -206_444 n
Al1 SI' Al1 115.62(12) 2_555 3_555 n
Al1 SI' O2 84.61(17) 2_555 -105_444 n
Al1 SI' O2 31.81(15) 2_555 -206_444 n
Al1 SI' O2 142.43(29) 2_555 -304_444 n
Al1 SI' O3 29.19(13) 2_555 1_555 n
Al1 SI' O3 90.90(15) 2_555 2_555 n
Al1 SI' O3 144.58(18) 2_555 3_555 n
Al1 SI' SI 77.74(18) 2_555 1_555 n
Al1 SI' OII' 125.8(7) 2_555 107_533 n
Al1 SI' OII' 77.4(8) 2_555 111_533 n
Al1 SI' OII' 101.27(18) 2_555 -105_544 n
Al1 SI' DII'1 117.6(20) 2_555 107_433 n
Al1 SI' DII'1 87.0(12) 2_555 111_433 n
Al1 SI' DII'1 107.0(14) 2_555 -105_444 n
Al1 SI' DII'1 69.5(16) 2_555 208_343 n
Al1 SI' DII'1 83.5(4) 2_555 209_343 n
Al1 SI' DII'1 120.1(11) 2_555 -206_444 n
Al1 SI' O2 142.43(29) 3_555 -105_444 n
Al1 SI' O2 84.61(17) 3_555 -206_444 n
Al1 SI' O2 31.81(15) 3_555 -304_444 n
Al1 SI' O3 144.58(18) 3_555 1_555 n
Al1 SI' O3 29.19(13) 3_555 2_555 n
Al1 SI' O3 90.90(15) 3_555 3_555 n
Al1 SI' SI 77.74(18) 3_555 1_555 n
Al1 SI' OII' 101.27(18) 3_555 107_533 n
Al1 SI' OII' 125.8(7) 3_555 111_533 n
Al1 SI' OII' 77.4(8) 3_555 -105_544 n
Al1 SI' DII'1 115.0(17) 3_555 107_433 n
Al1 SI' DII'1 134.7(12) 3_555 111_433 n
Al1 SI' DII'1 77.2(13) 3_555 -105_444 n
Al1 SI' DII'1 117.6(20) 3_555 208_343 n
Al1 SI' DII'1 87.0(12) 3_555 209_343 n
Al1 SI' DII'1 107.0(14) 3_555 -206_444 n
O2 SI' O2 114.56(17) -105_444 -206_444 n
O2 SI' O2 114.56(17) -105_444 -304_444 n
O2 SI' O3 59.12(15) -105_444 1_555 n
O2 SI' O3 162.5(4) -105_444 2_555 n
O2 SI' O3 60.82(14) -105_444 3_555 n
O2 SI' SI 76.28(23) -105_444 1_555 n
O2 SI' OII' 89.4(5) -105_544 107_533 n
O2 SI' OII' 88.1(5) -105_544 111_533 n
O2 SI' OII' 132.1(9) -105_544 -105_544 n
O2 SI' DII'1 76.7(14) -105_444 107_433 n
O2 SI' DII'1 73.8(9) -105_444 111_433 n
O2 SI' DII'1 129.3(11) -105_444 -105_444 n
O2 SI' DII'1 98.8(20) -105_444 208_343 n
O2 SI' DII'1 128.3(13) -105_444 209_343 n
O2 SI' DII'1 86.1(15) -105_444 -206_444 n
O2 SI' O2 114.56(17) -206_444 -304_444 n
O2 SI' O3 60.82(14) -206_444 1_555 n
O2 SI' O3 59.12(15) -206_444 2_555 n
O2 SI' O3 162.5(4) -206_444 3_555 n
O2 SI' SI 76.28(23) -206_444 1_555 n
O2 SI' OII' 132.1(9) -206_544 107_533 n
O2 SI' OII' 89.4(5) -206_544 111_533 n
O2 SI' OII' 88.1(5) -206_544 -105_544 n
O2 SI' DII'1 132.6(20) -206_444 107_433 n
O2 SI' DII'1 105.0(8) -206_444 111_433 n
O2 SI' DII'1 94.3(12) -206_444 -105_444 n
O2 SI' DII'1 76.7(14) -206_444 208_343 n
O2 SI' DII'1 73.8(9) -206_444 209_343 n
O2 SI' DII'1 129.3(11) -206_444 -206_444 n
O2 SI' O3 162.5(4) -304_444 1_555 n
O2 SI' O3 60.82(14) -304_444 2_555 n
O2 SI' O3 59.12(15) -304_444 3_555 n
O2 SI' SI 76.28(23) -304_444 1_555 n
O2 SI' OII' 88.1(5) -304_544 107_533 n
O2 SI' OII' 132.1(9) -304_544 111_533 n
O2 SI' OII' 89.4(5) -304_544 -105_544 n
O2 SI' DII'1 98.8(20) -304_444 107_433 n
O2 SI' DII'1 128.3(13) -304_444 111_433 n
O2 SI' DII'1 86.1(15) -304_444 -105_444 n
O2 SI' DII'1 132.6(20) -304_444 208_343 n
O2 SI' DII'1 105.0(8) -304_444 209_343 n
O2 SI' DII'1 94.3(12) -304_444 -206_444 n
O3 SI' O3 119.56(4) 1_555 2_555 n
O3 SI' O3 119.56(4) 1_555 3_555 n
O3 SI' SI 86.20(17) 1_555 1_555 n
O3 SI' OII' 107.5(4) 1_555 107_533 n
O3 SI' OII' 65.5(9) 1_555 111_533 n
O3 SI' OII' 106.9(4) 1_555 -105_544 n
O3 SI' DII'1 95.5(19) 1_555 107_433 n
O3 SI' DII'1 67.7(13) 1_555 111_433 n
O3 SI' DII'1 110.7(15) 1_555 -105_444 n
O3 SI' DII'1 64.5(19) 1_555 208_343 n
O3 SI' DII'1 90.2(6) 1_555 209_343 n
O3 SI' DII'1 101.3(13) 1_555 -206_444 n
O3 SI' O3 119.56(4) 2_555 3_555 n
O3 SI' SI 86.20(17) 2_555 1_555 n
O3 SI' OII' 106.9(4) 2_555 107_533 n
O3 SI' OII' 107.5(4) 2_555 111_533 n
O3 SI' OII' 65.5(9) 2_555 -105_544 n
O3 SI' DII'1 120.1(14) 2_555 107_433 n
O3 SI' DII'1 123.0(8) 2_555 111_433 n
O3 SI' DII'1 68.3(11) 2_555 -105_444 n
O3 SI' DII'1 95.5(19) 2_555 208_343 n
O3 SI' DII'1 67.7(13) 2_555 209_343 n
O3 SI' DII'1 110.7(15) 2_555 -206_444 n
O3 SI' SI 86.20(17) 3_555 1_555 n
O3 SI' OII' 65.5(9) 3_555 107_533 n
O3 SI' OII' 106.9(4) 3_555 111_533 n
O3 SI' OII' 107.5(4) 3_555 -105_544 n
O3 SI' DII'1 64.5(19) 3_555 107_433 n
O3 SI' DII'1 90.2(6) 3_555 111_433 n
O3 SI' DII'1 101.3(13) 3_555 -105_444 n
O3 SI' DII'1 120.1(14) 3_555 208_343 n
O3 SI' DII'1 123.0(8) 3_555 209_343 n
O3 SI' DII'1 68.3(11) 3_555 -206_444 n
SI SI' OII' 151.7(9) 1_555 107_533 n
SI SI' OII' 151.7(9) 1_555 111_533 n
SI SI' OII' 151.7(9) 1_555 -105_544 n
SI SI' DII'1 147.3(16) 1_555 107_433 n
SI SI' DII'1 147.5(12) 1_555 111_433 n
SI SI' DII'1 153.9(12) 1_555 -105_444 n
SI SI' DII'1 147.3(16) 1_555 208_343 n
SI SI' DII'1 147.5(12) 1_555 209_343 n
SI SI' DII'1 153.9(12) 1_555 -206_444 n
OII' SI' OII' 48.6(15) 107_533 111_533 n
OII' SI' OII' 48.6(15) 107_533 -105_544 n
OII' SI' DII'1 14.0(15) 107_433 107_433 n
OII' SI' DII'1 40.2(15) 107_433 111_433 n
OII' SI' DII'1 43.3(13) 107_433 -105_444 n
OII' SI' DII'1 58.2(18) 107_433 208_343 n
OII' SI' DII'1 59.2(14) 107_433 209_343 n
OII' SI' DII'1 6.2(13) 107_433 -206_444 n
OII' SI' OII' 48.6(15) 111_533 -105_544 n
OII' SI' DII'1 43.6(22) 111_433 107_433 n
OII' SI' DII'1 17.9(4) 111_433 111_433 n
OII' SI' DII'1 49.6(17) 111_433 -105_444 n
OII' SI' DII'1 14.0(15) 111_433 208_343 n
OII' SI' DII'1 40.2(15) 111_433 209_343 n
OII' SI' DII'1 43.3(13) 111_433 -206_444 n
OII' SI' DII'1 58.2(18) -105_444 107_433 n
OII' SI' DII'1 59.2(14) -105_444 111_433 n
OII' SI' DII'1 6.2(13) -105_444 -105_444 n
OII' SI' DII'1 43.6(22) -105_444 208_343 n
OII' SI' DII'1 17.9(4) -105_444 209_343 n
OII' SI' DII'1 49.6(17) -105_444 -206_444 n
DII'1 SI' DII'1 30.7(30) 107_433 111_433 n
DII'1 SI' DII'1 53.8(24) 107_433 -105_444 n
DII'1 SI' DII'1 55.9(27) 107_433 208_343 n
DII'1 SI' DII'1 65.2(28) 107_433 209_343 n
DII'1 SI' DII'1 9.4(26) 107_433 -206_444 n
DII'1 SI' DII'1 58.2(21) 111_433 -105_444 n
DII'1 SI' DII'1 31.9(19) 111_433 208_343 n
DII'1 SI' DII'1 55.5(19) 111_433 209_343 n
DII'1 SI' DII'1 34.1(21) 111_433 -206_444 n
DII'1 SI' DII'1 46.5(33) -105_444 208_343 n
DII'1 SI' DII'1 23.5(10) -105_444 209_343 n
DII'1 SI' DII'1 44.8(20) -105_444 -206_444 n
DII'1 SI' DII'1 30.7(30) 208_343 209_343 n
DII'1 SI' DII'1 53.8(24) 208_343 -206_444 n
DII'1 SI' DII'1 58.2(21) 209_343 -206_444 n
Si1 SII Si1 114.10(13) 107_434 208_344 n
Si1 SII Si1 114.10(13) 107_434 312_335 n
Si1 SII Si2 153.55(30) 107_533 111_533 n
Si1 SII Si2 58.45(12) 107_533 209_443 n
Si1 SII Si2 58.13(13) 107_533 310_434 n
Si1 SII Al1 153.55(30) 107_443 111_443 n
Si1 SII Al1 58.45(12) 107_443 209_353 n
Si1 SII Al1 58.13(13) 107_443 310_344 n
Si1 SII O3 84.54(17) 107_433 -105_444 n
Si1 SII O3 30.25(15) 107_433 -206_444 n
Si1 SII O3 137.51(28) 107_433 -304_444 n
Si1 SII O4 28.53(12) 107_433 1_555 n
Si1 SII O4 91.28(13) 107_433 2_555 n
Si1 SII O4 142.34(19) 107_433 3_555 n
Si1 SII Dd2 96.0(19) 107_533 107_533 n
Si1 SII Dd2 149.8(19) 107_533 208_443 n
Si1 SII Dd2 46.4(16) 107_533 312_434 n
Si1 SII OII' 75.68(16) 107_533 1_555 n
Si1 SII DII'1 66.0(15) 107_433 1_555 n
Si1 SII DII'1 69.7(18) 107_433 2_555 n
Si1 SII DII'1 92.5(6) 107_433 3_555 n
Si1 SII OII* 104.32(16) 107_433 1_555 n
Si1 SII DII*1 96(4) 107_432 1_555 n
Si1 SII DII*1 91.0(29) 107_432 2_555 n
Si1 SII Si1 114.10(13) 208_344 312_335 n
Si1 SII Si2 58.13(13) 208_443 111_533 n
Si1 SII Si2 153.55(30) 208_443 209_443 n
Si1 SII Si2 58.45(12) 208_443 310_434 n
Si1 SII Al1 58.13(13) 208_353 111_443 n
Si1 SII Al1 153.55(30) 208_353 209_353 n
Si1 SII Al1 58.45(12) 208_353 310_344 n
Si1 SII O3 137.51(28) 208_343 -105_444 n
Si1 SII O3 84.54(17) 208_343 -206_444 n
Si1 SII O3 30.25(15) 208_343 -304_444 n
Si1 SII O4 142.34(19) 208_343 1_555 n
Si1 SII O4 28.53(12) 208_343 2_555 n
Si1 SII O4 91.28(13) 208_343 3_555 n
Si1 SII Dd2 46.4(16) 208_443 107_533 n
Si1 SII Dd2 96.0(19) 208_443 208_443 n
Si1 SII Dd2 149.8(19) 208_443 312_434 n
Si1 SII OII' 75.68(16) 208_443 1_555 n
Si1 SII DII'1 92.5(6) 208_343 1_555 n
Si1 SII DII'1 66.0(15) 208_343 2_555 n
Si1 SII DII'1 69.7(18) 208_343 3_555 n
Si1 SII OII* 104.32(16) 208_343 1_555 n
Si1 SII DII*1 124.5(11) 208_342 1_555 n
Si1 SII DII*1 96(4) 208_342 2_555 n
Si1 SII Si2 58.45(12) 312_434 111_533 n
Si1 SII Si2 58.13(13) 312_434 209_443 n
Si1 SII Si2 153.55(30) 312_434 310_434 n
Si1 SII Al1 58.45(12) 312_344 111_443 n
Si1 SII Al1 58.13(13) 312_344 209_353 n
Si1 SII Al1 153.55(30) 312_344 310_344 n
Si1 SII O3 30.25(15) 312_334 -105_444 n
Si1 SII O3 137.51(28) 312_334 -206_444 n
Si1 SII O3 84.54(17) 312_334 -304_444 n
Si1 SII O4 91.28(13) 312_334 1_555 n
Si1 SII O4 142.34(19) 312_334 2_555 n
Si1 SII O4 28.53(12) 312_334 3_555 n
Si1 SII Dd2 149.8(19) 312_434 107_533 n
Si1 SII Dd2 46.4(16) 312_434 208_443 n
Si1 SII Dd2 96.0(19) 312_434 312_434 n
Si1 SII OII' 75.68(16) 312_434 1_555 n
Si1 SII DII'1 69.7(18) 312_334 1_555 n
Si1 SII DII'1 92.5(6) 312_334 2_555 n
Si1 SII DII'1 66.0(15) 312_334 3_555 n
Si1 SII OII* 104.32(16) 312_334 1_555 n
Si1 SII DII*1 91.0(29) 312_333 1_555 n
Si1 SII DII*1 124.5(11) 312_333 2_555 n
Si2 SII Si2 115.70(12) 111_533 209_443 n
Si2 SII Si2 115.70(12) 111_533 310_434 n
Si2 SII Al1 0.0 111_443 111_443 n
Si2 SII Al1 115.70(12) 111_443 209_353 n
Si2 SII Al1 115.70(12) 111_443 310_344 n
Si2 SII O3 87.79(17) 111_433 -105_444 n
Si2 SII O3 137.13(27) 111_433 -206_444 n
Si2 SII O3 28.04(16) 111_433 -304_444 n
Si2 SII O4 147.97(20) 111_433 1_555 n
Si2 SII O4 86.25(14) 111_433 2_555 n
Si2 SII O4 33.15(13) 111_433 3_555 n
Si2 SII Dd2 93.7(19) 111_533 107_533 n
Si2 SII Dd2 45.7(16) 111_533 208_443 n
Si2 SII Dd2 150.5(19) 111_533 312_434 n
Si2 SII OII' 77.87(18) 111_533 1_555 n
Si2 SII DII'1 88.3(14) 111_433 1_555 n
Si2 SII DII'1 84.8(17) 111_433 2_555 n
Si2 SII DII'1 61.1(6) 111_433 3_555 n
Si2 SII OII* 102.13(18) 111_433 1_555 n
Si2 SII DII*1 109(4) 111_432 1_555 n
Si2 SII DII*1 114.3(32) 111_432 2_555 n
Si2 SII Si2 115.70(12) 209_443 310_434 n
Si2 SII Al1 115.70(12) 209_353 111_443 n
Si2 SII Al1 0.0 209_353 209_353 n
Si2 SII Al1 115.70(12) 209_353 310_344 n
Si2 SII O3 28.04(16) 209_343 -105_444 n
Si2 SII O3 87.79(17) 209_343 -206_444 n
Si2 SII O3 137.13(27) 209_343 -304_444 n
Si2 SII O4 33.15(13) 209_343 1_555 n
Si2 SII O4 147.97(20) 209_343 2_555 n
Si2 SII O4 86.25(14) 209_343 3_555 n
Si2 SII Dd2 150.5(19) 209_443 107_533 n
Si2 SII Dd2 93.7(19) 209_443 208_443 n
Si2 SII Dd2 45.7(16) 209_443 312_434 n
Si2 SII OII' 77.87(18) 209_443 1_555 n
Si2 SII DII'1 61.1(6) 209_343 1_555 n
Si2 SII DII'1 88.3(14) 209_343 2_555 n
Si2 SII DII'1 84.8(17) 209_343 3_555 n
Si2 SII OII* 102.13(18) 209_343 1_555 n
Si2 SII DII*1 81.9(10) 209_342 1_555 n
Si2 SII DII*1 109(4) 209_342 2_555 n
Si2 SII Al1 115.70(12) 310_344 111_443 n
Si2 SII Al1 115.70(12) 310_344 209_353 n
Si2 SII Al1 0.0 310_344 310_344 n
Si2 SII O3 137.13(27) 310_334 -105_444 n
Si2 SII O3 28.04(16) 310_334 -206_444 n
Si2 SII O3 87.79(17) 310_334 -304_444 n
Si2 SII O4 86.25(14) 310_334 1_555 n
Si2 SII O4 33.15(13) 310_334 2_555 n
Si2 SII O4 147.97(20) 310_334 3_555 n
Si2 SII Dd2 45.7(16) 310_434 107_533 n
Si2 SII Dd2 150.5(19) 310_434 208_443 n
Si2 SII Dd2 93.7(19) 310_434 312_434 n
Si2 SII OII' 77.87(18) 310_434 1_555 n
Si2 SII DII'1 84.8(17) 310_334 1_555 n
Si2 SII DII'1 61.1(6) 310_334 2_555 n
Si2 SII DII'1 88.3(14) 310_334 3_555 n
Si2 SII OII* 102.13(18) 310_334 1_555 n
Si2 SII DII*1 114.3(32) 310_333 1_555 n
Si2 SII DII*1 81.9(10) 310_333 2_555 n
Al1 SII Al1 115.70(12) 111_443 209_353 n
Al1 SII Al1 115.70(12) 111_443 310_344 n
Al1 SII O3 87.79(17) 111_433 -105_444 n
Al1 SII O3 137.13(27) 111_433 -206_444 n
Al1 SII O3 28.04(16) 111_433 -304_444 n
Al1 SII O4 147.97(20) 111_433 1_555 n
Al1 SII O4 86.25(14) 111_433 2_555 n
Al1 SII O4 33.15(13) 111_433 3_555 n
Al1 SII Dd2 93.7(19) 111_533 107_533 n
Al1 SII Dd2 45.7(16) 111_533 208_443 n
Al1 SII Dd2 150.5(19) 111_533 312_434 n
Al1 SII OII' 77.87(18) 111_533 1_555 n
Al1 SII DII'1 88.3(14) 111_433 1_555 n
Al1 SII DII'1 84.8(17) 111_433 2_555 n
Al1 SII DII'1 61.1(6) 111_433 3_555 n
Al1 SII OII* 102.13(18) 111_433 1_555 n
Al1 SII DII*1 109(4) 111_432 1_555 n
Al1 SII DII*1 114.3(32) 111_432 2_555 n
Al1 SII Al1 115.70(12) 209_353 310_344 n
Al1 SII O3 28.04(16) 209_343 -105_444 n
Al1 SII O3 87.79(17) 209_343 -206_444 n
Al1 SII O3 137.13(27) 209_343 -304_444 n
Al1 SII O4 33.15(13) 209_343 1_555 n
Al1 SII O4 147.97(20) 209_343 2_555 n
Al1 SII O4 86.25(14) 209_343 3_555 n
Al1 SII Dd2 150.5(19) 209_443 107_533 n
Al1 SII Dd2 93.7(19) 209_443 208_443 n
Al1 SII Dd2 45.7(16) 209_443 312_434 n
Al1 SII OII' 77.87(18) 209_443 1_555 n
Al1 SII DII'1 61.1(6) 209_343 1_555 n
Al1 SII DII'1 88.3(14) 209_343 2_555 n
Al1 SII DII'1 84.8(17) 209_343 3_555 n
Al1 SII OII* 102.13(18) 209_343 1_555 n
Al1 SII DII*1 81.9(10) 209_342 1_555 n
Al1 SII DII*1 109(4) 209_342 2_555 n
Al1 SII O3 137.13(27) 310_334 -105_444 n
Al1 SII O3 28.04(16) 310_334 -206_444 n
Al1 SII O3 87.79(17) 310_334 -304_444 n
Al1 SII O4 86.25(14) 310_334 1_555 n
Al1 SII O4 33.15(13) 310_334 2_555 n
Al1 SII O4 147.97(20) 310_334 3_555 n
Al1 SII Dd2 45.7(16) 310_434 107_533 n
Al1 SII Dd2 150.5(19) 310_434 208_443 n
Al1 SII Dd2 93.7(19) 310_434 312_434 n
Al1 SII OII' 77.87(18) 310_434 1_555 n
Al1 SII DII'1 84.8(17) 310_334 1_555 n
Al1 SII DII'1 61.1(6) 310_334 2_555 n
Al1 SII DII'1 88.3(14) 310_334 3_555 n
Al1 SII OII* 102.13(18) 310_334 1_555 n
Al1 SII DII*1 114.3(32) 310_333 1_555 n
Al1 SII DII*1 81.9(10) 310_333 2_555 n
O3 SII O3 111.48(20) -105_444 -206_444 n
O3 SII O3 111.48(20) -105_444 -304_444 n
O3 SII O4 61.14(14) -105_444 1_555 n
O3 SII O4 157.6(4) -105_444 2_555 n
O3 SII O4 58.69(14) -105_444 3_555 n
O3 SII Dd2 175.3(15) -105_544 107_533 n
O3 SII Dd2 71.2(18) -105_544 208_443 n
O3 SII Dd2 70.3(18) -105_544 312_434 n
O3 SII OII' 72.62(21) -105_544 1_555 n
O3 SII DII'1 59.2(13) -105_444 1_555 n
O3 SII DII'1 88.1(8) -105_444 2_555 n
O3 SII DII'1 71.8(18) -105_444 3_555 n
O3 SII OII* 107.38(21) -105_444 1_555 n
O3 SII DII*1 88.0(14) -105_443 1_555 n
O3 SII DII*1 122.3(29) -105_443 2_555 n
O3 SII O3 111.48(20) -206_444 -304_444 n
O3 SII O4 58.69(14) -206_444 1_555 n
O3 SII O4 61.14(14) -206_444 2_555 n
O3 SII O4 157.6(4) -206_444 3_555 n
O3 SII Dd2 70.3(18) -206_544 107_533 n
O3 SII Dd2 175.3(15) -206_544 208_443 n
O3 SII Dd2 71.2(18) -206_544 312_434 n
O3 SII OII' 72.62(21) -206_544 1_555 n
O3 SII DII'1 71.8(18) -206_444 1_555 n
O3 SII DII'1 59.2(13) -206_444 2_555 n
O3 SII DII'1 88.1(8) -206_444 3_555 n
O3 SII OII* 107.38(21) -206_444 1_555 n
O3 SII DII*1 110(4) -206_443 1_555 n
O3 SII DII*1 88.0(14) -206_443 2_555 n
O3 SII O4 157.6(4) -304_444 1_555 n
O3 SII O4 58.69(14) -304_444 2_555 n
O3 SII O4 61.14(14) -304_444 3_555 n
O3 SII Dd2 71.2(18) -304_544 107_533 n
O3 SII Dd2 70.3(18) -304_544 208_443 n
O3 SII Dd2 175.3(15) -304_544 312_434 n
O3 SII OII' 72.62(21) -304_544 1_555 n
O3 SII DII'1 88.1(8) -304_444 1_555 n
O3 SII DII'1 71.8(18) -304_444 2_555 n
O3 SII DII'1 59.2(13) -304_444 3_555 n
O3 SII OII* 107.38(21) -304_444 1_555 n
O3 SII DII*1 122.3(29) -304_443 1_555 n
O3 SII DII*1 110(4) -304_443 2_555 n
O4 SII O4 119.25(5) 1_555 2_555 n
O4 SII O4 119.25(5) 1_555 3_555 n
O4 SII Dd2 117.9(19) 1_555 107_533 n
O4 SII Dd2 121.3(19) 1_555 208_443 n
O4 SII Dd2 27.1(14) 1_555 312_434 n
O4 SII OII' 85.01(18) 1_555 1_555 n
O4 SII DII'1 69.8(9) 1_555 1_555 n
O4 SII DII'1 86.5(18) 1_555 2_555 n
O4 SII DII'1 99.0(12) 1_555 3_555 n
O4 SII OII* 94.99(18) 1_555 1_555 n
O4 SII DII*1 79.7(27) 1_555 1_555 n
O4 SII DII*1 91(4) 1_555 2_555 n
O4 SII O4 119.25(5) 2_555 3_555 n
O4 SII Dd2 27.1(14) 2_555 107_533 n
O4 SII Dd2 117.9(19) 2_555 208_443 n
O4 SII Dd2 121.3(19) 2_555 312_434 n
O4 SII OII' 85.01(18) 2_555 1_555 n
O4 SII DII'1 99.0(12) 2_555 1_555 n
O4 SII DII'1 69.8(9) 2_555 2_555 n
O4 SII DII'1 86.5(18) 2_555 3_555 n
O4 SII OII* 94.99(18) 2_555 1_555 n
O4 SII DII*1 114.4(15) 2_555 1_555 n
O4 SII DII*1 79.7(27) 2_555 2_555 n
O4 SII Dd2 121.3(19) 3_555 107_533 n
O4 SII Dd2 27.1(14) 3_555 208_443 n
O4 SII Dd2 117.9(19) 3_555 312_434 n
O4 SII OII' 85.01(18) 3_555 1_555 n
O4 SII DII'1 86.5(18) 3_555 1_555 n
O4 SII DII'1 99.0(12) 3_555 2_555 n
O4 SII DII'1 69.8(9) 3_555 3_555 n
O4 SII OII* 94.99(18) 3_555 1_555 n
O4 SII DII*1 91(4) 3_555 1_555 n
O4 SII DII*1 114.4(15) 3_555 2_555 n
Dd2 SII Dd2 106.7(15) 107_533 208_443 n
Dd2 SII Dd2 106.7(15) 107_533 312_434 n
Dd2 SII OII' 112.1(14) 107_533 1_555 n
Dd2 SII DII'1 125.3(20) 107_433 1_555 n
Dd2 SII DII'1 96.5(16) 107_433 2_555 n
Dd2 SII DII'1 112.9(23) 107_433 3_555 n
Dd2 SII OII* 67.9(14) 107_433 1_555 n
Dd2 SII DII*1 87.3(20) 107_432 1_555 n
Dd2 SII DII*1 53.0(33) 107_432 2_555 n
Dd2 SII Dd2 106.7(15) 208_443 312_434 n
Dd2 SII OII' 112.1(14) 208_443 1_555 n
Dd2 SII DII'1 112.9(23) 208_343 1_555 n
Dd2 SII DII'1 125.3(20) 208_343 2_555 n
Dd2 SII DII'1 96.5(16) 208_343 3_555 n
Dd2 SII OII* 67.9(14) 208_343 1_555 n
Dd2 SII DII*1 66(4) 208_342 1_555 n
Dd2 SII DII*1 87.3(20) 208_342 2_555 n
Dd2 SII OII' 112.1(14) 312_434 1_555 n
Dd2 SII DII'1 96.5(16) 312_334 1_555 n
Dd2 SII DII'1 112.9(23) 312_334 2_555 n
Dd2 SII DII'1 125.3(20) 312_334 3_555 n
Dd2 SII OII* 67.9(14) 312_334 1_555 n
Dd2 SII DII*1 53.0(33) 312_333 1_555 n
Dd2 SII DII*1 66(4) 312_333 2_555 n
OII' SII DII'1 16.9(5) 1_555 1_555 n
OII' SII DII'1 16.9(5) 1_555 2_555 n
OII' SII DII'1 16.9(5) 1_555 3_555 n
OII' SII OII* 180.0 1_555 1_555 n
OII' SII DII*1 159.5(7) 1_555 1_555 n
OII' SII DII*1 159.5(7) 1_555 2_555 n
DII'1 SII DII'1 29.2(8) 1_555 2_555 n
DII'1 SII DII'1 29.2(8) 1_555 3_555 n
DII'1 SII OII* 163.1(5) 1_555 1_555 n
DII'1 SII DII*1 142.9(11) 1_555 1_555 n
DII'1 SII DII*1 157.0(32) 1_555 2_555 n
DII'1 SII DII'1 29.2(8) 2_555 3_555 n
DII'1 SII OII* 163.1(5) 2_555 1_555 n
DII'1 SII DII*1 166(4) 2_555 1_555 n
DII'1 SII DII*1 142.9(11) 2_555 2_555 n
DII'1 SII OII* 163.1(5) 3_555 1_555 n
DII'1 SII DII*1 157.0(32) 3_555 1_555 n
DII'1 SII DII*1 166(4) 3_555 2_555 n
OII* SII DII*1 20.5(7) 1_555 1_555 n
OII* SII DII*1 20.5(7) 1_555 2_555 n
DII*1 SII DII*1 35.3(12) 1_555 2_555 n
Si1 SJ Si2 66.7(6) 111_533 3_555 n
Si1 SJ Al1 66.7(6) 111_443 3_555 n
Si1 SJ O1 100.8(9) 111_433 -3_555 n
Si1 SJ O1 30.82(35) 111_433 111_433 n
Si1 SJ O3 68.4(6) 111_433 2_555 n
Si1 SJ O4 26.4(5) 111_433 312_334 n
Si1 SJ SJ 159.4(13) 111_545 105_544 n
Si1 SJ SJ 79.2(11) 111_545 -108_656 n
Si1 SJ Oc 168.6(16) 111_545 1_555 n
Si1 SJ Oc 89.4(12) 111_545 -108_656 n
Si1 SJ Dc1 153.4(19) 111_554 1_555 n
Si1 SJ Dc1 171.4(11) 111_554 105_544 n
Si1 SJ Dc1 101.8(11) 111_554 -108_665 n
Si1 SJ Dc2 139.8(17) 111_555 1_555 n
Si1 SJ Dc2 64.9(9) 111_555 -108_666 n
Si1 SJ Od 116(8) 111_554 1_555 n
Si1 SJ Od 160.6(14) 111_554 105_544 n
Si1 SJ Od 86.9(12) 111_554 -108_665 n
Si1 SJ Dd1 121(4) 111_533 1_555 n
Si1 SJ Dd1 152.6(16) 111_533 105_544 n
Si1 SJ Dd1 95.4(16) 111_533 -108_644 n
Si1 SJ Dd2 46(7) 111_533 1_555 n
Si1 SJ Dd2 146.6(15) 111_533 105_544 n
Si1 SJ Dd2 76.5(14) 111_533 -108_644 n
Si2 SJ Al1 0.0 3_555 3_555 n
Si2 SJ O1 36.3(4) 3_555 -3_555 n
Si2 SJ O1 97.2(9) 3_555 111_433 n
Si2 SJ O3 22.27(28) 3_555 2_555 n
Si2 SJ O4 40.6(6) 3_555 312_334 n
Si2 SJ SJ 95.5(12) 3_555 105_544 n
Si2 SJ SJ 145.2(12) 3_555 -108_656 n
Si2 SJ Oc 104.6(15) 3_555 1_555 n
Si2 SJ Oc 148.7(15) 3_555 -108_656 n
Si2 SJ Dc1 139.5(20) 3_555 1_555 n
Si2 SJ Dc1 119.6(12) 3_555 105_544 n
Si2 SJ Dc1 167.2(14) 3_555 -108_665 n
Si2 SJ Dc2 75.7(13) 3_555 1_555 n
Si2 SJ Dc2 131.2(15) 3_555 -108_666 n
Si2 SJ Od 144(7) 3_555 1_555 n
Si2 SJ Od 101.4(14) 3_555 105_544 n
Si2 SJ Od 151.4(14) 3_555 -108_665 n
Si2 SJ Dd1 123(4) 3_555 1_555 n
Si2 SJ Dd1 111.2(16) 3_555 105_544 n
Si2 SJ Dd1 149.5(19) 3_555 -108_644 n
Si2 SJ Dd2 67(7) 3_555 1_555 n
Si2 SJ Dd2 87.2(14) 3_555 105_544 n
Si2 SJ Dd2 140.3(16) 3_555 -108_644 n
Al1 SJ O1 36.3(4) 3_555 -3_555 n
Al1 SJ O1 97.2(9) 3_555 111_433 n
Al1 SJ O3 22.27(28) 3_555 2_555 n
Al1 SJ O4 40.6(6) 3_555 312_334 n
Al1 SJ SJ 95.5(12) 3_555 105_544 n
Al1 SJ SJ 145.2(12) 3_555 -108_656 n
Al1 SJ Oc 104.6(15) 3_555 1_555 n
Al1 SJ Oc 148.7(15) 3_555 -108_656 n
Al1 SJ Dc1 139.5(20) 3_555 1_555 n
Al1 SJ Dc1 119.6(12) 3_555 105_544 n
Al1 SJ Dc1 167.2(14) 3_555 -108_665 n
Al1 SJ Dc2 75.7(13) 3_555 1_555 n
Al1 SJ Dc2 131.2(15) 3_555 -108_666 n
Al1 SJ Od 144(7) 3_555 1_555 n
Al1 SJ Od 101.4(14) 3_555 105_544 n
Al1 SJ Od 151.4(14) 3_555 -108_665 n
Al1 SJ Dd1 123(4) 3_555 1_555 n
Al1 SJ Dd1 111.2(16) 3_555 105_544 n
Al1 SJ Dd1 149.5(19) 3_555 -108_644 n
Al1 SJ Dd2 67(7) 3_555 1_555 n
Al1 SJ Dd2 87.2(14) 3_555 105_544 n
Al1 SJ Dd2 140.3(16) 3_555 -108_644 n
O1 SJ O1 128.9(11) -3_555 111_433 n
O1 SJ O3 48.4(5) -3_555 2_555 n
O1 SJ O4 76.0(9) -3_555 312_334 n
O1 SJ SJ 59.9(11) -3_555 105_544 n
O1 SJ SJ 160.4(16) -3_555 -108_656 n
O1 SJ Oc 72.7(13) -3_555 1_555 n
O1 SJ Oc 145.3(16) -3_555 -108_656 n
O1 SJ Dc1 104.1(18) -3_555 1_555 n
O1 SJ Dc1 84.3(10) -3_555 105_544 n
O1 SJ Dc1 150.9(14) -3_555 -108_665 n
O1 SJ Dc2 39.8(10) -3_555 1_555 n
O1 SJ Dc2 156.8(16) -3_555 -108_666 n
O1 SJ Od 135(8) -3_555 1_555 n
O1 SJ Od 65.3(12) -3_555 105_544 n
O1 SJ Od 155.0(14) -3_555 -108_665 n
O1 SJ Dd1 115(4) -3_555 1_555 n
O1 SJ Dd1 75.3(14) -3_555 105_544 n
O1 SJ Dd1 138.6(15) -3_555 -108_644 n
O1 SJ Dd2 99(7) -3_555 1_555 n
O1 SJ Dd2 50.9(12) -3_555 105_544 n
O1 SJ Dd2 152.8(16) -3_555 -108_644 n
O1 SJ O3 98.3(8) 111_433 2_555 n
O1 SJ O4 57.2(8) 111_433 312_334 n
O1 SJ SJ 160.1(13) 111_545 105_544 n
O1 SJ SJ 48.4(9) 111_545 -108_656 n
O1 SJ Oc 158.0(16) 111_545 1_555 n
O1 SJ Oc 59.3(9) 111_545 -108_656 n
O1 SJ Dc1 122.6(17) 111_554 1_555 n
O1 SJ Dc1 141.6(10) 111_554 105_544 n
O1 SJ Dc1 71.0(9) 111_554 -108_665 n
O1 SJ Dc2 159.8(19) 111_555 1_555 n
O1 SJ Dc2 34.1(7) 111_555 -108_666 n
O1 SJ Od 94(8) 111_554 1_555 n
O1 SJ Od 152.2(13) 111_554 105_544 n
O1 SJ Od 56.1(11) 111_554 -108_665 n
O1 SJ Dd1 109(4) 111_533 1_555 n
O1 SJ Dd1 136.0(13) 111_533 105_544 n
O1 SJ Dd1 65.9(14) 111_533 -108_644 n
O1 SJ Dd2 62(8) 111_533 1_555 n
O1 SJ Dd2 153.7(16) 111_533 105_544 n
O1 SJ Dd2 45.9(13) 111_533 -108_644 n
O3 SJ O4 43.5(6) 2_555 312_334 n
O3 SJ SJ 99.3(10) 2_555 105_544 n
O3 SJ SJ 143.7(12) 2_555 -108_656 n
O3 SJ Oc 100.7(13) 2_555 1_555 n
O3 SJ Oc 157.5(15) 2_555 -108_656 n
O3 SJ Dc1 136.9(18) 2_555 1_555 n
O3 SJ Dc1 119.8(10) 2_555 105_544 n
O3 SJ Dc1 160.1(13) 2_555 -108_665 n
O3 SJ Dc2 82.3(13) 2_555 1_555 n
O3 SJ Dc2 130.4(13) 2_555 -108_666 n
O3 SJ Od 122(7) 2_555 1_555 n
O3 SJ Od 106.8(13) 2_555 105_544 n
O3 SJ Od 152.4(14) 2_555 -108_665 n
O3 SJ Dd1 102(4) 2_555 1_555 n
O3 SJ Dd1 120.7(14) 2_555 105_544 n
O3 SJ Dd1 163.7(18) 2_555 -108_644 n
O3 SJ Dd2 50(7) 2_555 1_555 n
O3 SJ Dd2 95.4(14) 2_555 105_544 n
O3 SJ Dd2 143.8(15) 2_555 -108_644 n
O4 SJ SJ 135.9(15) 312_446 105_544 n
O4 SJ SJ 105.6(15) 312_446 -108_656 n
O4 SJ Oc 143.7(19) 312_446 1_555 n
O4 SJ Oc 115.0(16) 312_446 -108_656 n
O4 SJ Dc1 179.548(18) 312_455 1_555 n
O4 SJ Dc1 160.2(15) 312_455 105_544 n
O4 SJ Dc1 128.1(16) 312_455 -108_665 n
O4 SJ Dc2 115.8(18) 312_456 1_555 n
O4 SJ Dc2 91.3(14) 312_456 -108_666 n
O4 SJ Od 132(7) 312_455 1_555 n
O4 SJ Od 141.0(17) 312_455 105_544 n
O4 SJ Od 113.2(16) 312_455 -108_665 n
O4 SJ Dd1 125(4) 312_434 1_555 n
O4 SJ Dd1 145.8(20) 312_434 105_544 n
O4 SJ Dd1 120.2(20) 312_434 -108_644 n
O4 SJ Dd2 44(6) 312_434 1_555 n
O4 SJ Dd2 125.9(17) 312_434 105_544 n
O4 SJ Dd2 102.6(17) 312_434 -108_644 n
SJ SJ SJ 116.3(6) 105_544 -108_656 n
SJ SJ Oc 20.3(6) 105_544 1_555 n
SJ SJ Oc 102.9(10) 105_544 -108_656 n
SJ SJ Dc1 44.2(10) 105_544 1_555 n
SJ SJ Dc1 24.4(5) 105_544 105_544 n
SJ SJ Dc1 94.6(6) 105_544 -108_665 n
SJ SJ Dc2 20.1(13) 105_544 1_555 n
SJ SJ Dc2 130.2(10) 105_544 -108_666 n
SJ SJ Od 84(7) 105_544 1_555 n
SJ SJ Od 8.0(12) 105_544 105_544 n
SJ SJ Od 107.9(11) 105_544 -108_665 n
SJ SJ Dd1 77(4) 105_544 1_555 n
SJ SJ Dd1 24.1(12) 105_544 105_544 n
SJ SJ Dd1 95.7(13) 105_544 -108_644 n
SJ SJ Dd2 137(8) 105_544 1_555 n
SJ SJ Dd2 13.5(14) 105_544 105_544 n
SJ SJ Dd2 116.9(13) 105_544 -108_644 n
SJ SJ Oc 110.1(9) -108_656 1_555 n
SJ SJ Oc 16.8(7) -108_656 -108_656 n
SJ SJ Dc1 74.2(10) -108_665 1_555 n
SJ SJ Dc1 93.6(5) -108_665 105_544 n
SJ SJ Dc1 22.6(6) -108_665 -108_665 n
SJ SJ Dc2 134.0(15) -108_666 1_555 n
SJ SJ Dc2 14.3(9) -108_666 -108_666 n
SJ SJ Od 59(7) -108_665 1_555 n
SJ SJ Od 109.1(12) -108_665 105_544 n
SJ SJ Od 8.7(11) -108_665 -108_665 n
SJ SJ Dd1 81(4) -108_644 1_555 n
SJ SJ Dd1 95.6(12) -108_644 105_544 n
SJ SJ Dd1 24.4(11) -108_644 -108_644 n
SJ SJ Dd2 95(8) -108_644 1_555 n
SJ SJ Dd2 120.9(15) -108_644 105_544 n
SJ SJ Dd2 8.0(15) -108_644 -108_644 n
Oc SJ Oc 101.2(16) 1_555 -108_656 n
Oc SJ Dc1 36.6(9) 1_555 1_555 n
Oc SJ Dc1 20.0(9) 1_555 105_544 n
Oc SJ Dc1 87.5(13) 1_555 -108_665 n
Oc SJ Dc2 36.3(8) 1_555 1_555 n
Oc SJ Dc2 124.2(17) 1_555 -108_666 n
Oc SJ Od 66(8) 1_555 1_555 n
Oc SJ Od 23.4(13) 1_555 105_544 n
Oc SJ Od 102.9(16) 1_555 -108_665 n
Oc SJ Dd1 57(4) 1_555 1_555 n
Oc SJ Dd1 36.0(15) 1_555 105_544 n
Oc SJ Dd1 95.5(18) 1_555 -108_644 n
Oc SJ Dd2 124(8) 1_555 1_555 n
Oc SJ Dd2 33.6(17) 1_555 105_544 n
Oc SJ Dd2 113.6(18) 1_555 -108_644 n
Oc SJ Dc1 64.7(14) -108_665 1_555 n
Oc SJ Dc1 82.5(11) -108_665 105_544 n
Oc SJ Dc1 19.3(5) -108_665 -108_665 n
Oc SJ Dc2 118.7(19) -108_666 1_555 n
Oc SJ Dc2 28.0(5) -108_666 -108_666 n
Oc SJ Od 64(7) -108_665 1_555 n
Oc SJ Od 95.3(15) -108_665 105_544 n
Oc SJ Od 9.7(11) -108_665 -108_665 n
Oc SJ Dd1 86(4) -108_644 1_555 n
Oc SJ Dd1 80.5(15) -108_644 105_544 n
Oc SJ Dd1 7.8(11) -108_644 -108_644 n
Oc SJ Dd2 112(8) -108_644 1_555 n
Oc SJ Dd2 105.4(18) -108_644 105_544 n
Oc SJ Dd2 14.1(13) -108_644 -108_644 n
Dc1 SJ Dc1 19.9(11) 1_555 105_544 n
Dc1 SJ Dc1 51.6(12) 1_555 -108_665 n
Dc1 SJ Dc2 64.3(15) 1_555 1_555 n
Dc1 SJ Dc2 88.5(16) 1_555 -108_666 n
Dc1 SJ Od 48(6) 1_555 1_555 n
Dc1 SJ Od 39.1(16) 1_555 105_544 n
Dc1 SJ Od 66.5(15) 1_555 -108_665 n
Dc1 SJ Dd1 55(4) 1_555 1_555 n
Dc1 SJ Dd1 34.1(19) 1_555 105_544 n
Dc1 SJ Dd1 59.4(19) 1_555 -108_644 n
Dc1 SJ Dd2 136(7) 1_555 1_555 n
Dc1 SJ Dd2 54.1(18) 1_555 105_544 n
Dc1 SJ Dd2 77.1(18) 1_555 -108_644 n
Dc1 SJ Dc1 71.2(10) 105_544 -108_665 n
Dc1 SJ Dc2 44.6(10) 105_544 1_555 n
Dc1 SJ Dc2 107.9(12) 105_544 -108_666 n
Dc1 SJ Od 63(7) 105_544 1_555 n
Dc1 SJ Od 20.2(10) 105_544 105_544 n
Dc1 SJ Od 85.6(12) 105_544 -108_665 n
Dc1 SJ Dd1 62(4) 105_544 1_555 n
Dc1 SJ Dd1 22.3(13) 105_544 105_544 n
Dc1 SJ Dd1 76.3(15) 105_544 -108_644 n
Dc1 SJ Dd2 140(7) 105_544 1_555 n
Dc1 SJ Dd2 35.4(13) 105_544 105_544 n
Dc1 SJ Dd2 95.8(14) 105_544 -108_644 n
Dc1 SJ Dc2 113.6(18) -108_666 1_555 n
Dc1 SJ Dc2 36.9(6) -108_666 -108_666 n
Dc1 SJ Od 45(7) -108_665 1_555 n
Dc1 SJ Od 88.0(14) -108_665 105_544 n
Dc1 SJ Od 15.8(10) -108_665 -108_665 n
Dc1 SJ Dd1 67(4) -108_644 1_555 n
Dc1 SJ Dd1 76.2(15) -108_644 105_544 n
Dc1 SJ Dd1 20.6(15) -108_644 -108_644 n
Dc1 SJ Dd2 110(7) -108_644 1_555 n
Dc1 SJ Dd2 101.2(16) -108_644 105_544 n
Dc1 SJ Dd2 26.9(13) -108_644 -108_644 n
Dc2 SJ Dc2 146.7(19) 1_555 -108_666 n
Dc2 SJ Od 102(8) 1_555 1_555 n
Dc2 SJ Od 25.7(13) 1_555 105_544 n
Dc2 SJ Od 125.3(18) 1_555 -108_665 n
Dc2 SJ Dd1 91(4) 1_555 1_555 n
Dc2 SJ Dd1 38.4(15) 1_555 105_544 n
Dc2 SJ Dd1 111.0(19) 1_555 -108_644 n
Dc2 SJ Dd2 128(8) 1_555 1_555 n
Dc2 SJ Dd2 13.3(16) 1_555 105_544 n
Dc2 SJ Dd2 132.7(20) 1_555 -108_644 n
Dc2 SJ Od 68(8) -108_665 1_555 n
Dc2 SJ Od 122.9(16) -108_665 105_544 n
Dc2 SJ Od 22.4(10) -108_665 -108_665 n
Dc2 SJ Dd1 88(4) -108_644 1_555 n
Dc2 SJ Dd1 108.5(15) -108_644 105_544 n
Dc2 SJ Dd1 35.7(12) -108_644 -108_644 n
Dc2 SJ Dd2 85(8) -108_644 1_555 n
Dc2 SJ Dd2 133.4(18) -108_644 105_544 n
Dc2 SJ Dd2 14.0(13) -108_644 -108_644 n
Od SJ Od 82(8) 1_555 105_544 n
Od SJ Od 57(8) 1_555 -108_665 n
Od SJ Dd1 22(6) 1_555 1_555 n
Od SJ Dd1 82(8) 1_555 105_544 n
Od SJ Dd1 66(8) 1_555 -108_644 n
Od SJ Dd2 90(9) 1_555 1_555 n
Od SJ Dd2 97(8) 1_555 105_544 n
Od SJ Dd2 66(8) 1_555 -108_644 n
Od SJ Od 100.6(20) 105_544 -108_665 n
Od SJ Dd1 78(4) 105_544 1_555 n
Od SJ Dd1 16.2(7) 105_544 105_544 n
Od SJ Dd1 88.0(20) 105_544 -108_644 n
Od SJ Dd2 145(8) 105_544 1_555 n
Od SJ Dd2 15.2(9) 105_544 105_544 n
Od SJ Dd2 109.3(19) 105_544 -108_644 n
Od SJ Dd1 80(4) -108_644 1_555 n
Od SJ Dd1 86.9(19) -108_644 105_544 n
Od SJ Dd1 16.65(34) -108_644 -108_644 n
Od SJ Dd2 104(8) -108_644 1_555 n
Od SJ Dd2 112.2(20) -108_644 105_544 n
Od SJ Dd2 11.0(10) -108_644 -108_644 n
Dd1 SJ Dd1 84(5) 1_555 105_544 n
Dd1 SJ Dd1 88(5) 1_555 -108_644 n
Dd1 SJ Dd2 81(5) 1_555 1_555 n
Dd1 SJ Dd2 90(4) 1_555 105_544 n
Dd1 SJ Dd2 88(4) 1_555 -108_644 n
Dd1 SJ Dd1 73.0(22) 105_544 -108_644 n
Dd1 SJ Dd2 160(7) 105_544 1_555 n
Dd1 SJ Dd2 25.3(6) 105_544 105_544 n
Dd1 SJ Dd2 94.6(21) 105_544 -108_644 n
Dd1 SJ Dd2 120(8) -108_644 1_555 n
Dd1 SJ Dd2 97.8(24) -108_644 105_544 n
Dd1 SJ Dd2 21.7(9) -108_644 -108_644 n
Dd2 SJ Dd2 141(8) 1_555 105_544 n
Dd2 SJ Dd2 98(8) 1_555 -108_644 n
Dd2 SJ Dd2 119.4(23) 105_544 -108_644 n
Si1 Oc Si2 51.11(21) -3_555 3_555 n
Si1 Oc Al1 51.11(21) -3_555 3_555 n
Si1 Oc O1 24.38(21) -3_555 -3_555 n
Si1 Oc O4 26.14(14) -3_555 -111_444 n
Si1 Oc O4 79.74(28) -3_555 312_334 n
Si1 Oc SJ 95.8(13) -3_555 1_555 n
Si1 Oc SJ 58.6(10) -3_555 105_544 n
Si1 Oc Oc 93.7(5) -3_555 105_544 n
Si1 Oc Oc 126.6(7) -3_555 -108_656 n
Si1 Oc Dc1 137.6(12) -3_555 1_555 n
Si1 Oc Dc1 102.1(8) -3_555 105_544 n
Si1 Oc Dc1 144.8(8) -3_555 -108_665 n
Si1 Oc Dc1 123.6(6) -3_555 308_454 n
Si1 Oc Dc2 35.5(10) -3_555 1_555 n
Si1 Oc Dc2 81.7(6) -3_555 105_544 n
Si1 Oc Dc2 124.4(7) -3_555 -108_666 n
Si1 Oc Od 113.4(21) -3_555 1_555 n
Si1 Oc Od 66.8(18) -3_555 105_544 n
Si1 Oc Od 138.9(9) -3_555 -108_665 n
Si1 Oc Od 110.8(10) -3_555 308_454 n
Si1 Oc Dd1 134.6(34) -3_555 1_555 n
Si1 Oc Dd1 81.6(19) -3_555 105_544 n
Si1 Oc Dd1 130.7(13) -3_555 -108_644 n
Si1 Oc Dd1 121.2(12) -3_555 308_433 n
Si2 Oc Al1 0.0 3_555 3_555 n
Si2 Oc O1 27.35(21) 3_555 -3_555 n
Si2 Oc O4 77.24(30) 3_555 -111_444 n
Si2 Oc O4 29.97(15) 3_555 312_334 n
Si2 Oc SJ 49.1(11) 3_555 1_555 n
Si2 Oc SJ 109.4(11) 3_555 105_544 n
Si2 Oc Oc 143.8(5) 3_555 105_544 n
Si2 Oc Oc 91.2(6) 3_555 -108_656 n
Si2 Oc Dc1 107.9(13) 3_555 1_555 n
Si2 Oc Dc1 151.4(9) 3_555 105_544 n
Si2 Oc Dc1 108.5(6) 3_555 -108_665 n
Si2 Oc Dc1 174.0(5) 3_555 308_454 n
Si2 Oc Dc2 34.8(10) 3_555 1_555 n
Si2 Oc Dc2 132.5(6) 3_555 105_544 n
Si2 Oc Dc2 80.5(6) 3_555 -108_666 n
Si2 Oc Od 64.3(21) 3_555 1_555 n
Si2 Oc Od 114.9(19) 3_555 105_544 n
Si2 Oc Od 102.8(9) 3_555 -108_665 n
Si2 Oc Od 160.2(10) 3_555 308_454 n
Si2 Oc Dd1 85.9(30) 3_555 1_555 n
Si2 Oc Dd1 120.6(21) 3_555 105_544 n
Si2 Oc Dd1 105.7(14) 3_555 -108_644 n
Si2 Oc Dd1 161.2(13) 3_555 308_433 n
Al1 Oc O1 27.35(21) 3_555 -3_555 n
Al1 Oc O4 77.24(30) 3_555 -111_444 n
Al1 Oc O4 29.97(15) 3_555 312_334 n
Al1 Oc SJ 49.1(11) 3_555 1_555 n
Al1 Oc SJ 109.4(11) 3_555 105_544 n
Al1 Oc Oc 143.8(5) 3_555 105_544 n
Al1 Oc Oc 91.2(6) 3_555 -108_656 n
Al1 Oc Dc1 107.9(13) 3_555 1_555 n
Al1 Oc Dc1 151.4(9) 3_555 105_544 n
Al1 Oc Dc1 108.5(6) 3_555 -108_665 n
Al1 Oc Dc1 174.0(5) 3_555 308_454 n
Al1 Oc Dc2 34.8(10) 3_555 1_555 n
Al1 Oc Dc2 132.5(6) 3_555 105_544 n
Al1 Oc Dc2 80.5(6) 3_555 -108_666 n
Al1 Oc Od 64.3(21) 3_555 1_555 n
Al1 Oc Od 114.9(19) 3_555 105_544 n
Al1 Oc Od 102.8(9) 3_555 -108_665 n
Al1 Oc Od 160.2(10) 3_555 308_454 n
Al1 Oc Dd1 85.9(30) 3_555 1_555 n
Al1 Oc Dd1 120.6(21) 3_555 105_544 n
Al1 Oc Dd1 105.7(14) 3_555 -108_644 n
Al1 Oc Dd1 161.2(13) 3_555 308_433 n
O1 Oc O4 50.36(27) -3_555 -111_444 n
O1 Oc O4 55.36(30) -3_555 312_334 n
O1 Oc SJ 72.0(12) -3_555 1_555 n
O1 Oc SJ 82.1(11) -3_555 105_544 n
O1 Oc Oc 116.6(6) -3_555 105_544 n
O1 Oc Oc 108.1(8) -3_555 -108_656 n
O1 Oc Dc1 123.0(12) -3_555 1_555 n
O1 Oc Dc1 124.5(9) -3_555 105_544 n
O1 Oc Dc1 127.2(8) -3_555 -108_665 n
O1 Oc Dc1 147.0(7) -3_555 308_454 n
O1 Oc Dc2 20.9(13) -3_555 1_555 n
O1 Oc Dc2 106.0(7) -3_555 105_544 n
O1 Oc Dc2 102.1(8) -3_555 -108_666 n
O1 Oc Od 89.2(21) -3_555 1_555 n
O1 Oc Od 88.1(19) -3_555 105_544 n
O1 Oc Od 120.9(9) -3_555 -108_665 n
O1 Oc Od 135.2(10) -3_555 308_454 n
O1 Oc Dd1 113.1(31) -3_555 1_555 n
O1 Oc Dd1 97.8(20) -3_555 105_544 n
O1 Oc Dd1 117.9(14) -3_555 -108_644 n
O1 Oc Dd1 144.9(13) -3_555 308_433 n
O4 Oc O4 105.59(34) -111_444 312_334 n
O4 Oc SJ 120.1(13) -111_556 1_555 n
O4 Oc SJ 32.8(9) -111_556 105_544 n
O4 Oc Oc 68.0(5) -111_556 105_544 n
O4 Oc Oc 137.8(8) -111_556 -108_656 n
O4 Oc Dc1 139.4(13) -111_565 1_555 n
O4 Oc Dc1 76.5(7) -111_565 105_544 n
O4 Oc Dc1 148.2(8) -111_565 -108_665 n
O4 Oc Dc1 97.5(6) -111_565 308_454 n
O4 Oc Dc2 56.5(8) -111_566 1_555 n
O4 Oc Dc2 55.7(5) -111_566 105_544 n
O4 Oc Dc2 143.7(8) -111_566 -108_666 n
O4 Oc Od 138.3(22) -111_565 1_555 n
O4 Oc Od 43.2(18) -111_565 105_544 n
O4 Oc Od 145.5(8) -111_565 -108_665 n
O4 Oc Od 84.9(9) -111_565 308_454 n
O4 Oc Dd1 156(4) -111_544 1_555 n
O4 Oc Dd1 62.2(18) -111_544 105_544 n
O4 Oc Dd1 132.1(10) -111_544 -108_644 n
O4 Oc Dd1 96.3(11) -111_544 308_433 n
O4 Oc SJ 20.0(10) 312_446 1_555 n
O4 Oc SJ 135.3(11) 312_446 105_544 n
O4 Oc Oc 160.0(8) 312_446 105_544 n
O4 Oc Oc 63.6(5) 312_446 -108_656 n
O4 Oc Dc1 80.0(13) 312_455 1_555 n
O4 Oc Dc1 159.2(12) 312_455 105_544 n
O4 Oc Dc1 79.2(5) 312_455 -108_665 n
O4 Oc Dc1 153.6(7) 312_455 308_454 n
O4 Oc Dc2 53.0(7) 312_456 1_555 n
O4 Oc Dc2 161.1(6) 312_456 105_544 n
O4 Oc Dc2 51.1(5) 312_456 -108_666 n
O4 Oc Od 34.4(21) 312_455 1_555 n
O4 Oc Od 135.0(19) 312_455 105_544 n
O4 Oc Od 74.0(8) 312_455 -108_665 n
O4 Oc Od 169.4(10) 312_455 308_454 n
O4 Oc Dd1 62.3(25) 312_434 1_555 n
O4 Oc Dd1 128.2(21) 312_434 105_544 n
O4 Oc Dd1 79.6(13) 312_434 -108_644 n
O4 Oc Dd1 156.6(10) 312_434 308_433 n
SJ Oc SJ 142.9(11) 1_555 105_544 n
SJ Oc Oc 147.7(14) 1_555 105_544 n
SJ Oc Oc 43.6(12) 1_555 -108_656 n
SJ Oc Dc1 60.0(16) 1_555 1_555 n
SJ Oc Dc1 142.6(16) 1_555 105_544 n
SJ Oc Dc1 59.5(12) 1_555 -108_665 n
SJ Oc Dc1 133.9(13) 1_555 308_454 n
SJ Oc Dc2 63.8(13) 1_555 1_555 n
SJ Oc Dc2 164.1(15) 1_555 105_544 n
SJ Oc Dc2 31.5(12) 1_555 -108_666 n
SJ Oc Od 18.2(24) 1_555 1_555 n
SJ Oc Od 135.4(24) 1_555 105_544 n
SJ Oc Od 54.1(14) 1_555 -108_665 n
SJ Oc Od 150.7(16) 1_555 308_454 n
SJ Oc Dd1 54.8(25) 1_555 1_555 n
SJ Oc Dd1 120.0(24) 1_555 105_544 n
SJ Oc Dd1 59.8(16) 1_555 -108_644 n
SJ Oc Dd1 143.0(17) 1_555 308_433 n
SJ Oc Oc 35.1(10) 105_544 105_544 n
SJ Oc Oc 128.9(11) 105_544 -108_656 n
SJ Oc Dc1 119.4(16) 105_544 1_555 n
SJ Oc Dc1 43.7(12) 105_544 105_544 n
SJ Oc Dc1 125.9(11) 105_544 -108_665 n
SJ Oc Dc1 65.1(11) 105_544 308_454 n
SJ Oc Dc2 82.5(12) 105_544 1_555 n
SJ Oc Dc2 26.0(11) 105_544 105_544 n
SJ Oc Dc2 144.2(12) 105_544 -108_666 n
SJ Oc Od 157.5(24) 105_544 1_555 n
SJ Oc Od 14.9(21) 105_544 105_544 n
SJ Oc Od 127.4(12) 105_544 -108_665 n
SJ Oc Od 54.6(14) 105_544 308_454 n
SJ Oc Dd1 161.9(26) 105_544 1_555 n
SJ Oc Dd1 37.5(21) 105_544 105_544 n
SJ Oc Dd1 114.6(12) 105_544 -108_644 n
SJ Oc Dd1 68.0(15) 105_544 308_433 n
Oc Oc Oc 107.7(6) 105_544 -108_656 n
Oc Oc Dc1 92.9(13) 105_544 1_555 n
Oc Oc Dc1 8.7(6) 105_544 105_544 n
Oc Oc Dc1 96.6(5) 105_544 -108_665 n
Oc Oc Dc1 30.4(4) 105_544 308_454 n
Oc Oc Dc2 112.2(8) 105_544 1_555 n
Oc Oc Dc2 19.26(12) 105_544 105_544 n
Oc Oc Dc2 123.0(5) 105_544 -108_666 n
Oc Oc Od 142.8(21) 105_544 1_555 n
Oc Oc Od 29.2(18) 105_544 105_544 n
Oc Oc Od 100.3(9) 105_544 -108_665 n
Oc Oc Od 25.0(8) 105_544 308_454 n
Oc Oc Dd1 130.2(30) 105_544 1_555 n
Oc Oc Dd1 31.8(20) 105_544 105_544 n
Oc Oc Dd1 91.0(12) 105_544 -108_644 n
Oc Oc Dd1 39.6(9) 105_544 308_433 n
Oc Oc Dc1 16.6(12) -108_665 1_555 n
Oc Oc Dc1 100.6(8) -108_665 105_544 n
Oc Oc Dc1 19.07(16) -108_665 -108_665 n
Oc Oc Dc1 90.8(4) -108_665 308_454 n
Oc Oc Dc2 91.5(11) -108_666 1_555 n
Oc Oc Dc2 126.9(6) -108_666 105_544 n
Oc Oc Dc2 16.08(14) -108_666 -108_666 n
Oc Oc Od 35.7(20) -108_665 1_555 n
Oc Oc Od 114.0(19) -108_665 105_544 n
Oc Oc Od 12.8(8) -108_665 -108_665 n
Oc Oc Od 108.0(8) -108_665 308_454 n
Oc Oc Dd1 57.8(31) -108_644 1_555 n
Oc Oc Dd1 91.6(19) -108_644 105_544 n
Oc Oc Dd1 16.7(11) -108_644 -108_644 n
Oc Oc Dd1 104.9(12) -108_644 308_433 n
Dc1 Oc Dc1 85.2(17) 1_555 105_544 n
Dc1 Oc Dc1 8.9(16) 1_555 -108_665 n
Dc1 Oc Dc1 74.2(15) 1_555 308_454 n
Dc1 Oc Dc2 104.4953 1_555 1_555 n
Dc1 Oc Dc2 111.9(13) 1_555 105_544 n
Dc1 Oc Dc2 30.2(12) 1_555 -108_666 n
Dc1 Oc Od 49.9(22) 1_555 1_555 n
Dc1 Oc Od 104.7(22) 1_555 105_544 n
Dc1 Oc Od 8.0(15) 1_555 -108_665 n
Dc1 Oc Od 91.3(15) 1_555 308_454 n
Dc1 Oc Dd1 62(4) 1_555 1_555 n
Dc1 Oc Dd1 82.4(22) 1_555 105_544 n
Dc1 Oc Dd1 7.5(16) 1_555 -108_644 n
Dc1 Oc Dd1 88.6(18) 1_555 308_433 n
Dc1 Oc Dc1 88.4(9) 105_544 -108_665 n
Dc1 Oc Dc1 22.7(7) 105_544 308_454 n
Dc1 Oc Dc2 118.2(13) 105_544 1_555 n
Dc1 Oc Dc2 26.6(6) 105_544 105_544 n
Dc1 Oc Dc2 115.4(8) 105_544 -108_666 n
Dc1 Oc Od 135.0(22) 105_544 1_555 n
Dc1 Oc Od 36.5(18) 105_544 105_544 n
Dc1 Oc Od 92.4(11) 105_544 -108_665 n
Dc1 Oc Od 21.7(11) 105_544 308_454 n
Dc1 Oc Dd1 122.4(32) 105_544 1_555 n
Dc1 Oc Dd1 34.1(20) 105_544 105_544 n
Dc1 Oc Dd1 83.9(14) 105_544 -108_644 n
Dc1 Oc Dd1 35.4(13) 105_544 308_433 n
Dc1 Oc Dc1 74.4(5) -108_665 308_454 n
Dc1 Oc Dc2 110.2(12) -108_666 1_555 n
Dc1 Oc Dc2 114.8(4) -108_666 105_544 n
Dc1 Oc Dc2 28.14(13) -108_666 -108_666 n
Dc1 Oc Od 46.7(21) -108_665 1_555 n
Dc1 Oc Od 111.6(19) -108_665 105_544 n
Dc1 Oc Od 6.2(8) -108_665 -108_665 n
Dc1 Oc Od 91.3(9) -108_665 308_454 n
Dc1 Oc Dd1 53(4) -108_644 1_555 n
Dc1 Oc Dd1 89.7(19) -108_644 105_544 n
Dc1 Oc Dd1 16.3(11) -108_644 -108_644 n
Dc1 Oc Dd1 86.4(12) -108_644 308_433 n
Dc1 Oc Dc2 139.5(7) 308_455 1_555 n
Dc1 Oc Dc2 42.8(4) 308_455 105_544 n
Dc1 Oc Dc2 102.6(5) 308_455 -108_666 n
Dc1 Oc Od 119.7(22) 308_454 1_555 n
Dc1 Oc Od 59.2(18) 308_454 105_544 n
Dc1 Oc Od 79.8(9) 308_454 -108_665 n
Dc1 Oc Od 17.2(9) 308_454 308_454 n
Dc1 Oc Dd1 99.9(30) 308_433 1_555 n
Dc1 Oc Dd1 53.7(20) 308_433 105_544 n
Dc1 Oc Dd1 75.5(14) 308_433 -108_644 n
Dc1 Oc Dd1 20.8(12) 308_433 308_433 n
Dc2 Oc Dc2 108.6(6) 1_555 105_544 n
Dc2 Oc Dc2 89.4(6) 1_555 -108_666 n
Dc2 Oc Od 82.0(22) 1_555 1_555 n
Dc2 Oc Od 83.3(19) 1_555 105_544 n
Dc2 Oc Od 104.1(13) 1_555 -108_665 n
Dc2 Oc Od 136.2(10) 1_555 308_454 n
Dc2 Oc Dd1 115.2(26) 1_555 1_555 n
Dc2 Oc Dd1 85.9(22) 1_555 105_544 n
Dc2 Oc Dd1 98.6(18) 1_555 -108_644 n
Dc2 Oc Dd1 150.4(11) 1_555 308_433 n
Dc2 Oc Dc2 142.0(5) 105_544 -108_666 n
Dc2 Oc Od 161.6(21) 105_544 1_555 n
Dc2 Oc Od 29.8(18) 105_544 105_544 n
Dc2 Oc Od 119.0(9) 105_544 -108_665 n
Dc2 Oc Od 29.3(9) 105_544 308_454 n
Dc2 Oc Dd1 136.0(25) 105_544 1_555 n
Dc2 Oc Dd1 44.2(19) 105_544 105_544 n
Dc2 Oc Dd1 110.2(12) 105_544 -108_644 n
Dc2 Oc Dd1 42.0(10) 105_544 308_433 n
Dc2 Oc Od 19.9(20) -108_665 1_555 n
Dc2 Oc Od 129.5(19) -108_665 105_544 n
Dc2 Oc Od 23.2(8) -108_665 -108_665 n
Dc2 Oc Od 119.3(9) -108_665 308_454 n
Dc2 Oc Dd1 45.5(28) -108_644 1_555 n
Dc2 Oc Dd1 107.4(19) -108_644 105_544 n
Dc2 Oc Dd1 32.3(10) -108_644 -108_644 n
Dc2 Oc Dd1 112.9(12) -108_644 308_433 n
Od Oc Od 145.4(18) 1_555 105_544 n
Od Oc Od 42.6(16) 1_555 -108_665 n
Od Oc Od 135.1(25) 1_555 308_454 n
Od Oc Dd1 38.6(16) 1_555 1_555 n
Od Oc Dd1 124.8(26) 1_555 105_544 n
Od Oc Dd1 52.2(21) 1_555 -108_644 n
Od Oc Dd1 125.2(27) 1_555 308_433 n
Od Oc Od 112.7(25) 105_544 -108_665 n
Od Oc Od 53.1(17) 105_544 308_454 n
Od Oc Dd1 159(4) 105_544 1_555 n
Od Oc Dd1 22.6(17) 105_544 105_544 n
Od Oc Dd1 99.7(26) 105_544 -108_644 n
Od Oc Dd1 67.6(18) 105_544 308_433 n
Od Oc Od 96.8(10) -108_665 308_454 n
Od Oc Dd1 54(4) -108_644 1_555 n
Od Oc Dd1 90.3(23) -108_644 105_544 n
Od Oc Dd1 13.88(23) -108_644 -108_644 n
Od Oc Dd1 92.5(14) -108_644 308_433 n
Od Oc Dd1 108.3(31) 308_433 1_555 n
Od Oc Dd1 55.6(23) 308_433 105_544 n
Od Oc Dd1 92.7(14) 308_433 -108_644 n
Od Oc Dd1 14.63(25) 308_433 308_433 n
Dd1 Oc Dd1 141(5) 1_555 105_544 n
Dd1 Oc Dd1 68(4) 1_555 -108_644 n
Dd1 Oc Dd1 94.4(32) 1_555 308_433 n
Dd1 Oc Dd1 77.1(25) 105_544 -108_644 n
Dd1 Oc Dd1 69.5(26) 105_544 308_433 n
Dd1 Oc Dd1 91.8(18) -108_644 308_433 n
Si2 Dc1 Al1 0.0 3_555 3_555 n
Si2 Dc1 O1 25.03(20) 3_555 -3_555 n
Si2 Dc1 O1 66.80(34) 3_555 111_433 n
Si2 Dc1 O4 27.12(16) 3_555 312_334 n
Si2 Dc1 SJ 27.0(14) 3_555 1_555 n
Si2 Dc1 SJ 86.3(8) 3_555 105_544 n
Si2 Dc1 SJ 107.9(8) 3_555 -108_656 n
Si2 Dc1 Oc 58.6(11) 3_555 1_555 n
Si2 Dc1 Oc 119.3(5) 3_555 105_544 n
Si2 Dc1 Oc 96.2(9) 3_555 -108_656 n
Si2 Dc1 Oc 135.1(7) 3_555 -305_556 n
Si2 Dc1 Dc1 119.3(8) 3_555 105_544 n
Si2 Dc1 Dc1 121.7(8) 3_555 -108_665 n
Si2 Dc1 Dc1 177.6(9) 3_555 -201_564 n
Si2 Dc1 Dc1 148.2(8) 3_555 308_454 n
Si2 Dc1 Dc1 150.6(8) 3_555 -305_565 n
Si2 Dc1 Dc2 33.4(9) 3_555 1_555 n
Si2 Dc1 Dc2 107.1(5) 3_555 105_544 n
Si2 Dc1 Dc2 83.2(6) 3_555 -108_666 n
Si2 Dc1 Od 41.8(28) 3_555 1_555 n
Si2 Dc1 Od 91.3(15) 3_555 105_544 n
Si2 Dc1 Od 114.7(12) 3_555 -108_665 n
Si2 Dc1 Od 132.9(9) 3_555 308_454 n
Si2 Dc1 Dd1 70.9(33) 3_555 1_555 n
Al1 Dc1 O1 25.03(20) 3_555 -3_555 n
Al1 Dc1 O1 66.80(34) 3_555 111_433 n
Al1 Dc1 O4 27.12(16) 3_555 312_334 n
Al1 Dc1 SJ 27.0(14) 3_555 1_555 n
Al1 Dc1 SJ 86.3(8) 3_555 105_544 n
Al1 Dc1 SJ 107.9(8) 3_555 -108_656 n
Al1 Dc1 Oc 58.6(11) 3_555 1_555 n
Al1 Dc1 Oc 119.3(5) 3_555 105_544 n
Al1 Dc1 Oc 96.2(9) 3_555 -108_656 n
Al1 Dc1 Oc 135.1(7) 3_555 -305_556 n
Al1 Dc1 Dc1 119.3(8) 3_555 105_544 n
Al1 Dc1 Dc1 121.7(8) 3_555 -108_665 n
Al1 Dc1 Dc1 177.6(9) 3_555 -201_564 n
Al1 Dc1 Dc1 148.2(8) 3_555 308_454 n
Al1 Dc1 Dc1 150.6(8) 3_555 -305_565 n
Al1 Dc1 Dc2 33.4(9) 3_555 1_555 n
Al1 Dc1 Dc2 107.1(5) 3_555 105_544 n
Al1 Dc1 Dc2 83.2(6) 3_555 -108_666 n
Al1 Dc1 Od 41.8(28) 3_555 1_555 n
Al1 Dc1 Od 91.3(15) 3_555 105_544 n
Al1 Dc1 Od 114.7(12) 3_555 -108_665 n
Al1 Dc1 Od 132.9(9) 3_555 308_454 n
Al1 Dc1 Dd1 70.9(33) 3_555 1_555 n
O1 Dc1 O1 89.5(5) -3_555 111_433 n
O1 Dc1 O4 51.44(30) -3_555 312_334 n
O1 Dc1 SJ 51.4(14) -3_555 1_555 n
O1 Dc1 SJ 61.8(8) -3_555 105_544 n
O1 Dc1 SJ 129.2(9) -3_555 -108_656 n
O1 Dc1 Oc 42.7(10) -3_555 1_555 n
O1 Dc1 Oc 94.7(6) -3_555 105_544 n
O1 Dc1 Oc 114.2(11) -3_555 -108_656 n
O1 Dc1 Oc 159.7(8) -3_555 -305_556 n
O1 Dc1 Dc1 95.1(9) -3_555 105_544 n
O1 Dc1 Dc1 142.6(10) -3_555 -108_665 n
O1 Dc1 Dc1 154.5(9) -3_555 -201_564 n
O1 Dc1 Dc1 125.5(9) -3_555 308_454 n
O1 Dc1 Dc1 173.4(8) -3_555 -305_565 n
O1 Dc1 Dc2 8.5(8) -3_555 1_555 n
O1 Dc1 Dc2 83.7(5) -3_555 105_544 n
O1 Dc1 Dc2 105.6(7) -3_555 -108_666 n
O1 Dc1 Od 66.8(28) -3_555 1_555 n
O1 Dc1 Od 66.3(15) -3_555 105_544 n
O1 Dc1 Od 134.1(12) -3_555 -108_665 n
O1 Dc1 Od 111.6(10) -3_555 308_454 n
O1 Dc1 Dd1 88(4) -3_555 1_555 n
O1 Dc1 O4 40.04(25) 111_433 312_334 n
O1 Dc1 SJ 40.2(14) 111_545 1_555 n
O1 Dc1 SJ 149.3(10) 111_545 105_544 n
O1 Dc1 SJ 41.2(6) 111_545 -108_656 n
O1 Dc1 Oc 122.9(14) 111_545 1_555 n
O1 Dc1 Oc 165.3(9) 111_545 105_544 n
O1 Dc1 Oc 33.2(6) 111_545 -108_656 n
O1 Dc1 Oc 70.3(5) 111_545 -305_556 n
O1 Dc1 Dc1 169.1(14) 111_554 105_544 n
O1 Dc1 Dc1 55.0(6) 111_554 -108_665 n
O1 Dc1 Dc1 114.6(6) 111_554 -201_564 n
O1 Dc1 Dc1 144.7(6) 111_554 308_454 n
O1 Dc1 Dc1 84.8(6) 111_554 -305_565 n
O1 Dc1 Dc2 97.8(11) 111_555 1_555 n
O1 Dc1 Dc2 172.4(5) 111_555 105_544 n
O1 Dc1 Dc2 16.4(4) 111_555 -108_666 n
O1 Dc1 Od 35.3(29) 111_554 1_555 n
O1 Dc1 Od 148.7(16) 111_554 105_544 n
O1 Dc1 Od 48.5(11) 111_554 -108_665 n
O1 Dc1 Od 158.5(9) 111_554 308_454 n
O1 Dc1 Dd1 70.1(31) 111_533 1_555 n
O4 Dc1 SJ 0.264(6) 312_446 1_555 n
O4 Dc1 SJ 113.2(9) 312_446 105_544 n
O4 Dc1 SJ 81.2(7) 312_446 -108_656 n
O4 Dc1 Oc 83.5(12) 312_446 1_555 n
O4 Dc1 Oc 146.1(6) 312_446 105_544 n
O4 Dc1 Oc 71.4(8) 312_446 -108_656 n
O4 Dc1 Oc 108.3(7) 312_446 -305_556 n
O4 Dc1 Dc1 146.3(7) 312_455 105_544 n
O4 Dc1 Dc1 94.9(8) 312_455 -108_665 n
O4 Dc1 Dc1 153.9(8) 312_455 -201_564 n
O4 Dc1 Dc1 171.7(5) 312_455 308_454 n
O4 Dc1 Dc1 123.7(7) 312_455 -305_565 n
O4 Dc1 Dc2 59.9(10) 312_456 1_555 n
O4 Dc1 Dc2 134.1(6) 312_456 105_544 n
O4 Dc1 Dc2 56.4(5) 312_456 -108_666 n
O4 Dc1 Od 19.6(27) 312_455 1_555 n
O4 Dc1 Od 117.4(16) 312_455 105_544 n
O4 Dc1 Od 88.5(11) 312_455 -108_665 n
O4 Dc1 Od 157.3(9) 312_455 308_454 n
O4 Dc1 Dd1 63.1(28) 312_434 1_555 n
SJ Dc1 SJ 113.1(12) 1_555 105_544 n
SJ Dc1 SJ 81.4(11) 1_555 -108_656 n
SJ Dc1 Oc 83.4(18) 1_555 1_555 n
SJ Dc1 Oc 146.1(16) 1_555 105_544 n
SJ Dc1 Oc 71.6(17) 1_555 -108_656 n
SJ Dc1 Oc 108.3(17) 1_555 -305_556 n
SJ Dc1 Dc1 146.3(17) 1_555 105_544 n
SJ Dc1 Dc1 95.1(17) 1_555 -108_665 n
SJ Dc1 Dc1 154.0(17) 1_555 -201_564 n
SJ Dc1 Dc1 171.5(16) 1_555 308_454 n
SJ Dc1 Dc1 123.7(17) 1_555 -305_565 n
SJ Dc1 Dc2 59.9(16) 1_555 1_555 n
SJ Dc1 Dc2 134.0(15) 1_555 105_544 n
SJ Dc1 Dc2 56.5(15) 1_555 -108_666 n
SJ Dc1 Od 19.5(31) 1_555 1_555 n
SJ Dc1 Od 117.4(23) 1_555 105_544 n
SJ Dc1 Od 88.6(19) 1_555 -108_665 n
SJ Dc1 Od 157.0(18) 1_555 308_454 n
SJ Dc1 Dd1 62.9(32) 1_555 1_555 n
SJ Dc1 SJ 157.4(13) 105_544 -108_656 n
SJ Dc1 Oc 41.3(12) 105_544 1_555 n
SJ Dc1 Oc 33.0(8) 105_544 105_544 n
SJ Dc1 Oc 148.9(15) 105_544 -108_656 n
SJ Dc1 Oc 138.5(11) 105_544 -305_556 n
SJ Dc1 Dc1 33.3(11) 105_544 105_544 n
SJ Dc1 Dc1 147.7(13) 105_544 -108_665 n
SJ Dc1 Dc1 92.9(11) 105_544 -201_564 n
SJ Dc1 Dc1 64.2(11) 105_544 308_454 n
SJ Dc1 Dc1 123.0(11) 105_544 -305_565 n
SJ Dc1 Dc2 53.3(10) 105_544 1_555 n
SJ Dc1 Dc2 23.2(8) 105_544 105_544 n
SJ Dc1 Dc2 161.4(12) 105_544 -108_666 n
SJ Dc1 Od 126.2(31) 105_544 1_555 n
SJ Dc1 Od 9.3(16) 105_544 105_544 n
SJ Dc1 Od 149.2(14) 105_544 -108_665 n
SJ Dc1 Od 52.0(13) 105_544 308_454 n
SJ Dc1 Dd1 116(4) 105_544 1_555 n
SJ Dc1 Oc 161.1(17) -108_656 1_555 n
SJ Dc1 Oc 129.8(8) -108_656 105_544 n
SJ Dc1 Oc 17.4(8) -108_656 -108_656 n
SJ Dc1 Oc 32.4(6) -108_656 -305_556 n
SJ Dc1 Dc1 131.2(8) -108_665 105_544 n
SJ Dc1 Dc1 13.8(7) -108_665 -108_665 n
SJ Dc1 Dc1 73.6(7) -108_665 -201_564 n
SJ Dc1 Dc1 103.8(7) -108_665 308_454 n
SJ Dc1 Dc1 44.6(7) -108_665 -305_565 n
SJ Dc1 Dc2 136.6(14) -108_666 1_555 n
SJ Dc1 Dc2 144.2(9) -108_666 105_544 n
SJ Dc1 Dc2 24.9(6) -108_666 -108_666 n
SJ Dc1 Od 72.8(30) -108_665 1_555 n
SJ Dc1 Od 148.2(17) -108_665 105_544 n
SJ Dc1 Od 8.4(12) -108_665 -108_665 n
SJ Dc1 Od 118.8(11) -108_665 308_454 n
SJ Dc1 Dd1 86(4) -108_644 1_555 n
Oc Dc1 Oc 68.0(12) 1_555 105_544 n
Oc Dc1 Oc 154.7(18) 1_555 -108_656 n
Oc Dc1 Oc 149.1(14) 1_555 -305_556 n
Oc Dc1 Dc1 66.0(15) 1_555 105_544 n
Oc Dc1 Dc1 166.9(23) 1_555 -108_665 n
Oc Dc1 Dc1 119.5(15) 1_555 -201_564 n
Oc Dc1 Dc1 90.1(15) 1_555 308_454 n
Oc Dc1 Dc1 143.9(13) 1_555 -305_565 n
Oc Dc1 Dc2 37.7702 1_555 1_555 n
Oc Dc1 Dc2 52.9(10) 1_555 105_544 n
Oc Dc1 Dc2 138.4(15) 1_555 -108_666 n
Oc Dc1 Od 89.2(31) 1_555 1_555 n
Oc Dc1 Od 50.3(17) 1_555 105_544 n
Oc Dc1 Od 169.5(19) 1_555 -108_665 n
Oc Dc1 Od 74.6(15) 1_555 308_454 n
Oc Dc1 Dd1 78(4) 1_555 1_555 n
Oc Dc1 Oc 133.8(11) 105_544 -108_656 n
Oc Dc1 Oc 105.6(5) 105_544 -305_556 n
Oc Dc1 Dc1 4.3(8) 105_544 105_544 n
Oc Dc1 Dc1 116.9(7) 105_544 -108_665 n
Oc Dc1 Dc1 59.9(5) 105_544 -201_564 n
Oc Dc1 Dc1 32.3(5) 105_544 308_454 n
Oc Dc1 Dc1 90.0(5) 105_544 -305_565 n
Oc Dc1 Dc2 86.2(9) 105_544 1_555 n
Oc Dc1 Dc2 15.43(21) 105_544 105_544 n
Oc Dc1 Dc2 153.4(8) 105_544 -108_666 n
Oc Dc1 Od 157.3(30) 105_544 1_555 n
Oc Dc1 Od 29.0(15) 105_544 105_544 n
Oc Dc1 Od 121.6(12) 105_544 -108_665 n
Oc Dc1 Od 24.5(8) 105_544 308_454 n
Oc Dc1 Dd1 124.1(32) 105_544 1_555 n
Oc Dc1 Oc 49.0(5) -108_656 -305_556 n
Oc Dc1 Dc1 136.7(13) -108_665 105_544 n
Oc Dc1 Dc1 28.72(23) -108_665 -108_665 n
Oc Dc1 Dc1 85.70(30) -108_665 -201_564 n
Oc Dc1 Dc1 115.13(33) -108_665 308_454 n
Oc Dc1 Dc1 59.3(5) -108_665 -305_565 n
Oc Dc1 Dc2 120.8(16) -108_666 1_555 n
Oc Dc1 Dc2 149.1(12) -108_666 105_544 n
Oc Dc1 Dc2 20.4(4) -108_666 -108_666 n
Oc Dc1 Od 68.3(30) -108_665 1_555 n
Oc Dc1 Od 140.4(20) -108_665 105_544 n
Oc Dc1 Od 19.9(11) -108_665 -108_665 n
Oc Dc1 Od 130.7(10) -108_665 308_454 n
Oc Dc1 Dd1 94(4) -108_644 1_555 n
Oc Dc1 Dc1 105.28(19) -305_565 105_544 n
Oc Dc1 Dc1 20.7(6) -305_565 -108_665 n
Oc Dc1 Dc1 45.68(22) -305_565 -201_564 n
Oc Dc1 Dc1 74.75(15) -305_565 308_454 n
Oc Dc1 Dc1 15.70(9) -305_565 -305_565 n
Oc Dc1 Dc2 168.1(13) -305_566 1_555 n
Oc Dc1 Dc2 116.6(6) -305_566 105_544 n
Oc Dc1 Dc2 54.51(35) -305_566 -108_666 n
Oc Dc1 Od 93.9(30) -305_565 1_555 n
Oc Dc1 Od 133.4(16) -305_565 105_544 n
Oc Dc1 Od 29.6(10) -305_565 -108_665 n
Oc Dc1 Od 88.4(9) -305_565 308_454 n
Oc Dc1 Dd1 83(4) -305_544 1_555 n
Dc1 Dc1 Dc1 118.0(6) 105_544 -108_665 n
Dc1 Dc1 Dc1 59.74(8) 105_544 -201_564 n
Dc1 Dc1 Dc1 31.01(30) 105_544 308_454 n
Dc1 Dc1 Dc1 90.00000(30) 105_544 -305_565 n
Dc1 Dc1 Dc2 86.6(14) 105_544 1_555 n
Dc1 Dc1 Dc2 13.1(7) 105_544 105_544 n
Dc1 Dc1 Dc2 155.6(8) 105_544 -108_666 n
Dc1 Dc1 Od 155.0(32) 105_544 1_555 n
Dc1 Dc1 Od 30.5(16) 105_544 105_544 n
Dc1 Dc1 Od 123.3(12) 105_544 -108_665 n
Dc1 Dc1 Od 21.4(11) 105_544 308_454 n
Dc1 Dc1 Dd1 119.8(35) 105_544 1_555 n
Dc1 Dc1 Dc1 59.74(8) -108_665 -201_564 n
Dc1 Dc1 Dc1 90.00000(30) -108_665 308_454 n
Dc1 Dc1 Dc1 31.01(30) -108_665 -305_565 n
Dc1 Dc1 Dc2 149.5(15) -108_666 1_555 n
Dc1 Dc1 Dc2 130.8(7) -108_666 105_544 n
Dc1 Dc1 Dc2 38.58(35) -108_666 -108_666 n
Dc1 Dc1 Od 85.3(30) -108_665 1_555 n
Dc1 Dc1 Od 139.4(19) -108_665 105_544 n
Dc1 Dc1 Od 9.0(11) -108_665 -108_665 n
Dc1 Dc1 Od 105.0(9) -108_665 308_454 n
Dc1 Dc1 Dd1 90(4) -108_644 1_555 n
Dc1 Dc1 Dc1 30.26(8) -201_564 308_454 n
Dc1 Dc1 Dc1 30.26(8) -201_564 -305_565 n
Dc1 Dc1 Dc2 146.0(14) -201_565 1_555 n
Dc1 Dc1 Dc2 71.7(6) -201_565 105_544 n
Dc1 Dc1 Dc2 98.20(34) -201_565 -108_666 n
Dc1 Dc1 Od 138.3(30) -201_564 1_555 n
Dc1 Dc1 Od 88.2(16) -201_564 105_544 n
Dc1 Dc1 Od 67.0(11) -201_564 -108_665 n
Dc1 Dc1 Od 45.5(9) -201_564 308_454 n
Dc1 Dc1 Dd1 107.5(34) -201_543 1_555 n
Dc1 Dc1 Dc1 60.00000(20) 308_454 -305_565 n
Dc1 Dc1 Dc2 117.2(13) 308_455 1_555 n
Dc1 Dc1 Dc2 41.9(6) 308_455 105_544 n
Dc1 Dc1 Dc2 128.41(34) 308_455 -108_666 n
Dc1 Dc1 Od 155.8(28) 308_454 1_555 n
Dc1 Dc1 Od 61.3(16) 308_454 105_544 n
Dc1 Dc1 Od 97.1(11) 308_454 -108_665 n
Dc1 Dc1 Od 15.6(9) 308_454 308_454 n
Dc1 Dc1 Dd1 110.4(28) 308_433 1_555 n
Dc1 Dc1 Dc2 174.0(13) -305_566 1_555 n
Dc1 Dc1 Dc2 101.8(6) -305_566 105_544 n
Dc1 Dc1 Dc2 68.5(4) -305_566 -108_666 n
Dc1 Dc1 Od 109.6(30) -305_565 1_555 n
Dc1 Dc1 Od 117.7(16) -305_565 105_544 n
Dc1 Dc1 Od 39.4(11) -305_565 -108_665 n
Dc1 Dc1 Od 74.4(9) -305_565 308_454 n
Dc1 Dc1 Dd1 93(4) -305_544 1_555 n
Dc2 Dc1 Dc2 75.3(7) 1_555 105_544 n
Dc2 Dc1 Dc2 113.7(10) 1_555 -108_666 n
Dc2 Dc1 Od 75.0(30) 1_555 1_555 n
Dc2 Dc1 Od 57.9(17) 1_555 105_544 n
Dc2 Dc1 Od 140.7(17) 1_555 -108_665 n
Dc2 Dc1 Od 103.5(13) 1_555 308_454 n
Dc2 Dc1 Dd1 93(4) 1_555 1_555 n
Dc2 Dc1 Dc2 168.7(7) 105_544 -108_666 n
Dc2 Dc1 Od 142.0(30) 105_544 1_555 n
Dc2 Dc1 Od 24.0(14) 105_544 105_544 n
Dc2 Dc1 Od 136.4(12) 105_544 -108_665 n
Dc2 Dc1 Od 28.8(9) 105_544 308_454 n
Dc2 Dc1 Dd1 112.8(34) 105_544 1_555 n
Dc2 Dc1 Od 49.3(29) -108_665 1_555 n
Dc2 Dc1 Od 156.3(18) -108_665 105_544 n
Dc2 Dc1 Od 32.4(10) -108_665 -108_665 n
Dc2 Dc1 Od 142.8(9) -108_665 308_454 n
Dc2 Dc1 Dd1 74.6(34) -108_644 1_555 n
Od Dc1 Od 132.6(29) 1_555 105_544 n
Od Dc1 Od 81.0(25) 1_555 -108_665 n
Od Dc1 Od 150.5(35) 1_555 308_454 n
Od Dc1 Dd1 46.1(24) 1_555 1_555 n
Od Dc1 Od 140.1(24) 105_544 -108_665 n
Od Dc1 Od 51.2(11) 105_544 308_454 n
Od Dc1 Dd1 125(4) 105_544 1_555 n
Od Dc1 Od 112.5(10) -108_665 308_454 n
Od Dc1 Dd1 93(4) -108_644 1_555 n
Od Dc1 Dd1 105.4(32) 308_433 1_555 n
Si1 Dc2 Si2 65.82(35) -3_555 3_555 n
Si1 Dc2 Al1 65.82(35) -3_555 3_555 n
Si1 Dc2 O1 30.5(4) -3_555 -3_555 n
Si1 Dc2 O3 68.3(4) -3_555 2_555 n
Si1 Dc2 O3 24.42(19) -3_555 -1_555 n
Si1 Dc2 O4 32.25(22) -3_555 -111_444 n
Si1 Dc2 O4 101.6(4) -3_555 312_334 n
Si1 Dc2 SJ 138.9(14) -3_555 1_555 n
Si1 Dc2 SJ 75.5(10) -3_555 105_544 n
Si1 Dc2 Oc 133.4(13) -3_555 1_555 n
Si1 Dc2 Oc 99.6(6) -3_555 105_544 n
Si1 Dc2 Oc 156.5(10) -3_555 -108_656 n
Si1 Dc2 Dc1 165.2(12) -3_555 1_555 n
Si1 Dc2 Dc1 110.5(6) -3_555 105_544 n
Si1 Dc2 Dc1 168.8(9) -3_555 -108_665 n
Si1 Dc2 Dc2 87.0(7) -3_555 105_544 n
Si1 Dc2 Dc2 151.7(8) -3_555 -108_666 n
Si1 Dc2 Od 152.9(20) -3_555 1_555 n
Si1 Dc2 Od 85.8(17) -3_555 105_544 n
Si1 Dc2 Dd1 147.4(27) -3_555 1_555 n
Si1 Dc2 Dd1 96.9(20) -3_555 105_544 n
Si1 Dc2 Dd2 125.9(22) -3_555 1_555 n
Si1 Dc2 Dd2 60.0(18) -3_555 105_544 n
Si1 Dc2 DII*1 110.6(27) -3_555 312_333 n
Si2 Dc2 Al1 0.0 3_555 3_555 n
Si2 Dc2 O1 35.5(4) 3_555 -3_555 n
Si2 Dc2 O3 21.00(24) 3_555 2_555 n
Si2 Dc2 O3 69.70(29) 3_555 -1_555 n
Si2 Dc2 O4 97.7(5) 3_555 -111_444 n
Si2 Dc2 O4 36.55(25) 3_555 312_334 n
Si2 Dc2 SJ 73.4(13) 3_555 1_555 n
Si2 Dc2 SJ 140.1(12) 3_555 105_544 n
Si2 Dc2 Oc 133.7(12) 3_555 1_555 n
Si2 Dc2 Oc 164.1(9) 3_555 105_544 n
Si2 Dc2 Oc 104.2(7) 3_555 -108_656 n
Si2 Dc2 Dc1 128.9(13) 3_555 1_555 n
Si2 Dc2 Dc1 169.9(11) 3_555 105_544 n
Si2 Dc2 Dc1 116.0(8) 3_555 -108_665 n
Si2 Dc2 Dc2 147.9(9) 3_555 105_544 n
Si2 Dc2 Dc2 90.1(7) 3_555 -108_666 n
Si2 Dc2 Od 87.5(19) 3_555 1_555 n
Si2 Dc2 Od 151.7(18) 3_555 105_544 n
Si2 Dc2 Dd1 99.1(23) 3_555 1_555 n
Si2 Dc2 Dd1 155.3(21) 3_555 105_544 n
Si2 Dc2 Dd2 60.8(21) 3_555 1_555 n
Si2 Dc2 Dd2 125.2(18) 3_555 105_544 n
Si2 Dc2 DII*1 73.8(21) 3_555 312_333 n
Al1 Dc2 O1 35.5(4) 3_555 -3_555 n
Al1 Dc2 O3 21.00(24) 3_555 2_555 n
Al1 Dc2 O3 69.70(29) 3_555 -1_555 n
Al1 Dc2 O4 97.7(5) 3_555 -111_444 n
Al1 Dc2 O4 36.55(25) 3_555 312_334 n
Al1 Dc2 SJ 73.4(13) 3_555 1_555 n
Al1 Dc2 SJ 140.1(12) 3_555 105_544 n
Al1 Dc2 Oc 133.7(12) 3_555 1_555 n
Al1 Dc2 Oc 164.1(9) 3_555 105_544 n
Al1 Dc2 Oc 104.2(7) 3_555 -108_656 n
Al1 Dc2 Dc1 128.9(13) 3_555 1_555 n
Al1 Dc2 Dc1 169.9(11) 3_555 105_544 n
Al1 Dc2 Dc1 116.0(8) 3_555 -108_665 n
Al1 Dc2 Dc2 147.9(9) 3_555 105_544 n
Al1 Dc2 Dc2 90.1(7) 3_555 -108_666 n
Al1 Dc2 Od 87.5(19) 3_555 1_555 n
Al1 Dc2 Od 151.7(18) 3_555 105_544 n
Al1 Dc2 Dd1 99.1(23) 3_555 1_555 n
Al1 Dc2 Dd1 155.3(21) 3_555 105_544 n
Al1 Dc2 Dd2 60.8(21) 3_555 1_555 n
Al1 Dc2 Dd2 125.2(18) 3_555 105_544 n
Al1 Dc2 DII*1 73.8(21) 3_555 312_333 n
O1 Dc2 O3 42.8(5) -3_555 2_555 n
O1 Dc2 O3 37.8(4) -3_555 -1_555 n
O1 Dc2 O4 62.7(5) -3_555 -111_444 n
O1 Dc2 O4 71.1(6) -3_555 312_334 n
O1 Dc2 SJ 108.4(15) -3_555 1_555 n
O1 Dc2 SJ 105.9(12) -3_555 105_544 n
O1 Dc2 Oc 147.9(19) -3_555 1_555 n
O1 Dc2 Oc 130.1(9) -3_555 105_544 n
O1 Dc2 Oc 134.4(10) -3_555 -108_656 n
O1 Dc2 Dc1 164.2(15) -3_555 1_555 n
O1 Dc2 Dc1 140.9(9) -3_555 105_544 n
O1 Dc2 Dc1 148.9(11) -3_555 -108_665 n
O1 Dc2 Dc2 116.8(10) -3_555 105_544 n
O1 Dc2 Dc2 123.2(10) -3_555 -108_666 n
O1 Dc2 Od 123.1(21) -3_555 1_555 n
O1 Dc2 Od 116.2(18) -3_555 105_544 n
O1 Dc2 Dd1 130.3(27) -3_555 1_555 n
O1 Dc2 Dd1 124.3(21) -3_555 105_544 n
O1 Dc2 Dd2 96.3(22) -3_555 1_555 n
O1 Dc2 Dd2 89.7(19) -3_555 105_544 n
O1 Dc2 DII*1 96.3(24) -3_555 312_333 n
O3 Dc2 O3 80.55(26) 2_555 -1_555 n
O3 Dc2 O4 96.2(5) 2_555 -111_444 n
O3 Dc2 O4 44.51(26) 2_555 312_334 n
O3 Dc2 SJ 75.6(13) 2_555 1_555 n
O3 Dc2 SJ 131.8(12) 2_555 105_544 n
O3 Dc2 Oc 115.8(12) 2_555 1_555 n
O3 Dc2 Oc 149.4(9) 2_555 105_544 n
O3 Dc2 Oc 110.5(6) 2_555 -108_656 n
O3 Dc2 Dc1 124.5(13) 2_555 1_555 n
O3 Dc2 Dc1 149.4(10) 2_555 105_544 n
O3 Dc2 Dc1 117.7(6) 2_555 -108_665 n
O3 Dc2 Dc2 133.5(10) 2_555 105_544 n
O3 Dc2 Dc2 94.7(6) 2_555 -108_666 n
O3 Dc2 Od 85.0(19) 2_555 1_555 n
O3 Dc2 Od 146.0(19) 2_555 105_544 n
O3 Dc2 Dd1 87.5(25) 2_555 1_555 n
O3 Dc2 Dd1 164.7(20) 2_555 105_544 n
O3 Dc2 Dd2 58.9(23) 2_555 1_555 n
O3 Dc2 Dd2 126.4(20) 2_555 105_544 n
O3 Dc2 DII*1 56.0(21) 2_555 312_333 n
O3 Dc2 O4 41.52(20) -1_555 -111_444 n
O3 Dc2 O4 99.17(35) -1_555 312_334 n
O3 Dc2 SJ 132.0(15) -1_555 1_555 n
O3 Dc2 SJ 79.2(10) -1_555 105_544 n
O3 Dc2 Oc 148.0(8) -1_555 1_555 n
O3 Dc2 Oc 99.8(5) -1_555 105_544 n
O3 Dc2 Oc 133.3(9) -1_555 -108_656 n
O3 Dc2 Dc1 151.9(15) -1_555 1_555 n
O3 Dc2 Dc1 111.2(6) -1_555 105_544 n
O3 Dc2 Dc1 144.4(8) -1_555 -108_665 n
O3 Dc2 Dc2 92.9(6) -1_555 105_544 n
O3 Dc2 Dc2 134.8(10) -1_555 -108_666 n
O3 Dc2 Od 149.3(21) -1_555 1_555 n
O3 Dc2 Od 84.5(16) -1_555 105_544 n
O3 Dc2 Dd1 168.1(26) -1_555 1_555 n
O3 Dc2 Dd1 87.3(20) -1_555 105_544 n
O3 Dc2 Dd2 127.9(20) -1_555 1_555 n
O3 Dc2 Dd2 57.9(18) -1_555 105_544 n
O3 Dc2 DII*1 132.0(25) -1_555 312_333 n
O4 Dc2 O4 133.9(5) -111_444 312_334 n
O4 Dc2 SJ 171.1(14) -111_556 1_555 n
O4 Dc2 SJ 43.2(9) -111_556 105_544 n
O4 Dc2 Oc 107.1(9) -111_556 1_555 n
O4 Dc2 Oc 67.4(5) -111_556 105_544 n
O4 Dc2 Oc 152.1(9) -111_556 -108_656 n
O4 Dc2 Dc1 133.0(11) -111_565 1_555 n
O4 Dc2 Dc1 78.2(5) -111_565 105_544 n
O4 Dc2 Dc1 145.6(5) -111_565 -108_665 n
O4 Dc2 Dc2 55.1(5) -111_566 105_544 n
O4 Dc2 Dc2 167.2(11) -111_566 -108_666 n
O4 Dc2 Od 168.5(22) -111_565 1_555 n
O4 Dc2 Od 54.1(16) -111_565 105_544 n
O4 Dc2 Dd1 141.0(22) -111_544 1_555 n
O4 Dc2 Dd1 68.5(19) -111_544 105_544 n
O4 Dc2 Dd2 154.7(26) -111_544 1_555 n
O4 Dc2 Dd2 30.3(19) -111_544 105_544 n
O4 Dc2 DII*1 118.1(28) -111_443 312_333 n
O4 Dc2 SJ 37.3(12) 312_446 1_555 n
O4 Dc2 SJ 176.3(13) 312_446 105_544 n
O4 Dc2 Oc 111.7(7) 312_446 1_555 n
O4 Dc2 Oc 158.8(6) 312_446 105_544 n
O4 Dc2 Oc 68.2(5) 312_446 -108_656 n
O4 Dc2 Dc1 93.1(11) 312_455 1_555 n
O4 Dc2 Dc1 147.8(5) 312_455 105_544 n
O4 Dc2 Dc1 79.5(6) 312_455 -108_665 n
O4 Dc2 Dc2 166.7(9) 312_456 105_544 n
O4 Dc2 Dc2 53.6(5) 312_456 -108_666 n
O4 Dc2 Od 53.0(19) 312_455 1_555 n
O4 Dc2 Od 169.5(20) 312_455 105_544 n
O4 Dc2 Dd1 72.1(20) 312_434 1_555 n
O4 Dc2 Dd1 148.3(20) 312_434 105_544 n
O4 Dc2 Dd2 28.9(20) 312_434 1_555 n
O4 Dc2 Dd2 156.6(21) 312_434 105_544 n
O4 Dc2 DII*1 65.2(22) 312_333 312_333 n
SJ Dc2 SJ 145.5(20) 1_555 105_544 n
SJ Dc2 Oc 79.9(14) 1_555 1_555 n
SJ Dc2 Oc 121.5(12) 1_555 105_544 n
SJ Dc2 Oc 35.2(12) 1_555 -108_656 n
SJ Dc2 Dc1 55.8(15) 1_555 1_555 n
SJ Dc2 Dc1 110.6(12) 1_555 105_544 n
SJ Dc2 Dc1 43.2(13) 1_555 -108_665 n
SJ Dc2 Dc2 133.3(13) 1_555 105_544 n
SJ Dc2 Dc2 19.5(12) 1_555 -108_666 n
SJ Dc2 Od 17.4(23) 1_555 1_555 n
SJ Dc2 Od 134.8(21) 1_555 105_544 n
SJ Dc2 Dd1 43.5(23) 1_555 1_555 n
SJ Dc2 Dd1 119.7(24) 1_555 105_544 n
SJ Dc2 Dd2 18.2(28) 1_555 1_555 n
SJ Dc2 Dd2 157.6(26) 1_555 105_544 n
SJ Dc2 DII*1 60.2(29) 1_555 312_333 n
SJ Dc2 Oc 69.5(10) 105_544 1_555 n
SJ Dc2 Oc 24.3(9) 105_544 105_544 n
SJ Dc2 Oc 115.3(10) 105_544 -108_656 n
SJ Dc2 Dc1 89.8(12) 105_544 1_555 n
SJ Dc2 Dc1 35.0(10) 105_544 105_544 n
SJ Dc2 Dc1 103.8(9) 105_544 -108_665 n
SJ Dc2 Dc2 13.8(9) 105_544 105_544 n
SJ Dc2 Dc2 129.7(9) 105_544 -108_666 n
SJ Dc2 Od 129.4(21) 105_544 1_555 n
SJ Dc2 Od 14.2(19) 105_544 105_544 n
SJ Dc2 Dd1 108.9(22) 105_544 1_555 n
SJ Dc2 Dd1 35.3(20) 105_544 105_544 n
SJ Dc2 Dd2 152.3(23) 105_544 1_555 n
SJ Dc2 Dd2 22.8(22) 105_544 105_544 n
SJ Dc2 DII*1 113.4(25) 105_544 312_333 n
Oc Dc2 Oc 51.7(7) 1_555 105_544 n
Oc Dc2 Oc 69.3(10) 1_555 -108_656 n
Oc Dc2 Dc1 37.73450(10) 1_555 1_555 n
Oc Dc2 Dc1 41.4(9) 1_555 105_544 n
Oc Dc2 Dc1 54.3(10) 1_555 -108_665 n
Oc Dc2 Dc2 55.6(6) 1_555 105_544 n
Oc Dc2 Dc2 73.9(6) 1_555 -108_666 n
Oc Dc2 Od 62.5(20) 1_555 1_555 n
Oc Dc2 Od 66.6(16) 1_555 105_544 n
Oc Dc2 Dd1 39.6(20) 1_555 1_555 n
Oc Dc2 Dd1 70.9(21) 1_555 105_544 n
Oc Dc2 Dd2 82.9(21) 1_555 1_555 n
Oc Dc2 Dd2 91.7(20) 1_555 105_544 n
Oc Dc2 DII*1 60.2(22) 1_555 312_333 n
Oc Dc2 Oc 91.7(5) 105_544 -108_656 n
Oc Dc2 Dc1 65.7(9) 105_544 1_555 n
Oc Dc2 Dc1 11.45(33) 105_544 105_544 n
Oc Dc2 Dc1 79.56(22) 105_544 -108_665 n
Oc Dc2 Dc2 16.70(7) 105_544 105_544 n
Oc Dc2 Dc2 105.57(27) 105_544 -108_666 n
Oc Dc2 Od 106.2(19) 105_544 1_555 n
Oc Dc2 Od 15.3(15) 105_544 105_544 n
Oc Dc2 Dd1 90.3(21) 105_544 1_555 n
Oc Dc2 Dd1 24.9(17) 105_544 105_544 n
Oc Dc2 Dd2 131.9(20) 105_544 1_555 n
Oc Dc2 Dd2 42.1(18) 105_544 105_544 n
Oc Dc2 DII*1 107.7(21) 105_544 312_333 n
Oc Dc2 Dc1 32.6(10) -108_665 1_555 n
Oc Dc2 Dc1 82.67(30) -108_665 105_544 n
Oc Dc2 Dc1 15.25(24) -108_665 -108_665 n
Oc Dc2 Dc2 107.23(35) -108_666 105_544 n
Oc Dc2 Dc2 15.80(9) -108_666 -108_666 n
Oc Dc2 Od 32.1(18) -108_665 1_555 n
Oc Dc2 Od 102.0(17) -108_665 105_544 n
Oc Dc2 Dd1 51.9(23) -108_644 1_555 n
Oc Dc2 Dd1 84.7(19) -108_644 105_544 n
Oc Dc2 Dd2 53.1(25) -108_644 1_555 n
Oc Dc2 Dd2 122.4(21) -108_644 105_544 n
Oc Dc2 DII*1 85.0(27) -108_543 312_333 n
Dc1 Dc2 Dc1 54.8(11) 1_555 105_544 n
Dc1 Dc2 Dc1 17.3(8) 1_555 -108_665 n
Dc1 Dc2 Dc2 78.6(8) 1_555 105_544 n
Dc1 Dc2 Dc2 41.7(8) 1_555 -108_666 n
Dc1 Dc2 Od 41.5(19) 1_555 1_555 n
Dc1 Dc2 Od 79.5(19) 1_555 105_544 n
Dc1 Dc2 Dd1 39.3(26) 1_555 1_555 n
Dc1 Dc2 Dd1 69.6(23) 1_555 105_544 n
Dc1 Dc2 Dd2 68.4(22) 1_555 1_555 n
Dc1 Dc2 Dd2 105.6(21) 1_555 105_544 n
Dc1 Dc2 DII*1 76.1(26) 1_555 312_333 n
Dc1 Dc2 Dc1 69.6(4) 105_544 -108_665 n
Dc1 Dc2 Dc2 24.58(25) 105_544 105_544 n
Dc1 Dc2 Dc2 95.63(25) 105_544 -108_666 n
Dc1 Dc2 Od 94.9(19) 105_544 1_555 n
Dc1 Dc2 Od 26.6(15) 105_544 105_544 n
Dc1 Dc2 Dd1 79.1(22) 105_544 1_555 n
Dc1 Dc2 Dd1 30.9(19) 105_544 105_544 n
Dc1 Dc2 Dd2 120.5(20) 105_544 1_555 n
Dc1 Dc2 Dd2 53.6(18) 105_544 105_544 n
Dc1 Dc2 DII*1 99.8(21) 105_544 312_333 n
Dc1 Dc2 Dc2 94.04(13) -108_666 105_544 n
Dc1 Dc2 Dc2 26.06(14) -108_666 -108_666 n
Dc1 Dc2 Od 33.1(19) -108_665 1_555 n
Dc1 Dc2 Od 91.8(16) -108_665 105_544 n
Dc1 Dc2 Dd1 43.7(25) -108_644 1_555 n
Dc1 Dc2 Dd1 77.5(19) -108_644 105_544 n
Dc1 Dc2 Dd2 58.9(23) -108_644 1_555 n
Dc1 Dc2 Dd2 115.6(18) -108_644 105_544 n
Dc1 Dc2 DII*1 80.1(26) -108_543 312_333 n
Dc2 Dc2 Dc2 120.0000(8) 105_544 -108_666 n
Dc2 Dc2 Od 116.4(19) 105_544 1_555 n
Dc2 Dc2 Od 17.7(15) 105_544 105_544 n
Dc2 Dc2 Dd1 95.1(20) 105_544 1_555 n
Dc2 Dc2 Dd1 37.3(17) 105_544 105_544 n
Dc2 Dc2 Dd2 138.4(21) 105_544 1_555 n
Dc2 Dc2 Dd2 36.5(20) 105_544 105_544 n
Dc2 Dc2 DII*1 102.4(23) 105_544 312_333 n
Dc2 Dc2 Od 20.6(18) -108_665 1_555 n
Dc2 Dc2 Od 117.1(17) -108_665 105_544 n
Dc2 Dc2 Dd1 46.3(20) -108_644 1_555 n
Dc2 Dc2 Dd1 100.5(19) -108_644 105_544 n
Dc2 Dc2 Dd2 37.4(25) -108_644 1_555 n
Dc2 Dc2 Dd2 138.2(22) -108_644 105_544 n
Dc2 Dc2 DII*1 73.8(27) -108_543 312_333 n
Od Dc2 Od 120.7(34) 1_555 105_544 n
Od Dc2 Dd1 27.6(15) 1_555 1_555 n
Od Dc2 Dd1 110.0(32) 1_555 105_544 n
Od Dc2 Dd2 27.0(17) 1_555 1_555 n
Od Dc2 Dd2 147.1(32) 1_555 105_544 n
Od Dc2 DII*1 53.6(32) 1_555 312_333 n
Od Dc2 Dd1 105.5(31) 105_544 1_555 n
Od Dc2 Dd1 21.4(14) 105_544 105_544 n
Od Dc2 Dd2 147.0(31) 105_544 1_555 n
Od Dc2 Dd2 27.0(14) 105_544 105_544 n
Od Dc2 DII*1 119.3(26) 105_544 312_333 n
Dd1 Dc2 Dd1 104(4) 1_555 105_544 n
Dd1 Dc2 Dd2 43.4(12) 1_555 1_555 n
Dd1 Dc2 Dd2 131.3(31) 1_555 105_544 n
Dd1 Dc2 DII*1 37.2(35) 1_555 312_333 n
Dd1 Dc2 Dd2 136.4(30) 105_544 1_555 n
Dd1 Dc2 Dd2 38.2(11) 105_544 105_544 n
Dd1 Dc2 DII*1 130.6(28) 105_544 312_333 n
Dd2 Dc2 Dd2 174.0(27) 1_555 105_544 n
Dd2 Dc2 DII*1 46(4) 1_555 312_333 n
Dd2 Dc2 DII*1 132.5(35) 105_544 312_333 n
Si1 Od Si2 59.2(9) 111_533 3_555 n
Si1 Od Al1 59.2(9) 111_443 3_555 n
Si1 Od O1 88.0(14) 111_433 -3_555 n
Si1 Od O1 29.0(5) 111_433 111_433 n
Si1 Od O4 25.4(7) 111_433 312_334 n
Si1 Od SJ 56(7) 111_545 1_555 n
Si1 Od SJ 143.1(18) 111_545 105_544 n
Si1 Od SJ 78.9(14) 111_545 -108_656 n
Si1 Od Oc 149.5(29) 111_545 1_555 n
Si1 Od Oc 160.2(16) 111_545 105_544 n
Si1 Od Oc 84.3(21) 111_545 -108_656 n
Si1 Od Oc 105.3(15) 111_545 -305_556 n
Si1 Od Dc1 154(4) 111_554 1_555 n
Si1 Od Dc1 162.6(19) 111_554 105_544 n
Si1 Od Dc1 102.2(20) 111_554 -108_665 n
Si1 Od Dc1 118.1(16) 111_554 -305_565 n
Si1 Od Dc2 115.3(25) 111_555 1_555 n
Si1 Od Dc2 59.6(15) 111_555 -108_666 n
Si1 Od Od 143.8(23) 111_554 105_544 n
Si1 Od Od 86.7(19) 111_554 -108_665 n
Si1 Od Dd1 127(4) 111_533 1_555 n
Si1 Od Dd1 140.0(26) 111_533 105_544 n
Si1 Od Dd1 93.9(22) 111_533 -108_644 n
Si1 Od Dd2 33(5) 111_533 1_555 n
Si2 Od Al1 0.0 3_555 3_555 n
Si2 Od O1 31.4(6) 3_555 -3_555 n
Si2 Od O1 87.4(14) 3_555 111_433 n
Si2 Od O4 33.9(7) 3_555 312_334 n
Si2 Od SJ 31(6) 3_555 1_555 n
Si2 Od SJ 88.3(15) 3_555 105_544 n
Si2 Od SJ 135.5(19) 3_555 -108_656 n
Si2 Od Oc 90.8(24) 3_555 1_555 n
Si2 Od Oc 111.2(15) 3_555 105_544 n
Si2 Od Oc 129.6(26) 3_555 -108_656 n
Si2 Od Oc 164.5(19) 3_555 -305_556 n
Si2 Od Dc1 124(4) 3_555 1_555 n
Si2 Od Dc1 113.1(18) 3_555 105_544 n
Si2 Od Dc1 154.5(24) 3_555 -108_665 n
Si2 Od Dc1 173.1(17) 3_555 -305_565 n
Si2 Od Dc2 61.1(17) 3_555 1_555 n
Si2 Od Dc2 116.4(24) 3_555 -108_666 n
Si2 Od Od 93.1(20) 3_555 105_544 n
Si2 Od Od 140.6(23) 3_555 -108_665 n
Si2 Od Dd1 117(5) 3_555 1_555 n
Si2 Od Dd1 102.1(21) 3_555 105_544 n
Si2 Od Dd1 136.0(28) 3_555 -108_644 n
Si2 Od Dd2 42(5) 3_555 1_555 n
Al1 Od O1 31.4(6) 3_555 -3_555 n
Al1 Od O1 87.4(14) 3_555 111_433 n
Al1 Od O4 33.9(7) 3_555 312_334 n
Al1 Od SJ 31(6) 3_555 1_555 n
Al1 Od SJ 88.3(15) 3_555 105_544 n
Al1 Od SJ 135.5(19) 3_555 -108_656 n
Al1 Od Oc 90.8(24) 3_555 1_555 n
Al1 Od Oc 111.2(15) 3_555 105_544 n
Al1 Od Oc 129.6(26) 3_555 -108_656 n
Al1 Od Oc 164.5(19) 3_555 -305_556 n
Al1 Od Dc1 124(4) 3_555 1_555 n
Al1 Od Dc1 113.1(18) 3_555 105_544 n
Al1 Od Dc1 154.5(24) 3_555 -108_665 n
Al1 Od Dc1 173.1(17) 3_555 -305_565 n
Al1 Od Dc2 61.1(17) 3_555 1_555 n
Al1 Od Dc2 116.4(24) 3_555 -108_666 n
Al1 Od Od 93.1(20) 3_555 105_544 n
Al1 Od Od 140.6(23) 3_555 -108_665 n
Al1 Od Dd1 117(5) 3_555 1_555 n
Al1 Od Dd1 102.1(21) 3_555 105_544 n
Al1 Od Dd1 136.0(28) 3_555 -108_644 n
Al1 Od Dd2 42(5) 3_555 1_555 n
O1 Od O1 113.4(17) -3_555 111_433 n
O1 Od O4 63.8(13) -3_555 312_334 n
O1 Od SJ 39(7) -3_555 1_555 n
O1 Od SJ 57.2(11) -3_555 105_544 n
O1 Od SJ 148.5(19) -3_555 -108_656 n
O1 Od Oc 61.5(19) -3_555 1_555 n
O1 Od Oc 80.0(12) -3_555 105_544 n
O1 Od Oc 130.0(25) -3_555 -108_656 n
O1 Od Oc 160.8(17) -3_555 -305_556 n
O1 Od Dc1 93.1(31) -3_555 1_555 n
O1 Od Dc1 82.0(15) -3_555 105_544 n
O1 Od Dc1 146.6(22) -3_555 -108_665 n
O1 Od Dc1 147.4(17) -3_555 -305_565 n
O1 Od Dc2 29.7(12) -3_555 1_555 n
O1 Od Dc2 136.0(26) -3_555 -108_666 n
O1 Od Od 61.7(18) -3_555 105_544 n
O1 Od Od 145.7(27) -3_555 -108_665 n
O1 Od Dd1 111(5) -3_555 1_555 n
O1 Od Dd1 71.5(18) -3_555 105_544 n
O1 Od Dd1 129.9(25) -3_555 -108_644 n
O1 Od Dd2 73(5) -3_555 1_555 n
O1 Od O4 54.1(12) 111_433 312_334 n
O1 Od SJ 76(8) 111_545 1_555 n
O1 Od SJ 154.2(18) 111_545 105_544 n
O1 Od SJ 50.0(10) 111_545 -108_656 n
O1 Od Oc 167.0(29) 111_545 1_555 n
O1 Od Oc 148.3(15) 111_545 105_544 n
O1 Od Oc 57.7(16) 111_545 -108_656 n
O1 Od Oc 77.1(12) 111_545 -305_556 n
O1 Od Dc1 133(4) 111_554 1_555 n
O1 Od Dc1 148.6(18) 111_554 105_544 n
O1 Od Dc1 73.3(16) 111_554 -108_665 n
O1 Od Dc1 89.3(13) 111_554 -305_565 n
O1 Od Dc2 135.2(27) 111_555 1_555 n
O1 Od Dc2 30.7(11) 111_555 -108_666 n
O1 Od Od 148.4(26) 111_554 105_544 n
O1 Od Od 57.9(17) 111_554 -108_665 n
O1 Od Dd1 123(4) 111_533 1_555 n
O1 Od Dd1 134.0(24) 111_533 105_544 n
O1 Od Dd1 67.2(19) 111_533 -108_644 n
O1 Od Dd2 59(6) 111_533 1_555 n
O4 Od SJ 39(6) 312_446 1_555 n
O4 Od SJ 120.7(21) 312_446 105_544 n
O4 Od SJ 103.7(20) 312_446 -108_656 n
O4 Od Oc 124.6(31) 312_446 1_555 n
O4 Od Oc 142.9(21) 312_446 105_544 n
O4 Od Oc 105.5(26) 312_446 -108_656 n
O4 Od Oc 130.6(21) 312_446 -305_556 n
O4 Od Dc1 151(4) 312_455 1_555 n
O4 Od Dc1 145.2(23) 312_455 105_544 n
O4 Od Dc1 126.5(26) 312_455 -108_665 n
O4 Od Dc1 143.4(22) 312_455 -305_565 n
O4 Od Dc2 92.6(24) 312_456 1_555 n
O4 Od Dc2 84.2(22) 312_456 -108_666 n
O4 Od Od 124.1(25) 312_455 105_544 n
O4 Od Od 110.9(25) 312_455 -108_665 n
O4 Od Dd1 127(5) 312_434 1_555 n
O4 Od Dd1 128.1(27) 312_434 105_544 n
O4 Od Dd1 114.7(28) 312_434 -108_644 n
O4 Od Dd2 23(5) 312_434 1_555 n
SJ Od SJ 87(7) 1_555 105_544 n
SJ Od SJ 113(8) 1_555 -108_656 n
SJ Od Oc 96(8) 1_555 1_555 n
SJ Od Oc 106(8) 1_555 105_544 n
SJ Od Oc 101(8) 1_555 -108_656 n
SJ Od Oc 142(8) 1_555 -305_556 n
SJ Od Dc1 112(8) 1_555 1_555 n
SJ Od Dc1 109(8) 1_555 105_544 n
SJ Od Dc1 126(8) 1_555 -108_665 n
SJ Od Dc1 143(7) 1_555 -305_565 n
SJ Od Dc2 60(7) 1_555 1_555 n
SJ Od Dc2 98(8) 1_555 -108_666 n
SJ Od Od 88(8) 1_555 105_544 n
SJ Od Od 115(9) 1_555 -108_665 n
SJ Od Dd1 146(9) 1_555 1_555 n
SJ Od Dd1 90(8) 1_555 105_544 n
SJ Od Dd1 106(8) 1_555 -108_644 n
SJ Od Dd2 59(8) 1_555 1_555 n
SJ Od SJ 123.7(18) 105_544 -108_656 n
SJ Od Oc 12.8(13) 105_544 1_555 n
SJ Od Oc 23.0(7) 105_544 105_544 n
SJ Od Oc 107.7(21) 105_544 -108_656 n
SJ Od Oc 106.2(15) 105_544 -305_556 n
SJ Od Dc1 37.9(24) 105_544 1_555 n
SJ Od Dc1 24.8(8) 105_544 105_544 n
SJ Od Dc1 101.8(19) 105_544 -108_665 n
SJ Od Dc1 92.1(13) 105_544 -305_565 n
SJ Od Dc2 28.2(13) 105_544 1_555 n
SJ Od Dc2 137.8(22) 105_544 -108_666 n
SJ Od Od 7.9(12) 105_544 105_544 n
SJ Od Od 114.4(14) 105_544 -108_665 n
SJ Od Dd1 81(4) 105_544 1_555 n
SJ Od Dd1 24.2(12) 105_544 105_544 n
SJ Od Dd1 99.5(15) 105_544 -108_644 n
SJ Od Dd2 128(5) 105_544 1_555 n
SJ Od Oc 127.5(27) -108_656 1_555 n
SJ Od Oc 103.4(14) -108_656 105_544 n
SJ Od Oc 21.2(13) -108_656 -108_656 n
SJ Od Oc 30.2(8) -108_656 -305_556 n
SJ Od Dc1 87.0(30) -108_665 1_555 n
SJ Od Dc1 102.5(16) -108_665 105_544 n
SJ Od Dc1 23.5(10) -108_665 -108_665 n
SJ Od Dc1 40.0(8) -108_665 -305_565 n
SJ Od Dc2 138.9(26) -108_666 1_555 n
SJ Od Dc2 19.5(10) -108_666 -108_666 n
SJ Od Od 116.2(16) -108_665 105_544 n
SJ Od Od 9.3(12) -108_665 -108_665 n
SJ Od Dd1 100(5) -108_644 1_555 n
SJ Od Dd1 100.8(15) -108_644 105_544 n
SJ Od Dd1 26.0(12) -108_644 -108_644 n
SJ Od Dd2 107(5) -108_644 1_555 n
Oc Od Oc 24.3(14) 1_555 105_544 n
Oc Od Oc 115.1(30) 1_555 -108_656 n
Oc Od Oc 104.6(24) 1_555 -305_556 n
Oc Od Dc1 40.8(19) 1_555 1_555 n
Oc Od Dc1 25.1(13) 1_555 105_544 n
Oc Od Dc1 104.2(27) 1_555 -108_665 n
Oc Od Dc1 91.1(22) 1_555 -305_565 n
Oc Od Dc2 35.5(13) 1_555 1_555 n
Oc Od Dc2 144.8(33) 1_555 -108_666 n
Oc Od Od 18.9(8) 1_555 105_544 n
Oc Od Od 118.6(20) 1_555 -108_665 n
Oc Od Dd1 69(5) 1_555 1_555 n
Oc Od Dd1 34.2(14) 1_555 105_544 n
Oc Od Dd1 106.1(23) 1_555 -108_644 n
Oc Od Dd2 125(5) 1_555 1_555 n
Oc Od Oc 91.3(19) 105_544 -108_656 n
Oc Od Oc 83.2(10) 105_544 -305_556 n
Oc Od Dc1 16.5(23) 105_544 1_555 n
Oc Od Dc1 2.5(5) 105_544 105_544 n
Oc Od Dc1 80.3(15) 105_544 -108_665 n
Oc Od Dc1 69.2(9) 105_544 -305_565 n
Oc Od Dc2 50.6(15) 105_544 1_555 n
Oc Od Dc2 120.5(20) 105_544 -108_666 n
Oc Od Od 18.8(7) 105_544 105_544 n
Oc Od Od 94.3(9) 105_544 -108_665 n
Oc Od Dd1 72(4) 105_544 1_555 n
Oc Od Dd1 20.3(13) 105_544 105_544 n
Oc Od Dd1 82.0(14) 105_544 -108_644 n
Oc Od Dd2 150(5) 105_544 1_555 n
Oc Od Oc 41.0(14) -108_656 -305_556 n
Oc Od Dc1 75.2(28) -108_665 1_555 n
Oc Od Dc1 91.2(20) -108_665 105_544 n
Oc Od Dc1 24.9(9) -108_665 -108_665 n
Oc Od Dc1 43.9(14) -108_665 -305_565 n
Oc Od Dc2 118.1(29) -108_666 1_555 n
Oc Od Dc2 30.2(9) -108_666 -108_666 n
Oc Od Od 99.8(22) -108_665 105_544 n
Oc Od Od 15.7(13) -108_665 -108_665 n
Oc Od Dd1 113(6) -108_644 1_555 n
Oc Od Dd1 83.6(20) -108_644 105_544 n
Oc Od Dd1 9.6(19) -108_644 -108_644 n
Oc Od Dd2 117(6) -108_644 1_555 n
Oc Od Dc1 68.9(27) -305_565 1_555 n
Oc Od Dc1 81.5(12) -305_565 105_544 n
Oc Od Dc1 17.9(10) -305_565 -108_665 n
Oc Od Dc1 14.12(21) -305_565 -305_565 n
Oc Od Dc2 132.1(24) -305_566 1_555 n
Oc Od Dc2 48.6(13) -305_566 -108_666 n
Oc Od Od 100.7(8) -305_565 105_544 n
Oc Od Od 27.1(8) -305_565 -108_665 n
Oc Od Dd1 72(5) -305_544 1_555 n
Oc Od Dd1 89.6(12) -305_544 105_544 n
Oc Od Dd1 37.3(14) -305_544 -108_644 n
Oc Od Dd2 125(5) -305_544 1_555 n
Dc1 Od Dc1 16.1(22) 1_555 105_544 n
Dc1 Od Dc1 64.2(25) 1_555 -108_665 n
Dc1 Od Dc1 54.8(25) 1_555 -305_565 n
Dc1 Od Dc2 63.5(26) 1_555 1_555 n
Dc1 Od Dc2 104.1(35) 1_555 -108_666 n
Dc1 Od Od 31.8(21) 1_555 105_544 n
Dc1 Od Od 77.8(23) 1_555 -108_665 n
Dc1 Od Dd1 76(6) 1_555 1_555 n
Dc1 Od Dd1 23.3(23) 1_555 105_544 n
Dc1 Od Dd1 65.8(26) 1_555 -108_644 n
Dc1 Od Dd2 165(6) 1_555 1_555 n
Dc1 Od Dc1 79.3(17) 105_544 -108_665 n
Dc1 Od Dc1 67.5(10) 105_544 -305_565 n
Dc1 Od Dc2 52.7(16) 105_544 1_555 n
Dc1 Od Dc2 120.1(22) 105_544 -108_666 n
Dc1 Od Od 21.1(7) 105_544 105_544 n
Dc1 Od Od 93.5(10) 105_544 -108_665 n
Dc1 Od Dd1 70(4) 105_544 1_555 n
Dc1 Od Dd1 22.6(12) 105_544 105_544 n
Dc1 Od Dd1 81.8(15) 105_544 -108_644 n
Dc1 Od Dd2 150(5) 105_544 1_555 n
Dc1 Od Dc1 19.2(9) -108_665 -305_565 n
Dc1 Od Dc2 123.0(29) -108_666 1_555 n
Dc1 Od Dc2 42.6(12) -108_666 -108_666 n
Dc1 Od Od 94.9(14) -108_665 105_544 n
Dc1 Od Od 15.6(10) -108_665 -108_665 n
Dc1 Od Dd1 88(5) -108_644 1_555 n
Dc1 Od Dd1 80.9(15) -108_644 105_544 n
Dc1 Od Dd1 19.7(14) -108_644 -108_644 n
Dc1 Od Dd2 130(6) -108_644 1_555 n
Dc1 Od Dc2 118.1(23) -305_566 1_555 n
Dc1 Od Dc2 59.4(14) -305_566 -108_666 n
Dc1 Od Od 86.6(6) -305_565 105_544 n
Dc1 Od Od 33.9(6) -305_565 -108_665 n
Dc1 Od Dd1 70(5) -305_544 1_555 n
Dc1 Od Dd1 75.9(11) -305_544 105_544 n
Dc1 Od Dd1 37.2(16) -305_544 -108_644 n
Dc1 Od Dd2 140(5) -305_544 1_555 n
Dc2 Od Dc2 141.7(31) 1_555 -108_666 n
Dc2 Od Od 32.0(22) 1_555 105_544 n
Dc2 Od Od 130.7(29) 1_555 -108_665 n
Dc2 Od Dd1 100(5) 1_555 1_555 n
Dc2 Od Dd1 42.8(21) 1_555 105_544 n
Dc2 Od Dd1 113.1(27) 1_555 -108_644 n
Dc2 Od Dd2 102(5) 1_555 1_555 n
Dc2 Od Od 129.9(25) -108_665 105_544 n
Dc2 Od Od 27.3(18) -108_665 -108_665 n
Dc2 Od Dd1 112(5) -108_644 1_555 n
Dc2 Od Dd1 113.6(23) -108_644 105_544 n
Dc2 Od Dd1 38.8(18) -108_644 -108_644 n
Dc2 Od Dd2 89(6) -108_644 1_555 n
Od Od Od 106.9(19) 105_544 -108_665 n
Od Od Dd1 85(4) 105_544 1_555 n
Od Od Dd1 16.4(7) 105_544 105_544 n
Od Od Dd1 91.7(21) 105_544 -108_644 n
Od Od Dd2 134(5) 105_544 1_555 n
Od Od Dd1 99(5) -108_644 1_555 n
Od Od Dd1 91.5(19) -108_644 105_544 n
Od Od Dd1 17.7(5) -108_644 -108_644 n
Od Od Dd2 116(5) -108_644 1_555 n
Dd1 Od Dd1 93(5) 1_555 105_544 n
Dd1 Od Dd1 107(7) 1_555 -108_644 n
Dd1 Od Dd2 104.4932(7) 1_555 1_555 n
Dd1 Od Dd1 75.7(22) 105_544 -108_644 n
Dd1 Od Dd2 144(5) 105_544 1_555 n
Dd1 Od Dd2 126(6) -108_644 1_555 n
Si1 Dd1 Si2 49.2(8) 111_533 3_555 n
Si1 Dd1 Al1 49.2(8) 111_443 3_555 n
Si1 Dd1 O1 72.2(11) 111_433 -3_555 n
Si1 Dd1 O1 24.0(4) 111_433 111_433 n
Si1 Dd1 O4 20.7(6) 111_433 312_334 n
Si1 Dd1 SJ 41.5(29) 111_545 1_555 n
Si1 Dd1 SJ 119.4(17) 111_545 105_544 n
Si1 Dd1 SJ 66.8(12) 111_545 -108_656 n
Si1 Dd1 Oc 109.1(26) 111_545 1_555 n
Si1 Dd1 Oc 135.5(17) 111_545 105_544 n
Si1 Dd1 Oc 63.6(14) 111_545 -108_656 n
Si1 Dd1 Oc 96.3(18) 111_545 -305_556 n
Si1 Dd1 Dc1 98.6(28) 111_554 1_555 n
Si1 Dd1 Dc1 133.3(20) 111_554 105_544 n
Si1 Dd1 Dc1 82.5(17) 111_554 -108_665 n
Si1 Dd1 Dc1 108.1(19) 111_554 -305_565 n
Si1 Dd1 Dc2 84.4(18) 111_555 1_555 n
Si1 Dd1 Dc2 45.8(12) 111_555 -108_666 n
Si1 Dd1 Od 42(4) 111_554 1_555 n
Si1 Dd1 Od 117.2(21) 111_554 105_544 n
Si1 Dd1 Od 73.0(16) 111_554 -108_665 n
Si1 Dd1 Dd1 113.4(24) 111_533 105_544 n
Si1 Dd1 Dd1 77.6(23) 111_533 -108_644 n
Si1 Dd1 Dd1 166.3(14) 111_533 308_433 n
Si2 Dd1 Al1 0.0 3_555 3_555 n
Si2 Dd1 O1 26.8(6) 3_555 -3_555 n
Si2 Dd1 O1 71.5(11) 3_555 111_433 n
Si2 Dd1 O4 28.6(7) 3_555 312_334 n
Si2 Dd1 SJ 38.6(29) 3_555 1_555 n
Si2 Dd1 SJ 80.0(17) 3_555 105_544 n
Si2 Dd1 SJ 109.5(15) 3_555 -108_656 n
Si2 Dd1 Oc 71.1(28) 3_555 1_555 n
Si2 Dd1 Oc 104.2(19) 3_555 105_544 n
Si2 Dd1 Oc 93.9(17) 3_555 -108_656 n
Si2 Dd1 Oc 141.0(19) 3_555 -305_556 n
Si2 Dd1 Dc1 89.7(32) 3_555 1_555 n
Si2 Dd1 Dc1 103.6(22) 3_555 105_544 n
Si2 Dd1 Dc1 117.5(19) 3_555 -108_665 n
Si2 Dd1 Dc1 145.6(19) 3_555 -305_565 n
Si2 Dd1 Dc2 47.7(17) 3_555 1_555 n
Si2 Dd1 Dc2 88.0(17) 3_555 -108_666 n
Si2 Dd1 Od 50(4) 3_555 1_555 n
Si2 Dd1 Od 82.6(21) 3_555 105_544 n
Si2 Dd1 Od 112.5(20) 3_555 -108_665 n
Si2 Dd1 Dd1 89.1(24) 3_555 105_544 n
Si2 Dd1 Dd1 107.5(23) 3_555 -108_644 n
Si2 Dd1 Dd1 132.1(32) 3_555 308_433 n
Al1 Dd1 O1 26.8(6) 3_555 -3_555 n
Al1 Dd1 O1 71.5(11) 3_555 111_433 n
Al1 Dd1 O4 28.6(7) 3_555 312_334 n
Al1 Dd1 SJ 38.6(29) 3_555 1_555 n
Al1 Dd1 SJ 80.0(17) 3_555 105_544 n
Al1 Dd1 SJ 109.5(15) 3_555 -108_656 n
Al1 Dd1 Oc 71.1(28) 3_555 1_555 n
Al1 Dd1 Oc 104.2(19) 3_555 105_544 n
Al1 Dd1 Oc 93.9(17) 3_555 -108_656 n
Al1 Dd1 Oc 141.0(19) 3_555 -305_556 n
Al1 Dd1 Dc1 89.7(32) 3_555 1_555 n
Al1 Dd1 Dc1 103.6(22) 3_555 105_544 n
Al1 Dd1 Dc1 117.5(19) 3_555 -108_665 n
Al1 Dd1 Dc1 145.6(19) 3_555 -305_565 n
Al1 Dd1 Dc2 47.7(17) 3_555 1_555 n
Al1 Dd1 Dc2 88.0(17) 3_555 -108_666 n
Al1 Dd1 Od 50(4) 3_555 1_555 n
Al1 Dd1 Od 82.6(21) 3_555 105_544 n
Al1 Dd1 Od 112.5(20) 3_555 -108_665 n
Al1 Dd1 Dd1 89.1(24) 3_555 105_544 n
Al1 Dd1 Dd1 107.5(23) 3_555 -108_644 n
Al1 Dd1 Dd1 132.1(32) 3_555 308_433 n
O1 Dd1 O1 90.6(13) -3_555 111_433 n
O1 Dd1 O4 52.1(11) -3_555 312_334 n
O1 Dd1 SJ 43.5(31) -3_555 1_555 n
O1 Dd1 SJ 53.3(13) -3_555 105_544 n
O1 Dd1 SJ 117.8(16) -3_555 -108_656 n
O1 Dd1 Oc 44.5(23) -3_555 1_555 n
O1 Dd1 Oc 77.5(16) -3_555 105_544 n
O1 Dd1 Oc 95.6(19) -3_555 -108_656 n
O1 Dd1 Oc 142.4(21) -3_555 -305_556 n
O1 Dd1 Dc1 70.3(32) -3_555 1_555 n
O1 Dd1 Dc1 77.0(19) -3_555 105_544 n
O1 Dd1 Dc1 116.2(22) -3_555 -108_665 n
O1 Dd1 Dc1 136.1(22) -3_555 -305_565 n
O1 Dd1 Dc2 23.0(13) -3_555 1_555 n
O1 Dd1 Dc2 100.0(18) -3_555 -108_666 n
O1 Dd1 Od 54(4) -3_555 1_555 n
O1 Dd1 Od 56.1(18) -3_555 105_544 n
O1 Dd1 Od 116.6(24) -3_555 -108_665 n
O1 Dd1 Dd1 64.4(22) -3_555 105_544 n
O1 Dd1 Dd1 105.1(24) -3_555 -108_644 n
O1 Dd1 Dd1 106.2(28) -3_555 308_433 n
O1 Dd1 O4 43.2(9) 111_433 312_334 n
O1 Dd1 SJ 50.5(31) 111_545 1_555 n
O1 Dd1 SJ 126.0(18) 111_545 105_544 n
O1 Dd1 SJ 42.9(10) 111_545 -108_656 n
O1 Dd1 Oc 116.7(27) 111_545 1_555 n
O1 Dd1 Oc 130.3(20) 111_545 105_544 n
O1 Dd1 Oc 44.4(13) 111_545 -108_656 n
O1 Dd1 Oc 72.4(16) 111_545 -305_556 n
O1 Dd1 Dc1 90.8(31) 111_554 1_555 n
O1 Dd1 Dc1 127.8(23) 111_554 105_544 n
O1 Dd1 Dc1 59.7(15) 111_554 -108_665 n
O1 Dd1 Dc1 84.1(18) 111_554 -305_565 n
O1 Dd1 Dc2 96.0(19) 111_555 1_555 n
O1 Dd1 Dc2 23.1(9) 111_555 -108_666 n
O1 Dd1 Od 44(4) 111_554 1_555 n
O1 Dd1 Od 120.2(24) 111_554 105_544 n
O1 Dd1 Od 49.7(14) 111_554 -108_665 n
O1 Dd1 Dd1 110.3(23) 111_533 105_544 n
O1 Dd1 Dd1 56.8(21) 111_533 -108_644 n
O1 Dd1 Dd1 146.1(25) 111_533 308_433 n
O4 Dd1 SJ 32.2(24) 312_446 1_555 n
O4 Dd1 SJ 102.7(21) 312_446 105_544 n
O4 Dd1 SJ 84.1(16) 312_446 -108_656 n
O4 Dd1 Oc 92.5(28) 312_446 1_555 n
O4 Dd1 Oc 123.5(21) 312_446 105_544 n
O4 Dd1 Oc 74.7(15) 312_446 -108_656 n
O4 Dd1 Oc 115.1(22) 312_446 -305_556 n
O4 Dd1 Dc1 94.2(28) 312_455 1_555 n
O4 Dd1 Dc1 122.0(23) 312_455 105_544 n
O4 Dd1 Dc1 96.9(20) 312_455 -108_665 n
O4 Dd1 Dc1 124.8(23) 312_455 -305_565 n
O4 Dd1 Dc2 67.3(17) 312_456 1_555 n
O4 Dd1 Dc2 62.3(14) 312_456 -108_666 n
O4 Dd1 Od 38(4) 312_455 1_555 n
O4 Dd1 Od 102.5(24) 312_455 105_544 n
O4 Dd1 Od 89.0(21) 312_455 -108_665 n
O4 Dd1 Dd1 103.2(28) 312_434 105_544 n
O4 Dd1 Dd1 89.4(27) 312_434 -108_644 n
O4 Dd1 Dd1 157.1(29) 312_434 308_433 n
SJ Dd1 SJ 78.7(34) 1_555 105_544 n
SJ Dd1 SJ 75.4(34) 1_555 -108_656 n
SJ Dd1 Oc 68.5(34) 1_555 1_555 n
SJ Dd1 Oc 94(4) 1_555 105_544 n
SJ Dd1 Oc 56.1(29) 1_555 -108_656 n
SJ Dd1 Oc 105(4) 1_555 -305_556 n
SJ Dd1 Dc1 62.0(30) 1_555 1_555 n
SJ Dd1 Dc1 92(4) 1_555 105_544 n
SJ Dd1 Dc1 79(4) 1_555 -108_665 n
SJ Dd1 Dc1 107(4) 1_555 -305_565 n
SJ Dd1 Dc2 45.6(27) 1_555 1_555 n
SJ Dd1 Dc2 56.5(30) 1_555 -108_666 n
SJ Dd1 Od 11.5(32) 1_555 1_555 n
SJ Dd1 Od 76(4) 1_555 105_544 n
SJ Dd1 Od 76(4) 1_555 -108_665 n
SJ Dd1 Dd1 73(5) 1_555 105_544 n
SJ Dd1 Dd1 69(5) 1_555 -108_644 n
SJ Dd1 Dd1 128(4) 1_555 308_433 n
SJ Dd1 SJ 115.1(26) 105_544 -108_656 n
SJ Dd1 Oc 10.4(15) 105_544 1_555 n
SJ Dd1 Oc 24.7(9) 105_544 105_544 n
SJ Dd1 Oc 95.1(25) 105_544 -108_656 n
SJ Dd1 Oc 110.5(24) 105_544 -305_556 n
SJ Dd1 Dc1 43.3(29) 105_544 1_555 n
SJ Dd1 Dc1 24.8(10) 105_544 105_544 n
SJ Dd1 Dc1 98.3(27) 105_544 -108_665 n
SJ Dd1 Dc1 96.2(22) 105_544 -305_565 n
SJ Dd1 Dc2 35.4(15) 105_544 1_555 n
SJ Dd1 Dc2 116.1(25) 105_544 -108_666 n
SJ Dd1 Od 82(4) 105_544 1_555 n
SJ Dd1 Od 8.4(12) 105_544 105_544 n
SJ Dd1 Od 107.3(27) 105_544 -108_665 n
SJ Dd1 Dd1 23.3(13) 105_544 105_544 n
SJ Dd1 Dd1 91.9(21) 105_544 -108_644 n
SJ Dd1 Dd1 54.5(19) 105_544 308_433 n
SJ Dd1 Oc 112(4) -108_656 1_555 n
SJ Dd1 Oc 101.6(22) -108_656 105_544 n
SJ Dd1 Oc 24.0(12) -108_656 -108_656 n
SJ Dd1 Oc 31.5(10) -108_656 -305_556 n
SJ Dd1 Dc1 72(4) -108_665 1_555 n
SJ Dd1 Dc1 99.6(26) -108_665 105_544 n
SJ Dd1 Dc1 19.2(11) -108_665 -108_665 n
SJ Dd1 Dc1 41.3(12) -108_665 -305_565 n
SJ Dd1 Dc2 108.0(27) -108_666 1_555 n
SJ Dd1 Dc2 21.9(11) -108_666 -108_666 n
SJ Dd1 Od 64(5) -108_665 1_555 n
SJ Dd1 Od 106.7(28) -108_665 105_544 n
SJ Dd1 Od 8.5(11) -108_665 -108_665 n
SJ Dd1 Dd1 91.8(20) -108_644 105_544 n
SJ Dd1 Dd1 23.2(12) -108_644 -108_644 n
SJ Dd1 Dd1 103.6(21) -108_644 308_433 n
Oc Dd1 Oc 33.0(22) 1_555 105_544 n
Oc Dd1 Oc 90.4(34) 1_555 -108_656 n
Oc Dd1 Oc 114(4) 1_555 -305_556 n
Oc Dd1 Dc1 40.7(23) 1_555 1_555 n
Oc Dd1 Dc1 32.5(21) 1_555 105_544 n
Oc Dd1 Dc1 98(4) 1_555 -108_665 n
Oc Dd1 Dc1 101(4) 1_555 -305_565 n
Oc Dd1 Dc2 25.2(13) 1_555 1_555 n
Oc Dd1 Dc2 109.6(35) 1_555 -108_666 n
Oc Dd1 Od 73(4) 1_555 1_555 n
Oc Dd1 Od 11.8(23) 1_555 105_544 n
Oc Dd1 Od 105(4) 1_555 -108_665 n
Oc Dd1 Dd1 24.0(31) 1_555 105_544 n
Oc Dd1 Dd1 90(4) 1_555 -108_644 n
Oc Dd1 Dd1 64.6(30) 1_555 308_433 n
Oc Dd1 Oc 88.4(24) 105_544 -108_656 n
Oc Dd1 Oc 88.2(18) 105_544 -305_556 n
Oc Dd1 Dc1 39.6(26) 105_544 1_555 n
Oc Dd1 Dc1 2.5(5) 105_544 105_544 n
Oc Dd1 Dc1 82.6(23) 105_544 -108_665 n
Oc Dd1 Dc1 73.4(15) 105_544 -305_565 n
Oc Dd1 Dc2 57.4(19) 105_544 1_555 n
Oc Dd1 Dc2 111.6(27) 105_544 -108_666 n
Oc Dd1 Od 94(4) 105_544 1_555 n
Oc Dd1 Od 21.7(9) 105_544 105_544 n
Oc Dd1 Od 93.1(23) 105_544 -108_665 n
Oc Dd1 Dd1 22.1(9) 105_544 105_544 n
Oc Dd1 Dd1 79.8(15) 105_544 -108_644 n
Oc Dd1 Dd1 34.2(11) 105_544 308_433 n
Oc Dd1 Oc 48.8(17) -108_656 -305_556 n
Oc Dd1 Dc1 52.2(28) -108_665 1_555 n
Oc Dd1 Dc1 85.9(26) -108_665 105_544 n
Oc Dd1 Dc1 23.6(9) -108_665 -108_665 n
Oc Dd1 Dc1 52.1(18) -108_665 -305_565 n
Oc Dd1 Dc2 83.9(24) -108_666 1_555 n
Oc Dd1 Dc2 23.2(7) -108_666 -108_666 n
Oc Dd1 Od 45(4) -108_665 1_555 n
Oc Dd1 Od 87.0(29) -108_665 105_544 n
Oc Dd1 Od 21.0(16) -108_665 -108_665 n
Oc Dd1 Dd1 73.0(25) -108_644 105_544 n
Oc Dd1 Dd1 14.7(23) -108_644 -108_644 n
Oc Dd1 Dd1 103.6(20) -108_644 308_433 n
Oc Dd1 Dc1 77(4) -305_565 1_555 n
Oc Dd1 Dc1 87.2(22) -305_565 105_544 n
Oc Dd1 Dc1 26.4(11) -305_565 -108_665 n
Oc Dd1 Dc1 14.9(4) -305_565 -305_565 n
Oc Dd1 Dc2 123.7(33) -305_566 1_555 n
Oc Dd1 Dc2 53.3(18) -305_566 -108_666 n
Oc Dd1 Od 93(5) -305_565 1_555 n
Oc Dd1 Od 103.4(25) -305_565 105_544 n
Oc Dd1 Od 28.8(9) -305_565 -108_665 n
Oc Dd1 Dd1 89.9(15) -305_544 105_544 n
Oc Dd1 Dd1 37.5(6) -305_544 -108_644 n
Oc Dd1 Dd1 76.6(15) -305_544 308_433 n
Dc1 Dd1 Dc1 37.1(25) 1_555 105_544 n
Dc1 Dd1 Dc1 56.9(34) 1_555 -108_665 n
Dc1 Dd1 Dc1 66(4) 1_555 -305_565 n
Dc1 Dd1 Dc2 48.0(25) 1_555 1_555 n
Dc1 Dd1 Dc2 74.5(33) 1_555 -108_666 n
Dc1 Dd1 Od 58(4) 1_555 1_555 n
Dc1 Dd1 Od 35.0(29) 1_555 105_544 n
Dc1 Dd1 Od 65(4) 1_555 -108_665 n
Dc1 Dd1 Dd1 20.8(32) 1_555 105_544 n
Dc1 Dd1 Dd1 49.0(35) 1_555 -108_644 n
Dc1 Dd1 Dd1 68.6(28) 1_555 308_433 n
Dc1 Dd1 Dc1 80.7(26) 105_544 -108_665 n
Dc1 Dd1 Dc1 72.4(19) 105_544 -305_565 n
Dc1 Dd1 Dc2 56.5(20) 105_544 1_555 n
Dc1 Dd1 Dc2 109.1(30) 105_544 -108_666 n
Dc1 Dd1 Od 92(5) 105_544 1_555 n
Dc1 Dd1 Od 21.0(10) 105_544 105_544 n
Dc1 Dd1 Od 91.1(26) 105_544 -108_665 n
Dc1 Dd1 Dd1 20.0(9) 105_544 105_544 n
Dc1 Dd1 Dd1 77.6(17) 105_544 -108_644 n
Dc1 Dd1 Dd1 36.0(13) 105_544 308_433 n
Dc1 Dd1 Dc1 28.6(11) -108_665 -305_565 n
Dc1 Dd1 Dc2 99.9(31) -108_666 1_555 n
Dc1 Dd1 Dc2 36.8(12) -108_666 -108_666 n
Dc1 Dd1 Od 68(5) -108_665 1_555 n
Dc1 Dd1 Od 90.0(30) -108_665 105_544 n
Dc1 Dd1 Od 10.8(12) -108_665 -108_665 n
Dc1 Dd1 Dd1 75.0(21) -108_644 105_544 n
Dc1 Dd1 Dd1 11.2(13) -108_644 -108_644 n
Dc1 Dd1 Dd1 86.3(17) -108_644 308_433 n
Dc1 Dd1 Dc2 114.3(32) -305_566 1_555 n
Dc1 Dd1 Dc2 62.8(20) -305_566 -108_666 n
Dc1 Dd1 Od 96(5) -305_565 1_555 n
Dc1 Dd1 Od 89.6(22) -305_565 105_544 n
Dc1 Dd1 Od 35.8(10) -305_565 -108_665 n
Dc1 Dd1 Dd1 76.8(12) -305_544 105_544 n
Dc1 Dd1 Dd1 38.1(7) -305_544 -108_644 n
Dc1 Dd1 Dd1 63.2(12) -305_544 308_433 n
Dc2 Dd1 Dc2 96.4(22) 1_555 -108_666 n
Dc2 Dd1 Od 52(4) 1_555 1_555 n
Dc2 Dd1 Od 35.7(21) 1_555 105_544 n
Dc2 Dd1 Od 103.7(34) 1_555 -108_665 n
Dc2 Dd1 Dd1 41.7(27) 1_555 105_544 n
Dc2 Dd1 Dd1 89.4(32) 1_555 -108_644 n
Dc2 Dd1 Dd1 89.8(30) 1_555 308_433 n
Dc2 Dd1 Od 46(4) -108_665 1_555 n
Dc2 Dd1 Od 108.5(31) -108_665 105_544 n
Dc2 Dd1 Od 27.2(16) -108_665 -108_665 n
Dc2 Dd1 Dd1 95.3(27) -108_644 105_544 n
Dc2 Dd1 Dd1 33.9(23) -108_644 -108_644 n
Dc2 Dd1 Dd1 123.0(26) -108_644 308_433 n
Od Dd1 Od 78(4) 1_555 105_544 n
Od Dd1 Od 65(5) 1_555 -108_665 n
Od Dd1 Dd1 72(5) 1_555 105_544 n
Od Dd1 Dd1 58(6) 1_555 -108_644 n
Od Dd1 Dd1 126(4) 1_555 308_433 n
Od Dd1 Od 98.9(34) 105_544 -108_665 n
Od Dd1 Dd1 15.0(10) 105_544 105_544 n
Od Dd1 Dd1 83.5(27) 105_544 -108_644 n
Od Dd1 Dd1 54.8(14) 105_544 308_433 n
Od Dd1 Dd1 84.0(26) -108_644 105_544 n
Od Dd1 Dd1 15.7(7) -108_644 -108_644 n
Od Dd1 Dd1 96.4(16) -108_644 308_433 n
Dd1 Dd1 Dd1 68.6(22) 105_544 -108_644 n
Dd1 Dd1 Dd1 55.7(11) 105_544 308_433 n
Dd1 Dd1 Dd1 90.0000(4) -108_644 308_433 n
Si1 Dd2 Si2 77.9(17) 111_533 3_555 n
Si1 Dd2 Al1 77.9(17) 111_443 3_555 n
Si1 Dd2 O1 107.8(26) 111_433 -3_555 n
Si1 Dd2 O1 35.3(13) 111_433 111_433 n
Si1 Dd2 O2 13.3(7) 111_433 1_555 n
Si1 Dd2 O3 81.8(14) 111_433 2_555 n
Si1 Dd2 O3 31.7(8) 111_433 208_343 n
Si1 Dd2 O4 34.0(23) 111_433 312_334 n
Si1 Dd2 SII 68.8(12) 111_555 -105_566 n
Si1 Dd2 SJ 120(8) 111_545 1_555 n
Si1 Dd2 SJ 147.5(30) 111_545 105_544 n
Si1 Dd2 SJ 83.0(28) 111_545 -108_656 n
Si1 Dd2 Oc 157(4) 111_545 1_555 n
Si1 Dd2 Oc 94(4) 111_545 -108_656 n
Si1 Dd2 Dc1 140(4) 111_554 1_555 n
Si1 Dd2 Dc1 151.8(31) 111_554 105_544 n
Si1 Dd2 Dc1 105(4) 111_554 -108_665 n
Si1 Dd2 Dc2 135(4) 111_555 1_555 n
Si1 Dd2 Dc2 74.9(31) 111_555 -108_666 n
Si1 Dd2 Od 135(7) 111_554 1_555 n
Si1 Dd2 Od 144.5(35) 111_554 105_544 n
Si1 Dd2 Od 89.2(32) 111_554 -108_665 n
Si1 Dd2 Dd1 152(7) 111_533 1_555 n
Si1 Dd2 Dd1 94.0(26) 111_533 -108_644 n
Si2 Dd2 Al1 0.0 3_555 3_555 n
Si2 Dd2 O1 35.3(13) 3_555 -3_555 n
Si2 Dd2 O1 110.4(25) 3_555 111_433 n
Si2 Dd2 O2 68.0(14) 3_555 1_555 n
Si2 Dd2 O3 28.3(9) 3_555 2_555 n
Si2 Dd2 O3 83.0(13) 3_555 208_343 n
Si2 Dd2 O4 44.0(26) 3_555 312_334 n
Si2 Dd2 SII 67.2(15) 3_555 -105_566 n
Si2 Dd2 SJ 96(8) 3_555 1_555 n
Si2 Dd2 SJ 84.6(26) 3_555 105_544 n
Si2 Dd2 SJ 147.3(33) 3_555 -108_656 n
Si2 Dd2 Oc 96(4) 3_555 1_555 n
Si2 Dd2 Oc 134(4) 3_555 -108_656 n
Si2 Dd2 Dc1 116(4) 3_555 1_555 n
Si2 Dd2 Dc1 104.9(29) 3_555 105_544 n
Si2 Dd2 Dc1 148.0(33) 3_555 -108_665 n
Si2 Dd2 Dc2 73.2(31) 3_555 1_555 n
Si2 Dd2 Dc2 139(4) 3_555 -108_666 n
Si2 Dd2 Od 123(6) 3_555 1_555 n
Si2 Dd2 Od 88.8(30) 3_555 105_544 n
Si2 Dd2 Od 146(4) 3_555 -108_665 n
Si2 Dd2 Dd1 130(7) 3_555 1_555 n
Si2 Dd2 Dd1 134.2(31) 3_555 -108_644 n
Al1 Dd2 O1 35.3(13) 3_555 -3_555 n
Al1 Dd2 O1 110.4(25) 3_555 111_433 n
Al1 Dd2 O2 68.0(14) 3_555 1_555 n
Al1 Dd2 O3 28.3(9) 3_555 2_555 n
Al1 Dd2 O3 83.0(13) 3_555 208_343 n
Al1 Dd2 O4 44.0(26) 3_555 312_334 n
Al1 Dd2 SII 67.2(15) 3_555 -105_566 n
Al1 Dd2 SJ 96(8) 3_555 1_555 n
Al1 Dd2 SJ 84.6(26) 3_555 105_544 n
Al1 Dd2 SJ 147.3(33) 3_555 -108_656 n
Al1 Dd2 Oc 96(4) 3_555 1_555 n
Al1 Dd2 Oc 134(4) 3_555 -108_656 n
Al1 Dd2 Dc1 116(4) 3_555 1_555 n
Al1 Dd2 Dc1 104.9(29) 3_555 105_544 n
Al1 Dd2 Dc1 148.0(33) 3_555 -108_665 n
Al1 Dd2 Dc2 73.2(31) 3_555 1_555 n
Al1 Dd2 Dc2 139(4) 3_555 -108_666 n
Al1 Dd2 Od 123(6) 3_555 1_555 n
Al1 Dd2 Od 88.8(30) 3_555 105_544 n
Al1 Dd2 Od 146(4) 3_555 -108_665 n
Al1 Dd2 Dd1 130(7) 3_555 1_555 n
Al1 Dd2 Dd1 134.2(31) 3_555 -108_644 n
O1 Dd2 O1 130.9(30) -3_555 111_433 n
O1 Dd2 O2 95.3(19) -3_555 1_555 n
O1 Dd2 O3 53.8(16) -3_555 2_555 n
O1 Dd2 O3 118.3(20) -3_555 208_343 n
O1 Dd2 O4 75(4) -3_555 312_334 n
O1 Dd2 SII 95.5(24) -3_555 -105_566 n
O1 Dd2 SJ 65(7) -3_555 1_555 n
O1 Dd2 SJ 49.5(14) -3_555 105_544 n
O1 Dd2 SJ 134.0(24) -3_555 -108_656 n
O1 Dd2 Oc 61.3(24) -3_555 1_555 n
O1 Dd2 Oc 112.2(29) -3_555 -108_656 n
O1 Dd2 Dc1 80.9(29) -3_555 1_555 n
O1 Dd2 Dc1 69.7(17) -3_555 105_544 n
O1 Dd2 Dc1 119.2(24) -3_555 -108_665 n
O1 Dd2 Dc2 37.9(18) -3_555 1_555 n
O1 Dd2 Dc2 131.9(35) -3_555 -108_666 n
O1 Dd2 Od 88(5) -3_555 1_555 n
O1 Dd2 Od 53.5(19) -3_555 105_544 n
O1 Dd2 Od 127.3(25) -3_555 -108_665 n
O1 Dd2 Dd1 100(6) -3_555 1_555 n
O1 Dd2 Dd1 112.6(24) -3_555 -108_644 n
O1 Dd2 O2 42.7(10) 111_433 1_555 n
O1 Dd2 O3 116.9(18) 111_433 2_555 n
O1 Dd2 O3 52.7(14) 111_433 208_343 n
O1 Dd2 O4 67(4) 111_433 312_334 n
O1 Dd2 SII 94.3(20) 111_555 -105_566 n
O1 Dd2 SJ 102(8) 111_545 1_555 n
O1 Dd2 SJ 136.8(25) 111_545 105_544 n
O1 Dd2 SJ 47.8(16) 111_545 -108_656 n
O1 Dd2 Oc 135.3(35) 111_545 1_555 n
O1 Dd2 Oc 61.6(25) 111_545 -108_656 n
O1 Dd2 Dc1 110(4) 111_554 1_555 n
O1 Dd2 Dc1 124.9(24) 111_554 105_544 n
O1 Dd2 Dc1 70.1(24) 111_554 -108_665 n
O1 Dd2 Dc2 133(4) 111_555 1_555 n
O1 Dd2 Dc2 40.1(18) 111_555 -108_666 n
O1 Dd2 Od 103(6) 111_554 1_555 n
O1 Dd2 Od 130.0(27) 111_554 105_544 n
O1 Dd2 Od 54.4(22) 111_554 -108_665 n
O1 Dd2 Dd1 119(6) 111_533 1_555 n
O1 Dd2 Dd1 61.6(18) 111_533 -108_644 n
O2 Dd2 O3 77.2(11) 1_555 2_555 n
O2 Dd2 O3 42.2(8) 1_555 208_343 n
O2 Dd2 O4 24.5(28) 1_555 312_334 n
O2 Dd2 SII 73.8(11) 1_555 -105_566 n
O2 Dd2 SJ 111(7) 1_555 1_555 n
O2 Dd2 SJ 134.8(24) 1_555 105_544 n
O2 Dd2 SJ 88.3(23) 1_555 -108_656 n
O2 Dd2 Oc 145.4(34) 1_555 1_555 n
O2 Dd2 Oc 94.8(29) 1_555 -108_656 n
O2 Dd2 Dc1 135(4) 1_555 1_555 n
O2 Dd2 Dc1 143.3(23) 1_555 105_544 n
O2 Dd2 Dc1 108.4(29) 1_555 -108_665 n
O2 Dd2 Dc2 121.6(32) 1_555 1_555 n
O2 Dd2 Dc2 79.5(26) 1_555 -108_666 n
O2 Dd2 Od 133(6) 1_555 1_555 n
O2 Dd2 Od 132.6(28) 1_555 105_544 n
O2 Dd2 Od 93.4(27) 1_555 -108_665 n
O2 Dd2 Dd1 161(7) 1_555 1_555 n
O2 Dd2 Dd1 94.9(19) 1_555 -108_644 n
O3 Dd2 O3 71.4(11) 2_555 208_343 n
O3 Dd2 O4 53.9(29) 2_555 312_334 n
O3 Dd2 SII 42.0(9) 2_555 -105_566 n
O3 Dd2 SJ 119(8) 2_555 1_555 n
O3 Dd2 SJ 95.7(25) 2_555 105_544 n
O3 Dd2 SJ 164.7(26) 2_555 -108_656 n
O3 Dd2 Oc 104(4) 2_555 1_555 n
O3 Dd2 Oc 162(4) 2_555 -108_656 n
O3 Dd2 Dc1 129(4) 2_555 1_555 n
O3 Dd2 Dc1 114.3(28) 2_555 105_544 n
O3 Dd2 Dc1 172.1(33) 2_555 -108_665 n
O3 Dd2 Dc2 88.5(34) 2_555 1_555 n
O3 Dd2 Dc2 156.6(32) 2_555 -108_666 n
O3 Dd2 Od 137(6) 2_555 1_555 n
O3 Dd2 Od 101.8(29) 2_555 105_544 n
O3 Dd2 Od 170.5(29) 2_555 -108_665 n
O3 Dd2 Dd1 121(7) 2_555 1_555 n
O3 Dd2 Dd1 162.6(29) 2_555 -108_644 n
O3 Dd2 O4 48.9(23) 208_343 312_334 n
O3 Dd2 SII 41.7(7) 208_465 -105_566 n
O3 Dd2 SJ 152(9) 208_455 1_555 n
O3 Dd2 SJ 167.0(29) 208_455 105_544 n
O3 Dd2 SJ 94.5(26) 208_455 -108_656 n
O3 Dd2 Oc 171(4) 208_455 1_555 n
O3 Dd2 Oc 113(4) 208_455 -108_656 n
O3 Dd2 Dc1 159(5) 208_464 1_555 n
O3 Dd2 Dc1 171.6(28) 208_464 105_544 n
O3 Dd2 Dc1 116.5(34) 208_464 -108_665 n
O3 Dd2 Dc2 155.9(35) 208_465 1_555 n
O3 Dd2 Dc2 89.5(31) 208_465 -108_666 n
O3 Dd2 Od 152(7) 208_464 1_555 n
O3 Dd2 Od 171.7(28) 208_464 105_544 n
O3 Dd2 Od 102.3(29) 208_464 -108_665 n
O3 Dd2 Dd1 134(6) 208_443 1_555 n
O3 Dd2 Dd1 113.0(27) 208_443 -108_644 n
O4 Dd2 SII 63.1(22) 312_456 -105_566 n
O4 Dd2 SJ 113(8) 312_446 1_555 n
O4 Dd2 SJ 122(5) 312_446 105_544 n
O4 Dd2 SJ 112(5) 312_446 -108_656 n
O4 Dd2 Oc 135(6) 312_446 1_555 n
O4 Dd2 Oc 115(5) 312_446 -108_656 n
O4 Dd2 Dc1 141(5) 312_455 1_555 n
O4 Dd2 Dc1 139(5) 312_455 105_544 n
O4 Dd2 Dc1 131(5) 312_455 -108_665 n
O4 Dd2 Dc2 109(5) 312_456 1_555 n
O4 Dd2 Dc2 103(5) 312_456 -108_666 n
O4 Dd2 Od 143(7) 312_455 1_555 n
O4 Dd2 Od 123(5) 312_455 105_544 n
O4 Dd2 Od 117(5) 312_455 -108_665 n
O4 Dd2 Dd1 174(9) 312_434 1_555 n
O4 Dd2 Dd1 115(4) 312_434 -108_644 n
SII Dd2 SJ 160(9) -105_556 1_555 n
SII Dd2 SJ 128.4(31) -105_556 105_544 n
SII Dd2 SJ 129.1(30) -105_556 -108_656 n
SII Dd2 Oc 130(4) -105_556 1_555 n
SII Dd2 Oc 151(4) -105_556 -108_656 n
SII Dd2 Dc1 151(4) -105_565 1_555 n
SII Dd2 Dc1 138.7(30) -105_565 105_544 n
SII Dd2 Dc1 144.3(34) -105_565 -108_665 n
SII Dd2 Dc2 127(4) -105_566 1_555 n
SII Dd2 Dc2 127(4) -105_566 -108_666 n
SII Dd2 Od 153(6) -105_565 1_555 n
SII Dd2 Od 135.3(34) -105_565 105_544 n
SII Dd2 Od 136.6(32) -105_565 -108_665 n
SII Dd2 Dd1 115(6) -105_544 1_555 n
SII Dd2 Dd1 150.7(33) -105_544 -108_644 n
SJ Dd2 SJ 35(7) 1_555 105_544 n
SJ Dd2 SJ 71(7) 1_555 -108_656 n
SJ Dd2 Oc 37(5) 1_555 1_555 n
SJ Dd2 Oc 49(6) 1_555 -108_656 n
SJ Dd2 Dc1 28(4) 1_555 1_555 n
SJ Dd2 Dc1 32(6) 1_555 105_544 n
SJ Dd2 Dc1 54(6) 1_555 -108_665 n
SJ Dd2 Dc2 34(6) 1_555 1_555 n
SJ Dd2 Dc2 73(7) 1_555 -108_666 n
SJ Dd2 Od 32(4) 1_555 1_555 n
SJ Dd2 Od 28(6) 1_555 105_544 n
SJ Dd2 Od 64(7) 1_555 -108_665 n
SJ Dd2 Dd1 66(5) 1_555 1_555 n
SJ Dd2 Dd1 50(7) 1_555 -108_644 n
SJ Dd2 SJ 98.1(15) 105_544 -108_656 n
SJ Dd2 Oc 12.4(13) 105_544 1_555 n
SJ Dd2 Oc 78.6(16) 105_544 -108_656 n
SJ Dd2 Dc1 33.6(19) 105_544 1_555 n
SJ Dd2 Dc1 20.3(7) 105_544 105_544 n
SJ Dd2 Dc1 76.4(13) 105_544 -108_665 n
SJ Dd2 Dc2 13.7(11) 105_544 1_555 n
SJ Dd2 Dc2 102.6(19) 105_544 -108_666 n
SJ Dd2 Od 41(4) 105_544 1_555 n
SJ Dd2 Od 6.9(10) 105_544 105_544 n
SJ Dd2 Od 90.2(9) 105_544 -108_665 n
SJ Dd2 Dd1 54(4) 105_544 1_555 n
SJ Dd2 Dd1 78.7(13) 105_544 -108_644 n
SJ Dd2 Oc 91.2(21) -108_656 1_555 n
SJ Dd2 Oc 22.1(13) -108_656 -108_656 n
SJ Dd2 Dc1 65.3(23) -108_665 1_555 n
SJ Dd2 Dc1 80.4(12) -108_665 105_544 n
SJ Dd2 Dc1 22.8(10) -108_665 -108_665 n
SJ Dd2 Dc2 103.6(24) -108_666 1_555 n
SJ Dd2 Dc2 9.1(10) -108_666 -108_666 n
SJ Dd2 Od 58(5) -108_665 1_555 n
SJ Dd2 Od 91.6(11) -108_665 105_544 n
SJ Dd2 Od 8.0(11) -108_665 -108_665 n
SJ Dd2 Dd1 73(5) -108_644 1_555 n
SJ Dd2 Dd1 21.8(11) -108_644 -108_644 n
Oc Dd2 Oc 74.0(17) 1_555 -108_656 n
Oc Dd2 Dc1 26.0(8) 1_555 1_555 n
Oc Dd2 Dc1 10.9(12) 1_555 105_544 n
Oc Dd2 Dc1 68.6(15) 1_555 -108_665 n
Oc Dd2 Dc2 26.0(9) 1_555 1_555 n
Oc Dd2 Dc2 97.1(24) 1_555 -108_666 n
Oc Dd2 Od 33(4) 1_555 1_555 n
Oc Dd2 Od 12.8(10) 1_555 105_544 n
Oc Dd2 Od 83.6(15) 1_555 -108_665 n
Oc Dd2 Dd1 41.3(35) 1_555 1_555 n
Oc Dd2 Dd1 74.1(21) 1_555 -108_644 n
Oc Dd2 Dc1 48.3(16) -108_665 1_555 n
Oc Dd2 Dc1 63.4(13) -108_665 105_544 n
Oc Dd2 Dc1 17.0(6) -108_665 -108_665 n
Oc Dd2 Dc2 82.2(22) -108_666 1_555 n
Oc Dd2 Dc2 24.1(9) -108_666 -108_666 n
Oc Dd2 Od 42(4) -108_665 1_555 n
Oc Dd2 Od 71.7(14) -108_665 105_544 n
Oc Dd2 Od 15.1(14) -108_665 -108_665 n
Oc Dd2 Dd1 69(4) -108_644 1_555 n
Oc Dd2 Dd1 0.451(11) -108_644 -108_644 n
Dc1 Dd2 Dc1 15.2(16) 1_555 105_544 n
Dc1 Dd2 Dc1 43.0(15) 1_555 -108_665 n
Dc1 Dd2 Dc2 43.1(14) 1_555 1_555 n
Dc1 Dd2 Dc2 71.1(23) 1_555 -108_666 n
Dc1 Dd2 Od 7.9(31) 1_555 1_555 n
Dc1 Dd2 Od 28.0(17) 1_555 105_544 n
Dc1 Dd2 Od 57.6(19) 1_555 -108_665 n
Dc1 Dd2 Dd1 38.6(30) 1_555 1_555 n
Dc1 Dd2 Dd1 48.4(25) 1_555 -108_644 n
Dc1 Dd2 Dc1 57.8(11) 105_544 -108_665 n
Dc1 Dd2 Dc2 32.4(10) 105_544 1_555 n
Dc1 Dd2 Dc2 86.2(17) 105_544 -108_666 n
Dc1 Dd2 Od 23(4) 105_544 1_555 n
Dc1 Dd2 Od 16.7(6) 105_544 105_544 n
Dc1 Dd2 Od 72.7(7) 105_544 -108_665 n
Dc1 Dd2 Dd1 38(4) 105_544 1_555 n
Dc1 Dd2 Dd1 63.5(13) 105_544 -108_644 n
Dc1 Dd2 Dc2 83.7(19) -108_666 1_555 n
Dc1 Dd2 Dc2 30.1(10) -108_666 -108_666 n
Dc1 Dd2 Od 35(4) -108_665 1_555 n
Dc1 Dd2 Od 70.2(9) -108_665 105_544 n
Dc1 Dd2 Od 15.8(9) -108_665 -108_665 n
Dc1 Dd2 Dd1 54(4) -108_644 1_555 n
Dc1 Dd2 Dd1 16.6(17) -108_644 -108_644 n
Dc2 Dd2 Dc2 106.1(29) 1_555 -108_666 n
Dc2 Dd2 Od 51(4) 1_555 1_555 n
Dc2 Dd2 Od 15.8(15) 1_555 105_544 n
Dc2 Dd2 Od 95.7(20) 1_555 -108_665 n
Dc2 Dd2 Dd1 67(4) 1_555 1_555 n
Dc2 Dd2 Dd1 82.4(23) 1_555 -108_644 n
Dc2 Dd2 Od 64(5) -108_665 1_555 n
Dc2 Dd2 Od 95.8(16) -108_665 105_544 n
Dc2 Dd2 Od 14.3(14) -108_665 -108_665 n
Dc2 Dd2 Dd1 82(5) -108_644 1_555 n
Dc2 Dd2 Dd1 23.9(14) -108_644 -108_644 n
Od Dd2 Od 36(4) 1_555 105_544 n
Od Dd2 Od 50(4) 1_555 -108_665 n
Od Dd2 Dd1 37.7361(5) 1_555 1_555 n
Od Dd2 Dd1 42(5) 1_555 -108_644 n
Od Dd2 Od 83.7(13) 105_544 -108_665 n
Od Dd2 Dd1 53(4) 105_544 1_555 n
Od Dd2 Dd1 71.9(16) 105_544 -108_644 n
Od Dd2 Dd1 69(5) -108_644 1_555 n
Od Dd2 Dd1 14.7(5) -108_644 -108_644 n
Dd1 Dd2 Dd1 69(6) 1_555 -108_644 n
Si1 OII' Si1 90.2(8) 107_434 208_344 n
Si1 OII' Si1 90.2(8) 107_434 312_335 n
Si1 OII' Si2 107.6(12) 107_533 111_533 n
Si1 OII' Si2 47.8(4) 107_533 209_443 n
Si1 OII' Si2 47.5(4) 107_533 310_434 n
Si1 OII' Al1 107.6(12) 107_443 111_443 n
Si1 OII' Al1 47.8(4) 107_443 209_353 n
Si1 OII' Al1 47.5(4) 107_443 310_344 n
Si1 OII' O2 105.5(8) 107_433 107_433 n
Si1 OII' O2 60.99(35) 107_433 111_433 n
Si1 OII' O2 106.5(8) 107_433 208_343 n
Si1 OII' O2 134.2(13) 107_433 209_343 n
Si1 OII' O2 57.84(34) 107_433 310_334 n
Si1 OII' O2 22.70(18) 107_433 312_334 n
Si1 OII' O3 64.3(6) 107_433 -105_444 n
Si1 OII' O3 26.22(22) 107_433 -206_444 n
Si1 OII' O3 93.9(11) 107_433 -304_444 n
Si1 OII' SI' 52.49(33) 107_433 107_433 n
Si1 OII' SI' 142.3(10) 107_433 111_433 n
Si1 OII' SI' 94.8(5) 107_433 -105_444 n
Si1 OII' SII 54.9(6) 107_555 1_555 n
Si1 OII' OII' 151.3(5) 107_533 107_533 n
Si1 OII' OII' 93.4(6) 107_533 111_533 n
Si1 OII' OII' 118.2(5) 107_533 -105_544 n
Si1 OII' Si1 90.2(8) 208_344 312_335 n
Si1 OII' Si2 47.5(4) 208_443 111_533 n
Si1 OII' Si2 107.6(12) 208_443 209_443 n
Si1 OII' Si2 47.8(4) 208_443 310_434 n
Si1 OII' Al1 47.5(4) 208_353 111_443 n
Si1 OII' Al1 107.6(12) 208_353 209_353 n
Si1 OII' Al1 47.8(4) 208_353 310_344 n
Si1 OII' O2 22.70(18) 208_343 107_433 n
Si1 OII' O2 57.84(34) 208_343 111_433 n
Si1 OII' O2 105.5(8) 208_343 208_343 n
Si1 OII' O2 60.99(35) 208_343 209_343 n
Si1 OII' O2 134.2(13) 208_343 310_334 n
Si1 OII' O2 106.5(8) 208_343 312_334 n
Si1 OII' O3 93.9(11) 208_343 -105_444 n
Si1 OII' O3 64.3(6) 208_343 -206_444 n
Si1 OII' O3 26.22(22) 208_343 -304_444 n
Si1 OII' SI' 94.8(5) 208_343 107_433 n
Si1 OII' SI' 52.49(33) 208_343 111_433 n
Si1 OII' SI' 142.3(10) 208_343 -105_444 n
Si1 OII' SII 54.9(6) 208_465 1_555 n
Si1 OII' OII' 118.2(5) 208_443 107_533 n
Si1 OII' OII' 151.3(5) 208_443 111_533 n
Si1 OII' OII' 93.4(6) 208_443 -105_544 n
Si1 OII' Si2 47.8(4) 312_434 111_533 n
Si1 OII' Si2 47.5(4) 312_434 209_443 n
Si1 OII' Si2 107.6(12) 312_434 310_434 n
Si1 OII' Al1 47.8(4) 312_344 111_443 n
Si1 OII' Al1 47.5(4) 312_344 209_353 n
Si1 OII' Al1 107.6(12) 312_344 310_344 n
Si1 OII' O2 106.5(8) 312_334 107_433 n
Si1 OII' O2 134.2(13) 312_334 111_433 n
Si1 OII' O2 22.70(18) 312_334 208_343 n
Si1 OII' O2 57.84(34) 312_334 209_343 n
Si1 OII' O2 60.99(35) 312_334 310_334 n
Si1 OII' O2 105.5(8) 312_334 312_334 n
Si1 OII' O3 26.22(22) 312_334 -105_444 n
Si1 OII' O3 93.9(11) 312_334 -206_444 n
Si1 OII' O3 64.3(6) 312_334 -304_444 n
Si1 OII' SI' 142.3(10) 312_334 107_433 n
Si1 OII' SI' 94.8(5) 312_334 111_433 n
Si1 OII' SI' 52.49(33) 312_334 -105_444 n
Si1 OII' SII 54.9(6) 312_456 1_555 n
Si1 OII' OII' 93.4(6) 312_434 107_533 n
Si1 OII' OII' 118.2(5) 312_434 111_533 n
Si1 OII' OII' 151.3(5) 312_434 -105_544 n
Si2 OII' Si2 87.1(8) 111_533 209_443 n
Si2 OII' Si2 87.1(8) 111_533 310_434 n
Si2 OII' Al1 0.0 111_443 111_443 n
Si2 OII' Al1 87.1(8) 111_443 209_353 n
Si2 OII' Al1 87.1(8) 111_443 310_344 n
Si2 OII' O2 59.2(4) 111_433 107_433 n
Si2 OII' O2 104.6(8) 111_433 111_433 n
Si2 OII' O2 58.4(4) 111_433 208_343 n
Si2 OII' O2 26.67(20) 111_433 209_343 n
Si2 OII' O2 107.6(8) 111_433 310_334 n
Si2 OII' O2 130.3(13) 111_433 312_334 n
Si2 OII' O3 64.6(7) 111_433 -105_444 n
Si2 OII' O3 91.1(11) 111_433 -206_444 n
Si2 OII' O3 23.09(21) 111_433 -304_444 n
Si2 OII' SI' 140.4(11) 111_433 107_433 n
Si2 OII' SI' 53.8(4) 111_433 111_433 n
Si2 OII' SI' 95.8(5) 111_433 -105_444 n
Si2 OII' SII 52.7(6) 111_555 1_555 n
Si2 OII' OII' 95.7(5) 111_533 107_533 n
Si2 OII' OII' 153.5(4) 111_533 111_533 n
Si2 OII' OII' 119.4(4) 111_533 -105_544 n
Si2 OII' Si2 87.1(8) 209_443 310_434 n
Si2 OII' Al1 87.1(8) 209_353 111_443 n
Si2 OII' Al1 0.0 209_353 209_353 n
Si2 OII' Al1 87.1(8) 209_353 310_344 n
Si2 OII' O2 130.3(13) 209_343 107_433 n
Si2 OII' O2 107.6(8) 209_343 111_433 n
Si2 OII' O2 59.2(4) 209_343 208_343 n
Si2 OII' O2 104.6(8) 209_343 209_343 n
Si2 OII' O2 26.67(20) 209_343 310_334 n
Si2 OII' O2 58.4(4) 209_343 312_334 n
Si2 OII' O3 23.09(21) 209_343 -105_444 n
Si2 OII' O3 64.6(7) 209_343 -206_444 n
Si2 OII' O3 91.1(11) 209_343 -304_444 n
Si2 OII' SI' 95.8(5) 209_343 107_433 n
Si2 OII' SI' 140.4(11) 209_343 111_433 n
Si2 OII' SI' 53.8(4) 209_343 -105_444 n
Si2 OII' SII 52.7(6) 209_465 1_555 n
Si2 OII' OII' 119.4(4) 209_443 107_533 n
Si2 OII' OII' 95.7(5) 209_443 111_533 n
Si2 OII' OII' 153.5(4) 209_443 -105_544 n
Si2 OII' Al1 87.1(8) 310_344 111_443 n
Si2 OII' Al1 87.1(8) 310_344 209_353 n
Si2 OII' Al1 0.0 310_344 310_344 n
Si2 OII' O2 58.4(4) 310_334 107_433 n
Si2 OII' O2 26.67(20) 310_334 111_433 n
Si2 OII' O2 130.3(13) 310_334 208_343 n
Si2 OII' O2 107.6(8) 310_334 209_343 n
Si2 OII' O2 104.6(8) 310_334 310_334 n
Si2 OII' O2 59.2(4) 310_334 312_334 n
Si2 OII' O3 91.1(11) 310_334 -105_444 n
Si2 OII' O3 23.09(21) 310_334 -206_444 n
Si2 OII' O3 64.6(7) 310_334 -304_444 n
Si2 OII' SI' 53.8(4) 310_334 107_433 n
Si2 OII' SI' 95.8(5) 310_334 111_433 n
Si2 OII' SI' 140.4(11) 310_334 -105_444 n
Si2 OII' SII 52.7(6) 310_456 1_555 n
Si2 OII' OII' 153.5(4) 310_434 107_533 n
Si2 OII' OII' 119.4(4) 310_434 111_533 n
Si2 OII' OII' 95.7(5) 310_434 -105_544 n
Al1 OII' Al1 87.1(8) 111_443 209_353 n
Al1 OII' Al1 87.1(8) 111_443 310_344 n
Al1 OII' O2 59.2(4) 111_433 107_433 n
Al1 OII' O2 104.6(8) 111_433 111_433 n
Al1 OII' O2 58.4(4) 111_433 208_343 n
Al1 OII' O2 26.67(20) 111_433 209_343 n
Al1 OII' O2 107.6(8) 111_433 310_334 n
Al1 OII' O2 130.3(13) 111_433 312_334 n
Al1 OII' O3 64.6(7) 111_433 -105_444 n
Al1 OII' O3 91.1(11) 111_433 -206_444 n
Al1 OII' O3 23.09(21) 111_433 -304_444 n
Al1 OII' SI' 140.4(11) 111_433 107_433 n
Al1 OII' SI' 53.8(4) 111_433 111_433 n
Al1 OII' SI' 95.8(5) 111_433 -105_444 n
Al1 OII' SII 52.7(6) 111_555 1_555 n
Al1 OII' OII' 95.7(5) 111_533 107_533 n
Al1 OII' OII' 153.5(4) 111_533 111_533 n
Al1 OII' OII' 119.4(4) 111_533 -105_544 n
Al1 OII' Al1 87.1(8) 209_353 310_344 n
Al1 OII' O2 130.3(13) 209_343 107_433 n
Al1 OII' O2 107.6(8) 209_343 111_433 n
Al1 OII' O2 59.2(4) 209_343 208_343 n
Al1 OII' O2 104.6(8) 209_343 209_343 n
Al1 OII' O2 26.67(20) 209_343 310_334 n
Al1 OII' O2 58.4(4) 209_343 312_334 n
Al1 OII' O3 23.09(21) 209_343 -105_444 n
Al1 OII' O3 64.6(7) 209_343 -206_444 n
Al1 OII' O3 91.1(11) 209_343 -304_444 n
Al1 OII' SI' 95.8(5) 209_343 107_433 n
Al1 OII' SI' 140.4(11) 209_343 111_433 n
Al1 OII' SI' 53.8(4) 209_343 -105_444 n
Al1 OII' SII 52.7(6) 209_465 1_555 n
Al1 OII' OII' 119.4(4) 209_443 107_533 n
Al1 OII' OII' 95.7(5) 209_443 111_533 n
Al1 OII' OII' 153.5(4) 209_443 -105_544 n
Al1 OII' O2 58.4(4) 310_334 107_433 n
Al1 OII' O2 26.67(20) 310_334 111_433 n
Al1 OII' O2 130.3(13) 310_334 208_343 n
Al1 OII' O2 107.6(8) 310_334 209_343 n
Al1 OII' O2 104.6(8) 310_334 310_334 n
Al1 OII' O2 59.2(4) 310_334 312_334 n
Al1 OII' O3 91.1(11) 310_334 -105_444 n
Al1 OII' O3 23.09(21) 310_334 -206_444 n
Al1 OII' O3 64.6(7) 310_334 -304_444 n
Al1 OII' SI' 53.8(4) 310_334 107_433 n
Al1 OII' SI' 95.8(5) 310_334 111_433 n
Al1 OII' SI' 140.4(11) 310_334 -105_444 n
Al1 OII' SII 52.7(6) 310_456 1_555 n
Al1 OII' OII' 153.5(4) 310_434 107_533 n
Al1 OII' OII' 119.4(4) 310_434 111_533 n
Al1 OII' OII' 95.7(5) 310_434 -105_544 n
O2 OII' O2 56.14(19) 107_433 111_433 n
O2 OII' O2 115.5(5) 107_433 208_343 n
O2 OII' O2 61.23(19) 107_433 209_343 n
O2 OII' O2 156.7(15) 107_433 310_334 n
O2 OII' O2 115.5(5) 107_433 312_334 n
O2 OII' O3 115.5(12) 107_433 -105_444 n
O2 OII' O3 79.6(6) 107_433 -206_444 n
O2 OII' O3 43.81(25) 107_433 -304_444 n
O2 OII' SI' 90.89(10) 107_433 107_433 n
O2 OII' SI' 37.47(13) 107_433 111_433 n
O2 OII' SI' 151.34(21) 107_433 -105_444 n
O2 OII' SII 77.6(7) 107_555 1_555 n
O2 OII' OII' 100.7(6) 107_533 107_533 n
O2 OII' OII' 131.2(7) 107_533 111_533 n
O2 OII' OII' 71.5(7) 107_533 -105_544 n
O2 OII' O2 156.7(15) 111_433 208_343 n
O2 OII' O2 116.6(5) 111_433 209_343 n
O2 OII' O2 116.6(5) 111_433 310_334 n
O2 OII' O2 61.23(19) 111_433 312_334 n
O2 OII' O3 116.6(12) 111_433 -105_444 n
O2 OII' O3 44.57(24) 111_433 -206_444 n
O2 OII' O3 81.8(6) 111_433 -304_444 n
O2 OII' SI' 37.02(11) 111_433 107_433 n
O2 OII' SI' 90.12(8) 111_433 111_433 n
O2 OII' SI' 151.94(12) 111_433 -105_444 n
O2 OII' SII 79.3(7) 111_555 1_555 n
O2 OII' OII' 129.4(7) 111_533 107_533 n
O2 OII' OII' 99.6(6) 111_533 111_533 n
O2 OII' OII' 69.7(7) 111_533 -105_544 n
O2 OII' O2 56.14(19) 208_343 209_343 n
O2 OII' O2 61.23(19) 208_343 310_334 n
O2 OII' O2 115.5(5) 208_343 312_334 n
O2 OII' O3 43.81(25) 208_343 -105_444 n
O2 OII' O3 115.5(12) 208_343 -206_444 n
O2 OII' O3 79.6(6) 208_343 -304_444 n
O2 OII' SI' 151.34(21) 208_343 107_433 n
O2 OII' SI' 90.89(10) 208_343 111_433 n
O2 OII' SI' 37.47(13) 208_343 -105_444 n
O2 OII' SII 77.6(7) 208_465 1_555 n
O2 OII' OII' 71.5(7) 208_443 107_533 n
O2 OII' OII' 100.7(6) 208_443 111_533 n
O2 OII' OII' 131.2(7) 208_443 -105_544 n
O2 OII' O2 116.6(5) 209_343 310_334 n
O2 OII' O2 156.7(15) 209_343 312_334 n
O2 OII' O3 81.8(6) 209_343 -105_444 n
O2 OII' O3 116.6(12) 209_343 -206_444 n
O2 OII' O3 44.57(24) 209_343 -304_444 n
O2 OII' SI' 151.94(12) 209_343 107_433 n
O2 OII' SI' 37.02(11) 209_343 111_433 n
O2 OII' SI' 90.12(8) 209_343 -105_444 n
O2 OII' SII 79.3(7) 209_465 1_555 n
O2 OII' OII' 69.7(7) 209_443 107_533 n
O2 OII' OII' 129.4(7) 209_443 111_533 n
O2 OII' OII' 99.6(6) 209_443 -105_544 n
O2 OII' O2 56.14(19) 310_334 312_334 n
O2 OII' O3 44.57(24) 310_334 -105_444 n
O2 OII' O3 81.8(6) 310_334 -206_444 n
O2 OII' O3 116.6(12) 310_334 -304_444 n
O2 OII' SI' 90.12(8) 310_334 107_433 n
O2 OII' SI' 151.94(12) 310_334 111_433 n
O2 OII' SI' 37.02(11) 310_334 -105_444 n
O2 OII' SII 79.3(7) 310_456 1_555 n
O2 OII' OII' 99.6(6) 310_434 107_533 n
O2 OII' OII' 69.7(7) 310_434 111_533 n
O2 OII' OII' 129.4(7) 310_434 -105_544 n
O2 OII' O3 79.6(6) 312_334 -105_444 n
O2 OII' O3 43.81(25) 312_334 -206_444 n
O2 OII' O3 115.5(12) 312_334 -304_444 n
O2 OII' SI' 37.47(13) 312_334 107_433 n
O2 OII' SI' 151.34(21) 312_334 111_433 n
O2 OII' SI' 90.89(10) 312_334 -105_444 n
O2 OII' SII 77.6(7) 312_456 1_555 n
O2 OII' OII' 131.2(7) 312_434 107_533 n
O2 OII' OII' 71.5(7) 312_434 111_533 n
O2 OII' OII' 100.7(6) 312_434 -105_544 n
O3 OII' O3 72.4(9) -105_444 -206_444 n
O3 OII' O3 72.4(9) -105_444 -304_444 n
O3 OII' SI' 116.1(8) -105_444 107_433 n
O3 OII' SI' 117.3(9) -105_444 111_433 n
O3 OII' SI' 55.91(33) -105_444 -105_444 n
O3 OII' SII 43.0(6) -105_566 1_555 n
O3 OII' OII' 114.0(5) -105_544 107_533 n
O3 OII' OII' 113.3(5) -105_544 111_533 n
O3 OII' OII' 172.3(6) -105_544 -105_544 n
O3 OII' O3 72.4(9) -206_444 -304_444 n
O3 OII' SI' 55.91(33) -206_444 107_433 n
O3 OII' SI' 116.1(8) -206_444 111_433 n
O3 OII' SI' 117.3(9) -206_444 -105_444 n
O3 OII' SII 43.0(6) -206_566 1_555 n
O3 OII' OII' 172.3(6) -206_544 107_533 n
O3 OII' OII' 114.0(5) -206_544 111_533 n
O3 OII' OII' 113.3(5) -206_544 -105_544 n
O3 OII' SI' 117.3(9) -304_444 107_433 n
O3 OII' SI' 55.91(33) -304_444 111_433 n
O3 OII' SI' 116.1(8) -304_444 -105_444 n
O3 OII' SII 43.0(6) -304_566 1_555 n
O3 OII' OII' 113.3(5) -304_544 107_533 n
O3 OII' OII' 172.3(6) -304_544 111_533 n
O3 OII' OII' 114.0(5) -304_544 -105_544 n
SI' OII' SI' 117.7(5) 107_433 111_433 n
SI' OII' SI' 117.7(5) 107_433 -105_444 n
SI' OII' SII 98.9(9) 107_555 1_555 n
SI' OII' OII' 116.4(9) 107_533 107_533 n
SI' OII' OII' 65.7(8) 107_533 111_533 n
SI' OII' OII' 65.7(8) 107_533 -105_544 n
SI' OII' SI' 117.7(5) 111_433 -105_444 n
SI' OII' SII 98.9(9) 111_555 1_555 n
SI' OII' OII' 65.7(8) 111_533 107_533 n
SI' OII' OII' 116.4(9) 111_533 111_533 n
SI' OII' OII' 65.7(8) 111_533 -105_544 n
SI' OII' SII 98.9(9) -105_566 1_555 n
SI' OII' OII' 65.7(8) -105_544 107_533 n
SI' OII' OII' 65.7(8) -105_544 111_533 n
SI' OII' OII' 116.4(9) -105_544 -105_544 n
SII OII' OII' 144.7356 1_555 107_533 n
SII OII' OII' 144.7356 1_555 111_533 n
SII OII' OII' 144.7356 1_555 -105_544 n
OII' OII' OII' 60.00010(20) 107_533 111_533 n
OII' OII' OII' 60.00000(20) 107_533 -105_544 n
OII' OII' OII' 60.00000(20) 111_533 -105_544 n
Si1 DII'1 Si1 71.7(9) 107_434 -105_445 n
Si1 DII'1 Si1 98.3(18) 107_434 312_335 n
Si1 DII'1 Si2 55.0(10) 107_533 209_443 n
Si1 DII'1 Al1 55.0(10) 107_443 209_353 n
Si1 DII'1 O2 119.8(22) 107_433 208_343 n
Si1 DII'1 O2 69.5(13) 107_433 310_334 n
Si1 DII'1 O2 25.1(6) 107_433 312_334 n
Si1 DII'1 O3 72.3(15) 107_433 -105_444 n
Si1 DII'1 O3 94.3(11) 107_433 209_343 n
Si1 DII'1 O3 29.0(7) 107_433 -206_444 n
Si1 DII'1 O3 88.5(14) 107_433 -304_444 n
Si1 DII'1 O4 25.7(5) 107_433 1_555 n
Si1 DII'1 SI' 56.3(15) 107_433 107_433 n
Si1 DII'1 SI' 122.9(14) 107_433 111_433 n
Si1 DII'1 SI' 119.3(14) 107_433 -105_444 n
Si1 DII'1 SII 57.5(12) 107_555 1_555 n
Si1 DII'1 OII' 104(6) 107_533 1_555 n
Si1 DII'1 OII' 165.6(32) 107_533 107_533 n
Si1 DII'1 OII' 111(4) 107_533 111_533 n
Si1 DII'1 OII' 114.2(29) 107_533 -105_544 n
Si1 DII'1 DII'1 83(5) 107_433 2_555 n
Si1 DII'1 DII'1 126.4(35) 107_433 3_555 n
Si1 DII'1 DII'1 155.9(34) 107_433 107_433 n
Si1 DII'1 DII'1 129(5) 107_433 111_433 n
Si1 DII'1 Si1 90.4(14) -105_445 312_335 n
Si1 DII'1 Si2 51.54(34) -105_544 209_443 n
Si1 DII'1 Al1 51.54(34) -105_454 209_353 n
Si1 DII'1 O2 88.1(14) -105_444 208_343 n
Si1 DII'1 O2 20.6(4) -105_444 310_334 n
Si1 DII'1 O2 62.7(8) -105_444 312_334 n
Si1 DII'1 O3 76.8(9) -105_444 -105_444 n
Si1 DII'1 O3 25.96(16) -105_444 209_343 n
Si1 DII'1 O3 100.5(16) -105_444 -206_444 n
Si1 DII'1 O3 142.0(22) -105_444 -304_444 n
Si1 DII'1 O4 62.4(6) -105_444 1_555 n
Si1 DII'1 SI' 96.1(19) -105_444 107_433 n
Si1 DII'1 SI' 165.0(25) -105_444 111_433 n
Si1 DII'1 SI' 56.03(11) -105_444 -105_444 n
Si1 DII'1 SII 108.6(15) -105_566 1_555 n
Si1 DII'1 OII' 175(7) -105_544 1_555 n
Si1 DII'1 OII' 115.9(17) -105_544 107_533 n
Si1 DII'1 OII' 76.7(15) -105_544 111_533 n
Si1 DII'1 OII' 130.5(25) -105_544 -105_544 n
Si1 DII'1 DII'1 145(8) -105_444 2_555 n
Si1 DII'1 DII'1 155(8) -105_444 3_555 n
Si1 DII'1 DII'1 100.4(20) -105_444 107_433 n
Si1 DII'1 DII'1 71.4(29) -105_444 111_433 n
Si1 DII'1 Si2 52.9(14) 312_434 209_443 n
Si1 DII'1 Al1 52.9(14) 312_344 209_353 n
Si1 DII'1 O2 23.8(7) 312_334 208_343 n
Si1 DII'1 O2 70.9(18) 312_334 310_334 n
Si1 DII'1 O2 120.1(19) 312_334 312_334 n
Si1 DII'1 O3 26.6(10) 312_334 -105_444 n
Si1 DII'1 O3 99.8(16) 312_334 209_343 n
Si1 DII'1 O3 95.0(19) 312_334 -206_444 n
Si1 DII'1 O3 60.0(13) 312_334 -304_444 n
Si1 DII'1 O4 74.8(16) 312_334 1_555 n
Si1 DII'1 SI' 149.4(23) 312_334 107_433 n
Si1 DII'1 SI' 84.4(17) 312_334 111_433 n
Si1 DII'1 SI' 57.3(21) 312_334 -105_444 n
Si1 DII'1 SII 55.7(14) 312_456 1_555 n
Si1 DII'1 OII' 93(6) 312_434 1_555 n
Si1 DII'1 OII' 93.9(28) 312_434 107_533 n
Si1 DII'1 OII' 141.3(34) 312_434 111_533 n
Si1 DII'1 OII' 133.1(21) 312_434 -105_544 n
Si1 DII'1 DII'1 118(4) 312_334 2_555 n
Si1 DII'1 DII'1 71(5) 312_334 3_555 n
Si1 DII'1 DII'1 105(4) 312_334 107_433 n
Si1 DII'1 DII'1 115.9(27) 312_334 111_433 n
Si2 DII'1 Al1 0.0 209_353 209_353 n
Si2 DII'1 O2 67.8(17) 209_343 208_343 n
Si2 DII'1 O2 32.9(7) 209_343 310_334 n
Si2 DII'1 O2 69.7(12) 209_343 312_334 n
Si2 DII'1 O3 29.0(6) 209_343 -105_444 n
Si2 DII'1 O3 74.98(31) 209_343 209_343 n
Si2 DII'1 O3 71.5(14) 209_343 -206_444 n
Si2 DII'1 O3 90.5(18) 209_343 -304_444 n
Si2 DII'1 O4 29.8(6) 209_343 1_555 n
Si2 DII'1 SI' 110.1(23) 209_343 107_433 n
Si2 DII'1 SI' 131.7(25) 209_343 111_433 n
Si2 DII'1 SI' 68.4(15) 209_343 -105_444 n
Si2 DII'1 SII 58.7(13) 209_465 1_555 n
Si2 DII'1 OII' 128(6) 209_443 1_555 n
Si2 DII'1 OII' 139(4) 209_443 107_533 n
Si2 DII'1 OII' 128.2(14) 209_443 111_533 n
Si2 DII'1 OII' 169.0(32) 209_443 -105_544 n
Si2 DII'1 DII'1 128.9(27) 209_343 2_555 n
Si2 DII'1 DII'1 121(4) 209_343 3_555 n
Si2 DII'1 DII'1 137(4) 209_343 107_433 n
Si2 DII'1 DII'1 118.8(16) 209_343 111_433 n
Al1 DII'1 O2 67.8(17) 209_343 208_343 n
Al1 DII'1 O2 32.9(7) 209_343 310_334 n
Al1 DII'1 O2 69.7(12) 209_343 312_334 n
Al1 DII'1 O3 29.0(6) 209_343 -105_444 n
Al1 DII'1 O3 74.98(31) 209_343 209_343 n
Al1 DII'1 O3 71.5(14) 209_343 -206_444 n
Al1 DII'1 O3 90.5(18) 209_343 -304_444 n
Al1 DII'1 O4 29.8(6) 209_343 1_555 n
Al1 DII'1 SI' 110.1(23) 209_343 107_433 n
Al1 DII'1 SI' 131.7(25) 209_343 111_433 n
Al1 DII'1 SI' 68.4(15) 209_343 -105_444 n
Al1 DII'1 SII 58.7(13) 209_465 1_555 n
Al1 DII'1 OII' 128(6) 209_443 1_555 n
Al1 DII'1 OII' 139(4) 209_443 107_533 n
Al1 DII'1 OII' 128.2(14) 209_443 111_533 n
Al1 DII'1 OII' 169.0(32) 209_443 -105_544 n
Al1 DII'1 DII'1 128.9(27) 209_343 2_555 n
Al1 DII'1 DII'1 121(4) 209_343 3_555 n
Al1 DII'1 DII'1 137(4) 209_343 107_433 n
Al1 DII'1 DII'1 118.8(16) 209_343 111_433 n
O2 DII'1 O2 73.0(19) 208_343 310_334 n
O2 DII'1 O2 137.4(19) 208_343 312_334 n
O2 DII'1 O3 47.7(16) 208_343 -105_444 n
O2 DII'1 O3 87.5(14) 208_343 209_343 n
O2 DII'1 O3 118.7(24) 208_343 -206_444 n
O2 DII'1 O3 73.8(17) 208_343 -304_444 n
O2 DII'1 O4 94.6(20) 208_343 1_555 n
O2 DII'1 SI' 172.5(21) 208_343 107_433 n
O2 DII'1 SI' 81.5(17) 208_343 111_433 n
O2 DII'1 SI' 39.8(17) 208_343 -105_444 n
O2 DII'1 SII 78.6(21) 208_465 1_555 n
O2 DII'1 OII' 96(7) 208_443 1_555 n
O2 DII'1 OII' 73.7(23) 208_443 107_533 n
O2 DII'1 OII' 118.1(31) 208_443 111_533 n
O2 DII'1 OII' 121.5(23) 208_443 -105_544 n
O2 DII'1 DII'1 126(6) 208_343 2_555 n
O2 DII'1 DII'1 68(6) 208_343 3_555 n
O2 DII'1 DII'1 81.8(34) 208_343 107_433 n
O2 DII'1 DII'1 92.8(23) 208_343 111_433 n
O2 DII'1 O2 69.9(12) 310_334 312_334 n
O2 DII'1 O3 56.3(12) 310_334 -105_444 n
O2 DII'1 O3 42.1(4) 310_334 209_343 n
O2 DII'1 O3 95.3(18) 310_334 -206_444 n
O2 DII'1 O3 122.2(26) 310_334 -304_444 n
O2 DII'1 O4 52.0(9) 310_334 1_555 n
O2 DII'1 SI' 109.5(24) 310_334 107_433 n
O2 DII'1 SI' 154(4) 310_334 111_433 n
O2 DII'1 SI' 50.5(7) 310_334 -105_444 n
O2 DII'1 SII 91.5(19) 310_456 1_555 n
O2 DII'1 OII' 160(7) 310_434 1_555 n
O2 DII'1 OII' 122.1(25) 310_434 107_533 n
O2 DII'1 OII' 96.3(16) 310_434 111_533 n
O2 DII'1 OII' 150.9(27) 310_434 -105_544 n
O2 DII'1 DII'1 152(7) 310_334 2_555 n
O2 DII'1 DII'1 141(8) 310_334 3_555 n
O2 DII'1 DII'1 111.0(31) 310_334 107_433 n
O2 DII'1 DII'1 86.6(25) 310_334 111_433 n
O2 DII'1 O3 93.4(17) 312_334 -105_444 n
O2 DII'1 O3 78.8(10) 312_334 209_343 n
O2 DII'1 O3 47.0(12) 312_334 -206_444 n
O2 DII'1 O3 109.7(18) 312_334 -304_444 n
O2 DII'1 O4 45.4(9) 312_334 1_555 n
O2 DII'1 SI' 41.8(13) 312_334 107_433 n
O2 DII'1 SI' 131.8(20) 312_334 111_433 n
O2 DII'1 SI' 118.4(8) 312_334 -105_444 n
O2 DII'1 SII 82.1(17) 312_456 1_555 n
O2 DII'1 OII' 112(6) 312_434 1_555 n
O2 DII'1 OII' 145.6(35) 312_434 107_533 n
O2 DII'1 OII' 86.4(31) 312_434 111_533 n
O2 DII'1 OII' 101.1(29) 312_434 -105_544 n
O2 DII'1 DII'1 84(7) 312_334 2_555 n
O2 DII'1 DII'1 141(6) 312_334 3_555 n
O2 DII'1 DII'1 131.0(28) 312_334 107_433 n
O2 DII'1 DII'1 105(4) 312_334 111_433 n
O3 DII'1 O3 95.5(10) -105_444 209_343 n
O3 DII'1 O3 75.4(16) -105_444 -206_444 n
O3 DII'1 O3 66.3(14) -105_444 -304_444 n
O3 DII'1 O4 48.2(10) -105_444 1_555 n
O3 DII'1 SI' 127.3(26) -105_444 107_433 n
O3 DII'1 SI' 103.4(21) -105_444 111_433 n
O3 DII'1 SI' 67.9(22) -105_444 -105_444 n
O3 DII'1 SII 43.8(11) -105_566 1_555 n
O3 DII'1 OII' 104(6) -105_544 1_555 n
O3 DII'1 OII' 120(4) -105_544 107_533 n
O3 DII'1 OII' 150.2(18) -105_544 111_533 n
O3 DII'1 OII' 152.6(18) -105_544 -105_544 n
O3 DII'1 DII'1 118.6(13) -105_444 2_555 n
O3 DII'1 DII'1 92(4) -105_444 3_555 n
O3 DII'1 DII'1 129(5) -105_444 107_433 n
O3 DII'1 DII'1 129.7(17) -105_444 111_433 n
O3 DII'1 O3 123.1(18) 209_343 -206_444 n
O3 DII'1 O3 159.8(27) 209_343 -304_444 n
O3 DII'1 O4 88.3(5) 209_343 1_555 n
O3 DII'1 SI' 99.0(20) 209_343 107_433 n
O3 DII'1 SI' 141.7(20) 209_343 111_433 n
O3 DII'1 SI' 48.1(6) 209_343 -105_444 n
O3 DII'1 SII 133.5(15) 209_465 1_555 n
O3 DII'1 OII' 157(6) 209_443 1_555 n
O3 DII'1 OII' 91.0(16) 209_443 107_533 n
O3 DII'1 OII' 55.2(12) 209_443 111_533 n
O3 DII'1 OII' 109.9(21) 209_443 -105_544 n
O3 DII'1 DII'1 143(6) 209_343 2_555 n
O3 DII'1 DII'1 139(6) 209_343 3_555 n
O3 DII'1 DII'1 74.6(18) 209_343 107_433 n
O3 DII'1 DII'1 45.6(27) 209_343 111_433 n
O3 DII'1 O3 62.7(9) -206_444 -304_444 n
O3 DII'1 O4 44.0(9) -206_444 1_555 n
O3 DII'1 SI' 54.4(15) -206_444 107_433 n
O3 DII'1 SI' 94.0(7) -206_444 111_433 n
O3 DII'1 SI' 139.7(26) -206_444 -105_444 n
O3 DII'1 SII 40.9(8) -206_566 1_555 n
O3 DII'1 OII' 75(5) -206_544 1_555 n
O3 DII'1 OII' 142.4(9) -206_544 107_533 n
O3 DII'1 OII' 123(4) -206_544 111_533 n
O3 DII'1 OII' 97.8(21) -206_544 -105_544 n
O3 DII'1 DII'1 59(4) -206_444 2_555 n
O3 DII'1 DII'1 97.9(35) -206_444 3_555 n
O3 DII'1 DII'1 151(4) -206_444 107_433 n
O3 DII'1 DII'1 148(5) -206_444 111_433 n
O3 DII'1 O4 85.7(15) -304_444 1_555 n
O3 DII'1 SI' 99.2(13) -304_444 107_433 n
O3 DII'1 SI' 44.1(4) -304_444 111_433 n
O3 DII'1 SI' 113.6(33) -304_444 -105_444 n
O3 DII'1 SII 36.0(6) -304_566 1_555 n
O3 DII'1 OII' 38(5) -304_544 1_555 n
O3 DII'1 OII' 91.1(14) -304_544 107_533 n
O3 DII'1 OII' 141.3(16) -304_544 111_533 n
O3 DII'1 OII' 86.90(17) -304_544 -105_544 n
O3 DII'1 DII'1 57.6(31) -304_444 2_555 n
O3 DII'1 DII'1 39.9(14) -304_444 3_555 n
O3 DII'1 DII'1 109.4(10) -304_444 107_433 n
O3 DII'1 DII'1 141(4) -304_444 111_433 n
O4 DII'1 SI' 81.9(20) 1_555 107_433 n
O4 DII'1 SI' 128.9(16) 1_555 111_433 n
O4 DII'1 SI' 97.2(17) 1_555 -105_444 n
O4 DII'1 SII 49.7(10) 1_555 1_555 n
O4 DII'1 OII' 114(5) 1_555 1_555 n
O4 DII'1 OII' 168(4) 1_555 107_533 n
O4 DII'1 OII' 126.4(30) 1_555 111_533 n
O4 DII'1 OII' 139.2(31) 1_555 -105_544 n
O4 DII'1 DII'1 103(4) 1_555 2_555 n
O4 DII'1 DII'1 125.0(7) 1_555 3_555 n
O4 DII'1 DII'1 162.6(19) 1_555 107_433 n
O4 DII'1 DII'1 132.8(34) 1_555 111_433 n
SI' DII'1 SI' 95.5(12) 107_433 111_433 n
SI' DII'1 SI' 147.0(26) 107_433 -105_444 n
SI' DII'1 SII 94.1(20) 107_555 1_555 n
SI' DII'1 OII' 79(6) 107_533 1_555 n
SI' DII'1 OII' 109.6(26) 107_533 107_533 n
SI' DII'1 OII' 69.0(28) 107_533 111_533 n
SI' DII'1 OII' 59.8(17) 107_533 -105_544 n
SI' DII'1 DII'1 49(6) 107_433 2_555 n
SI' DII'1 DII'1 108(6) 107_433 3_555 n
SI' DII'1 DII'1 103.5(30) 107_433 107_433 n
SI' DII'1 DII'1 94.4(31) 107_433 111_433 n
SI' DII'1 SI' 109.8(28) 111_433 -105_444 n
SI' DII'1 SII 79.9(9) 111_555 1_555 n
SI' DII'1 OII' 20(4) 111_533 1_555 n
SI' DII'1 OII' 50.8(6) 111_533 107_533 n
SI' DII'1 OII' 98.8(18) 111_533 111_533 n
SI' DII'1 OII' 50.0(4) 111_533 -105_544 n
SI' DII'1 DII'1 48(5) 111_433 2_555 n
SI' DII'1 DII'1 14(4) 111_433 3_555 n
SI' DII'1 DII'1 67.6(10) 111_433 107_433 n
SI' DII'1 DII'1 98.2(27) 111_433 111_433 n
SI' DII'1 SII 110.5(33) -105_566 1_555 n
SI' DII'1 OII' 129(8) -105_544 1_555 n
SI' DII'1 OII' 73.9(24) -105_544 107_533 n
SI' DII'1 OII' 86.0(21) -105_544 111_533 n
SI' DII'1 OII' 122.4(27) -105_544 -105_544 n
SI' DII'1 DII'1 157(7) -105_444 2_555 n
SI' DII'1 DII'1 99(8) -105_444 3_555 n
SI' DII'1 DII'1 69(4) -105_444 107_433 n
SI' DII'1 DII'1 62.1(13) -105_444 111_433 n
SII DII'1 OII' 70(5) 1_555 1_555 n
SII DII'1 OII' 125.8(22) 1_555 107_533 n
SII DII'1 OII' 163(4) 1_555 111_533 n
SII DII'1 OII' 115.2(9) 1_555 -105_544 n
SII DII'1 DII'1 75.4(4) 1_555 2_555 n
SII DII'1 DII'1 75.4(4) 1_555 3_555 n
SII DII'1 DII'1 144.1(19) 1_555 107_433 n
SII DII'1 DII'1 171(4) 1_555 111_433 n
OII' DII'1 OII' 68(5) 1_555 107_533 n
OII' DII'1 OII' 103(6) 1_555 111_533 n
OII' DII'1 OII' 49(5) 1_555 -105_544 n
OII' DII'1 DII'1 30.2(5) 1_555 2_555 n
OII' DII'1 DII'1 30.2(5) 1_555 3_555 n
OII' DII'1 DII'1 83(4) 1_555 107_433 n
OII' DII'1 DII'1 111(5) 1_555 111_433 n
OII' DII'1 OII' 61.4(21) 107_533 111_533 n
OII' DII'1 OII' 51.5(13) 107_533 -105_544 n
OII' DII'1 DII'1 84.7(30) 107_433 2_555 n
OII' DII'1 DII'1 51.3(28) 107_433 3_555 n
OII' DII'1 DII'1 18.4(11) 107_433 107_433 n
OII' DII'1 DII'1 49.6(23) 107_433 111_433 n
OII' DII'1 OII' 54.9(19) 111_533 -105_544 n
OII' DII'1 DII'1 91(4) 111_433 2_555 n
OII' DII'1 DII'1 106.9(12) 111_433 3_555 n
OII' DII'1 DII'1 44.7(10) 111_433 107_433 n
OII' DII'1 DII'1 25.4(13) 111_433 111_433 n
OII' DII'1 DII'1 41.7(10) -105_444 2_555 n
OII' DII'1 DII'1 62.5(27) -105_444 3_555 n
OII' DII'1 DII'1 53.2(17) -105_444 107_433 n
OII' DII'1 DII'1 68.7(13) -105_444 111_433 n
DII'1 DII'1 DII'1 60.0000(6) 2_555 3_555 n
DII'1 DII'1 DII'1 92.9(4) 2_555 107_433 n
DII'1 DII'1 DII'1 109.73(20) 2_555 111_433 n
DII'1 DII'1 DII'1 69.5(18) 3_555 107_433 n
DII'1 DII'1 DII'1 101(5) 3_555 111_433 n
DII'1 DII'1 DII'1 31.4(32) 107_433 111_433 n
O2 DII'2 O2 60.5(12) 107_433 209_343 n
O2 DII'2 O3 40.9(7) 107_433 -304_444 n
O2 DII'2 SI' 120.7(11) 107_433 1_555 n
O2 DII'2 SI' 87.9(15) 107_433 107_433 n
O2 DII'2 SI' 36.6(8) 107_433 111_433 n
O2 DII'2 SI' 139.5(20) 107_433 -105_444 n
O2 DII'2 OII' 80(4) 107_533 1_555 n
O2 DII'2 OII' 118.2(33) 107_533 107_533 n
O2 DII'2 OII' 151.0(32) 107_533 111_533 n
O2 DII'2 OII' 76.6(22) 107_533 -105_544 n
O2 DII'2 DII'1 117(4) 107_433 1_555 n
O2 DII'2 DII'1 57(5) 107_433 2_555 n
O2 DII'2 DII'1 67(6) 107_433 3_555 n
O2 DII'2 DII'1 136(4) 107_433 107_433 n
O2 DII'2 DII'1 174(4) 107_433 111_433 n
O2 DII'2 DII'1 43.6(18) 107_433 -105_444 n
O2 DII'2 DII'1 132.9(33) 107_433 208_343 n
O2 DII'2 DII'1 92.3(32) 107_433 209_343 n
O2 DII'2 DII'1 118(4) 107_433 -206_444 n
O2 DII'2 DII'1 90.7(29) 107_433 310_334 n
O2 DII'2 DII'1 88(4) 107_433 312_334 n
O2 DII'2 DII'1 134.8(23) 107_433 -304_444 n
O2 DII'2 DII'2 153.25(32) 107_533 2_555 n
O2 DII'2 DII'2 117(13) 107_533 3_555 n
O2 DII'2 O3 41.7(9) 209_343 -304_444 n
O2 DII'2 SI' 118.4(16) 209_343 1_555 n
O2 DII'2 SI' 141.8(16) 209_343 107_433 n
O2 DII'2 SI' 36.1(11) 209_343 111_433 n
O2 DII'2 SI' 86.9(18) 209_343 -105_444 n
O2 DII'2 OII' 81(5) 209_443 1_555 n
O2 DII'2 OII' 74.1(29) 209_443 107_533 n
O2 DII'2 OII' 148.3(29) 209_443 111_533 n
O2 DII'2 OII' 117.7(32) 209_443 -105_544 n
O2 DII'2 DII'1 102(6) 209_343 1_555 n
O2 DII'2 DII'1 102(6) 209_343 2_555 n
O2 DII'2 DII'1 27.7(30) 209_343 3_555 n
O2 DII'2 DII'1 97.2(34) 209_343 107_433 n
O2 DII'2 DII'1 123.7(29) 209_343 111_433 n
O2 DII'2 DII'1 95(5) 209_343 -105_444 n
O2 DII'2 DII'1 153(4) 209_343 208_343 n
O2 DII'2 DII'1 144(4) 209_343 209_343 n
O2 DII'2 DII'1 58.8(34) 209_343 -206_444 n
O2 DII'2 DII'1 66(5) 209_343 310_334 n
O2 DII'2 DII'1 105.6(29) 209_343 312_334 n
O2 DII'2 DII'1 151.6(25) 209_343 -304_444 n
O2 DII'2 DII'2 110(13) 209_443 2_555 n
O2 DII'2 DII'2 154(4) 209_443 3_555 n
O3 DII'2 SI' 154.5(20) -304_444 1_555 n
O3 DII'2 SI' 100.4(12) -304_444 107_433 n
O3 DII'2 SI' 50.8(11) -304_444 111_433 n
O3 DII'2 SI' 98.9(14) -304_444 -105_444 n
O3 DII'2 OII' 49(4) -304_544 1_555 n
O3 DII'2 OII' 116(4) -304_544 107_533 n
O3 DII'2 OII' 153.2(14) -304_544 111_533 n
O3 DII'2 OII' 117.5(28) -304_544 -105_544 n
O3 DII'2 DII'1 84(4) -304_444 1_555 n
O3 DII'2 DII'1 61(5) -304_444 2_555 n
O3 DII'2 DII'1 31(5) -304_444 3_555 n
O3 DII'2 DII'1 138(4) -304_444 107_433 n
O3 DII'2 DII'1 146(4) -304_444 111_433 n
O3 DII'2 DII'1 84.3(24) -304_444 -105_444 n
O3 DII'2 DII'1 165(5) -304_444 208_343 n
O3 DII'2 DII'1 128.8(35) -304_444 209_343 n
O3 DII'2 DII'1 94.5(30) -304_444 -206_444 n
O3 DII'2 DII'1 104(5) -304_444 310_334 n
O3 DII'2 DII'1 126(4) -304_444 312_334 n
O3 DII'2 DII'1 128.2(17) -304_444 -304_444 n
O3 DII'2 DII'2 114(5) -304_544 2_555 n
O3 DII'2 DII'2 117(4) -304_544 3_555 n
SI' DII'2 SI' 95.3(19) 1_555 107_433 n
SI' DII'2 SI' 103.7(9) 1_555 111_433 n
SI' DII'2 SI' 94.8(14) 1_555 -105_444 n
SI' DII'2 OII' 156(6) 1_555 1_555 n
SI' DII'2 OII' 50.8(12) 1_555 107_533 n
SI' DII'2 OII' 52.3(6) 1_555 111_533 n
SI' DII'2 OII' 50.6(10) 1_555 -105_544 n
SI' DII'2 DII'1 120(6) 1_555 1_555 n
SI' DII'2 DII'1 131(5) 1_555 2_555 n
SI' DII'2 DII'1 141(4) 1_555 3_555 n
SI' DII'2 DII'1 34.5(20) 1_555 107_433 n
SI' DII'2 DII'1 53.4(29) 1_555 111_433 n
SI' DII'2 DII'1 81.6(13) 1_555 -105_444 n
SI' DII'2 DII'1 35.8(20) 1_555 208_343 n
SI' DII'2 DII'1 53.2(31) 1_555 209_343 n
SI' DII'2 DII'1 80.1(19) 1_555 -206_444 n
SI' DII'2 DII'1 52(4) 1_555 310_334 n
SI' DII'2 DII'1 32.6(27) 1_555 312_334 n
SI' DII'2 DII'1 77.0(15) 1_555 -304_444 n
SI' DII'2 DII'2 86.0(10) 1_555 2_555 n
SI' DII'2 DII'2 86.0(10) 1_555 3_555 n
SI' DII'2 SI' 123.1(22) 107_433 111_433 n
SI' DII'2 SI' 108.8(20) 107_433 -105_444 n
SI' DII'2 OII' 73(5) 107_533 1_555 n
SI' DII'2 OII' 143.9(35) 107_533 107_533 n
SI' DII'2 OII' 66.7(23) 107_533 111_533 n
SI' DII'2 OII' 69.4(27) 107_533 -105_544 n
SI' DII'2 DII'1 72(6) 107_433 1_555 n
SI' DII'2 DII'1 40(4) 107_433 2_555 n
SI' DII'2 DII'1 123.4(32) 107_433 3_555 n
SI' DII'2 DII'1 121(4) 107_433 107_433 n
SI' DII'2 DII'1 90.0(20) 107_433 111_433 n
SI' DII'2 DII'1 72(6) 107_433 -105_444 n
SI' DII'2 DII'1 65(4) 107_433 208_343 n
SI' DII'2 DII'1 47.5(20) 107_433 209_343 n
SI' DII'2 DII'1 152(5) 107_433 -206_444 n
SI' DII'2 DII'1 140(5) 107_433 310_334 n
SI' DII'2 DII'1 93.3(21) 107_433 312_334 n
SI' DII'2 DII'1 47.5(20) 107_433 -304_444 n
SI' DII'2 DII'2 88(14) 107_533 2_555 n
SI' DII'2 DII'2 29(13) 107_533 3_555 n
SI' DII'2 SI' 122.0(29) 111_433 -105_444 n
SI' DII'2 OII' 100(5) 111_533 1_555 n
SI' DII'2 OII' 82.3(30) 111_533 107_533 n
SI' DII'2 OII' 156.0(6) 111_533 111_533 n
SI' DII'2 OII' 82.7(24) 111_533 -105_544 n
SI' DII'2 DII'1 133(6) 111_433 1_555 n
SI' DII'2 DII'1 93(6) 111_433 2_555 n
SI' DII'2 DII'1 59(5) 111_433 3_555 n
SI' DII'2 DII'1 103(4) 111_433 107_433 n
SI' DII'2 DII'1 143.4(22) 111_433 111_433 n
SI' DII'2 DII'1 59(4) 111_433 -105_444 n
SI' DII'2 DII'1 135.8(6) 111_433 208_343 n
SI' DII'2 DII'1 108.1(33) 111_433 209_343 n
SI' DII'2 DII'1 84(4) 111_433 -206_444 n
SI' DII'2 DII'1 58(4) 111_433 310_334 n
SI' DII'2 DII'1 77.8(32) 111_433 312_334 n
SI' DII'2 DII'1 170.3(29) 111_433 -304_444 n
SI' DII'2 DII'2 145(15) 111_533 2_555 n
SI' DII'2 DII'2 152(15) 111_533 3_555 n
SI' DII'2 OII' 71.0(35) -105_544 1_555 n
SI' DII'2 OII' 68.3(20) -105_544 107_533 n
SI' DII'2 OII' 66.0(17) -105_544 111_533 n
SI' DII'2 OII' 143.5(30) -105_544 -105_544 n
SI' DII'2 DII'1 43(5) -105_444 1_555 n
SI' DII'2 DII'1 114.6(34) -105_444 2_555 n
SI' DII'2 DII'1 73(5) -105_444 3_555 n
SI' DII'2 DII'1 65.7(24) -105_444 107_433 n
SI' DII'2 DII'1 46.9(26) -105_444 111_433 n
SI' DII'2 DII'1 176.5(23) -105_444 -105_444 n
SI' DII'2 DII'1 87.1(20) -105_444 208_343 n
SI' DII'2 DII'1 126(5) -105_444 209_343 n
SI' DII'2 DII'1 45.2(34) -105_444 -206_444 n
SI' DII'2 DII'1 97.6(28) -105_444 310_334 n
SI' DII'2 DII'1 126(4) -105_444 312_334 n
SI' DII'2 DII'1 67.3(29) -105_444 -304_444 n
SI' DII'2 DII'2 23(12) -105_544 2_555 n
SI' DII'2 DII'2 82(13) -105_544 3_555 n
OII' DII'2 OII' 133(6) 1_555 107_533 n
OII' DII'2 OII' 104(6) 1_555 111_533 n
OII' DII'2 OII' 136(6) 1_555 -105_544 n
OII' DII'2 DII'1 37.7(6) 1_555 1_555 n
OII' DII'2 DII'1 48.2(31) 1_555 2_555 n
OII' DII'2 DII'1 54(4) 1_555 3_555 n
OII' DII'2 DII'1 137(5) 1_555 107_433 n
OII' DII'2 DII'1 105(5) 1_555 111_433 n
OII' DII'2 DII'1 112(6) 1_555 -105_444 n
OII' DII'2 DII'1 122(6) 1_555 208_343 n
OII' DII'2 DII'1 120(6) 1_555 209_343 n
OII' DII'2 DII'1 101(5) 1_555 -206_444 n
OII' DII'2 DII'1 146(10) 1_555 310_334 n
OII' DII'2 DII'1 162(6) 1_555 312_334 n
OII' DII'2 DII'1 80(6) 1_555 -304_444 n
OII' DII'2 DII'2 74(4) 1_555 2_555 n
OII' DII'2 DII'2 74(4) 1_555 3_555 n
OII' DII'2 OII' 80.6(22) 107_533 111_533 n
OII' DII'2 OII' 91.70(16) 107_533 -105_544 n
OII' DII'2 DII'1 111(6) 107_433 1_555 n
OII' DII'2 DII'1 175(7) 107_433 2_555 n
OII' DII'2 DII'1 91(4) 107_433 3_555 n
OII' DII'2 DII'1 23.4(7) 107_433 107_433 n
OII' DII'2 DII'1 61.1(29) 107_433 111_433 n
OII' DII'2 DII'1 109(4) 107_433 -105_444 n
OII' DII'2 DII'1 78.9(30) 107_433 208_343 n
OII' DII'2 DII'1 103(4) 107_433 209_343 n
OII' DII'2 DII'1 31.9(17) 107_433 -206_444 n
OII' DII'2 DII'1 30.4(13) 107_433 310_334 n
OII' DII'2 DII'1 65.3(12) 107_433 312_334 n
OII' DII'2 DII'1 105.1(29) 107_433 -304_444 n
OII' DII'2 DII'2 78(11) 107_533 2_555 n
OII' DII'2 DII'2 122(8) 107_533 3_555 n
OII' DII'2 OII' 81.2(29) 111_533 -105_544 n
OII' DII'2 DII'1 69(6) 111_433 1_555 n
OII' DII'2 DII'1 104(6) 111_433 2_555 n
OII' DII'2 DII'1 138(6) 111_433 3_555 n
OII' DII'2 DII'1 57.6(28) 111_433 107_433 n
OII' DII'2 DII'1 24.66(27) 111_433 111_433 n
OII' DII'2 DII'1 112(5) 111_433 -105_444 n
OII' DII'2 DII'1 23.1(5) 111_433 208_343 n
OII' DII'2 DII'1 60(4) 111_433 209_343 n
OII' DII'2 DII'1 90(5) 111_433 -206_444 n
OII' DII'2 DII'1 99.9(32) 111_433 310_334 n
OII' DII'2 DII'1 79.8(30) 111_433 312_334 n
OII' DII'2 DII'1 26.6(9) 111_433 -304_444 n
OII' DII'2 DII'2 45(8) 111_533 2_555 n
OII' DII'2 DII'2 42(6) 111_533 3_555 n
OII' DII'2 DII'1 138(9) -105_444 1_555 n
OII' DII'2 DII'1 88(5) -105_444 2_555 n
OII' DII'2 DII'1 140(7) -105_444 3_555 n
OII' DII'2 DII'1 83.8(26) -105_444 107_433 n
OII' DII'2 DII'1 97(4) -105_444 111_433 n
OII' DII'2 DII'1 33.2(14) -105_444 -105_444 n
OII' DII'2 DII'1 58.4(30) -105_444 208_343 n
OII' DII'2 DII'1 26.9(15) -105_444 209_343 n
OII' DII'2 DII'1 123.4(18) -105_444 -206_444 n
OII' DII'2 DII'1 71.8(23) -105_444 310_334 n
OII' DII'2 DII'1 26.5(14) -105_444 312_334 n
OII' DII'2 DII'1 90.6(34) -105_444 -304_444 n
OII' DII'2 DII'2 126(9) -105_544 2_555 n
OII' DII'2 DII'2 84(13) -105_544 3_555 n
DII'1 DII'2 DII'1 72.2(16) 1_555 2_555 n
DII'1 DII'2 DII'1 75.9(26) 1_555 3_555 n
DII'1 DII'2 DII'1 103(5) 1_555 107_433 n
DII'1 DII'2 DII'1 68(5) 1_555 111_433 n
DII'1 DII'2 DII'1 139(10) 1_555 -105_444 n
DII'1 DII'2 DII'1 91(6) 1_555 208_343 n
DII'1 DII'2 DII'1 112(8) 1_555 209_343 n
DII'1 DII'2 DII'1 86(8) 1_555 -206_444 n
DII'1 DII'2 DII'1 140(7) 1_555 310_334 n
DII'1 DII'2 DII'1 149(7) 1_555 312_334 n
DII'1 DII'2 DII'1 51(7) 1_555 -304_444 n
DII'1 DII'2 DII'2 37(5) 1_555 2_555 n
DII'1 DII'2 DII'2 54(7) 1_555 3_555 n
DII'1 DII'2 DII'1 87(7) 2_555 3_555 n
DII'1 DII'2 DII'1 160(8) 2_555 107_433 n
DII'1 DII'2 DII'1 123(6) 2_555 111_433 n
DII'1 DII'2 DII'1 68(8) 2_555 -105_444 n
DII'1 DII'2 DII'1 104(6) 2_555 208_343 n
DII'1 DII'2 DII'1 78(4) 2_555 209_343 n
DII'1 DII'2 DII'1 148(4) 2_555 -206_444 n
DII'1 DII'2 DII'1 146(5) 2_555 310_334 n
DII'1 DII'2 DII'1 114(5) 2_555 312_334 n
DII'1 DII'2 DII'1 79(6) 2_555 -304_444 n
DII'1 DII'2 DII'2 106(9) 2_555 2_555 n
DII'1 DII'2 DII'2 62(10) 2_555 3_555 n
DII'1 DII'2 DII'1 111(5) 3_555 107_433 n
DII'1 DII'2 DII'1 119(5) 3_555 111_433 n
DII'1 DII'2 DII'1 110(9) 3_555 -105_444 n
DII'1 DII'2 DII'1 160(5) 3_555 208_343 n
DII'1 DII'2 DII'1 159(9) 3_555 209_343 n
DII'1 DII'2 DII'1 65(5) 3_555 -206_444 n
DII'1 DII'2 DII'1 92(7) 3_555 310_334 n
DII'1 DII'2 DII'1 133(4) 3_555 312_334 n
DII'1 DII'2 DII'1 127(6) 3_555 -304_444 n
DII'1 DII'2 DII'2 93(9) 3_555 2_555 n
DII'1 DII'2 DII'2 126.4(28) 3_555 3_555 n
DII'1 DII'2 DII'1 41(5) 107_433 111_433 n
DII'1 DII'2 DII'1 111(5) 107_433 -105_444 n
DII'1 DII'2 DII'1 56(4) 107_433 208_343 n
DII'1 DII'2 DII'1 87(4) 107_433 209_343 n
DII'1 DII'2 DII'1 46.5(15) 107_433 -206_444 n
DII'1 DII'2 DII'1 45.9(13) 107_433 310_334 n
DII'1 DII'2 DII'1 60(4) 107_433 312_334 n
DII'1 DII'2 DII'1 83(4) 107_433 -304_444 n
DII'1 DII'2 DII'2 66(6) 107_533 2_555 n
DII'1 DII'2 DII'2 99(7) 107_533 3_555 n
DII'1 DII'2 DII'1 130(5) 111_433 -105_444 n
DII'1 DII'2 DII'1 41.0(6) 111_433 208_343 n
DII'1 DII'2 DII'1 82(5) 111_433 209_343 n
DII'1 DII'2 DII'1 65(5) 111_433 -206_444 n
DII'1 DII'2 DII'1 87(4) 111_433 310_334 n
DII'1 DII'2 DII'1 85.8(31) 111_433 312_334 n
DII'1 DII'2 DII'1 44.3(6) 111_433 -304_444 n
DII'1 DII'2 DII'2 32.7(22) 111_533 2_555 n
DII'1 DII'2 DII'2 62(10) 111_533 3_555 n
DII'1 DII'2 DII'1 90(5) -105_444 208_343 n
DII'1 DII'2 DII'1 51.3(26) -105_444 209_343 n
DII'1 DII'2 DII'1 133(6) -105_444 -206_444 n
DII'1 DII'2 DII'1 80.2(33) -105_444 310_334 n
DII'1 DII'2 DII'1 50.8(22) -105_444 312_334 n
DII'1 DII'2 DII'1 112(5) -105_444 -304_444 n
DII'1 DII'2 DII'2 155(16) -105_544 2_555 n
DII'1 DII'2 DII'2 98(19) -105_544 3_555 n
DII'1 DII'2 DII'1 41(5) 208_343 209_343 n
DII'1 DII'2 DII'1 99(6) 208_343 -206_444 n
DII'1 DII'2 DII'1 88.1(29) 208_343 310_334 n
DII'1 DII'2 DII'1 58(4) 208_343 312_334 n
DII'1 DII'2 DII'1 42.4(9) 208_343 -304_444 n
DII'1 DII'2 DII'2 68(7) 208_443 2_555 n
DII'1 DII'2 DII'2 50.2(18) 208_443 3_555 n
DII'1 DII'2 DII'1 133.2(28) 209_343 -206_444 n
DII'1 DII'2 DII'1 93(5) 209_343 310_334 n
DII'1 DII'2 DII'1 46.3(14) 209_343 312_334 n
DII'1 DII'2 DII'1 64(4) 209_343 -304_444 n
DII'1 DII'2 DII'2 105(12) 209_443 2_555 n
DII'1 DII'2 DII'2 57(11) 209_443 3_555 n
DII'1 DII'2 DII'1 54.9(31) -206_444 310_334 n
DII'1 DII'2 DII'1 96.9(15) -206_444 312_334 n
DII'1 DII'2 DII'1 105(4) -206_444 -304_444 n
DII'1 DII'2 DII'2 64(15) -206_544 2_555 n
DII'1 DII'2 DII'2 123(15) -206_544 3_555 n
DII'1 DII'2 DII'1 47(5) 310_334 312_334 n
DII'1 DII'2 DII'1 126(4) 310_334 -304_444 n
DII'1 DII'2 DII'2 109(11) 310_434 2_555 n
DII'1 DII'2 DII'2 138(4) 310_434 3_555 n
DII'1 DII'2 DII'1 99(4) 312_334 -304_444 n
DII'1 DII'2 DII'2 118.5(33) 312_434 2_555 n
DII'1 DII'2 DII'2 100(7) 312_434 3_555 n
DII'1 DII'2 DII'2 44(14) -304_544 2_555 n
DII'1 DII'2 DII'2 18(12) -304_544 3_555 n
DII'2 DII'2 DII'2 60.0000(7) 2_555 3_555 n
SII OII* SJ 72.5(12) 1_555 107_545 n
SII OII* SJ 72.5(12) 1_555 208_455 n
SII OII* SJ 72.5(12) 1_555 312_446 n
SII OII* Od 78.9(15) 1_555 107_554 n
SII OII* Od 78.9(15) 1_555 208_464 n
SII OII* Od 78.9(15) 1_555 312_455 n
SII OII* Dd1 91.3(19) 1_555 107_533 n
SII OII* Dd1 91.3(19) 1_555 208_443 n
SII OII* Dd1 91.3(19) 1_555 312_434 n
SII OII* Dd2 64.6(16) 1_555 107_533 n
SII OII* Dd2 64.6(16) 1_555 208_443 n
SII OII* Dd2 64.6(16) 1_555 312_434 n
SII OII* DII*1 85(9) 1_555 1_555 n
SII OII* DII*1 85(9) 1_555 2_555 n
SII OII* DII*1 85(9) 1_555 3_555 n
SII OII* DII*2 170(8) 1_555 1_555 n
SII OII* DII*2 170(8) 1_555 2_555 n
SII OII* DII*2 170(8) 1_555 3_555 n
SII OII* Of 91.8(15) 1_555 -102_443 n
SII OII* Of 91.8(15) 1_555 -203_443 n
SII OII* Of 91.8(15) 1_555 -301_443 n
SII OII* Df1 103.7(16) 1_555 -102_444 n
SII OII* Df1 103.7(16) 1_555 -203_444 n
SII OII* Df1 103.7(16) 1_555 -301_444 n
SJ OII* SJ 111.3(12) 107_545 208_455 n
SJ OII* SJ 111.3(12) 107_545 312_446 n
SJ OII* Od 6.8(9) 107_554 107_554 n
SJ OII* Od 116.2(14) 107_554 208_464 n
SJ OII* Od 112.1(14) 107_554 312_455 n
SJ OII* Dd1 18.8(13) 107_533 107_533 n
SJ OII* Dd1 118.6(18) 107_533 208_443 n
SJ OII* Dd1 119.3(18) 107_533 312_434 n
SJ OII* Dd2 8.9(12) 107_533 107_533 n
SJ OII* Dd2 110.8(23) 107_533 208_443 n
SJ OII* Dd2 104.1(21) 107_533 312_434 n
SJ OII* DII*1 147(11) 107_432 1_555 n
SJ OII* DII*1 37(11) 107_432 2_555 n
SJ OII* DII*1 83(11) 107_432 3_555 n
SJ OII* DII*2 99(7) 107_433 1_555 n
SJ OII* DII*2 116(11) 107_433 2_555 n
SJ OII* DII*2 107(12) 107_433 3_555 n
SJ OII* Of 163.7(25) 107_432 -102_443 n
SJ OII* Of 66.3(7) 107_432 -203_443 n
SJ OII* Of 58.0(7) 107_432 -301_443 n
SJ OII* Df1 165.7(13) 107_433 -102_444 n
SJ OII* Df1 79.6(9) 107_433 -203_444 n
SJ OII* Df1 54.9(11) 107_433 -301_444 n
SJ OII* SJ 111.3(12) 208_455 312_446 n
SJ OII* Od 112.1(14) 208_464 107_554 n
SJ OII* Od 6.8(9) 208_464 208_464 n
SJ OII* Od 116.2(14) 208_464 312_455 n
SJ OII* Dd1 119.3(18) 208_443 107_533 n
SJ OII* Dd1 18.8(13) 208_443 208_443 n
SJ OII* Dd1 118.6(18) 208_443 312_434 n
SJ OII* Dd2 104.1(21) 208_443 107_533 n
SJ OII* Dd2 8.9(12) 208_443 208_443 n
SJ OII* Dd2 110.8(23) 208_443 312_434 n
SJ OII* DII*1 83(11) 208_342 1_555 n
SJ OII* DII*1 147(11) 208_342 2_555 n
SJ OII* DII*1 37(11) 208_342 3_555 n
SJ OII* DII*2 107(12) 208_343 1_555 n
SJ OII* DII*2 99(7) 208_343 2_555 n
SJ OII* DII*2 116(11) 208_343 3_555 n
SJ OII* Of 58.0(7) 208_342 -102_443 n
SJ OII* Of 163.7(25) 208_342 -203_443 n
SJ OII* Of 66.3(7) 208_342 -301_443 n
SJ OII* Df1 54.9(11) 208_343 -102_444 n
SJ OII* Df1 165.7(13) 208_343 -203_444 n
SJ OII* Df1 79.6(9) 208_343 -301_444 n
SJ OII* Od 116.2(14) 312_455 107_554 n
SJ OII* Od 112.1(14) 312_455 208_464 n
SJ OII* Od 6.8(9) 312_455 312_455 n
SJ OII* Dd1 118.6(18) 312_434 107_533 n
SJ OII* Dd1 119.3(18) 312_434 208_443 n
SJ OII* Dd1 18.8(13) 312_434 312_434 n
SJ OII* Dd2 110.8(23) 312_434 107_533 n
SJ OII* Dd2 104.1(21) 312_434 208_443 n
SJ OII* Dd2 8.9(12) 312_434 312_434 n
SJ OII* DII*1 37(11) 312_333 1_555 n
SJ OII* DII*1 83(11) 312_333 2_555 n
SJ OII* DII*1 147(11) 312_333 3_555 n
SJ OII* DII*2 116(11) 312_334 1_555 n
SJ OII* DII*2 107(12) 312_334 2_555 n
SJ OII* DII*2 99(7) 312_334 3_555 n
SJ OII* Of 66.3(7) 312_333 -102_443 n
SJ OII* Of 58.0(7) 312_333 -203_443 n
SJ OII* Of 163.7(25) 312_333 -301_443 n
SJ OII* Df1 79.6(9) 312_334 -102_444 n
SJ OII* Df1 54.9(11) 312_334 -203_444 n
SJ OII* Df1 165.7(13) 312_334 -301_444 n
Od OII* Od 116.4(10) 107_554 208_464 n
Od OII* Od 116.4(10) 107_554 312_455 n
Od OII* Dd1 12.7(8) 107_533 107_533 n
Od OII* Dd1 117.0(15) 107_533 208_443 n
Od OII* Dd1 122.3(14) 107_533 312_434 n
Od OII* Dd2 14.4(4) 107_533 107_533 n
Od OII* Dd2 112.7(21) 107_533 208_443 n
Od OII* Dd2 109.5(19) 107_533 312_434 n
Od OII* DII*1 153(11) 107_432 1_555 n
Od OII* DII*1 38(11) 107_432 2_555 n
Od OII* DII*1 81(11) 107_432 3_555 n
Od OII* DII*2 93(7) 107_433 1_555 n
Od OII* DII*2 109(11) 107_433 2_555 n
Od OII* DII*2 101(12) 107_433 3_555 n
Od OII* Of 168.5(24) 107_432 -102_443 n
Od OII* Of 67.6(10) 107_432 -203_443 n
Od OII* Of 54.5(10) 107_432 -301_443 n
Od OII* Df1 163.6(13) 107_433 -102_444 n
Od OII* Df1 79.9(12) 107_433 -203_444 n
Od OII* Df1 49.7(13) 107_433 -301_444 n
Od OII* Od 116.4(10) 208_464 312_455 n
Od OII* Dd1 122.3(14) 208_443 107_533 n
Od OII* Dd1 12.7(8) 208_443 208_443 n
Od OII* Dd1 117.0(15) 208_443 312_434 n
Od OII* Dd2 109.5(19) 208_443 107_533 n
Od OII* Dd2 14.4(4) 208_443 208_443 n
Od OII* Dd2 112.7(21) 208_443 312_434 n
Od OII* DII*1 81(11) 208_342 1_555 n
Od OII* DII*1 153(11) 208_342 2_555 n
Od OII* DII*1 38(11) 208_342 3_555 n
Od OII* DII*2 101(12) 208_343 1_555 n
Od OII* DII*2 93(7) 208_343 2_555 n
Od OII* DII*2 109(11) 208_343 3_555 n
Od OII* Of 54.5(10) 208_342 -102_443 n
Od OII* Of 168.5(24) 208_342 -203_443 n
Od OII* Of 67.6(10) 208_342 -301_443 n
Od OII* Df1 49.7(13) 208_343 -102_444 n
Od OII* Df1 163.6(13) 208_343 -203_444 n
Od OII* Df1 79.9(12) 208_343 -301_444 n
Od OII* Dd1 117.0(15) 312_434 107_533 n
Od OII* Dd1 122.3(14) 312_434 208_443 n
Od OII* Dd1 12.7(8) 312_434 312_434 n
Od OII* Dd2 112.7(21) 312_434 107_533 n
Od OII* Dd2 109.5(19) 312_434 208_443 n
Od OII* Dd2 14.4(4) 312_434 312_434 n
Od OII* DII*1 38(11) 312_333 1_555 n
Od OII* DII*1 81(11) 312_333 2_555 n
Od OII* DII*1 153(11) 312_333 3_555 n
Od OII* DII*2 109(11) 312_334 1_555 n
Od OII* DII*2 101(12) 312_334 2_555 n
Od OII* DII*2 93(7) 312_334 3_555 n
Od OII* Of 67.6(10) 312_333 -102_443 n
Od OII* Of 54.5(10) 312_333 -203_443 n
Od OII* Of 168.5(24) 312_333 -301_443 n
Od OII* Df1 79.9(12) 312_334 -102_444 n
Od OII* Df1 49.7(13) 312_334 -203_444 n
Od OII* Df1 163.6(13) 312_334 -301_444 n
Dd1 OII* Dd1 119.95(14) 107_533 208_443 n
Dd1 OII* Dd1 119.95(14) 107_533 312_434 n
Dd1 OII* Dd2 27.1(6) 107_533 107_533 n
Dd1 OII* Dd2 121.5(27) 107_533 208_443 n
Dd1 OII* Dd2 113.3(28) 107_533 312_434 n
Dd1 OII* DII*1 155(11) 107_432 1_555 n
Dd1 OII* DII*1 36(11) 107_432 2_555 n
Dd1 OII* DII*1 85(11) 107_432 3_555 n
Dd1 OII* DII*2 81(8) 107_433 1_555 n
Dd1 OII* DII*2 97(11) 107_433 2_555 n
Dd1 OII* DII*2 88(12) 107_433 3_555 n
Dd1 OII* Of 174.9(23) 107_432 -102_443 n
Dd1 OII* Of 64.0(16) 107_432 -203_443 n
Dd1 OII* Of 55.9(16) 107_432 -301_443 n
Dd1 OII* Df1 159.7(26) 107_433 -102_444 n
Dd1 OII* Df1 74.0(18) 107_433 -203_444 n
Dd1 OII* Df1 47.3(19) 107_433 -301_444 n
Dd1 OII* Dd1 119.95(14) 208_443 312_434 n
Dd1 OII* Dd2 113.3(28) 208_443 107_533 n
Dd1 OII* Dd2 27.1(6) 208_443 208_443 n
Dd1 OII* Dd2 121.5(27) 208_443 312_434 n
Dd1 OII* DII*1 85(11) 208_342 1_555 n
Dd1 OII* DII*1 155(11) 208_342 2_555 n
Dd1 OII* DII*1 36(11) 208_342 3_555 n
Dd1 OII* DII*2 88(12) 208_343 1_555 n
Dd1 OII* DII*2 81(8) 208_343 2_555 n
Dd1 OII* DII*2 97(11) 208_343 3_555 n
Dd1 OII* Of 55.9(16) 208_342 -102_443 n
Dd1 OII* Of 174.9(23) 208_342 -203_443 n
Dd1 OII* Of 64.0(16) 208_342 -301_443 n
Dd1 OII* Df1 47.3(19) 208_343 -102_444 n
Dd1 OII* Df1 159.7(26) 208_343 -203_444 n
Dd1 OII* Df1 74.0(18) 208_343 -301_444 n
Dd1 OII* Dd2 121.5(27) 312_434 107_533 n
Dd1 OII* Dd2 113.3(28) 312_434 208_443 n
Dd1 OII* Dd2 27.1(6) 312_434 312_434 n
Dd1 OII* DII*1 36(11) 312_333 1_555 n
Dd1 OII* DII*1 85(11) 312_333 2_555 n
Dd1 OII* DII*1 155(11) 312_333 3_555 n
Dd1 OII* DII*2 97(11) 312_334 1_555 n
Dd1 OII* DII*2 88(12) 312_334 2_555 n
Dd1 OII* DII*2 81(8) 312_334 3_555 n
Dd1 OII* Of 64.0(16) 312_333 -102_443 n
Dd1 OII* Of 55.9(16) 312_333 -203_443 n
Dd1 OII* Of 174.9(23) 312_333 -301_443 n
Dd1 OII* Df1 74.0(18) 312_334 -102_444 n
Dd1 OII* Df1 47.3(19) 312_334 -203_444 n
Dd1 OII* Df1 159.7(26) 312_334 -301_444 n
Dd2 OII* Dd2 102.9(19) 107_533 208_443 n
Dd2 OII* Dd2 102.9(19) 107_533 312_434 n
Dd2 OII* DII*1 144(10) 107_432 1_555 n
Dd2 OII* DII*1 43(11) 107_432 2_555 n
Dd2 OII* DII*1 79(11) 107_432 3_555 n
Dd2 OII* DII*2 107(7) 107_433 1_555 n
Dd2 OII* DII*2 123(12) 107_433 2_555 n
Dd2 OII* DII*2 115(12) 107_433 3_555 n
Dd2 OII* Of 154.9(27) 107_432 -102_443 n
Dd2 OII* Of 71.7(19) 107_432 -203_443 n
Dd2 OII* Of 56.6(19) 107_432 -301_443 n
Dd2 OII* Df1 159.0(23) 107_433 -102_444 n
Dd2 OII* Df1 85.8(19) 107_433 -203_444 n
Dd2 OII* Df1 56.2(19) 107_433 -301_444 n
Dd2 OII* Dd2 102.9(19) 208_443 312_434 n
Dd2 OII* DII*1 79(11) 208_342 1_555 n
Dd2 OII* DII*1 144(10) 208_342 2_555 n
Dd2 OII* DII*1 43(11) 208_342 3_555 n
Dd2 OII* DII*2 115(12) 208_343 1_555 n
Dd2 OII* DII*2 107(7) 208_343 2_555 n
Dd2 OII* DII*2 123(12) 208_343 3_555 n
Dd2 OII* Of 56.6(19) 208_342 -102_443 n
Dd2 OII* Of 154.9(27) 208_342 -203_443 n
Dd2 OII* Of 71.7(19) 208_342 -301_443 n
Dd2 OII* Df1 56.2(19) 208_343 -102_444 n
Dd2 OII* Df1 159.0(23) 208_343 -203_444 n
Dd2 OII* Df1 85.8(19) 208_343 -301_444 n
Dd2 OII* DII*1 43(11) 312_333 1_555 n
Dd2 OII* DII*1 79(11) 312_333 2_555 n
Dd2 OII* DII*1 144(10) 312_333 3_555 n
Dd2 OII* DII*2 123(12) 312_334 1_555 n
Dd2 OII* DII*2 115(12) 312_334 2_555 n
Dd2 OII* DII*2 107(7) 312_334 3_555 n
Dd2 OII* Of 71.7(19) 312_333 -102_443 n
Dd2 OII* Of 56.6(19) 312_333 -203_443 n
Dd2 OII* Of 154.9(27) 312_333 -301_443 n
Dd2 OII* Df1 85.8(19) 312_334 -102_444 n
Dd2 OII* Df1 56.2(19) 312_334 -203_444 n
Dd2 OII* Df1 159.0(23) 312_334 -301_444 n
DII*1 OII* DII*1 119.2(27) 1_555 2_555 n
DII*1 OII* DII*1 119.2(27) 1_555 3_555 n
DII*1 OII* DII*2 104(4) 1_555 1_555 n
DII*1 OII* DII*2 89(19) 1_555 2_555 n
DII*1 OII* DII*2 91(14) 1_555 3_555 n
DII*1 OII* Of 30(11) 1_555 -102_443 n
DII*1 OII* Of 91(11) 1_555 -203_443 n
DII*1 OII* Of 149(11) 1_555 -301_443 n
DII*1 OII* Df1 43(11) 1_555 -102_444 n
DII*1 OII* Df1 83(11) 1_555 -203_444 n
DII*1 OII* Df1 157(11) 1_555 -301_444 n
DII*1 OII* DII*1 119.2(27) 2_555 3_555 n
DII*1 OII* DII*2 91(14) 2_555 1_555 n
DII*1 OII* DII*2 104(4) 2_555 2_555 n
DII*1 OII* DII*2 89(19) 2_555 3_555 n
DII*1 OII* Of 149(11) 2_555 -102_443 n
DII*1 OII* Of 30(11) 2_555 -203_443 n
DII*1 OII* Of 91(11) 2_555 -301_443 n
DII*1 OII* Df1 157(11) 2_555 -102_444 n
DII*1 OII* Df1 43(11) 2_555 -203_444 n
DII*1 OII* Df1 83(11) 2_555 -301_444 n
DII*1 OII* DII*2 89(19) 3_555 1_555 n
DII*1 OII* DII*2 91(14) 3_555 2_555 n
DII*1 OII* DII*2 104(4) 3_555 3_555 n
DII*1 OII* Of 91(11) 3_555 -102_443 n
DII*1 OII* Of 149(11) 3_555 -203_443 n
DII*1 OII* Of 30(11) 3_555 -301_443 n
DII*1 OII* Df1 83(11) 3_555 -102_444 n
DII*1 OII* Df1 157(11) 3_555 -203_444 n
DII*1 OII* Df1 43(11) 3_555 -301_444 n
DII*2 OII* DII*2 17(14) 1_555 2_555 n
DII*2 OII* DII*2 17(14) 1_555 3_555 n
DII*2 OII* Of 96(8) 1_555 -102_443 n
DII*2 OII* Of 89(12) 1_555 -203_443 n
DII*2 OII* Of 79(11) 1_555 -301_443 n
DII*2 OII* Df1 83(8) 1_555 -102_444 n
DII*2 OII* Df1 79(13) 1_555 -203_444 n
DII*2 OII* Df1 67(10) 1_555 -301_444 n
DII*2 OII* DII*2 17(14) 2_555 3_555 n
DII*2 OII* Of 79(11) 2_555 -102_443 n
DII*2 OII* Of 96(8) 2_555 -203_443 n
DII*2 OII* Of 89(12) 2_555 -301_443 n
DII*2 OII* Df1 67(10) 2_555 -102_444 n
DII*2 OII* Df1 83(8) 2_555 -203_444 n
DII*2 OII* Df1 79(13) 2_555 -301_444 n
DII*2 OII* Of 89(12) 3_555 -102_443 n
DII*2 OII* Of 79(11) 3_555 -203_443 n
DII*2 OII* Of 96(8) 3_555 -301_443 n
DII*2 OII* Df1 79(13) 3_555 -102_444 n
DII*2 OII* Df1 67(10) 3_555 -203_444 n
DII*2 OII* Df1 83(8) 3_555 -301_444 n
Of OII* Of 119.90(16) -102_443 -203_443 n
Of OII* Of 119.90(16) -102_443 -301_443 n
Of OII* Df1 15.30(24) -102_444 -102_444 n
Of OII* Df1 109.1(10) -102_444 -203_444 n
Of OII* Df1 127.9(11) -102_444 -301_444 n
Of OII* Of 119.90(16) -203_443 -301_443 n
Of OII* Df1 127.9(11) -203_444 -102_444 n
Of OII* Df1 15.30(24) -203_444 -203_444 n
Of OII* Df1 109.1(10) -203_444 -301_444 n
Of OII* Df1 109.1(10) -301_444 -102_444 n
Of OII* Df1 127.9(11) -301_444 -203_444 n
Of OII* Df1 15.30(24) -301_444 -301_444 n
Df1 OII* Df1 114.6(12) -102_444 -203_444 n
Df1 OII* Df1 114.6(12) -102_444 -301_444 n
Df1 OII* Df1 114.6(12) -203_444 -301_444 n
Si2 DII*1 Al1 0.0 209_353 209_353 n
Si2 DII*1 O3 24.1(7) 209_343 -105_444 n
Si2 DII*1 O4 26.9(8) 209_343 1_555 n
Si2 DII*1 O4 63.9(19) 209_343 3_555 n
Si2 DII*1 SII 54.6(20) 209_465 1_555 n
Si2 DII*1 SJ 88.4(28) 209_455 208_455 n
Si2 DII*1 SJ 43.4(14) 209_455 312_446 n
Si2 DII*1 Oc 56.9(14) 209_455 312_446 n
Si2 DII*1 Dc1 61.9(16) 209_464 312_455 n
Si2 DII*1 Dc2 42.3(10) 209_465 312_456 n
Si2 DII*1 Od 92.8(31) 209_464 208_464 n
Si2 DII*1 Od 51.9(20) 209_464 312_455 n
Si2 DII*1 Dd1 121(4) 209_443 107_533 n
Si2 DII*1 Dd1 106(4) 209_443 208_443 n
Si2 DII*1 Dd1 66.1(29) 209_443 312_434 n
Si2 DII*1 Dd2 81.4(29) 209_443 208_443 n
Si2 DII*1 Dd2 39.3(24) 209_443 312_434 n
Si2 DII*1 OII* 128(10) 209_343 1_555 n
Si2 DII*1 DII*1 115(6) 209_342 2_555 n
Si2 DII*1 DII*1 123(4) 209_342 3_555 n
Si2 DII*1 DII*2 165(9) 209_343 1_555 n
Si2 DII*1 DII*2 174(5) 209_343 2_555 n
Si2 DII*1 DII*2 165(15) 209_343 3_555 n
Si2 DII*1 Of 82.8(8) 209_342 5_555 n
Al1 DII*1 O3 24.1(7) 209_343 -105_444 n
Al1 DII*1 O4 26.9(8) 209_343 1_555 n
Al1 DII*1 O4 63.9(19) 209_343 3_555 n
Al1 DII*1 SII 54.6(20) 209_465 1_555 n
Al1 DII*1 SJ 88.4(28) 209_455 208_455 n
Al1 DII*1 SJ 43.4(14) 209_455 312_446 n
Al1 DII*1 Oc 56.9(14) 209_455 312_446 n
Al1 DII*1 Dc1 61.9(16) 209_464 312_455 n
Al1 DII*1 Dc2 42.3(10) 209_465 312_456 n
Al1 DII*1 Od 92.8(31) 209_464 208_464 n
Al1 DII*1 Od 51.9(20) 209_464 312_455 n
Al1 DII*1 Dd1 121(4) 209_443 107_533 n
Al1 DII*1 Dd1 106(4) 209_443 208_443 n
Al1 DII*1 Dd1 66.1(29) 209_443 312_434 n
Al1 DII*1 Dd2 81.4(29) 209_443 208_443 n
Al1 DII*1 Dd2 39.3(24) 209_443 312_434 n
Al1 DII*1 OII* 128(10) 209_343 1_555 n
Al1 DII*1 DII*1 115(6) 209_342 2_555 n
Al1 DII*1 DII*1 123(4) 209_342 3_555 n
Al1 DII*1 DII*2 165(9) 209_343 1_555 n
Al1 DII*1 DII*2 174(5) 209_343 2_555 n
Al1 DII*1 DII*2 165(15) 209_343 3_555 n
Al1 DII*1 Of 82.8(8) 209_342 5_555 n
O3 DII*1 O4 44.4(15) -105_444 1_555 n
O3 DII*1 O4 39.9(15) -105_444 3_555 n
O3 DII*1 SII 41.4(17) -105_566 1_555 n
O3 DII*1 SJ 65.8(26) -105_556 208_455 n
O3 DII*1 SJ 67.5(21) -105_556 312_446 n
O3 DII*1 Oc 78.9(17) -105_556 312_446 n
O3 DII*1 Dc1 85.7(20) -105_565 312_455 n
O3 DII*1 Dc2 64.4(14) -105_566 312_456 n
O3 DII*1 Od 71.1(29) -105_565 208_464 n
O3 DII*1 Od 76.0(26) -105_565 312_455 n
O3 DII*1 Dd1 114.2(30) -105_544 107_533 n
O3 DII*1 Dd1 85(4) -105_544 208_443 n
O3 DII*1 Dd1 90.2(34) -105_544 312_434 n
O3 DII*1 Dd2 58.3(25) -105_544 208_443 n
O3 DII*1 Dd2 62.0(29) -105_544 312_434 n
O3 DII*1 OII* 114(10) -105_444 1_555 n
O3 DII*1 DII*1 112.7(15) -105_443 2_555 n
O3 DII*1 DII*1 100(5) -105_443 3_555 n
O3 DII*1 DII*2 149(9) -105_444 1_555 n
O3 DII*1 DII*2 153(11) -105_444 2_555 n
O3 DII*1 DII*2 158(5) -105_444 3_555 n
O3 DII*1 Of 91.1(16) -105_443 5_555 n
O4 DII*1 O4 81.7(25) 1_555 3_555 n
O4 DII*1 SII 52.0(24) 1_555 1_555 n
O4 DII*1 SJ 109.6(33) 1_555 208_455 n
O4 DII*1 SJ 32.6(15) 1_555 312_446 n
O4 DII*1 Oc 58.4(20) 1_555 312_446 n
O4 DII*1 Dc1 55.2(20) 1_555 312_455 n
O4 DII*1 Dc2 47.0(15) 1_555 312_456 n
O4 DII*1 Od 115(4) 1_555 208_464 n
O4 DII*1 Od 39.8(21) 1_555 312_455 n
O4 DII*1 Dd1 100(4) 1_555 107_533 n
O4 DII*1 Dd1 129(4) 1_555 208_443 n
O4 DII*1 Dd1 55.6(33) 1_555 312_434 n
O4 DII*1 Dd2 101.8(34) 1_555 208_443 n
O4 DII*1 Dd2 21.6(17) 1_555 312_434 n
O4 DII*1 OII* 113(11) 1_555 1_555 n
O4 DII*1 DII*1 91(8) 1_555 2_555 n
O4 DII*1 DII*1 123(4) 1_555 3_555 n
O4 DII*1 DII*2 141(9) 1_555 1_555 n
O4 DII*1 DII*2 149(9) 1_555 2_555 n
O4 DII*1 DII*2 138(14) 1_555 3_555 n
O4 DII*1 Of 99.5(11) 1_555 5_555 n
O4 DII*1 SII 46.2(23) 3_555 1_555 n
O4 DII*1 SJ 28.5(13) 3_555 208_455 n
O4 DII*1 SJ 107.3(29) 3_555 312_446 n
O4 DII*1 Oc 113.4(23) 3_555 312_446 n
O4 DII*1 Dc1 123.8(23) 3_555 312_455 n
O4 DII*1 Dc2 100.3(23) 3_555 312_456 n
O4 DII*1 Od 34.8(17) 3_555 208_464 n
O4 DII*1 Od 115.8(33) 3_555 312_455 n
O4 DII*1 Dd1 99.7(21) 3_555 107_533 n
O4 DII*1 Dd1 47.7(24) 3_555 208_443 n
O4 DII*1 Dd1 129(4) 3_555 312_434 n
O4 DII*1 Dd2 20.5(13) 3_555 208_443 n
O4 DII*1 Dd2 101(4) 3_555 312_434 n
O4 DII*1 OII* 88(10) 3_555 1_555 n
O4 DII*1 DII*1 106(7) 3_555 2_555 n
O4 DII*1 DII*1 64(8) 3_555 3_555 n
O4 DII*1 DII*2 114(9) 3_555 1_555 n
O4 DII*1 DII*2 114(11) 3_555 2_555 n
O4 DII*1 DII*2 123(8) 3_555 3_555 n
O4 DII*1 Of 99.3(31) 3_555 5_555 n
SII DII*1 SJ 71.6(33) 1_555 208_455 n
SII DII*1 SJ 85(4) 1_555 312_446 n
SII DII*1 Oc 109(4) 1_555 312_446 n
SII DII*1 Dc1 107(4) 1_555 312_455 n
SII DII*1 Dc2 95.1(32) 1_555 312_456 n
SII DII*1 Od 78(4) 1_555 208_464 n
SII DII*1 Od 92(4) 1_555 312_455 n
SII DII*1 Dd1 72.9(19) 1_555 107_533 n
SII DII*1 Dd1 88(4) 1_555 208_443 n
SII DII*1 Dd1 107(6) 1_555 312_434 n
SII DII*1 Dd2 64.4(32) 1_555 208_443 n
SII DII*1 Dd2 73(4) 1_555 312_434 n
SII DII*1 OII* 75(8) 1_555 1_555 n
SII DII*1 DII*1 72.3(6) 1_555 2_555 n
SII DII*1 DII*1 72.3(6) 1_555 3_555 n
SII DII*1 DII*2 112(7) 1_555 1_555 n
SII DII*1 DII*2 120(6) 1_555 2_555 n
SII DII*1 DII*2 118(7) 1_555 3_555 n
SII DII*1 Of 132.4(31) 1_555 5_555 n
SJ DII*1 SJ 130.2(32) 208_455 312_446 n
SJ DII*1 Oc 123.6(31) 208_455 312_446 n
SJ DII*1 Dc1 138.1(24) 208_464 312_455 n
SJ DII*1 Dc2 115.1(29) 208_465 312_456 n
SJ DII*1 Od 6.6(10) 208_464 208_464 n
SJ DII*1 Od 137.9(33) 208_464 312_455 n
SJ DII*1 Dd1 100.2(23) 208_443 107_533 n
SJ DII*1 Dd1 19.3(15) 208_443 208_443 n
SJ DII*1 Dd1 146(4) 208_443 312_434 n
SJ DII*1 Dd2 8.0(13) 208_443 208_443 n
SJ DII*1 Dd2 128(4) 208_443 312_434 n
SJ DII*1 OII* 83(10) 208_343 1_555 n
SJ DII*1 DII*1 110(10) 208_342 2_555 n
SJ DII*1 DII*1 53(10) 208_342 3_555 n
SJ DII*1 DII*2 94(9) 208_343 1_555 n
SJ DII*1 DII*2 92(10) 208_343 2_555 n
SJ DII*1 DII*2 102(11) 208_343 3_555 n
SJ DII*1 Of 88.8(34) 208_342 5_555 n
SJ DII*1 Oc 28.4(11) 312_446 312_446 n
SJ DII*1 Dc1 22.5(10) 312_455 312_455 n
SJ DII*1 Dc2 23.2(8) 312_456 312_456 n
SJ DII*1 Od 133.2(32) 312_455 208_464 n
SJ DII*1 Od 8.5(12) 312_455 312_455 n
SJ DII*1 Dd1 114(5) 312_434 107_533 n
SJ DII*1 Dd1 145(4) 312_434 208_443 n
SJ DII*1 Dd1 23.8(21) 312_434 312_434 n
SJ DII*1 Dd2 124.0(35) 312_434 208_443 n
SJ DII*1 Dd2 12.6(15) 312_434 312_434 n
SJ DII*1 OII* 133(13) 312_334 1_555 n
SJ DII*1 DII*1 103(13) 312_333 2_555 n
SJ DII*1 DII*1 154(8) 312_333 3_555 n
SJ DII*1 DII*2 136(11) 312_334 1_555 n
SJ DII*1 DII*2 138(13) 312_334 2_555 n
SJ DII*1 DII*2 127(11) 312_334 3_555 n
SJ DII*1 Of 75.7(10) 312_333 5_555 n
Oc DII*1 Dc1 15.0(7) 312_455 312_455 n
Oc DII*1 Dc2 14.6(4) 312_456 312_456 n
Oc DII*1 Od 122.8(32) 312_455 208_464 n
Oc DII*1 Od 26.4(13) 312_455 312_455 n
Oc DII*1 Dd1 135(5) 312_434 107_533 n
Oc DII*1 Dd1 128(4) 312_434 208_443 n
Oc DII*1 Dd1 22.8(20) 312_434 312_434 n
Oc DII*1 Dd2 121.3(33) 312_434 208_443 n
Oc DII*1 Dd2 40.9(19) 312_434 312_434 n
Oc DII*1 OII* 154(14) 312_334 1_555 n
Oc DII*1 DII*1 124(14) 312_333 2_555 n
Oc DII*1 DII*1 176(14) 312_333 3_555 n
Oc DII*1 DII*2 131(11) 312_334 1_555 n
Oc DII*1 DII*2 128(10) 312_334 2_555 n
Oc DII*1 DII*2 122(6) 312_334 3_555 n
Oc DII*1 Of 48.0(9) 312_333 5_555 n
Dc1 DII*1 Dc2 24.0(6) 312_456 312_456 n
Dc1 DII*1 Od 137.7(26) 312_455 208_464 n
Dc1 DII*1 Od 16.4(12) 312_455 312_455 n
Dc1 DII*1 Dd1 120(5) 312_434 107_533 n
Dc1 DII*1 Dd1 143(4) 312_434 208_443 n
Dc1 DII*1 Dd1 7.8(22) 312_434 312_434 n
Dc1 DII*1 Dd2 135.0(28) 312_434 208_443 n
Dc1 DII*1 Dd2 34.4(17) 312_434 312_434 n
Dc1 DII*1 OII* 139(13) 312_334 1_555 n
Dc1 DII*1 DII*1 109(13) 312_333 2_555 n
Dc1 DII*1 DII*1 169(13) 312_333 3_555 n
Dc1 DII*1 DII*2 123(11) 312_334 1_555 n
Dc1 DII*1 DII*2 121(11) 312_334 2_555 n
Dc1 DII*1 DII*2 113(7) 312_334 3_555 n
Dc1 DII*1 Of 60.5(9) 312_333 5_555 n
Dc2 DII*1 Od 115.9(30) 312_455 208_464 n
Dc2 DII*1 Od 26.1(12) 312_455 312_455 n
Dc2 DII*1 Dd1 137(5) 312_434 107_533 n
Dc2 DII*1 Dd1 125(4) 312_434 208_443 n
Dc2 DII*1 Dd1 31.1(21) 312_434 312_434 n
Dc2 DII*1 Dd2 111.2(31) 312_434 208_443 n
Dc2 DII*1 Dd2 33.7(20) 312_434 312_434 n
Dc2 DII*1 OII* 156(14) 312_334 1_555 n
Dc2 DII*1 DII*1 126(13) 312_333 2_555 n
Dc2 DII*1 DII*1 164(7) 312_333 3_555 n
Dc2 DII*1 DII*2 146(11) 312_334 1_555 n
Dc2 DII*1 DII*2 142(10) 312_334 2_555 n
Dc2 DII*1 DII*2 136(7) 312_334 3_555 n
Dc2 DII*1 Of 54.1(7) 312_333 5_555 n
Od DII*1 Od 140.3(31) 208_464 312_455 n
Od DII*1 Dd1 102.0(23) 208_443 107_533 n
Od DII*1 Dd1 13.6(10) 208_443 208_443 n
Od DII*1 Dd1 145(4) 208_443 312_434 n
Od DII*1 Dd2 14.4(10) 208_443 208_443 n
Od DII*1 Dd2 132(5) 208_443 312_434 n
Od DII*1 OII* 84(11) 208_343 1_555 n
Od DII*1 DII*1 112(10) 208_342 2_555 n
Od DII*1 DII*1 53(11) 208_342 3_555 n
Od DII*1 DII*2 91(9) 208_343 1_555 n
Od DII*1 DII*2 88(10) 208_343 2_555 n
Od DII*1 DII*2 99(11) 208_343 3_555 n
Od DII*1 Of 84.5(34) 208_342 5_555 n
Od DII*1 Dd1 112(5) 312_434 107_533 n
Od DII*1 Dd1 150.5(35) 312_434 208_443 n
Od DII*1 Dd1 15.8(15) 312_434 312_434 n
Od DII*1 Dd2 132(4) 312_434 208_443 n
Od DII*1 Dd2 18.4(10) 312_434 312_434 n
Od DII*1 OII* 131(13) 312_334 1_555 n
Od DII*1 DII*1 100(13) 312_333 2_555 n
Od DII*1 DII*1 157(11) 312_333 3_555 n
Od DII*1 DII*2 128(11) 312_334 1_555 n
Od DII*1 DII*2 129(12) 312_334 2_555 n
Od DII*1 DII*2 120(10) 312_334 3_555 n
Od DII*1 Of 74.4(14) 312_333 5_555 n
Dd1 DII*1 Dd1 96.6(18) 107_533 208_443 n
Dd1 DII*1 Dd1 112(5) 107_533 312_434 n
Dd1 DII*1 Dd2 100.5(30) 107_533 208_443 n
Dd1 DII*1 Dd2 105(5) 107_533 312_434 n
Dd1 DII*1 OII* 19(9) 107_433 1_555 n
Dd1 DII*1 DII*1 11(8) 107_432 2_555 n
Dd1 DII*1 DII*1 49(9) 107_432 3_555 n
Dd1 DII*1 DII*2 44(6) 107_433 1_555 n
Dd1 DII*1 DII*2 53(5) 107_433 2_555 n
Dd1 DII*1 DII*2 47(9) 107_433 3_555 n
Dd1 DII*1 Of 155(4) 107_432 5_555 n
Dd1 DII*1 Dd1 150(4) 208_443 312_434 n
Dd1 DII*1 Dd2 27.2(16) 208_443 208_443 n
Dd1 DII*1 Dd2 145(5) 208_443 312_434 n
Dd1 DII*1 OII* 77(10) 208_343 1_555 n
Dd1 DII*1 DII*1 108(10) 208_342 2_555 n
Dd1 DII*1 DII*1 48(10) 208_342 3_555 n
Dd1 DII*1 DII*2 78(9) 208_343 1_555 n
Dd1 DII*1 DII*2 75(9) 208_343 2_555 n
Dd1 DII*1 DII*2 86(12) 208_343 3_555 n
Dd1 DII*1 Of 84(4) 208_342 5_555 n
Dd1 DII*1 Dd2 142(4) 312_434 208_443 n
Dd1 DII*1 Dd2 34.0(22) 312_434 312_434 n
Dd1 DII*1 OII* 131(14) 312_334 1_555 n
Dd1 DII*1 DII*1 101(14) 312_333 2_555 n
Dd1 DII*1 DII*1 161(14) 312_333 3_555 n
Dd1 DII*1 DII*2 117(12) 312_334 1_555 n
Dd1 DII*1 DII*2 116(12) 312_334 2_555 n
Dd1 DII*1 DII*2 108(8) 312_334 3_555 n
Dd1 DII*1 Of 66.6(23) 312_333 5_555 n
Dd2 DII*1 Dd2 120(4) 208_443 312_434 n
Dd2 DII*1 OII* 84(10) 208_343 1_555 n
Dd2 DII*1 DII*1 109(9) 208_342 2_555 n
Dd2 DII*1 DII*1 55(10) 208_342 3_555 n
Dd2 DII*1 DII*2 100(9) 208_343 1_555 n
Dd2 DII*1 DII*2 98(11) 208_343 2_555 n
Dd2 DII*1 DII*2 108(10) 208_343 3_555 n
Dd2 DII*1 Of 92(4) 208_342 5_555 n
Dd2 DII*1 OII* 123(13) 312_334 1_555 n
Dd2 DII*1 DII*1 94(12) 312_333 2_555 n
Dd2 DII*1 DII*1 142(8) 312_333 3_555 n
Dd2 DII*1 DII*2 135(11) 312_334 1_555 n
Dd2 DII*1 DII*2 140(13) 312_334 2_555 n
Dd2 DII*1 DII*2 128(13) 312_334 3_555 n
Dd2 DII*1 Of 87.5(19) 312_333 5_555 n
OII* DII*1 DII*1 30.4(13) 1_555 2_555 n
OII* DII*1 DII*1 30.4(13) 1_555 3_555 n
OII* DII*1 DII*2 37.8(34) 1_555 1_555 n
OII* DII*1 DII*2 45(10) 1_555 2_555 n
OII* DII*1 DII*2 44(8) 1_555 3_555 n
OII* DII*1 Of 147(12) 1_555 5_555 n
DII*1 DII*1 DII*1 60.0 2_555 3_555 n
DII*1 DII*1 DII*2 51(7) 2_555 1_555 n
DII*1 DII*1 DII*2 59.7(29) 2_555 2_555 n
DII*1 DII*1 DII*2 52(10) 2_555 3_555 n
DII*1 DII*1 Of 154(7) 2_555 5_555 n
DII*1 DII*1 DII*2 50(9) 3_555 1_555 n
DII*1 DII*1 DII*2 53(7) 3_555 2_555 n
DII*1 DII*1 DII*2 59.3(21) 3_555 3_555 n
DII*1 DII*1 Of 128(12) 3_555 5_555 n
DII*2 DII*1 DII*2 9(7) 1_555 2_555 n
DII*2 DII*1 DII*2 9(10) 1_555 3_555 n
DII*2 DII*1 Of 112(9) 1_555 5_555 n
DII*2 DII*1 DII*2 12(11) 2_555 3_555 n
DII*2 DII*1 Of 103(5) 2_555 5_555 n
DII*2 DII*1 Of 108(10) 3_555 5_555 n
SII DII*2 Od 66.8(17) 1_555 107_554 n
SII DII*2 Od 65.3(22) 1_555 208_464 n
SII DII*2 Dd1 75.6(21) 1_555 107_533 n
SII DII*2 Dd1 74.2(27) 1_555 208_443 n
SII DII*2 Dd1 72.6(21) 1_555 312_434 n
SII DII*2 Dd2 52.5(13) 1_555 107_533 n
SII DII*2 Dd2 51.5(16) 1_555 208_443 n
SII DII*2 Dd2 50.7(14) 1_555 312_434 n
SII DII*2 OII* 7(6) 1_555 1_555 n
SII DII*2 DII*1 45(6) 1_555 1_555 n
SII DII*2 DII*1 42(5) 1_555 2_555 n
SII DII*2 DII*1 41(4) 1_555 3_555 n
SII DII*2 DII*2 87.8(19) 1_555 2_555 n
SII DII*2 DII*2 87.8(19) 1_555 3_555 n
SII DII*2 Of 75.2(15) 1_555 -102_443 n
SII DII*2 Of 76.5(25) 1_555 -203_443 n
SII DII*2 Of 78.6(26) 1_555 -301_443 n
SII DII*2 Df1 104(4) 1_555 4_555 n
SII DII*2 Df1 102(4) 1_555 6_555 n
SII DII*2 Df1 84.9(21) 1_555 -102_444 n
SII DII*2 Df1 85.9(31) 1_555 -203_444 n
SII DII*2 Df1 88.9(30) 1_555 -301_444 n
SII DII*2 Df2 68.9(21) 1_555 -301_434 n
Od DII*2 Od 106(4) 107_554 208_464 n
Od DII*2 Dd1 9.4(11) 107_533 107_533 n
Od DII*2 Dd1 110(4) 107_533 208_443 n
Od DII*2 Dd1 111(4) 107_533 312_434 n
Od DII*2 Dd2 14.4(5) 107_533 107_533 n
Od DII*2 Dd2 98.8(32) 107_533 208_443 n
Od DII*2 Dd2 94.7(29) 107_533 312_434 n
Od DII*2 OII* 73(7) 107_433 1_555 n
Od DII*2 DII*1 108(7) 107_432 1_555 n
Od DII*2 DII*1 42(8) 107_432 2_555 n
Od DII*2 DII*1 72(10) 107_432 3_555 n
Od DII*2 DII*2 154.5(23) 107_433 2_555 n
Od DII*2 DII*2 116(65) 107_433 3_555 n
Od DII*2 Of 141.6(16) 107_432 -102_443 n
Od DII*2 Of 64.7(26) 107_432 -203_443 n
Od DII*2 Of 53.3(21) 107_432 -301_443 n
Od DII*2 Df1 86.0(35) 107_433 4_555 n
Od DII*2 Df1 57.1(24) 107_433 6_555 n
Od DII*2 Df1 148.6(35) 107_433 -102_444 n
Od DII*2 Df1 77.8(34) 107_433 -203_444 n
Od DII*2 Df1 48.8(22) 107_433 -301_444 n
Od DII*2 Df2 41.7(18) 107_423 -301_434 n
Od DII*2 Dd1 114(5) 208_443 107_533 n
Od DII*2 Dd1 9.0(10) 208_443 208_443 n
Od DII*2 Dd1 103.9(27) 208_443 312_434 n
Od DII*2 Dd2 96.1(34) 208_443 107_533 n
Od DII*2 Dd2 13.9(7) 208_443 208_443 n
Od DII*2 Dd2 95.1(22) 208_443 312_434 n
Od DII*2 OII* 65(11) 208_343 1_555 n
Od DII*2 DII*1 67(8) 208_342 1_555 n
Od DII*2 DII*1 106(9) 208_342 2_555 n
Od DII*2 DII*1 35(10) 208_342 3_555 n
Od DII*2 DII*2 60(62) 208_343 2_555 n
Od DII*2 DII*2 114(62) 208_343 3_555 n
Od DII*2 Of 50.5(21) 208_342 -102_443 n
Od DII*2 Of 140.6(14) 208_342 -203_443 n
Od DII*2 Of 64.7(34) 208_342 -301_443 n
Od DII*2 Df1 56.4(31) 208_343 4_555 n
Od DII*2 Df1 163.0(33) 208_343 6_555 n
Od DII*2 Df1 46.5(26) 208_343 -102_444 n
Od DII*2 Df1 145.0(26) 208_343 -203_444 n
Od DII*2 Df1 78(4) 208_343 -301_444 n
Od DII*2 Df2 70.0(33) 208_333 -301_434 n
Dd1 DII*2 Dd1 117(5) 107_533 208_443 n
Dd1 DII*2 Dd1 113(5) 107_533 312_434 n
Dd1 DII*2 Dd2 23.6(12) 107_533 107_533 n
Dd1 DII*2 Dd2 108(4) 107_533 208_443 n
Dd1 DII*2 Dd2 99(4) 107_533 312_434 n
Dd1 DII*2 OII* 82(7) 107_433 1_555 n
Dd1 DII*2 DII*1 116(7) 107_432 1_555 n
Dd1 DII*2 DII*1 47(7) 107_432 2_555 n
Dd1 DII*2 DII*1 81(10) 107_432 3_555 n
Dd1 DII*2 DII*2 163(17) 107_433 2_555 n
Dd1 DII*2 DII*2 115(71) 107_433 3_555 n
Dd1 DII*2 Of 150.8(18) 107_432 -102_443 n
Dd1 DII*2 Of 62.6(35) 107_432 -203_443 n
Dd1 DII*2 Of 56.5(29) 107_432 -301_443 n
Dd1 DII*2 Df1 87(4) 107_433 4_555 n
Dd1 DII*2 Df1 49.7(29) 107_433 6_555 n
Dd1 DII*2 Df1 158(4) 107_433 -102_444 n
Dd1 DII*2 Df1 75(4) 107_433 -203_444 n
Dd1 DII*2 Df1 49.3(28) 107_433 -301_444 n
Dd1 DII*2 Df2 46.4(27) 107_423 -301_434 n
Dd1 DII*2 Dd1 109.4(30) 208_443 312_434 n
Dd1 DII*2 Dd2 101(4) 208_443 107_533 n
Dd1 DII*2 Dd2 22.8(13) 208_443 208_443 n
Dd1 DII*2 Dd2 102.7(28) 208_443 312_434 n
Dd1 DII*2 OII* 74(11) 208_343 1_555 n
Dd1 DII*2 DII*1 74(8) 208_342 1_555 n
Dd1 DII*2 DII*1 115(10) 208_342 2_555 n
Dd1 DII*2 DII*1 42(9) 208_342 3_555 n
Dd1 DII*2 DII*2 61(67) 208_343 2_555 n
Dd1 DII*2 DII*2 118(67) 208_343 3_555 n
Dd1 DII*2 Of 52.7(26) 208_342 -102_443 n
Dd1 DII*2 Of 149.6(16) 208_342 -203_443 n
Dd1 DII*2 Of 64(4) 208_342 -301_443 n
Dd1 DII*2 Df1 49.8(33) 208_343 4_555 n
Dd1 DII*2 Df1 166(5) 208_343 6_555 n
Dd1 DII*2 Df1 46.2(29) 208_343 -102_444 n
Dd1 DII*2 Df1 152.8(33) 208_343 -203_444 n
Dd1 DII*2 Df1 76(5) 208_343 -301_444 n
Dd1 DII*2 Df2 71(4) 208_333 -301_434 n
Dd1 DII*2 Dd2 105(4) 312_434 107_533 n
Dd1 DII*2 Dd2 96.3(29) 312_434 208_443 n
Dd1 DII*2 Dd2 22.3(12) 312_434 312_434 n
Dd1 DII*2 OII* 66(10) 312_334 1_555 n
Dd1 DII*2 DII*1 39(8) 312_333 1_555 n
Dd1 DII*2 DII*1 70(11) 312_333 2_555 n
Dd1 DII*2 DII*1 108(4) 312_333 3_555 n
Dd1 DII*2 DII*2 58(65) 312_334 2_555 n
Dd1 DII*2 DII*2 16(15) 312_334 3_555 n
Dd1 DII*2 Of 59.3(24) 312_333 -102_443 n
Dd1 DII*2 Of 53.0(32) 312_333 -203_443 n
Dd1 DII*2 Of 151.1(18) 312_333 -301_443 n
Dd1 DII*2 Df1 158(5) 312_334 4_555 n
Dd1 DII*2 Df1 82(5) 312_334 6_555 n
Dd1 DII*2 Df1 70.4(29) 312_334 -102_444 n
Dd1 DII*2 Df1 45.5(32) 312_334 -203_444 n
Dd1 DII*2 Df1 158(4) 312_334 -301_444 n
Dd1 DII*2 Df2 139.8(21) 312_324 -301_434 n
Dd2 DII*2 Dd2 86.9(27) 107_533 208_443 n
Dd2 DII*2 Dd2 85.5(24) 107_533 312_434 n
Dd2 DII*2 OII* 59(6) 107_433 1_555 n
Dd2 DII*2 DII*1 95(7) 107_432 1_555 n
Dd2 DII*2 DII*1 35(10) 107_432 2_555 n
Dd2 DII*2 DII*1 61(9) 107_432 3_555 n
Dd2 DII*2 DII*2 140.3(22) 107_433 2_555 n
Dd2 DII*2 DII*2 113(54) 107_433 3_555 n
Dd2 DII*2 Of 127.3(16) 107_432 -102_443 n
Dd2 DII*2 Of 66.2(30) 107_432 -203_443 n
Dd2 DII*2 Of 53.7(26) 107_432 -301_443 n
Dd2 DII*2 Df1 89(4) 107_433 4_555 n
Dd2 DII*2 Df1 67.0(29) 107_433 6_555 n
Dd2 DII*2 Df1 134.9(30) 107_433 -102_444 n
Dd2 DII*2 Df1 80(4) 107_433 -203_444 n
Dd2 DII*2 Df1 53.5(27) 107_433 -301_444 n
Dd2 DII*2 Df2 40.5(24) 107_423 -301_434 n
Dd2 DII*2 Dd2 83.9(16) 208_443 312_434 n
Dd2 DII*2 OII* 51(10) 208_343 1_555 n
Dd2 DII*2 DII*1 57(8) 208_342 1_555 n
Dd2 DII*2 DII*1 93(8) 208_342 2_555 n
Dd2 DII*2 DII*1 27(9) 208_342 3_555 n
Dd2 DII*2 DII*2 63(51) 208_343 2_555 n
Dd2 DII*2 DII*2 109(52) 208_343 3_555 n
Dd2 DII*2 Of 50.8(24) 208_342 -102_443 n
Dd2 DII*2 Of 126.9(17) 208_342 -203_443 n
Dd2 DII*2 Of 66(4) 208_342 -301_443 n
Dd2 DII*2 Df1 66(4) 208_343 4_555 n
Dd2 DII*2 Df1 152.2(27) 208_343 6_555 n
Dd2 DII*2 Df1 50.8(28) 208_343 -102_444 n
Dd2 DII*2 Df1 132.7(26) 208_343 -203_444 n
Dd2 DII*2 Df1 81(5) 208_343 -301_444 n
Dd2 DII*2 Df2 68.4(33) 208_333 -301_434 n
Dd2 DII*2 OII* 45(10) 312_334 1_555 n
Dd2 DII*2 DII*1 29(8) 312_333 1_555 n
Dd2 DII*2 DII*1 52(9) 312_333 2_555 n
Dd2 DII*2 DII*1 89.0(31) 312_333 3_555 n
Dd2 DII*2 DII*2 67(52) 312_334 2_555 n
Dd2 DII*2 DII*2 37.2(30) 312_334 3_555 n
Dd2 DII*2 Of 63.0(23) 312_333 -102_443 n
Dd2 DII*2 Of 50.7(27) 312_333 -203_443 n
Dd2 DII*2 Of 128.8(19) 312_333 -301_443 n
Dd2 DII*2 Df1 150(4) 312_334 4_555 n
Dd2 DII*2 Df1 85(4) 312_334 6_555 n
Dd2 DII*2 Df1 76.1(27) 312_334 -102_444 n
Dd2 DII*2 Df1 50.1(29) 312_334 -203_444 n
Dd2 DII*2 Df1 136.6(25) 312_334 -301_444 n
Dd2 DII*2 Df2 117.6(17) 312_324 -301_434 n
OII* DII*2 DII*1 37.7(6) 1_555 1_555 n
OII* DII*2 DII*1 44(7) 1_555 2_555 n
OII* DII*2 DII*1 45(9) 1_555 3_555 n
OII* DII*2 DII*2 82(7) 1_555 2_555 n
OII* DII*2 DII*2 82(7) 1_555 3_555 n
OII* DII*2 Of 69(7) 1_555 -102_443 n
OII* DII*2 Of 76(11) 1_555 -203_443 n
OII* DII*2 Of 85(10) 1_555 -301_443 n
OII* DII*2 Df1 108(13) 1_555 4_555 n
OII* DII*2 Df1 104(12) 1_555 6_555 n
OII* DII*2 Df1 80(8) 1_555 -102_444 n
OII* DII*2 Df1 84(12) 1_555 -203_444 n
OII* DII*2 Df1 96(10) 1_555 -301_444 n
OII* DII*2 Df2 76(9) 1_555 -301_434 n
DII*1 DII*2 DII*1 70(5) 1_555 2_555 n
DII*1 DII*2 DII*1 70(6) 1_555 3_555 n
DII*1 DII*2 DII*2 48(28) 1_555 2_555 n
DII*1 DII*2 DII*2 54(33) 1_555 3_555 n
DII*1 DII*2 Of 39(7) 1_555 -102_443 n
DII*1 DII*2 Of 79(9) 1_555 -203_443 n
DII*1 DII*2 Of 117(9) 1_555 -301_443 n
DII*1 DII*2 Df1 123(10) 1_555 4_555 n
DII*1 DII*2 Df1 113(10) 1_555 6_555 n
DII*1 DII*2 Df1 52(8) 1_555 -102_444 n
DII*1 DII*2 Df1 79(9) 1_555 -203_444 n
DII*1 DII*2 Df1 130(10) 1_555 -301_444 n
DII*1 DII*2 Df2 111(8) 1_555 -301_434 n
DII*1 DII*2 DII*1 75(10) 2_555 3_555 n
DII*1 DII*2 DII*2 117(40) 2_555 2_555 n
DII*1 DII*2 DII*2 79(54) 2_555 3_555 n
DII*1 DII*2 Of 108(5) 2_555 -102_443 n
DII*1 DII*2 Of 40(11) 2_555 -203_443 n
DII*1 DII*2 Of 87(12) 2_555 -301_443 n
DII*1 DII*2 Df1 122(13) 2_555 4_555 n
DII*1 DII*2 Df1 60(8) 2_555 6_555 n
DII*1 DII*2 Df1 121(4) 2_555 -102_444 n
DII*1 DII*2 Df1 53(12) 2_555 -203_444 n
DII*1 DII*2 Df1 88(11) 2_555 -301_444 n
DII*1 DII*2 Df2 74(11) 2_555 -301_434 n
DII*1 DII*2 DII*2 89(51) 3_555 2_555 n
DII*1 DII*2 DII*2 124(27) 3_555 3_555 n
DII*1 DII*2 Of 77(10) 3_555 -102_443 n
DII*1 DII*2 Of 115(8) 3_555 -203_443 n
DII*1 DII*2 Of 47(6) 3_555 -301_443 n
DII*1 DII*2 Df1 63(6) 3_555 4_555 n
DII*1 DII*2 Df1 128(11) 3_555 6_555 n
DII*1 DII*2 Df1 78(11) 3_555 -102_444 n
DII*1 DII*2 Df1 126(8) 3_555 -203_444 n
DII*1 DII*2 Df1 61(6) 3_555 -301_444 n
DII*1 DII*2 Df2 44(7) 3_555 -301_434 n
DII*2 DII*2 DII*2 60.0 2_555 3_555 n
DII*2 DII*2 Of 14(24) 2_555 -102_443 n
DII*2 DII*2 Of 110(69) 2_555 -203_443 n
DII*2 DII*2 Of 124(71) 2_555 -301_443 n
DII*2 DII*2 Df1 101(71) 2_555 4_555 n
DII*2 DII*2 Df1 133(70) 2_555 6_555 n
DII*2 DII*2 Df1 15(66) 2_555 -102_444 n
DII*2 DII*2 Df1 101(71) 2_555 -203_444 n
DII*2 DII*2 Df1 135(74) 2_555 -301_444 n
DII*2 DII*2 Df2 130(63) 2_555 -301_434 n
DII*2 DII*2 Of 66(66) 3_555 -102_443 n
DII*2 DII*2 Of 52(69) 3_555 -203_443 n
DII*2 DII*2 Of 165(27) 3_555 -301_443 n
DII*2 DII*2 Df1 158(60) 3_555 4_555 n
DII*2 DII*2 Df1 75(71) 3_555 6_555 n
DII*2 DII*2 Df1 74(68) 3_555 -102_444 n
DII*2 DII*2 Df1 41(71) 3_555 -203_444 n
DII*2 DII*2 Df1 164(73) 3_555 -301_444 n
DII*2 DII*2 Df2 152(38) 3_555 -301_434 n
Of DII*2 Of 111(4) -102_443 -203_443 n
Of DII*2 Of 115(5) -102_443 -301_443 n
Of DII*2 Df1 99(5) -102_444 4_555 n
Of DII*2 Df1 140(5) -102_444 6_555 n
Of DII*2 Df1 13.2(6) -102_444 -102_444 n
Of DII*2 Df1 105(4) -102_444 -203_444 n
Of DII*2 Df1 128(6) -102_444 -301_444 n
Of DII*2 Df2 119(4) -102_434 -301_434 n
Of DII*2 Of 118.0(33) -203_443 -301_443 n
Of DII*2 Df1 148(4) -203_444 4_555 n
Of DII*2 Df1 34.1(19) -203_444 6_555 n
Of DII*2 Df1 123(4) -203_444 -102_444 n
Of DII*2 Df1 14.0(8) -203_444 -203_444 n
Of DII*2 Df1 112(4) -203_444 -301_444 n
Of DII*2 Df2 105.9(30) -203_434 -301_434 n
Of DII*2 Df1 35.0(21) -301_444 4_555 n
Of DII*2 Df1 102.4(31) -301_444 6_555 n
Of DII*2 Df1 110(6) -301_444 -102_444 n
Of DII*2 Df1 131(4) -301_444 -203_444 n
Of DII*2 Df1 14.3(10) -301_444 -301_444 n
Of DII*2 Df2 13.3(6) -301_434 -301_434 n
Df1 DII*2 Df1 119.7(27) 4_555 6_555 n
Df1 DII*2 Df1 88(5) 4_555 -102_444 n
Df1 DII*2 Df1 156(4) 4_555 -203_444 n
Df1 DII*2 Df1 37.4(30) 4_555 -301_444 n
Df1 DII*2 Df2 48.3(24) 4_555 -301_434 n
Df1 DII*2 Df1 148(6) 6_555 -102_444 n
Df1 DII*2 Df1 36.6(26) 6_555 -203_444 n
Df1 DII*2 Df1 90.6(33) 6_555 -301_444 n
Df1 DII*2 Df2 95.1(29) 6_555 -301_434 n
Df1 DII*2 Df1 115(5) -102_444 -203_444 n
Df1 DII*2 Df1 121(7) -102_444 -301_444 n
Df1 DII*2 Df2 116(5) -102_434 -301_434 n
Df1 DII*2 Df1 123(5) -203_444 -301_444 n
Df1 DII*2 Df2 119(4) -203_434 -301_434 n
Df1 DII*2 Df2 20.0(13) -301_434 -301_434 n
Si1 Of Si1 69.9(6) 111_434 -108_545 n
Si1 Of Si2 50.8(5) 111_533 208_443 n
Si1 Of Al1 50.8(5) 111_443 208_353 n
Si1 Of O1 25.03(26) 111_433 111_433 n
Si1 Of O1 65.8(7) 111_433 -108_544 n
Si1 Of O2 22.91(23) 111_433 1_555 n
Si1 Of O3 61.2(5) 111_433 4_555 n
Si1 Of O4 64.8(6) 111_433 310_334 n
Si1 Of O4 24.09(22) 111_433 312_334 n
Si1 Of SJ 48.3(6) 111_545 1_555 n
Si1 Of SJ 117.8(10) 111_545 -207_566 n
Si1 Of SJ 98.9(12) 111_545 -304_556 n
Si1 Of Oc 125.2(10) 111_545 -3_555 n
Si1 Of Oc 60.4(6) 111_545 -108_656 n
Si1 Of Oc 113.7(10) 111_545 -304_556 n
Si1 Of Dc1 133.1(9) 111_554 -3_555 n
Si1 Of Dc1 135.0(9) 111_554 -207_575 n
Si1 Of Dc1 124.8(11) 111_554 -304_565 n
Si1 Of Dc2 110.4(9) 111_555 -3_555 n
Si1 Of Dc2 46.1(5) 111_555 -108_666 n
Si1 Of Dc2 101.1(11) 111_555 -304_566 n
Si1 Of Od 50.3(8) 111_554 1_555 n
Si1 Of Od 124.1(13) 111_554 -207_575 n
Si1 Of Od 106.0(14) 111_554 -304_565 n
Si1 Of Si2 49.5(5) -108_644 208_443 n
Si1 Of Al1 49.5(5) -108_554 208_353 n
Si1 Of O1 64.4(6) -108_544 111_433 n
Si1 Of O1 23.05(29) -108_544 -108_544 n
Si1 Of O2 57.0(5) -108_544 1_555 n
Si1 Of O3 26.97(25) -108_544 4_555 n
Si1 Of O4 78.1(7) -108_544 310_334 n
Si1 Of O4 93.8(8) -108_544 312_334 n
Si1 Of SJ 113.8(10) -108_656 1_555 n
Si1 Of SJ 48.7(6) -108_656 -207_566 n
Si1 Of SJ 76.5(10) -108_656 -304_556 n
Si1 Of Oc 112.8(8) -108_656 -3_555 n
Si1 Of Oc 102.6(9) -108_656 -108_656 n
Si1 Of Oc 61.5(6) -108_656 -304_556 n
Si1 Of Dc1 110.4(7) -108_665 -3_555 n
Si1 Of Dc1 68.6(6) -108_665 -207_575 n
Si1 Of Dc1 79.2(7) -108_665 -304_565 n
Si1 Of Dc2 112.5(8) -108_666 -3_555 n
Si1 Of Dc2 89.1(8) -108_666 -108_666 n
Si1 Of Dc2 49.0(7) -108_666 -304_566 n
Si1 Of Od 112.8(11) -108_665 1_555 n
Si1 Of Od 55.1(10) -108_665 -207_575 n
Si1 Of Od 79.8(13) -108_665 -304_565 n
Si2 Of Al1 0.0 208_353 208_353 n
Si2 Of O1 67.6(7) 208_343 111_433 n
Si2 Of O1 28.7(4) 208_343 -108_544 n
Si2 Of O2 27.92(30) 208_343 1_555 n
Si2 Of O3 66.3(6) 208_343 4_555 n
Si2 Of O4 30.52(33) 208_343 310_334 n
Si2 Of O4 65.0(6) 208_343 312_334 n
Si2 Of SJ 95.2(9) 208_455 1_555 n
Si2 Of SJ 78.7(8) 208_455 -207_566 n
Si2 Of SJ 51.1(9) 208_455 -304_556 n
Si2 Of Oc 87.9(8) 208_455 -3_555 n
Si2 Of Oc 110.8(10) 208_455 -108_656 n
Si2 Of Oc 63.5(6) 208_455 -304_556 n
Si2 Of Dc1 92.2(8) 208_464 -3_555 n
Si2 Of Dc1 88.3(7) 208_464 -207_575 n
Si2 Of Dc1 74.3(8) 208_464 -304_565 n
Si2 Of Dc2 78.0(7) 208_465 -3_555 n
Si2 Of Dc2 95.5(9) 208_465 -108_666 n
Si2 Of Dc2 52.2(7) 208_465 -304_566 n
Si2 Of Od 98.9(11) 208_464 1_555 n
Si2 Of Od 83.5(12) 208_464 -207_575 n
Si2 Of Od 57.9(11) 208_464 -304_565 n
Al1 Of O1 67.6(7) 208_343 111_433 n
Al1 Of O1 28.7(4) 208_343 -108_544 n
Al1 Of O2 27.92(30) 208_343 1_555 n
Al1 Of O3 66.3(6) 208_343 4_555 n
Al1 Of O4 30.52(33) 208_343 310_334 n
Al1 Of O4 65.0(6) 208_343 312_334 n
Al1 Of SJ 95.2(9) 208_455 1_555 n
Al1 Of SJ 78.7(8) 208_455 -207_566 n
Al1 Of SJ 51.1(9) 208_455 -304_556 n
Al1 Of Oc 87.9(8) 208_455 -3_555 n
Al1 Of Oc 110.8(10) 208_455 -108_656 n
Al1 Of Oc 63.5(6) 208_455 -304_556 n
Al1 Of Dc1 92.2(8) 208_464 -3_555 n
Al1 Of Dc1 88.3(7) 208_464 -207_575 n
Al1 Of Dc1 74.3(8) 208_464 -304_565 n
Al1 Of Dc2 78.0(7) 208_465 -3_555 n
Al1 Of Dc2 95.5(9) 208_465 -108_666 n
Al1 Of Dc2 52.2(7) 208_465 -304_566 n
Al1 Of Od 98.9(11) 208_464 1_555 n
Al1 Of Od 83.5(12) 208_464 -207_575 n
Al1 Of Od 57.9(11) 208_464 -304_565 n
O1 Of O1 71.0(8) 111_433 -108_544 n
O1 Of O2 42.0(4) 111_433 1_555 n
O1 Of O3 45.4(4) 111_433 4_555 n
O1 Of O4 88.2(8) 111_433 310_334 n
O1 Of O4 41.0(4) 111_433 312_334 n
O1 Of SJ 49.8(7) 111_545 1_555 n
O1 Of SJ 111.5(10) 111_545 -207_566 n
O1 Of SJ 118.7(13) 111_545 -304_556 n
O1 Of Oc 150.2(11) 111_545 -3_555 n
O1 Of Oc 45.3(5) 111_545 -108_656 n
O1 Of Oc 122.5(11) 111_545 -304_556 n
O1 Of Dc1 157.7(11) 111_554 -3_555 n
O1 Of Dc1 132.2(9) 111_554 -207_575 n
O1 Of Dc1 138.7(12) 111_554 -304_565 n
O1 Of Dc2 135.4(10) 111_555 -3_555 n
O1 Of Dc2 29.29(33) 111_555 -108_666 n
O1 Of Dc2 108.7(12) 111_555 -304_566 n
O1 Of Od 48.4(9) 111_554 1_555 n
O1 Of Od 117.6(13) 111_554 -207_575 n
O1 Of Od 125.6(15) 111_554 -304_565 n
O1 Of O2 46.0(5) -108_544 1_555 n
O1 Of O3 47.0(5) -108_544 4_555 n
O1 Of O4 55.3(6) -108_544 310_334 n
O1 Of O4 86.7(9) -108_544 312_334 n
O1 Of SJ 114.1(11) -108_656 1_555 n
O1 Of SJ 54.0(6) -108_656 -207_566 n
O1 Of SJ 57.0(10) -108_656 -304_556 n
O1 Of Oc 96.0(9) -108_656 -3_555 n
O1 Of Oc 115.4(11) -108_656 -108_656 n
O1 Of Oc 51.6(5) -108_656 -304_556 n
O1 Of Dc1 96.2(8) -108_665 -3_555 n
O1 Of Dc1 69.2(6) -108_665 -207_575 n
O1 Of Dc1 68.0(7) -108_665 -304_565 n
O1 Of Dc2 92.1(9) -108_666 -3_555 n
O1 Of Dc2 99.7(10) -108_666 -108_666 n
O1 Of Dc2 37.8(6) -108_666 -304_566 n
O1 Of Od 115.7(13) -108_665 1_555 n
O1 Of Od 59.9(11) -108_665 -207_575 n
O1 Of Od 61.7(12) -108_665 -304_565 n
O2 Of O3 59.7(5) 1_555 4_555 n
O2 Of O4 46.9(5) 1_555 310_334 n
O2 Of O4 40.7(4) 1_555 312_334 n
O2 Of SJ 69.5(7) 1_555 1_555 n
O2 Of SJ 100.0(9) 1_555 -207_566 n
O2 Of SJ 77.4(10) 1_555 -304_556 n
O2 Of Oc 109.8(9) 1_555 -3_555 n
O2 Of Oc 83.0(7) 1_555 -108_656 n
O2 Of Oc 91.0(8) 1_555 -304_556 n
O2 Of Dc1 116.1(9) 1_555 -3_555 n
O2 Of Dc1 114.0(8) 1_555 -207_575 n
O2 Of Dc1 102.1(10) 1_555 -304_565 n
O2 Of Dc2 96.7(8) 1_555 -3_555 n
O2 Of Dc2 68.0(6) 1_555 -108_666 n
O2 Of Dc2 78.8(10) 1_555 -304_566 n
O2 Of Od 72.3(9) 1_555 1_555 n
O2 Of Od 105.9(13) 1_555 -207_575 n
O2 Of Od 84.5(12) 1_555 -304_565 n
O3 Of O4 96.8(9) 4_555 310_334 n
O3 Of O4 83.9(7) 4_555 312_334 n
O3 Of SJ 93.8(9) 4_555 1_555 n
O3 Of SJ 66.9(7) 4_555 -207_566 n
O3 Of SJ 103.1(12) 4_555 -304_556 n
O3 Of Oc 139.5(9) 4_555 -3_555 n
O3 Of Oc 76.4(7) 4_555 -108_656 n
O3 Of Oc 87.2(8) 4_555 -304_556 n
O3 Of Dc1 136.1(8) 4_555 -3_555 n
O3 Of Dc1 87.6(7) 4_555 -207_575 n
O3 Of Dc1 104.6(9) 4_555 -304_565 n
O3 Of Dc2 139.0(10) 4_555 -3_555 n
O3 Of Dc2 64.4(6) 4_555 -108_666 n
O3 Of Dc2 75.5(9) 4_555 -304_566 n
O3 Of Od 91.1(11) 4_555 1_555 n
O3 Of Od 72.7(11) 4_555 -207_575 n
O3 Of Od 106.7(14) 4_555 -304_565 n
O4 Of O4 65.9(6) 310_334 312_334 n
O4 Of SJ 93.0(8) 310_446 1_555 n
O4 Of SJ 90.8(8) 310_446 -207_566 n
O4 Of SJ 36.7(8) 310_446 -304_556 n
O4 Of Oc 62.9(6) 310_446 -3_555 n
O4 Of Oc 120.4(10) 310_446 -108_656 n
O4 Of Oc 63.4(6) 310_446 -304_556 n
O4 Of Dc1 69.5(6) 310_455 -3_555 n
O4 Of Dc1 90.1(7) 310_455 -207_575 n
O4 Of Dc1 64.9(7) 310_455 -304_565 n
O4 Of Dc2 50.2(5) 310_456 -3_555 n
O4 Of Dc2 109.5(9) 310_456 -108_666 n
O4 Of Dc2 58.9(8) 310_456 -304_566 n
O4 Of Od 98.4(10) 310_455 1_555 n
O4 Of Od 93.0(12) 310_455 -207_575 n
O4 Of Od 43.3(11) 310_455 -304_565 n
O4 Of SJ 30.3(5) 312_446 1_555 n
O4 Of SJ 140.5(11) 312_446 -207_566 n
O4 Of SJ 102.6(12) 312_446 -304_556 n
O4 Of Oc 113.9(9) 312_446 -3_555 n
O4 Of Oc 54.5(5) 312_446 -108_656 n
O4 Of Oc 126.9(10) 312_446 -304_556 n
O4 Of Dc1 122.6(8) 312_455 -3_555 n
O4 Of Dc1 153.3(10) 312_455 -207_575 n
O4 Of Dc1 130.7(11) 312_455 -304_565 n
O4 Of Dc2 99.2(8) 312_456 -3_555 n
O4 Of Dc2 46.0(5) 312_456 -108_666 n
O4 Of Dc2 117.2(12) 312_456 -304_566 n
O4 Of Od 34.5(8) 312_455 1_555 n
O4 Of Od 146.6(14) 312_455 -207_575 n
O4 Of Od 108.9(14) 312_455 -304_565 n
SJ Of SJ 160.7(13) 1_555 -207_566 n
SJ Of SJ 127.7(14) 1_555 -304_556 n
SJ Of Oc 120.2(10) 1_555 -3_555 n
SJ Of Oc 31.3(6) 1_555 -108_656 n
SJ Of Oc 156.3(12) 1_555 -304_556 n
SJ Of Dc1 127.3(10) 1_555 -3_555 n
SJ Of Dc1 176.4(12) 1_555 -207_575 n
SJ Of Dc1 152.3(12) 1_555 -304_565 n
SJ Of Dc2 109.4(9) 1_555 -3_555 n
SJ Of Dc2 32.8(6) 1_555 -108_666 n
SJ Of Dc2 147.5(14) 1_555 -304_566 n
SJ Of Od 5.8(9) 1_555 1_555 n
SJ Of Od 165.8(15) 1_555 -207_575 n
SJ Of Od 132.5(15) 1_555 -304_565 n
SJ Of SJ 61.8(9) -207_566 -304_556 n
SJ Of Oc 78.2(8) -207_566 -3_555 n
SJ Of Oc 134.4(11) -207_566 -108_656 n
SJ Of Oc 31.7(5) -207_566 -304_556 n
SJ Of Dc1 71.6(7) -207_575 -3_555 n
SJ Of Dc1 20.7(6) -207_575 -207_575 n
SJ Of Dc1 43.5(6) -207_575 -304_565 n
SJ Of Dc2 87.4(8) -207_576 -3_555 n
SJ Of Dc2 128.8(11) -207_576 -108_666 n
SJ Of Dc2 32.0(7) -207_576 -304_566 n
SJ Of Od 157.2(13) -207_575 1_555 n
SJ Of Od 6.4(11) -207_575 -207_575 n
SJ Of Od 59.2(13) -207_575 -304_565 n
SJ Of Oc 39.5(8) -304_556 -3_555 n
SJ Of Oc 157.1(14) -304_556 -108_656 n
SJ Of Oc 30.4(8) -304_556 -304_556 n
SJ Of Dc1 41.8(8) -304_565 -3_555 n
SJ Of Dc1 54.9(9) -304_565 -207_575 n
SJ Of Dc1 28.1(8) -304_565 -304_565 n
SJ Of Dc2 36.0(8) -304_566 -3_555 n
SJ Of Dc2 145.0(14) -304_566 -108_666 n
SJ Of Dc2 33.2(9) -304_566 -304_566 n
SJ Of Od 133.5(14) -304_565 1_555 n
SJ Of Od 61.6(13) -304_565 -207_575 n
SJ Of Od 7.1(11) -304_565 -304_565 n
Oc Of Oc 143.8(11) -3_555 -108_656 n
Oc Of Oc 52.7(6) -3_555 -304_556 n
Oc Of Dc1 8.73(32) -3_555 -3_555 n
Oc Of Dc1 59.8(6) -3_555 -207_575 n
Oc Of Dc1 35.9(5) -3_555 -304_565 n
Oc Of Dc2 15.07(27) -3_555 -3_555 n
Oc Of Dc2 153.0(10) -3_555 -108_666 n
Oc Of Dc2 64.0(8) -3_555 -304_566 n
Oc Of Od 124.6(12) -3_555 1_555 n
Oc Of Od 73.9(11) -3_555 -207_575 n
Oc Of Od 34.3(11) -3_555 -304_565 n
Oc Of Oc 163.4(12) -108_656 -304_556 n
Oc Of Dc1 147.0(11) -108_665 -3_555 n
Oc Of Dc1 146.6(10) -108_665 -207_575 n
Oc Of Dc1 174.6(13) -108_665 -304_565 n
Oc Of Dc2 137.8(9) -108_666 -3_555 n
Oc Of Dc2 16.05(20) -108_666 -108_666 n
Oc Of Dc2 151.5(14) -108_666 -304_566 n
Oc Of Od 25.6(8) -108_665 1_555 n
Oc Of Od 136.7(14) -108_665 -207_575 n
Oc Of Od 163.2(15) -108_665 -304_565 n
Oc Of Dc1 49.0(6) -304_565 -3_555 n
Oc Of Dc1 27.0(4) -304_565 -207_575 n
Oc Of Dc1 17.68(19) -304_565 -304_565 n
Oc Of Dc2 58.1(6) -304_566 -3_555 n
Oc Of Dc2 150.3(12) -304_566 -108_666 n
Oc Of Dc2 13.8(4) -304_566 -304_566 n
Oc Of Od 161.3(13) -304_565 1_555 n
Oc Of Od 31.3(9) -304_565 -207_575 n
Oc Of Od 27.5(11) -304_565 -304_565 n
Dc1 Of Dc1 52.4(6) -3_555 -207_575 n
Dc1 Of Dc1 31.4(5) -3_555 -304_565 n
Dc1 Of Dc2 23.67(25) -3_555 -3_555 n
Dc1 Of Dc2 159.3(10) -3_555 -108_666 n
Dc1 Of Dc2 61.5(8) -3_555 -304_566 n
Dc1 Of Od 131.2(11) -3_555 1_555 n
Dc1 Of Od 66.9(11) -3_555 -207_575 n
Dc1 Of Od 35.6(11) -3_555 -304_565 n
Dc1 Of Dc1 29.4(6) -207_575 -304_565 n
Dc1 Of Dc2 71.3(7) -207_576 -3_555 n
Dc1 Of Dc2 146.8(10) -207_576 -108_666 n
Dc1 Of Dc2 36.1(5) -207_576 -304_566 n
Dc1 Of Od 171.5(12) -207_575 1_555 n
Dc1 Of Od 14.9(9) -207_575 -207_575 n
Dc1 Of Od 49.9(12) -207_575 -304_565 n
Dc1 Of Dc2 43.9(6) -304_566 -3_555 n
Dc1 Of Dc2 167.7(13) -304_566 -108_666 n
Dc1 Of Dc2 30.9(4) -304_566 -304_566 n
Dc1 Of Od 157.9(13) -304_565 1_555 n
Dc1 Of Od 40.5(10) -304_565 -207_575 n
Dc1 Of Od 21.8(11) -304_565 -304_565 n
Dc2 Of Dc2 141.6(9) -3_555 -108_666 n
Dc2 Of Dc2 66.6(8) -3_555 -304_566 n
Dc2 Of Od 114.5(11) -3_555 1_555 n
Dc2 Of Od 84.2(11) -3_555 -207_575 n
Dc2 Of Od 33.5(12) -3_555 -304_565 n
Dc2 Of Dc2 136.9(14) -108_666 -304_566 n
Dc2 Of Od 28.4(9) -108_665 1_555 n
Dc2 Of Od 133.1(13) -108_665 -207_575 n
Dc2 Of Od 152.1(16) -108_665 -304_565 n
Dc2 Of Od 151.0(15) -304_565 1_555 n
Dc2 Of Od 34.4(10) -304_565 -207_575 n
Dc2 Of Od 33.4(12) -304_565 -304_565 n
Od Of Od 161.3(13) 1_555 -207_575 n
Od Of Od 138.3(17) 1_555 -304_565 n
Od Of Od 58.1(14) -207_575 -304_565 n
O1 Df1 O4 46.5(5) -108_544 310_334 n
O1 Df1 SJ 105.9(13) -108_656 -3_555 n
O1 Df1 SJ 53.3(10) -108_656 -207_566 n
O1 Df1 SJ 49.2(10) -108_656 -304_556 n
O1 Df1 Oc 92.1(14) -108_656 -3_555 n
O1 Df1 Oc 91.9(9) -108_656 -108_656 n
O1 Df1 Oc 76.6(11) -108_656 -207_566 n
O1 Df1 Oc 48.2(8) -108_656 -304_556 n
O1 Df1 Dc1 97.5(14) -108_665 -3_555 n
O1 Df1 Dc1 71.4(11) -108_665 -207_575 n
O1 Df1 Dc1 64.1(11) -108_665 -304_565 n
O1 Df1 Dc2 86.4(11) -108_666 -3_555 n
O1 Df1 Dc2 30.1(6) -108_666 -304_566 n
O1 Df1 Od 109.8(15) -108_665 -3_555 n
O1 Df1 Od 58.1(15) -108_665 -207_575 n
O1 Df1 Od 55.9(13) -108_665 -304_565 n
O1 Df1 Dd1 120.3(21) -108_644 -3_555 n
O1 Df1 Dd1 99.3(14) -108_644 -108_644 n
O1 Df1 Dd1 75.9(18) -108_644 -207_554 n
O1 Df1 Dd1 58.3(16) -108_644 -304_544 n
O1 Df1 Dd2 49.8(19) -108_644 -207_554 n
O1 Df1 Dd2 49.6(18) -108_644 -304_544 n
O1 Df1 OII* 97.4(19) -108_544 -301_444 n
O1 Df1 DII*1 149.3(24) -108_543 -208_443 n
O4 Df1 SJ 67.5(10) 310_446 -3_555 n
O4 Df1 SJ 86.9(12) 310_446 -207_566 n
O4 Df1 SJ 29.1(8) 310_446 -304_556 n
O4 Df1 Oc 58.0(9) 310_446 -3_555 n
O4 Df1 Oc 96.5(9) 310_446 -108_656 n
O4 Df1 Oc 102.4(12) 310_446 -207_566 n
O4 Df1 Oc 58.5(8) 310_446 -304_556 n
O4 Df1 Dc1 69.8(10) 310_455 -3_555 n
O4 Df1 Dc1 91.0(12) 310_455 -207_575 n
O4 Df1 Dc1 59.8(10) 310_455 -304_565 n
O4 Df1 Dc2 46.9(7) 310_456 -3_555 n
O4 Df1 Dc2 49.8(9) 310_456 -304_566 n
O4 Df1 Od 73.4(13) 310_455 -3_555 n
O4 Df1 Od 89.5(16) 310_455 -207_575 n
O4 Df1 Od 37.6(12) 310_455 -304_565 n
O4 Df1 Dd1 84.9(18) 310_434 -3_555 n
O4 Df1 Dd1 116.4(14) 310_434 -108_644 n
O4 Df1 Dd1 106.5(22) 310_434 -207_554 n
O4 Df1 Dd1 47.2(13) 310_434 -304_544 n
O4 Df1 Dd2 90.5(22) 310_434 -207_554 n
O4 Df1 Dd2 22.9(11) 310_434 -304_544 n
O4 Df1 OII* 142.8(19) 310_334 -301_444 n
O4 Df1 DII*1 102.8(22) 310_333 -208_443 n
SJ Df1 SJ 101.8(15) -3_555 -207_566 n
SJ Df1 SJ 56.9(11) -3_555 -304_556 n
SJ Df1 Oc 14.7(7) -3_555 -3_555 n
SJ Df1 Oc 129.5(16) -3_555 -108_656 n
SJ Df1 Oc 91.0(10) -3_555 -207_566 n
SJ Df1 Oc 72.9(11) -3_555 -304_556 n
SJ Df1 Dc1 19.4(6) -3_555 -3_555 n
SJ Df1 Dc1 81.7(11) -3_555 -207_575 n
SJ Df1 Dc1 55.2(11) -3_555 -304_565 n
SJ Df1 Dc2 20.7(6) -3_555 -3_555 n
SJ Df1 Dc2 84.8(14) -3_555 -304_566 n
SJ Df1 Od 6.5(10) -3_555 -3_555 n
SJ Df1 Od 98.5(16) -3_555 -207_575 n
SJ Df1 Od 51.4(15) -3_555 -304_565 n
SJ Df1 Dd1 17.5(15) -3_555 -3_555 n
SJ Df1 Dd1 142.9(20) -3_555 -108_644 n
SJ Df1 Dd1 98.5(23) -3_555 -207_554 n
SJ Df1 Dd1 53.0(16) -3_555 -304_544 n
SJ Df1 Dd2 115.5(19) -3_555 -207_554 n
SJ Df1 Dd2 56.5(19) -3_555 -304_544 n
SJ Df1 OII* 146.3(17) -3_555 -301_444 n
SJ Df1 DII*1 51.4(28) -3_555 -208_443 n
SJ Df1 SJ 66.0(13) -207_566 -304_556 n
SJ Df1 Oc 89.6(15) -207_566 -3_555 n
SJ Df1 Oc 125.8(15) -207_566 -108_656 n
SJ Df1 Oc 23.8(7) -207_566 -207_566 n
SJ Df1 Oc 34.6(8) -207_566 -304_556 n
SJ Df1 Dc1 82.8(13) -207_575 -3_555 n
SJ Df1 Dc1 23.9(7) -207_575 -207_575 n
SJ Df1 Dc1 48.4(11) -207_575 -304_565 n
SJ Df1 Dc2 95.9(14) -207_576 -3_555 n
SJ Df1 Dc2 37.1(10) -207_576 -304_566 n
SJ Df1 Od 99.7(15) -207_575 -3_555 n
SJ Df1 Od 5.3(12) -207_575 -207_575 n
SJ Df1 Od 63.6(16) -207_575 -304_565 n
SJ Df1 Dd1 101.9(22) -207_554 -3_555 n
SJ Df1 Dd1 115.0(19) -207_554 -108_644 n
SJ Df1 Dd1 22.7(15) -207_554 -207_554 n
SJ Df1 Dd1 56.0(15) -207_554 -304_544 n
SJ Df1 Dd2 13.9(12) -207_554 -207_554 n
SJ Df1 Dd2 71.9(19) -207_554 -304_544 n
SJ Df1 OII* 73.1(14) -207_454 -301_444 n
SJ Df1 DII*1 141.4(33) -207_453 -208_443 n
SJ Df1 Oc 42.9(11) -304_556 -3_555 n
SJ Df1 Oc 124.8(13) -304_556 -108_656 n
SJ Df1 Oc 75.8(14) -304_556 -207_566 n
SJ Df1 Oc 32.5(9) -304_556 -304_556 n
SJ Df1 Dc1 49.8(11) -304_565 -3_555 n
SJ Df1 Dc1 63.6(13) -304_565 -207_575 n
SJ Df1 Dc1 30.7(10) -304_565 -304_565 n
SJ Df1 Dc2 38.6(10) -304_566 -3_555 n
SJ Df1 Dc2 32.4(10) -304_566 -304_566 n
SJ Df1 Od 60.6(14) -304_565 -3_555 n
SJ Df1 Od 66.8(18) -304_565 -207_575 n
SJ Df1 Od 9.2(12) -304_565 -304_565 n
SJ Df1 Dd1 71.3(19) -304_544 -3_555 n
SJ Df1 Dd1 142.6(16) -304_544 -108_644 n
SJ Df1 Dd1 81.2(24) -304_544 -207_554 n
SJ Df1 Dd1 18.1(14) -304_544 -304_544 n
SJ Df1 Dd2 74.6(23) -304_544 -207_554 n
SJ Df1 Dd2 6.7(15) -304_544 -304_544 n
SJ Df1 OII* 137.8(24) -304_444 -301_444 n
SJ Df1 DII*1 106.0(29) -304_443 -208_443 n
Oc Df1 Oc 137.0(19) -3_555 -108_656 n
Oc Df1 Oc 82.8(13) -3_555 -207_566 n
Oc Df1 Oc 58.8(11) -3_555 -304_556 n
Oc Df1 Dc1 13.9(4) -3_555 -3_555 n
Oc Df1 Dc1 72.0(13) -3_555 -207_575 n
Oc Df1 Dc1 41.7(9) -3_555 -304_565 n
Oc Df1 Dc2 13.4(4) -3_555 -3_555 n
Oc Df1 Dc2 70.1(13) -3_555 -304_566 n
Oc Df1 Od 17.7(9) -3_555 -3_555 n
Oc Df1 Od 87.0(18) -3_555 -207_575 n
Oc Df1 Od 36.8(13) -3_555 -304_565 n
Oc Df1 Dd1 28.7(14) -3_555 -3_555 n
Oc Df1 Dd1 155.0(25) -3_555 -108_644 n
Oc Df1 Dd1 90.5(25) -3_555 -207_554 n
Oc Df1 Dd1 38.4(15) -3_555 -304_544 n
Oc Df1 Dd2 102.9(21) -3_555 -207_554 n
Oc Df1 Dd2 43.4(18) -3_555 -304_544 n
Oc Df1 OII* 148.9(18) -3_555 -301_444 n
Oc Df1 DII*1 66.1(29) -3_555 -208_443 n
Oc Df1 Oc 139.5(15) -108_656 -207_566 n
Oc Df1 Oc 140.1(13) -108_656 -304_556 n
Oc Df1 Dc1 148.6(19) -108_665 -3_555 n
Oc Df1 Dc1 148.4(17) -108_665 -207_575 n
Oc Df1 Dc1 153.8(14) -108_665 -304_565 n
Oc Df1 Dc2 125.1(15) -108_666 -3_555 n
Oc Df1 Dc2 122.0(13) -108_666 -304_566 n
Oc Df1 Od 133.2(18) -108_665 -3_555 n
Oc Df1 Od 130.1(19) -108_665 -207_575 n
Oc Df1 Od 133.9(16) -108_665 -304_565 n
Oc Df1 Dd1 132.3(25) -108_644 -3_555 n
Oc Df1 Dd1 21.7(12) -108_644 -108_644 n
Oc Df1 Dd1 131.9(27) -108_644 -207_554 n
Oc Df1 Dd1 142.6(16) -108_644 -304_544 n
Oc Df1 Dd2 112.1(17) -108_644 -207_554 n
Oc Df1 Dd2 119.2(15) -108_644 -304_544 n
Oc Df1 OII* 72.4(10) -108_544 -301_444 n
Oc Df1 DII*1 90.6(34) -108_543 -208_443 n
Oc Df1 Oc 44.0(8) -207_566 -304_556 n
Oc Df1 Dc1 71.9(10) -207_575 -3_555 n
Oc Df1 Dc1 12.54(29) -207_575 -207_575 n
Oc Df1 Dc1 48.5(10) -207_575 -304_565 n
Oc Df1 Dc2 93.2(12) -207_576 -3_555 n
Oc Df1 Dc2 54.9(11) -207_576 -304_566 n
Oc Df1 Od 86.8(12) -207_575 -3_555 n
Oc Df1 Od 18.7(12) -207_575 -207_575 n
Oc Df1 Od 69.9(15) -207_575 -304_565 n
Oc Df1 Dd1 85.3(20) -207_554 -3_555 n
Oc Df1 Dd1 121.4(19) -207_554 -108_644 n
Oc Df1 Dd1 7.7(20) -207_554 -207_554 n
Oc Df1 Dd1 60.2(14) -207_554 -304_544 n
Oc Df1 Dd2 33.6(14) -207_554 -207_554 n
Oc Df1 Dd2 82.4(17) -207_554 -304_544 n
Oc Df1 OII* 70.9(10) -207_454 -301_444 n
Oc Df1 DII*1 119.0(30) -207_453 -208_443 n
Oc Df1 Dc1 56.6(10) -304_565 -3_555 n
Oc Df1 Dc1 32.7(7) -304_565 -207_575 n
Oc Df1 Dc1 18.4(4) -304_565 -304_565 n
Oc Df1 Dc2 62.3(10) -304_566 -3_555 n
Oc Df1 Dc2 18.1(4) -304_566 -304_566 n
Oc Df1 Od 73.2(13) -304_565 -3_555 n
Oc Df1 Od 34.6(12) -304_565 -207_575 n
Oc Df1 Od 29.0(12) -304_565 -304_565 n
Oc Df1 Dd1 79.9(20) -304_544 -3_555 n
Oc Df1 Dd1 142.7(20) -304_544 -108_644 n
Oc Df1 Dd1 48.9(19) -304_544 -207_554 n
Oc Df1 Dd1 21.7(13) -304_544 -304_544 n
Oc Df1 Dd2 45.7(17) -304_544 -207_554 n
Oc Df1 Dd2 39.0(15) -304_544 -304_544 n
Oc Df1 OII* 107.7(19) -304_444 -301_444 n
Oc Df1 DII*1 123.2(33) -304_443 -208_443 n
Dc1 Df1 Dc1 62.3(11) -3_555 -207_575 n
Dc1 Df1 Dc1 38.2(8) -3_555 -304_565 n
Dc1 Df1 Dc2 27.2(4) -3_555 -3_555 n
Dc1 Df1 Dc2 71.2(13) -3_555 -304_566 n
Dc1 Df1 Od 17.2(8) -3_555 -3_555 n
Dc1 Df1 Od 79.2(16) -3_555 -207_575 n
Dc1 Df1 Od 41.8(13) -3_555 -304_565 n
Dc1 Df1 Dd1 23.7(15) -3_555 -3_555 n
Dc1 Df1 Dd1 160.7(21) -3_555 -108_644 n
Dc1 Df1 Dd1 79.5(23) -3_555 -207_554 n
Dc1 Df1 Dd1 39.6(15) -3_555 -304_544 n
Dc1 Df1 Dd2 96.6(19) -3_555 -207_554 n
Dc1 Df1 Dd2 52.0(17) -3_555 -304_544 n
Dc1 Df1 OII* 135.1(16) -3_555 -301_444 n
Dc1 Df1 DII*1 66.6(31) -3_555 -208_443 n
Dc1 Df1 Dc1 36.0(9) -207_575 -304_565 n
Dc1 Df1 Dc2 81.6(12) -207_576 -3_555 n
Dc1 Df1 Dc2 45.9(10) -207_576 -304_566 n
Dc1 Df1 Od 78.4(13) -207_575 -3_555 n
Dc1 Df1 Od 18.9(11) -207_575 -207_575 n
Dc1 Df1 Od 57.5(15) -207_575 -304_565 n
Dc1 Df1 Dd1 78.8(20) -207_554 -3_555 n
Dc1 Df1 Dd1 132.8(21) -207_554 -108_644 n
Dc1 Df1 Dd1 19.5(20) -207_554 -207_554 n
Dc1 Df1 Dd1 47.7(13) -207_554 -304_544 n
Dc1 Df1 Dd2 37.0(13) -207_554 -207_554 n
Dc1 Df1 Dd2 70.3(16) -207_554 -304_544 n
Dc1 Df1 OII* 83.1(13) -207_454 -301_444 n
Dc1 Df1 DII*1 117.6(33) -207_453 -208_443 n
Dc1 Df1 Dc2 47.7(10) -304_566 -3_555 n
Dc1 Df1 Dc2 34.7(7) -304_566 -304_566 n
Dc1 Df1 Od 55.0(12) -304_565 -3_555 n
Dc1 Df1 Od 46.5(14) -304_565 -207_575 n
Dc1 Df1 Od 22.7(12) -304_565 -304_565 n
Dc1 Df1 Dd1 61.5(18) -304_544 -3_555 n
Dc1 Df1 Dd1 161.1(22) -304_544 -108_644 n
Dc1 Df1 Dd1 55.3(22) -304_544 -207_554 n
Dc1 Df1 Dd1 12.7(12) -304_544 -304_544 n
Dc1 Df1 Dd2 61.3(18) -304_544 -207_554 n
Dc1 Df1 Dd2 37.1(13) -304_544 -304_544 n
Dc1 Df1 OII* 118.7(20) -304_444 -301_444 n
Dc1 Df1 DII*1 104.8(33) -304_443 -208_443 n
Dc2 Df1 Dc2 69.7(12) -3_555 -304_566 n
Dc2 Df1 Od 26.5(10) -3_555 -3_555 n
Dc2 Df1 Od 94.2(17) -3_555 -207_575 n
Dc2 Df1 Od 35.5(13) -3_555 -304_565 n
Dc2 Df1 Dd1 38.0(15) -3_555 -3_555 n
Dc2 Df1 Dd1 145.3(21) -3_555 -108_644 n
Dc2 Df1 Dd1 100.8(25) -3_555 -207_554 n
Dc2 Df1 Dd1 40.6(14) -3_555 -304_544 n
Dc2 Df1 Dd2 108.0(21) -3_555 -207_554 n
Dc2 Df1 Dd2 36.9(19) -3_555 -304_544 n
Dc2 Df1 OII* 162.1(17) -3_555 -301_444 n
Dc2 Df1 DII*1 67.5(25) -3_555 -208_443 n
Dc2 Df1 Od 86.6(16) -304_565 -3_555 n
Dc2 Df1 Od 39.7(14) -304_565 -207_575 n
Dc2 Df1 Od 34.3(13) -304_565 -304_565 n
Dc2 Df1 Dd1 95.0(22) -304_544 -3_555 n
Dc2 Df1 Dd1 127.3(19) -304_544 -108_644 n
Dc2 Df1 Dd1 57.5(19) -304_544 -207_554 n
Dc2 Df1 Dd1 32.1(15) -304_544 -304_544 n
Dc2 Df1 Dd2 42.9(20) -304_544 -207_554 n
Dc2 Df1 Dd2 37.0(19) -304_544 -304_544 n
Dc2 Df1 OII* 105.5(22) -304_444 -301_444 n
Dc2 Df1 DII*1 136.2(32) -304_443 -208_443 n
Od Df1 Od 96.0(21) -3_555 -207_575 n
Od Df1 Od 54.3(14) -3_555 -304_565 n
Od Df1 Dd1 11.5(10) -3_555 -3_555 n
Od Df1 Dd1 143.8(20) -3_555 -108_644 n
Od Df1 Dd1 94.2(26) -3_555 -207_554 n
Od Df1 Dd1 54.5(16) -3_555 -304_544 n
Od Df1 Dd2 113.6(23) -3_555 -207_554 n
Od Df1 Dd2 60.9(18) -3_555 -304_544 n
Od Df1 OII* 139.7(19) -3_555 -301_444 n
Od Df1 DII*1 50.2(29) -3_555 -208_443 n
Od Df1 Od 63.5(15) -207_575 -304_565 n
Od Df1 Dd1 97.5(25) -207_554 -3_555 n
Od Df1 Dd1 117.9(24) -207_554 -108_644 n
Od Df1 Dd1 18.3(7) -207_554 -207_554 n
Od Df1 Dd1 55.2(17) -207_554 -304_544 n
Od Df1 Dd2 18.1(6) -207_554 -207_554 n
Od Df1 Dd2 73.0(17) -207_554 -304_544 n
Od Df1 OII* 73.5(17) -207_454 -301_444 n
Od Df1 DII*1 136.2(35) -207_453 -208_443 n
Od Df1 Dd1 64.3(19) -304_544 -3_555 n
Od Df1 Dd1 151.8(21) -304_544 -108_644 n
Od Df1 Dd1 76.1(22) -304_544 -207_554 n
Od Df1 Dd1 10.0(11) -304_544 -304_544 n
Od Df1 Dd2 73.9(22) -304_544 -207_554 n
Od Df1 Dd2 14.8(9) -304_544 -304_544 n
Od Df1 OII* 136.7(24) -304_444 -301_444 n
Od Df1 DII*1 102.2(31) -304_443 -208_443 n
Dd1 Df1 Dd1 137.3(21) -3_555 -108_644 n
Dd1 Df1 Dd1 92(4) -3_555 -207_554 n
Dd1 Df1 Dd1 63.2(23) -3_555 -304_544 n
Dd1 Df1 Dd2 115.6(26) -3_555 -207_554 n
Dd1 Df1 Dd2 72.1(25) -3_555 -304_544 n
Dd1 Df1 OII* 129.2(23) -3_555 -301_444 n
Dd1 Df1 DII*1 43.6(33) -3_555 -208_443 n
Dd1 Df1 Dd1 113.8(34) -108_644 -207_554 n
Dd1 Df1 Dd1 157.4(25) -108_644 -304_544 n
Dd1 Df1 Dd2 101.5(21) -108_644 -207_554 n
Dd1 Df1 Dd2 138.1(19) -108_644 -304_544 n
Dd1 Df1 OII* 51.4(14) -108_544 -301_444 n
Dd1 Df1 DII*1 94.1(33) -108_543 -208_443 n
Dd1 Df1 Dd1 66.6(25) -207_554 -304_544 n
Dd1 Df1 Dd2 29.3(14) -207_554 -207_554 n
Dd1 Df1 Dd2 87.8(27) -207_554 -304_544 n
Dd1 Df1 OII* 63.7(22) -207_454 -301_444 n
Dd1 Df1 DII*1 123.1(34) -207_453 -208_443 n
Dd1 Df1 Dd2 67.4(23) -304_544 -207_554 n
Dd1 Df1 Dd2 24.4(5) -304_544 -304_544 n
Dd1 Df1 OII* 128.7(21) -304_444 -301_444 n
Dd1 Df1 DII*1 104.4(33) -304_443 -208_443 n
Dd2 Df1 Dd2 79.7(16) -207_554 -304_544 n
Dd2 Df1 OII* 63.3(21) -207_454 -301_444 n
Dd2 Df1 DII*1 152.4(34) -207_453 -208_443 n
Dd2 Df1 OII* 142.3(27) -304_444 -301_444 n
Dd2 Df1 DII*1 103.5(32) -304_443 -208_443 n
OII* Df1 DII*1 112.4(28) -301_443 -208_443 n
Si1 Df2 Si1 80.0(12) 111_434 -108_545 n
Si1 Df2 Si2 55.2(10) 111_533 208_443 n
Si1 Df2 Si2 47.1(7) 111_533 -211_554 n
Si1 Df2 Al1 55.2(10) 111_443 208_353 n
Si1 Df2 Al1 47.1(7) 111_443 -211_464 n
Si1 Df2 O1 25.4(4) 111_433 111_433 n
Si1 Df2 O1 74.0(17) 111_433 -108_544 n
Si1 Df2 O2 23.9(4) 111_433 1_555 n
Si1 Df2 O3 66.1(10) 111_433 4_555 n
Si1 Df2 O4 69.2(12) 111_433 310_334 n
Si1 Df2 O4 107.3(12) 111_433 -302_444 n
Si1 Df2 SJ 141.7(14) 111_545 -207_566 n
Si1 Df2 SJ 112.1(22) 111_545 -304_556 n
Si1 Df2 Oc 124.6(17) 111_545 -3_555 n
Si1 Df2 Oc 55.9(8) 111_545 -108_656 n
Si1 Df2 Oc 138.7(16) 111_545 -304_556 n
Si1 Df2 Dc1 133.9(16) 111_554 -3_555 n
Si1 Df2 Dc1 162.5(10) 111_554 -207_575 n
Si1 Df2 Dc1 145.2(20) 111_554 -304_565 n
Si1 Df2 Dc2 110.8(15) 111_555 -3_555 n
Si1 Df2 Dc2 43.9(7) 111_555 -108_666 n
Si1 Df2 Dc2 127.4(21) 111_555 -304_566 n
Si1 Df2 Od 150.4(18) 111_554 -207_575 n
Si1 Df2 Od 119.7(22) 111_554 -304_565 n
Si1 Df2 Si2 64.4(8) -108_644 208_443 n
Si1 Df2 Si2 53.2(8) -108_644 -211_554 n
Si1 Df2 Al1 64.4(8) -108_554 208_353 n
Si1 Df2 Al1 53.2(8) -108_554 -211_464 n
Si1 Df2 O1 73.1(11) -108_544 111_433 n
Si1 Df2 O1 29.9(8) -108_544 -108_544 n
Si1 Df2 O2 69.0(9) -108_544 1_555 n
Si1 Df2 O3 32.4(5) -108_544 4_555 n
Si1 Df2 O4 99.8(11) -108_544 310_334 n
Si1 Df2 O4 28.5(4) -108_544 -302_444 n
Si1 Df2 SJ 61.7(10) -108_656 -207_566 n
Si1 Df2 SJ 105.1(15) -108_656 -304_556 n
Si1 Df2 Oc 138.7(16) -108_656 -3_555 n
Si1 Df2 Oc 105.7(15) -108_656 -108_656 n
Si1 Df2 Oc 81.8(11) -108_656 -304_556 n
Si1 Df2 Dc1 131.8(15) -108_665 -3_555 n
Si1 Df2 Dc1 84.2(12) -108_665 -207_575 n
Si1 Df2 Dc1 103.7(14) -108_665 -304_565 n
Si1 Df2 Dc2 136.8(14) -108_666 -3_555 n
Si1 Df2 Dc2 94.4(14) -108_666 -108_666 n
Si1 Df2 Dc2 69.9(14) -108_666 -304_566 n
Si1 Df2 Od 70.4(15) -108_665 -207_575 n
Si1 Df2 Od 105.7(17) -108_665 -304_565 n
Si2 Df2 Si2 81.6(12) 208_443 -211_554 n
Si2 Df2 Al1 0.0 208_353 208_353 n
Si2 Df2 Al1 81.6(12) 208_353 -211_464 n
Si2 Df2 O1 75.1(13) 208_343 111_433 n
Si2 Df2 O1 37.0(9) 208_343 -108_544 n
Si2 Df2 O2 31.4(6) 208_343 1_555 n
Si2 Df2 O3 81.5(11) 208_343 4_555 n
Si2 Df2 O4 36.9(7) 208_343 310_334 n
Si2 Df2 O4 87.4(8) 208_343 -302_444 n
Si2 Df2 SJ 102.9(12) 208_455 -207_566 n
Si2 Df2 SJ 66.7(15) 208_455 -304_556 n
Si2 Df2 Oc 100.5(17) 208_455 -3_555 n
Si2 Df2 Oc 111.1(17) 208_455 -108_656 n
Si2 Df2 Oc 83.5(12) 208_455 -304_556 n
Si2 Df2 Dc1 103.9(16) 208_464 -3_555 n
Si2 Df2 Dc1 110.9(13) 208_464 -207_575 n
Si2 Df2 Dc1 94.6(15) 208_464 -304_565 n
Si2 Df2 Dc2 87.2(14) 208_465 -3_555 n
Si2 Df2 Dc2 98.8(16) 208_465 -108_666 n
Si2 Df2 Dc2 72.9(15) 208_465 -304_566 n
Si2 Df2 Od 109.7(16) 208_464 -207_575 n
Si2 Df2 Od 73.3(16) 208_464 -304_565 n
Si2 Df2 Al1 81.6(12) -211_464 208_353 n
Si2 Df2 Al1 0.0 -211_464 -211_464 n
Si2 Df2 O1 25.3(4) -211_454 111_433 n
Si2 Df2 O1 70.7(15) -211_454 -108_544 n
Si2 Df2 O2 58.0(8) -211_454 1_555 n
Si2 Df2 O3 23.9(4) -211_454 4_555 n
Si2 Df2 O4 111.5(16) -211_454 310_334 n
Si2 Df2 O4 70.4(9) -211_454 -302_444 n
Si2 Df2 SJ 104.1(15) -211_566 -207_566 n
Si2 Df2 SJ 147.8(19) -211_566 -304_556 n
Si2 Df2 Oc 167.6(14) -211_566 -3_555 n
Si2 Df2 Oc 53.0(7) -211_566 -108_656 n
Si2 Df2 Oc 134.7(14) -211_566 -304_556 n
Si2 Df2 Dc1 173.7(11) -211_575 -3_555 n
Si2 Df2 Dc1 125.9(15) -211_575 -207_575 n
Si2 Df2 Dc1 155.9(16) -211_575 -304_565 n
Si2 Df2 Dc2 157.5(18) -211_576 -3_555 n
Si2 Df2 Dc2 41.2(6) -211_576 -108_666 n
Si2 Df2 Dc2 123.1(19) -211_576 -304_566 n
Si2 Df2 Od 110.2(19) -211_575 -207_575 n
Si2 Df2 Od 153.1(18) -211_575 -304_565 n
Al1 Df2 Al1 81.6(12) 208_353 -211_464 n
Al1 Df2 O1 75.1(13) 208_343 111_433 n
Al1 Df2 O1 37.0(9) 208_343 -108_544 n
Al1 Df2 O2 31.4(6) 208_343 1_555 n
Al1 Df2 O3 81.5(11) 208_343 4_555 n
Al1 Df2 O4 36.9(7) 208_343 310_334 n
Al1 Df2 O4 87.4(8) 208_343 -302_444 n
Al1 Df2 SJ 102.9(12) 208_455 -207_566 n
Al1 Df2 SJ 66.7(15) 208_455 -304_556 n
Al1 Df2 Oc 100.5(17) 208_455 -3_555 n
Al1 Df2 Oc 111.1(17) 208_455 -108_656 n
Al1 Df2 Oc 83.5(12) 208_455 -304_556 n
Al1 Df2 Dc1 103.9(16) 208_464 -3_555 n
Al1 Df2 Dc1 110.9(13) 208_464 -207_575 n
Al1 Df2 Dc1 94.6(15) 208_464 -304_565 n
Al1 Df2 Dc2 87.2(14) 208_465 -3_555 n
Al1 Df2 Dc2 98.8(16) 208_465 -108_666 n
Al1 Df2 Dc2 72.9(15) 208_465 -304_566 n
Al1 Df2 Od 109.7(16) 208_464 -207_575 n
Al1 Df2 Od 73.3(16) 208_464 -304_565 n
Al1 Df2 O1 25.3(4) -211_454 111_433 n
Al1 Df2 O1 70.7(15) -211_454 -108_544 n
Al1 Df2 O2 58.0(8) -211_454 1_555 n
Al1 Df2 O3 23.9(4) -211_454 4_555 n
Al1 Df2 O4 111.5(16) -211_454 310_334 n
Al1 Df2 O4 70.4(9) -211_454 -302_444 n
Al1 Df2 SJ 104.1(15) -211_566 -207_566 n
Al1 Df2 SJ 147.8(19) -211_566 -304_556 n
Al1 Df2 Oc 167.6(14) -211_566 -3_555 n
Al1 Df2 Oc 53.0(7) -211_566 -108_656 n
Al1 Df2 Oc 134.7(14) -211_566 -304_556 n
Al1 Df2 Dc1 173.7(11) -211_575 -3_555 n
Al1 Df2 Dc1 125.9(15) -211_575 -207_575 n
Al1 Df2 Dc1 155.9(16) -211_575 -304_565 n
Al1 Df2 Dc2 157.5(18) -211_576 -3_555 n
Al1 Df2 Dc2 41.2(6) -211_576 -108_666 n
Al1 Df2 Dc2 123.1(19) -211_576 -304_566 n
Al1 Df2 Od 110.2(19) -211_575 -207_575 n
Al1 Df2 Od 153.1(18) -211_575 -304_565 n
O1 Df2 O1 80.4(17) 111_433 -108_544 n
O1 Df2 O2 44.7(7) 111_433 1_555 n
O1 Df2 O3 48.4(8) 111_433 4_555 n
O1 Df2 O4 94.6(15) 111_433 310_334 n
O1 Df2 O4 94.7(12) 111_433 -302_444 n
O1 Df2 SJ 129.2(17) 111_545 -207_566 n
O1 Df2 SJ 137.3(24) 111_545 -304_556 n
O1 Df2 Oc 143.3(16) 111_545 -3_555 n
O1 Df2 Oc 40.9(6) 111_545 -108_656 n
O1 Df2 Oc 152.2(14) 111_545 -304_556 n
O1 Df2 Dc1 152.8(14) 111_554 -3_555 n
O1 Df2 Dc1 151.2(17) 111_554 -207_575 n
O1 Df2 Dc1 169.6(18) 111_554 -304_565 n
O1 Df2 Dc2 132.5(17) 111_555 -3_555 n
O1 Df2 Dc2 26.8(4) 111_555 -108_666 n
O1 Df2 Dc2 138.7(20) 111_555 -304_566 n
O1 Df2 Od 135.5(21) 111_554 -207_575 n
O1 Df2 Od 144.9(24) 111_554 -304_565 n
O1 Df2 O2 53.9(14) -108_544 1_555 n
O1 Df2 O3 57.3(12) -108_544 4_555 n
O1 Df2 O4 70.3(15) -108_544 310_334 n
O1 Df2 O4 50.5(11) -108_544 -302_444 n
O1 Df2 SJ 72.0(15) -108_656 -207_566 n
O1 Df2 SJ 80.3(17) -108_656 -304_556 n
O1 Df2 Oc 118.2(21) -108_656 -3_555 n
O1 Df2 Oc 120.8(22) -108_656 -108_656 n
O1 Df2 Oc 71.8(13) -108_656 -304_556 n
O1 Df2 Dc1 115.5(20) -108_665 -3_555 n
O1 Df2 Dc1 88.6(17) -108_665 -207_575 n
O1 Df2 Dc1 92.0(17) -108_665 -304_565 n
O1 Df2 Dc2 110.6(20) -108_666 -3_555 n
O1 Df2 Dc2 106.9(20) -108_666 -108_666 n
O1 Df2 Dc2 58.3(12) -108_666 -304_566 n
O1 Df2 Od 80.4(18) -108_665 -207_575 n
O1 Df2 Od 83.4(19) -108_665 -304_565 n
O2 Df2 O3 68.5(10) 1_555 4_555 n
O2 Df2 O4 53.5(9) 1_555 310_334 n
O2 Df2 O4 97.4(10) 1_555 -302_444 n
O2 Df2 SJ 125.8(11) 1_555 -207_566 n
O2 Df2 SJ 93.8(19) 1_555 -304_556 n
O2 Df2 Oc 118.8(17) 1_555 -3_555 n
O2 Df2 Oc 79.8(11) 1_555 -108_656 n
O2 Df2 Oc 114.9(14) 1_555 -304_556 n
O2 Df2 Dc1 125.9(16) 1_555 -3_555 n
O2 Df2 Dc1 140.5(11) 1_555 -207_575 n
O2 Df2 Dc1 124.9(17) 1_555 -304_565 n
O2 Df2 Dc2 103.7(15) 1_555 -3_555 n
O2 Df2 Dc2 67.4(10) 1_555 -108_666 n
O2 Df2 Dc2 103.5(19) 1_555 -304_566 n
O2 Df2 Od 134.3(15) 1_555 -207_575 n
O2 Df2 Od 101.1(19) 1_555 -304_565 n
O3 Df2 O4 117.7(15) 4_555 310_334 n
O3 Df2 O4 46.6(6) 4_555 -302_444 n
O3 Df2 SJ 80.8(13) 4_555 -207_566 n
O3 Df2 SJ 136.9(15) 4_555 -304_556 n
O3 Df2 Oc 168.2(19) 4_555 -3_555 n
O3 Df2 Oc 73.8(11) 4_555 -108_656 n
O3 Df2 Oc 111.5(14) 4_555 -304_556 n
O3 Df2 Dc1 158.6(17) 4_555 -3_555 n
O3 Df2 Dc1 103.5(14) 4_555 -207_575 n
O3 Df2 Dc1 132.1(17) 4_555 -304_565 n
O3 Df2 Dc2 167.8(13) 4_555 -3_555 n
O3 Df2 Dc2 63.8(10) 4_555 -108_666 n
O3 Df2 Dc2 101.1(18) 4_555 -304_566 n
O3 Df2 Od 87.7(17) 4_555 -207_575 n
O3 Df2 Od 138.1(17) 4_555 -304_565 n
O4 Df2 O4 117.1(10) 310_334 -302_444 n
O4 Df2 SJ 114.0(15) 310_446 -207_566 n
O4 Df2 SJ 43.0(13) 310_446 -304_556 n
O4 Df2 Oc 66.6(12) 310_446 -3_555 n
O4 Df2 Oc 112.4(16) 310_446 -108_656 n
O4 Df2 Oc 77.9(14) 310_446 -304_556 n
O4 Df2 Dc1 72.6(12) 310_455 -3_555 n
O4 Df2 Dc1 106.7(16) 310_455 -207_575 n
O4 Df2 Dc1 76.1(15) 310_455 -304_565 n
O4 Df2 Dc2 52.0(9) 310_456 -3_555 n
O4 Df2 Dc2 107.2(16) 310_456 -108_666 n
O4 Df2 Dc2 74.6(19) 310_456 -304_566 n
O4 Df2 Od 115.8(20) 310_455 -207_575 n
O4 Df2 Od 50.5(15) 310_455 -304_565 n
O4 Df2 SJ 35.4(8) -302_556 -207_566 n
O4 Df2 SJ 101.7(17) -302_556 -304_556 n
O4 Df2 Oc 121.7(17) -302_556 -3_555 n
O4 Df2 Oc 114.5(15) -302_556 -108_656 n
O4 Df2 Oc 66.4(11) -302_556 -304_556 n
O4 Df2 Dc1 112.4(15) -302_565 -3_555 n
O4 Df2 Dc1 58.5(9) -302_565 -207_575 n
O4 Df2 Dc1 85.7(14) -302_565 -304_565 n
O4 Df2 Dc2 128.7(16) -302_566 -3_555 n
O4 Df2 Dc2 108.3(14) -302_566 -108_666 n
O4 Df2 Dc2 58.7(15) -302_566 -304_566 n
O4 Df2 Od 43.4(13) -302_565 -207_575 n
O4 Df2 Od 98.6(19) -302_565 -304_565 n
SJ Df2 SJ 79.0(19) -207_566 -304_556 n
SJ Df2 Oc 87.4(16) -207_566 -3_555 n
SJ Df2 Oc 133.3(18) -207_566 -108_656 n
SJ Df2 Oc 39.4(10) -207_566 -304_556 n
SJ Df2 Dc1 77.8(14) -207_575 -3_555 n
SJ Df2 Dc1 23.2(8) -207_575 -207_575 n
SJ Df2 Dc1 53.4(12) -207_575 -304_565 n
SJ Df2 Dc2 97.4(16) -207_576 -3_555 n
SJ Df2 Dc2 134.8(18) -207_576 -108_666 n
SJ Df2 Dc2 39.5(16) -207_576 -304_566 n
SJ Df2 Od 8.9(13) -207_575 -207_575 n
SJ Df2 Od 73.2(20) -207_575 -304_565 n
SJ Df2 Oc 38.1(12) -304_556 -3_555 n
SJ Df2 Oc 143.7(21) -304_556 -108_656 n
SJ Df2 Oc 39.6(13) -304_556 -304_556 n
SJ Df2 Dc1 38.2(12) -304_565 -3_555 n
SJ Df2 Dc1 65.1(16) -304_565 -207_575 n
SJ Df2 Dc1 33.2(13) -304_565 -304_565 n
SJ Df2 Dc2 31.8(12) -304_566 -3_555 n
SJ Df2 Dc2 146.2(24) -304_566 -108_666 n
SJ Df2 Dc2 43.3(17) -304_566 -304_566 n
SJ Df2 Od 77.3(21) -304_565 -207_575 n
SJ Df2 Od 7.6(14) -304_565 -304_565 n
Oc Df2 Oc 115.6(10) -3_555 -108_656 n
Oc Df2 Oc 57.6(13) -3_555 -304_556 n
Oc Df2 Dc1 9.7(4) -3_555 -3_555 n
Oc Df2 Dc1 64.9(11) -3_555 -207_575 n
Oc Df2 Dc1 36.5(9) -3_555 -304_565 n
Oc Df2 Dc2 15.09(33) -3_555 -3_555 n
Oc Df2 Dc2 126.7(11) -3_555 -108_666 n
Oc Df2 Dc2 68.8(20) -3_555 -304_566 n
Oc Df2 Od 80.8(18) -3_555 -207_575 n
Oc Df2 Od 34.9(14) -3_555 -304_565 n
Oc Df2 Oc 165.3(18) -108_656 -304_556 n
Oc Df2 Dc1 121.4(9) -108_665 -3_555 n
Oc Df2 Dc1 136.9(15) -108_665 -207_575 n
Oc Df2 Dc1 147.2(13) -108_665 -304_565 n
Oc Df2 Dc2 114.9(11) -108_666 -3_555 n
Oc Df2 Dc2 14.06(18) -108_666 -108_666 n
Oc Df2 Dc2 172.6(28) -108_666 -304_566 n
Oc Df2 Od 131.6(21) -108_665 -207_575 n
Oc Df2 Od 146.5(21) -108_665 -304_565 n
Oc Df2 Dc1 50.0(11) -304_565 -3_555 n
Oc Df2 Dc1 29.7(8) -304_565 -207_575 n
Oc Df2 Dc1 21.9(5) -304_565 -304_565 n
Oc Df2 Dc2 62.3(13) -304_566 -3_555 n
Oc Df2 Dc2 174.2(21) -304_566 -108_666 n
Oc Df2 Dc2 13.5(9) -304_566 -304_566 n
Oc Df2 Od 38.4(13) -304_565 -207_575 n
Oc Df2 Od 34.1(15) -304_565 -304_565 n
Dc1 Df2 Dc1 55.2(10) -3_555 -207_575 n
Dc1 Df2 Dc1 28.2(8) -3_555 -304_565 n
Dc1 Df2 Dc2 23.4(4) -3_555 -3_555 n
Dc1 Df2 Dc2 133.7(10) -3_555 -108_666 n
Dc1 Df2 Dc2 62.1(18) -3_555 -304_566 n
Dc1 Df2 Od 71.0(16) -3_555 -207_575 n
Dc1 Df2 Od 33.1(14) -3_555 -304_565 n
Dc1 Df2 Dc1 34.0(9) -207_575 -304_565 n
Dc1 Df2 Dc2 76.3(12) -207_576 -3_555 n
Dc1 Df2 Dc2 145.8(16) -207_576 -108_666 n
Dc1 Df2 Dc2 38.2(15) -207_576 -304_566 n
Dc1 Df2 Od 15.8(11) -207_575 -207_575 n
Dc1 Df2 Od 58.0(17) -207_575 -304_565 n
Dc1 Df2 Dc2 44.1(10) -304_566 -3_555 n
Dc1 Df2 Dc2 160.9(13) -304_566 -108_666 n
Dc1 Df2 Dc2 34.8(13) -304_566 -304_566 n
Dc1 Df2 Od 48.6(15) -304_565 -207_575 n
Dc1 Df2 Od 25.6(14) -304_565 -304_565 n
Dc2 Df2 Dc2 122.9(12) -3_555 -108_666 n
Dc2 Df2 Dc2 71.0(20) -3_555 -304_566 n
Dc2 Df2 Od 91.9(19) -3_555 -207_575 n
Dc2 Df2 Od 31.9(15) -3_555 -304_565 n
Dc2 Df2 Dc2 164.2(23) -108_666 -304_566 n
Dc2 Df2 Od 136.1(22) -108_665 -207_575 n
Dc2 Df2 Od 151.7(23) -108_665 -304_565 n
Dc2 Df2 Od 41.8(17) -304_565 -207_575 n
Dc2 Df2 Od 39.9(19) -304_565 -304_565 n
Od Df2 Od 70.8(23) -207_575 -304_565 n
Si1 Oe Si2 54.4(4) -12_654 -211_554 n
Si1 Oe Al1 54.4(4) -12_564 -211_464 n
Si1 Oe O1 28.03(28) -12_554 -12_554 n
Si1 Oe O1 80.9(6) -12_554 111_433 n
Si1 Oe O4 25.93(33) -12_554 -303_444 n
Si1 Oe SJ 134.6(11) -12_666 1_555 n
Si1 Oe SJ 56.7(30) -12_666 -108_656 n
Si1 Oe SJ 83.0(11) -12_666 -305_556 n
Si1 Oe Oc 158.4(11) -12_666 1_555 n
Si1 Oe Oc 127.4(15) -12_666 -108_656 n
Si1 Oe Oc 111.4(10) -12_666 -201_555 n
Si1 Oe Oc 87.3(17) -12_666 -305_556 n
Si1 Oe Dc1 158.8(13) -12_675 1_555 n
Si1 Oe Dc1 157.4(27) -12_675 -108_665 n
Si1 Oe Dc1 126.7(11) -12_675 -201_564 n
Si1 Oe Dc1 110.8(15) -12_675 -305_565 n
Si1 Oe Dc2 103.7(12) -12_676 -108_666 n
Si1 Oe Dc2 55.6(10) -12_676 -305_566 n
Si1 Oe Od 138.2(15) -12_675 1_555 n
Si1 Oe Od 73(6) -12_675 -108_665 n
Si1 Oe Od 92.6(16) -12_675 -305_565 n
Si1 Oe Dd1 142.8(18) -12_654 1_555 n
Si1 Oe Dd1 105(4) -12_654 -108_644 n
Si1 Oe Dd1 102.5(22) -12_654 -305_544 n
Si2 Oe Al1 0.0 -211_464 -211_464 n
Si2 Oe O1 82.2(6) -211_454 -12_554 n
Si2 Oe O1 27.77(28) -211_454 111_433 n
Si2 Oe O4 28.7(4) -211_454 -303_444 n
Si2 Oe SJ 80.9(9) -211_566 1_555 n
Si2 Oe SJ 5.7(27) -211_566 -108_656 n
Si2 Oe SJ 137.0(12) -211_566 -305_556 n
Si2 Oe Oc 105.0(9) -211_566 1_555 n
Si2 Oe Oc 74.1(12) -211_566 -108_656 n
Si2 Oe Oc 161.9(10) -211_566 -201_555 n
Si2 Oe Oc 133.6(20) -211_566 -305_556 n
Si2 Oe Dc1 104.6(11) -211_575 1_555 n
Si2 Oe Dc1 103.1(24) -211_575 -108_665 n
Si2 Oe Dc1 173.4(10) -211_575 -201_564 n
Si2 Oe Dc1 164.8(17) -211_575 -305_565 n
Si2 Oe Dc2 50.0(9) -211_576 -108_666 n
Si2 Oe Dc2 109.8(14) -211_576 -305_566 n
Si2 Oe Od 85.7(14) -211_575 1_555 n
Si2 Oe Od 42(6) -211_575 -108_665 n
Si2 Oe Od 145.3(17) -211_575 -305_565 n
Si2 Oe Dd1 97.3(15) -211_554 1_555 n
Si2 Oe Dd1 85(4) -211_554 -108_644 n
Si2 Oe Dd1 143.8(23) -211_554 -305_544 n
Al1 Oe O1 82.2(6) -211_454 -12_554 n
Al1 Oe O1 27.77(28) -211_454 111_433 n
Al1 Oe O4 28.7(4) -211_454 -303_444 n
Al1 Oe SJ 80.9(9) -211_566 1_555 n
Al1 Oe SJ 5.7(27) -211_566 -108_656 n
Al1 Oe SJ 137.0(12) -211_566 -305_556 n
Al1 Oe Oc 105.0(9) -211_566 1_555 n
Al1 Oe Oc 74.1(12) -211_566 -108_656 n
Al1 Oe Oc 161.9(10) -211_566 -201_555 n
Al1 Oe Oc 133.6(20) -211_566 -305_556 n
Al1 Oe Dc1 104.6(11) -211_575 1_555 n
Al1 Oe Dc1 103.1(24) -211_575 -108_665 n
Al1 Oe Dc1 173.4(10) -211_575 -201_564 n
Al1 Oe Dc1 164.8(17) -211_575 -305_565 n
Al1 Oe Dc2 50.0(9) -211_576 -108_666 n
Al1 Oe Dc2 109.8(14) -211_576 -305_566 n
Al1 Oe Od 85.7(14) -211_575 1_555 n
Al1 Oe Od 42(6) -211_575 -108_665 n
Al1 Oe Od 145.3(17) -211_575 -305_565 n
Al1 Oe Dd1 97.3(15) -211_554 1_555 n
Al1 Oe Dd1 85(4) -211_554 -108_644 n
Al1 Oe Dd1 143.8(23) -211_554 -305_544 n
O1 Oe O1 107.6(8) -12_554 111_433 n
O1 Oe O4 54.0(6) -12_554 -303_444 n
O1 Oe SJ 159.1(12) -12_666 1_555 n
O1 Oe SJ 84.8(32) -12_666 -108_656 n
O1 Oe SJ 55.0(9) -12_666 -305_556 n
O1 Oe Oc 167.0(10) -12_666 1_555 n
O1 Oe Oc 155.1(16) -12_666 -108_656 n
O1 Oe Oc 85.1(9) -12_666 -201_555 n
O1 Oe Oc 61.1(15) -12_666 -305_556 n
O1 Oe Dc1 170.3(12) -12_675 1_555 n
O1 Oe Dc1 174.4(26) -12_675 -108_665 n
O1 Oe Dc1 99.5(10) -12_675 -201_564 n
O1 Oe Dc1 82.9(14) -12_675 -305_565 n
O1 Oe Dc2 130.2(14) -12_676 -108_666 n
O1 Oe Dc2 27.6(9) -12_676 -305_566 n
O1 Oe Od 158.9(15) -12_675 1_555 n
O1 Oe Od 96(6) -12_675 -108_665 n
O1 Oe Od 64.6(15) -12_675 -305_565 n
O1 Oe Dd1 149.9(17) -12_654 1_555 n
O1 Oe Dd1 115(4) -12_654 -108_644 n
O1 Oe Dd1 76.6(20) -12_654 -305_544 n
O1 Oe O4 56.0(6) 111_433 -303_444 n
O1 Oe SJ 53.8(8) 111_545 1_555 n
O1 Oe SJ 28.0(30) 111_545 -108_656 n
O1 Oe SJ 157.7(13) 111_545 -305_556 n
O1 Oe Oc 77.9(8) 111_545 1_555 n
O1 Oe Oc 51.3(11) 111_545 -108_656 n
O1 Oe Oc 167.2(11) 111_545 -201_555 n
O1 Oe Oc 141.1(21) 111_545 -305_556 n
O1 Oe Dc1 77.9(10) 111_554 1_555 n
O1 Oe Dc1 77.2(22) 111_554 -108_665 n
O1 Oe Dc1 152.4(11) 111_554 -201_564 n
O1 Oe Dc1 162.6(16) 111_554 -305_565 n
O1 Oe Dc2 22.8(7) 111_555 -108_666 n
O1 Oe Dc2 134.3(16) 111_555 -305_566 n
O1 Oe Od 58.1(12) 111_554 1_555 n
O1 Oe Od 51(6) 111_554 -108_665 n
O1 Oe Od 158.4(17) 111_554 -305_565 n
O1 Oe Dd1 69.8(14) 111_533 1_555 n
O1 Oe Dd1 85(4) 111_533 -108_644 n
O1 Oe Dd1 140.6(19) 111_533 -305_544 n
O4 Oe SJ 109.6(12) -303_556 1_555 n
O4 Oe SJ 30.8(28) -303_556 -108_656 n
O4 Oe SJ 108.9(13) -303_556 -305_556 n
O4 Oe Oc 133.7(13) -303_556 1_555 n
O4 Oe Oc 101.6(15) -303_556 -108_656 n
O4 Oe Oc 135.5(12) -303_556 -201_555 n
O4 Oe Oc 111.3(19) -303_556 -305_556 n
O4 Oe Dc1 133.2(14) -303_565 1_555 n
O4 Oe Dc1 131.4(28) -303_565 -108_665 n
O4 Oe Dc1 151.3(13) -303_565 -201_564 n
O4 Oe Dc1 136.7(18) -303_565 -305_565 n
O4 Oe Dc2 78.6(12) -303_566 -108_666 n
O4 Oe Dc2 81.5(13) -303_566 -305_566 n
O4 Oe Od 114.1(16) -303_565 1_555 n
O4 Oe Od 53(6) -303_565 -108_665 n
O4 Oe Od 118.4(18) -303_565 -305_565 n
O4 Oe Dd1 123.9(18) -303_544 1_555 n
O4 Oe Dd1 93(4) -303_544 -108_644 n
O4 Oe Dd1 125.7(24) -303_544 -305_544 n
SJ Oe SJ 79.5(31) 1_555 -108_656 n
SJ Oe SJ 139.3(13) 1_555 -305_556 n
SJ Oe Oc 24.1(6) 1_555 1_555 n
SJ Oe Oc 20.5(8) 1_555 -108_656 n
SJ Oe Oc 114.0(10) 1_555 -201_555 n
SJ Oe Oc 125.5(18) 1_555 -305_556 n
SJ Oe Dc1 24.2(8) 1_555 1_555 n
SJ Oe Dc1 24.4(19) 1_555 -108_665 n
SJ Oe Dc1 98.7(9) 1_555 -201_564 n
SJ Oe Dc1 113.0(14) 1_555 -305_565 n
SJ Oe Dc2 31.0(9) 1_555 -108_666 n
SJ Oe Dc2 163.5(17) 1_555 -305_566 n
SJ Oe Od 6.9(12) 1_555 1_555 n
SJ Oe Od 79(6) 1_555 -108_665 n
SJ Oe Od 128.5(16) 1_555 -305_565 n
SJ Oe Dd1 24.5(12) 1_555 1_555 n
SJ Oe Dd1 76(4) 1_555 -108_644 n
SJ Oe Dd1 111.2(17) 1_555 -305_544 n
SJ Oe SJ 140(4) -108_656 -305_556 n
SJ Oe Oc 103.4(35) -108_656 1_555 n
SJ Oe Oc 71.0(34) -108_656 -108_656 n
SJ Oe Oc 159.4(34) -108_656 -201_555 n
SJ Oe Oc 139(4) -108_656 -305_556 n
SJ Oe Dc1 103(4) -108_665 1_555 n
SJ Oe Dc1 101(4) -108_665 -108_665 n
SJ Oe Dc1 167.7(33) -108_665 -201_564 n
SJ Oe Dc1 167(4) -108_665 -305_565 n
SJ Oe Dc2 49.0(31) -108_666 -108_666 n
SJ Oe Dc2 112(4) -108_666 -305_566 n
SJ Oe Od 85(4) -108_665 1_555 n
SJ Oe Od 36(6) -108_665 -108_665 n
SJ Oe Od 149(4) -108_665 -305_565 n
SJ Oe Dd1 98(4) -108_644 1_555 n
SJ Oe Dd1 79(5) -108_644 -108_644 n
SJ Oe Dd1 149(4) -108_644 -305_544 n
SJ Oe Oc 116.3(11) -305_556 1_555 n
SJ Oe Oc 148.9(17) -305_556 -108_656 n
SJ Oe Oc 34.1(8) -305_556 -201_555 n
SJ Oe Oc 22.1(15) -305_556 -305_556 n
SJ Oe Dc1 117.4(12) -305_565 1_555 n
SJ Oe Dc1 119.6(25) -305_565 -108_665 n
SJ Oe Dc1 45.7(8) -305_565 -201_564 n
SJ Oe Dc1 27.9(11) -305_565 -305_565 n
SJ Oe Dc2 164.0(16) -305_566 -108_666 n
SJ Oe Dc2 27.4(11) -305_566 -305_566 n
SJ Oe Od 133.1(16) -305_565 1_555 n
SJ Oe Od 137(6) -305_565 -108_665 n
SJ Oe Od 10.9(14) -305_565 -305_565 n
SJ Oe Dd1 117.1(15) -305_544 1_555 n
SJ Oe Dd1 115(4) -305_544 -108_644 n
SJ Oe Dd1 31.2(15) -305_544 -305_544 n
Oc Oe Oc 35.9(8) 1_555 -108_656 n
Oc Oe Oc 90.1(7) 1_555 -201_555 n
Oc Oe Oc 107.1(17) 1_555 -305_556 n
Oc Oe Dc1 3.8(4) 1_555 1_555 n
Oc Oe Dc1 9.0(18) 1_555 -108_665 n
Oc Oe Dc1 74.6(6) 1_555 -201_564 n
Oc Oe Dc1 89.2(12) 1_555 -305_565 n
Oc Oe Dc2 55.1(8) 1_555 -108_666 n
Oc Oe Dc2 143.3(16) 1_555 -305_566 n
Oc Oe Od 20.3(11) 1_555 1_555 n
Oc Oe Od 96(6) 1_555 -108_665 n
Oc Oe Od 105.9(15) 1_555 -305_565 n
Oc Oe Dd1 20.5(14) 1_555 1_555 n
Oc Oe Dd1 77(4) 1_555 -108_644 n
Oc Oe Dd1 91.8(18) 1_555 -305_544 n
Oc Oe Oc 116.1(14) -108_656 -201_555 n
Oc Oe Oc 143.0(23) -108_656 -305_556 n
Oc Oe Dc1 33.7(9) -108_665 1_555 n
Oc Oe Dc1 30.4(14) -108_665 -108_665 n
Oc Oe Dc1 103.2(13) -108_665 -201_564 n
Oc Oe Dc1 121.1(18) -108_665 -305_565 n
Oc Oe Dc2 31.0(7) -108_666 -108_666 n
Oc Oe Dc2 172.5(23) -108_666 -305_566 n
Oc Oe Od 27.0(11) -108_665 1_555 n
Oc Oe Od 61(6) -108_665 -108_665 n
Oc Oe Od 140.0(20) -108_665 -305_565 n
Oc Oe Dd1 44.2(13) -108_644 1_555 n
Oc Oe Dd1 56(4) -108_644 -108_644 n
Oc Oe Dd1 127.7(22) -108_644 -305_544 n
Oc Oe Oc 46.7(15) -201_555 -305_556 n
Oc Oe Dc1 89.8(8) -201_564 1_555 n
Oc Oe Dc1 90.3(22) -201_564 -108_665 n
Oc Oe Dc1 15.81(17) -201_564 -201_564 n
Oc Oe Dc1 15.8(10) -201_564 -305_565 n
Oc Oe Dc2 144.7(14) -201_565 -108_666 n
Oc Oe Dc2 58.4(12) -201_565 -305_566 n
Oc Oe Od 110.1(14) -201_564 1_555 n
Oc Oe Od 128(6) -201_564 -108_665 n
Oc Oe Od 30.2(12) -201_564 -305_565 n
Oc Oe Dd1 100.1(15) -201_543 1_555 n
Oc Oe Dd1 89(4) -201_543 -108_644 n
Oc Oe Dd1 42.6(18) -201_543 -305_544 n
Oc Oe Dc1 109.5(17) -305_565 1_555 n
Oc Oe Dc1 113.4(28) -305_565 -108_665 n
Oc Oe Dc1 51.7(14) -305_565 -201_564 n
Oc Oe Dc1 33.2(11) -305_565 -305_565 n
Oc Oe Dc2 142.3(22) -305_566 -108_666 n
Oc Oe Dc2 38.1(12) -305_566 -305_566 n
Oc Oe Od 118.6(21) -305_565 1_555 n
Oc Oe Od 156(7) -305_565 -108_665 n
Oc Oe Od 17.3(16) -305_565 -305_565 n
Oc Oe Dd1 101.2(20) -305_544 1_555 n
Oc Oe Dd1 134(5) -305_544 -108_644 n
Oc Oe Dd1 15.4(19) -305_544 -305_544 n
Dc1 Oe Dc1 5.2(20) 1_555 -108_665 n
Dc1 Oe Dc1 74.5(8) 1_555 -201_564 n
Dc1 Oe Dc1 89.9(14) 1_555 -305_565 n
Dc1 Oe Dc2 55.1(10) 1_555 -108_666 n
Dc1 Oe Dc2 144.7(17) 1_555 -305_566 n
Dc1 Oe Od 21.4(11) 1_555 1_555 n
Dc1 Oe Od 93(7) 1_555 -108_665 n
Dc1 Oe Od 107.3(16) 1_555 -305_565 n
Dc1 Oe Dd1 24.0(14) 1_555 1_555 n
Dc1 Oe Dd1 73(4) 1_555 -108_644 n
Dc1 Oe Dd1 94.1(19) 1_555 -305_544 n
Dc1 Oe Dc1 75.5(21) -108_665 -201_564 n
Dc1 Oe Dc1 91.8(24) -108_665 -305_565 n
Dc1 Oe Dc2 54.4(20) -108_666 -108_666 n
Dc1 Oe Dc2 147.0(32) -108_666 -305_566 n
Dc1 Oe Od 23.1(21) -108_665 1_555 n
Dc1 Oe Od 89(7) -108_665 -108_665 n
Dc1 Oe Od 109.9(26) -108_665 -305_565 n
Dc1 Oe Dd1 28.6(23) -108_644 1_555 n
Dc1 Oe Dd1 68(4) -108_644 -108_644 n
Dc1 Oe Dd1 98.0(27) -108_644 -305_544 n
Dc1 Oe Dc1 19.1(9) -201_564 -305_565 n
Dc1 Oe Dc2 129.6(13) -201_565 -108_666 n
Dc1 Oe Dc2 72.2(12) -201_565 -305_566 n
Dc1 Oe Od 94.5(13) -201_564 1_555 n
Dc1 Oe Od 132(6) -201_564 -108_665 n
Dc1 Oe Od 38.6(13) -201_564 -305_565 n
Dc1 Oe Dd1 84.4(15) -201_543 1_555 n
Dc1 Oe Dd1 88(4) -201_543 -108_644 n
Dc1 Oe Dd1 42.4(20) -201_543 -305_544 n
Dc1 Oe Dc2 143.3(19) -305_566 -108_666 n
Dc1 Oe Dc2 55.2(13) -305_566 -305_566 n
Dc1 Oe Od 107.7(17) -305_565 1_555 n
Dc1 Oe Od 144(6) -305_565 -108_665 n
Dc1 Oe Od 19.6(13) -305_565 -305_565 n
Dc1 Oe Dd1 94.1(17) -305_544 1_555 n
Dc1 Oe Dd1 104(4) -305_544 -108_644 n
Dc1 Oe Dd1 26.9(19) -305_544 -305_544 n
Dc2 Oe Dc2 155.8(21) -108_666 -305_566 n
Dc2 Oe Od 35.8(13) -108_665 1_555 n
Dc2 Oe Od 59(6) -108_665 -108_665 n
Dc2 Oe Od 154.3(19) -108_665 -305_565 n
Dc2 Oe Dd1 49.6(14) -108_644 1_555 n
Dc2 Oe Dd1 78(4) -108_644 -108_644 n
Dc2 Oe Dd1 133.0(19) -108_644 -305_544 n
Dc2 Oe Od 156.5(20) -305_565 1_555 n
Dc2 Oe Od 118(7) -305_565 -108_665 n
Dc2 Oe Od 37.4(15) -305_565 -305_565 n
Dc2 Oe Dd1 139.0(20) -305_544 1_555 n
Dc2 Oe Dd1 117(4) -305_544 -108_644 n
Dc2 Oe Dd1 52.8(19) -305_544 -305_544 n
Od Oe Od 86(6) 1_555 -108_665 n
Od Oe Od 122.2(23) 1_555 -305_565 n
Od Oe Dd1 17.5(5) 1_555 1_555 n
Od Oe Dd1 81(4) 1_555 -108_644 n
Od Oe Dd1 104.4(24) 1_555 -305_544 n
Od Oe Od 146(6) -108_665 -305_565 n
Od Oe Dd1 103(6) -108_644 1_555 n
Od Oe Dd1 44(6) -108_644 -108_644 n
Od Oe Dd1 168(6) -108_644 -305_544 n
Od Oe Dd1 106.3(23) -305_544 1_555 n
Od Oe Dd1 117(4) -305_544 -108_644 n
Od Oe Dd1 21.5(6) -305_544 -305_544 n
Dd1 Oe Dd1 95(5) 1_555 -108_644 n
Dd1 Oe Dd1 87.3(25) 1_555 -305_544 n
Dd1 Oe Dd1 130(6) -108_644 -305_544 n
Si1 De1 Si2 51.3(8) -12_654 112_533 n
Si1 De1 Al1 51.3(8) -12_564 112_443 n
Si1 De1 O1 26.3(5) -12_554 -12_554 n
Si1 De1 O4 78.8(11) -12_554 311_433 n
Si1 De1 O4 27.1(5) -12_554 -303_444 n
Si1 De1 SJ 62.0(19) -12_666 -108_656 n
Si1 De1 SJ 95.9(23) -12_666 -305_556 n
Si1 De1 Oc 100.6(13) -12_666 -108_656 n
Si1 De1 Oc 125.2(20) -12_666 -201_555 n
Si1 De1 Oc 116(13) -12_666 -305_556 n
Si1 De1 Dc1 131.1(11) -12_675 1_555 n
Si1 De1 Dc1 111.8(19) -12_675 -108_665 n
Si1 De1 Dc1 143.0(20) -12_675 -201_564 n
Si1 De1 Dc1 137(4) -12_675 -305_565 n
Si1 De1 Dc2 87.4(11) -12_676 -108_666 n
Si1 De1 Dc2 121.7(16) -12_676 -201_565 n
Si1 De1 Dc2 44.8(24) -12_676 -305_566 n
Si1 De1 Od 117.5(14) -12_675 1_555 n
Si1 De1 Od 71.6(29) -12_675 -108_665 n
Si1 De1 Od 111.1(30) -12_675 -305_565 n
Si1 De1 Dd1 127.9(16) -12_654 1_555 n
Si1 De1 Dd1 87.3(27) -12_654 -108_644 n
Si1 De1 Dd1 130.8(22) -12_654 -201_543 n
Si1 De1 Dd1 129(4) -12_654 -305_544 n
Si2 De1 Al1 0.0 112_443 112_443 n
Si2 De1 O1 25.6(5) 112_433 -12_554 n
Si2 De1 O4 28.8(4) 112_433 311_433 n
Si2 De1 O4 78.4(12) 112_433 -303_444 n
Si2 De1 SJ 113.0(26) 112_545 -108_656 n
Si2 De1 SJ 47.8(15) 112_545 -305_556 n
Si2 De1 Oc 150.7(19) 112_545 -108_656 n
Si2 De1 Oc 86.5(12) 112_545 -201_555 n
Si2 De1 Oc 65(13) 112_545 -305_556 n
Si2 De1 Dc1 176.7(15) 112_554 1_555 n
Si2 De1 Dc1 160.2(28) 112_554 -108_665 n
Si2 De1 Dc1 102.5(12) 112_554 -201_564 n
Si2 De1 Dc1 97.4(29) 112_554 -305_565 n
Si2 De1 Dc2 138.1(17) 112_555 -108_666 n
Si2 De1 Dc2 76.3(9) 112_555 -201_565 n
Si2 De1 Dc2 26.4(24) 112_555 -305_566 n
Si2 De1 Od 165.3(17) 112_554 1_555 n
Si2 De1 Od 119(4) 112_554 -108_665 n
Si2 De1 Od 61.2(24) 112_554 -305_565 n
Si2 De1 Dd1 160.7(21) 112_533 1_555 n
Si2 De1 Dd1 123.6(33) 112_533 -108_644 n
Si2 De1 Dd1 101.5(18) 112_533 -201_543 n
Si2 De1 Dd1 79.5(31) 112_533 -305_544 n
Al1 De1 O1 25.6(5) 112_433 -12_554 n
Al1 De1 O4 28.8(4) 112_433 311_433 n
Al1 De1 O4 78.4(12) 112_433 -303_444 n
Al1 De1 SJ 113.0(26) 112_545 -108_656 n
Al1 De1 SJ 47.8(15) 112_545 -305_556 n
Al1 De1 Oc 150.7(19) 112_545 -108_656 n
Al1 De1 Oc 86.5(12) 112_545 -201_555 n
Al1 De1 Oc 65(13) 112_545 -305_556 n
Al1 De1 Dc1 176.7(15) 112_554 1_555 n
Al1 De1 Dc1 160.2(28) 112_554 -108_665 n
Al1 De1 Dc1 102.5(12) 112_554 -201_564 n
Al1 De1 Dc1 97.4(29) 112_554 -305_565 n
Al1 De1 Dc2 138.1(17) 112_555 -108_666 n
Al1 De1 Dc2 76.3(9) 112_555 -201_565 n
Al1 De1 Dc2 26.4(24) 112_555 -305_566 n
Al1 De1 Od 165.3(17) 112_554 1_555 n
Al1 De1 Od 119(4) 112_554 -108_665 n
Al1 De1 Od 61.2(24) 112_554 -305_565 n
Al1 De1 Dd1 160.7(21) 112_533 1_555 n
Al1 De1 Dd1 123.6(33) 112_533 -108_644 n
Al1 De1 Dd1 101.5(18) 112_533 -201_543 n
Al1 De1 Dd1 79.5(31) 112_533 -305_544 n
O1 De1 O4 52.5(9) -12_554 311_433 n
O1 De1 O4 53.3(9) -12_554 -303_444 n
O1 De1 SJ 87.5(24) -12_666 -108_656 n
O1 De1 SJ 69.9(19) -12_666 -305_556 n
O1 De1 Oc 125.3(18) -12_666 -108_656 n
O1 De1 Oc 103.7(18) -12_666 -201_555 n
O1 De1 Oc 91(13) -12_666 -305_556 n
O1 De1 Dc1 156.3(15) -12_675 1_555 n
O1 De1 Dc1 135.8(25) -12_675 -108_665 n
O1 De1 Dc1 121.6(18) -12_675 -201_564 n
O1 De1 Dc1 116(4) -12_675 -305_565 n
O1 De1 Dc2 113.7(16) -12_676 -108_666 n
O1 De1 Dc2 97.0(15) -12_676 -201_565 n
O1 De1 Dc2 23.4(23) -12_676 -305_566 n
O1 De1 Od 143.7(17) -12_675 1_555 n
O1 De1 Od 94.2(33) -12_675 -108_665 n
O1 De1 Od 84.9(28) -12_675 -305_565 n
O1 De1 Dd1 152.6(20) -12_654 1_555 n
O1 De1 Dd1 103.7(32) -12_654 -108_644 n
O1 De1 Dd1 114.7(23) -12_654 -201_543 n
O1 De1 Dd1 105.0(34) -12_654 -305_544 n
O4 De1 O4 105.7(16) 311_433 -303_444 n
O4 De1 SJ 137.9(31) 311_545 -108_656 n
O4 De1 SJ 19.3(12) 311_545 -305_556 n
O4 De1 Oc 161.8(21) 311_545 -108_656 n
O4 De1 Oc 59.5(8) 311_545 -201_555 n
O4 De1 Oc 40(13) 311_545 -305_556 n
O4 De1 Dc1 148.2(14) 311_554 1_555 n
O4 De1 Dc1 157.1(26) 311_554 -108_665 n
O4 De1 Dc1 74.2(9) 311_554 -201_564 n
O4 De1 Dc1 69.4(24) 311_554 -305_565 n
O4 De1 Dc2 166.0(20) 311_555 -108_666 n
O4 De1 Dc2 47.9(6) 311_555 -201_565 n
O4 De1 Dc2 40.4(19) 311_555 -305_566 n
O4 De1 Od 163.6(18) 311_554 1_555 n
O4 De1 Od 137(4) 311_554 -108_665 n
O4 De1 Od 32.6(22) 311_554 -305_565 n
O4 De1 Dd1 150.0(18) 311_533 1_555 n
O4 De1 Dd1 127.5(32) 311_533 -108_644 n
O4 De1 Dd1 75.8(15) 311_533 -201_543 n
O4 De1 Dd1 56.5(26) 311_533 -305_544 n
O4 De1 SJ 35.4(15) -303_556 -108_656 n
O4 De1 SJ 121.7(27) -303_556 -305_556 n
O4 De1 Oc 74.0(10) -303_556 -108_656 n
O4 De1 Oc 140.1(22) -303_556 -201_555 n
O4 De1 Oc 143(13) -303_556 -305_556 n
O4 De1 Dc1 104.1(11) -303_565 1_555 n
O4 De1 Dc1 85.4(16) -303_565 -108_665 n
O4 De1 Dc1 151.9(20) -303_565 -201_564 n
O4 De1 Dc1 149(4) -303_565 -305_565 n
O4 De1 Dc2 60.4(8) -303_566 -108_666 n
O4 De1 Dc2 143.4(21) -303_566 -201_565 n
O4 De1 Dc2 68.7(26) -303_566 -305_566 n
O4 De1 Od 90.7(13) -303_565 1_555 n
O4 De1 Od 47.5(26) -303_565 -108_665 n
O4 De1 Od 137.5(34) -303_565 -305_565 n
O4 De1 Dd1 102.4(15) -303_544 1_555 n
O4 De1 Dd1 68.1(24) -303_544 -108_644 n
O4 De1 Dd1 135.6(20) -303_544 -201_543 n
O4 De1 Dd1 153(4) -303_544 -305_544 n
SJ De1 SJ 147(4) -108_656 -305_556 n
SJ De1 Oc 38.7(15) -108_656 -108_656 n
SJ De1 Oc 132.8(28) -108_656 -201_555 n
SJ De1 Oc 178(17) -108_656 -305_556 n
SJ De1 Dc1 69.2(20) -108_665 1_555 n
SJ De1 Dc1 50.0(17) -108_665 -108_665 n
SJ De1 Dc1 129.9(25) -108_665 -201_564 n
SJ De1 Dc1 131(4) -108_665 -305_565 n
SJ De1 Dc2 28.6(16) -108_666 -108_666 n
SJ De1 Dc2 146.6(29) -108_666 -201_565 n
SJ De1 Dc2 98(4) -108_666 -305_566 n
SJ De1 Od 58.1(22) -108_665 1_555 n
SJ De1 Od 17.5(24) -108_665 -108_665 n
SJ De1 Od 160(5) -108_665 -305_565 n
SJ De1 Dd1 72.1(24) -108_644 1_555 n
SJ De1 Dd1 41.8(26) -108_644 -108_644 n
SJ De1 Dd1 118.0(25) -108_644 -201_543 n
SJ De1 Dd1 165(5) -108_644 -305_544 n
SJ De1 Oc 147.8(26) -305_556 -108_656 n
SJ De1 Oc 40.4(13) -305_556 -201_555 n
SJ De1 Oc 31(14) -305_556 -305_556 n
SJ De1 Dc1 129.1(23) -305_565 1_555 n
SJ De1 Dc1 139.3(31) -305_565 -108_665 n
SJ De1 Dc1 54.9(15) -305_565 -201_564 n
SJ De1 Dc1 50.1(21) -305_565 -305_565 n
SJ De1 Dc2 168.2(26) -305_566 -108_666 n
SJ De1 Dc2 28.6(13) -305_566 -201_565 n
SJ De1 Dc2 53.1(23) -305_566 -305_566 n
SJ De1 Od 145.9(27) -305_565 1_555 n
SJ De1 Od 138(4) -305_565 -108_665 n
SJ De1 Od 16.0(22) -305_565 -305_565 n
SJ De1 Dd1 135.9(27) -305_544 1_555 n
SJ De1 Dd1 120(4) -305_544 -108_644 n
SJ De1 Dd1 57.0(19) -305_544 -201_543 n
SJ De1 Dd1 47.2(23) -305_544 -305_544 n
Oc De1 Oc 108.7(17) -108_656 -201_555 n
Oc De1 Oc 143(13) -108_656 -305_556 n
Oc De1 Dc1 31.0(8) -108_665 1_555 n
Oc De1 Dc1 11.5(8) -108_665 -108_665 n
Oc De1 Dc1 97.4(16) -108_665 -201_564 n
Oc De1 Dc1 101.0(30) -108_665 -305_565 n
Oc De1 Dc2 21.0(4) -108_666 -108_666 n
Oc De1 Dc2 122.3(17) -108_666 -201_565 n
Oc De1 Dc2 129(4) -108_666 -305_566 n
Oc De1 Od 25.6(11) -108_665 1_555 n
Oc De1 Od 31.9(24) -108_665 -108_665 n
Oc De1 Od 141.2(32) -108_665 -305_565 n
Oc De1 Dd1 40.8(13) -108_644 1_555 n
Oc De1 Dd1 34.9(22) -108_644 -108_644 n
Oc De1 Dd1 91.7(18) -108_644 -201_543 n
Oc De1 Dd1 130(4) -108_644 -305_544 n
Oc De1 Oc 47(11) -201_555 -305_556 n
Oc De1 Dc1 90.2(14) -201_564 1_555 n
Oc De1 Dc1 99.1(21) -201_564 -108_665 n
Oc De1 Dc1 18.07(30) -201_564 -201_564 n
Oc De1 Dc1 12.2(23) -201_564 -305_565 n
Oc De1 Dc2 129.6(18) -201_565 -108_666 n
Oc De1 Dc2 14.59(24) -201_565 -201_565 n
Oc De1 Dc2 81.4(30) -201_565 -305_566 n
Oc De1 Od 108.1(18) -201_564 1_555 n
Oc De1 Od 115.4(32) -201_564 -108_665 n
Oc De1 Od 33.9(20) -201_564 -305_565 n
Oc De1 Dd1 103.6(20) -201_543 1_555 n
Oc De1 Dd1 91.3(27) -201_543 -108_644 n
Oc De1 Dd1 17.0(11) -201_543 -201_543 n
Oc De1 Dd1 52.7(29) -201_543 -305_544 n
Oc De1 Dc1 113(13) -305_565 1_555 n
Oc De1 Dc1 132(14) -305_565 -108_665 n
Oc De1 Dc1 51(11) -305_565 -201_564 n
Oc De1 Dc1 49(10) -305_565 -305_565 n
Oc De1 Dc2 154(16) -305_566 -108_666 n
Oc De1 Dc2 33(12) -305_566 -201_565 n
Oc De1 Dc2 80(14) -305_566 -305_566 n
Oc De1 Od 124(15) -305_565 1_555 n
Oc De1 Od 162(14) -305_565 -108_665 n
Oc De1 Od 18(13) -305_565 -305_565 n
Oc De1 Dd1 110(15) -305_544 1_555 n
Oc De1 Dd1 138(13) -305_544 -108_644 n
Oc De1 Dd1 62(11) -305_544 -201_543 n
Oc De1 Dd1 17(13) -305_544 -305_544 n
Dc1 De1 Dc1 20.8(14) 1_555 -108_665 n
Dc1 De1 Dc1 74.2(12) 1_555 -201_564 n
Dc1 De1 Dc1 79.3(29) 1_555 -305_565 n
Dc1 De1 Dc2 44.7(9) 1_555 -108_666 n
Dc1 De1 Dc2 100.5(13) 1_555 -201_565 n
Dc1 De1 Dc2 152(4) 1_555 -305_566 n
Dc1 De1 Od 18.0(9) 1_555 1_555 n
Dc1 De1 Od 62.3(28) 1_555 -108_665 n
Dc1 De1 Od 115.9(29) 1_555 -305_565 n
Dc1 De1 Dd1 21.4(13) 1_555 1_555 n
Dc1 De1 Dd1 56.2(25) 1_555 -108_644 n
Dc1 De1 Dd1 75.2(17) 1_555 -201_543 n
Dc1 De1 Dd1 99(4) 1_555 -305_544 n
Dc1 De1 Dc1 86.6(20) -108_665 -201_564 n
Dc1 De1 Dc1 90.5(33) -108_665 -305_565 n
Dc1 De1 Dc2 30.7(10) -108_666 -108_666 n
Dc1 De1 Dc2 112.1(22) -108_666 -201_565 n
Dc1 De1 Dc2 135(5) -108_666 -305_566 n
Dc1 De1 Od 21.8(17) -108_665 1_555 n
Dc1 De1 Od 41.5(23) -108_665 -108_665 n
Dc1 De1 Od 130(4) -108_665 -305_565 n
Dc1 De1 Dd1 35.3(20) -108_644 1_555 n
Dc1 De1 Dd1 38.0(24) -108_644 -108_644 n
Dc1 De1 Dd1 82.3(22) -108_644 -201_543 n
Dc1 De1 Dd1 119(5) -108_644 -305_544 n
Dc1 De1 Dc1 5.9(23) -201_564 -305_565 n
Dc1 De1 Dc2 117.1(17) -201_565 -108_666 n
Dc1 De1 Dc2 26.3(4) -201_565 -201_565 n
Dc1 De1 Dc2 99.5(32) -201_565 -305_566 n
Dc1 De1 Od 91.7(16) -201_564 1_555 n
Dc1 De1 Od 113.2(31) -201_564 -108_665 n
Dc1 De1 Od 43.9(21) -201_564 -305_565 n
Dc1 De1 Dd1 85.8(19) -201_543 1_555 n
Dc1 De1 Dd1 89.4(26) -201_543 -108_644 n
Dc1 De1 Dd1 16.3(10) -201_543 -201_543 n
Dc1 De1 Dd1 49.6(33) -201_543 -305_544 n
Dc1 De1 Dc2 121.2(32) -305_566 -108_666 n
Dc1 De1 Dc2 21.7(18) -305_566 -201_565 n
Dc1 De1 Dc2 94(4) -305_566 -305_566 n
Dc1 De1 Od 97.0(32) -305_565 1_555 n
Dc1 De1 Od 114(4) -305_565 -108_665 n
Dc1 De1 Od 40.3(22) -305_565 -305_565 n
Dc1 De1 Dd1 92(4) -305_544 1_555 n
Dc1 De1 Dd1 90(4) -305_544 -108_644 n
Dc1 De1 Dd1 14.1(23) -305_544 -201_543 n
Dc1 De1 Dd1 50.3(34) -305_544 -305_544 n
Dc2 De1 Dc2 142.9(18) -108_666 -201_565 n
Dc2 De1 Dc2 126.2(32) -108_666 -305_566 n
Dc2 De1 Od 30.4(11) -108_665 1_555 n
Dc2 De1 Od 33.2(24) -108_665 -108_665 n
Dc2 De1 Od 160.5(34) -108_665 -305_565 n
Dc2 De1 Dd1 43.6(13) -108_644 1_555 n
Dc2 De1 Dd1 48.7(22) -108_644 -108_644 n
Dc2 De1 Dd1 112.6(19) -108_644 -201_543 n
Dc2 De1 Dd1 137(4) -108_644 -305_544 n
Dc2 De1 Dc2 76.9(25) -201_565 -305_566 n
Dc2 De1 Od 117.7(17) -201_564 1_555 n
Dc2 De1 Od 129.5(33) -201_564 -108_665 n
Dc2 De1 Od 19.4(19) -201_564 -305_565 n
Dc2 De1 Dd1 110.1(19) -201_543 1_555 n
Dc2 De1 Dd1 105.6(27) -201_543 -108_644 n
Dc2 De1 Dd1 31.3(11) -201_543 -201_543 n
Dc2 De1 Dd1 41.3(26) -201_543 -305_544 n
Dc2 De1 Od 154.3(34) -305_565 1_555 n
Dc2 De1 Od 98(5) -305_565 -108_665 n
Dc2 De1 Od 69.1(31) -305_565 -305_565 n
Dc2 De1 Dd1 169.5(33) -305_544 1_555 n
Dc2 De1 Dd1 98(5) -305_544 -108_644 n
Dc2 De1 Dd1 91(4) -305_544 -201_543 n
Dc2 De1 Dd1 96.9(35) -305_544 -305_544 n
Od De1 Od 56.5(27) 1_555 -108_665 n
Od De1 Od 131.4(34) 1_555 -305_565 n
Od De1 Dd1 15.28(30) 1_555 1_555 n
Od De1 Dd1 59.1(28) 1_555 -108_644 n
Od De1 Dd1 93.2(19) 1_555 -201_543 n
Od De1 Dd1 108(4) 1_555 -305_544 n
Od De1 Od 146(4) -108_665 -305_565 n
Od De1 Dd1 71.7(29) -108_644 1_555 n
Od De1 Dd1 24.3(22) -108_644 -108_644 n
Od De1 Dd1 101(4) -108_644 -201_543 n
Od De1 Dd1 159(6) -108_644 -305_544 n
Od De1 Dd1 120(4) -305_544 1_555 n
Od De1 Dd1 123(4) -305_544 -108_644 n
Od De1 Dd1 50.7(22) -305_544 -201_543 n
Od De1 Dd1 32.8(13) -305_544 -305_544 n
Dd1 De1 Dd1 73.2(32) 1_555 -108_644 n
Dd1 De1 Dd1 91.4(23) 1_555 -201_543 n
Dd1 De1 Dd1 93(4) 1_555 -305_544 n
Dd1 De1 Dd1 76.3(30) -108_644 -201_543 n
Dd1 De1 Dd1 138(6) -108_644 -305_544 n
Dd1 De1 Dd1 64(4) -201_543 -305_544 n
Si1 De2 Si1 107.7(14) -12_555 111_434 n
Si1 De2 Si2 58.2(10) -12_654 -211_554 n
Si1 De2 Al1 58.2(10) -12_564 -211_464 n
Si1 De2 O1 27.4(4) -12_554 -12_554 n
Si1 De2 O1 91.2(16) -12_554 111_433 n
Si1 De2 O4 23.4(5) -12_554 -303_444 n
Si1 De2 SJ 153.2(22) -12_666 1_555 n
Si1 De2 SJ 54(4) -12_666 -108_656 n
Si1 De2 SJ 73.6(10) -12_666 -305_556 n
Si1 De2 Oc 165.9(15) -12_666 1_555 n
Si1 De2 Oc 128.3(29) -12_666 -108_656 n
Si1 De2 Oc 79.3(17) -12_666 -305_556 n
Si1 De2 Dc1 158.6(17) -12_675 1_555 n
Si1 De2 Dc1 127.3(27) -12_675 -108_665 n
Si1 De2 Dc1 92.9(13) -12_675 -305_565 n
Si1 De2 Dc2 120.4(35) -12_676 -108_666 n
Si1 De2 Dc2 55.3(12) -12_676 -305_566 n
Si1 De2 Od 161.2(26) -12_675 1_555 n
Si1 De2 Od 72(4) -12_675 -108_665 n
Si1 De2 Od 81.9(14) -12_675 -305_565 n
Si1 De2 Dd1 175.3(22) -12_654 1_555 n
Si1 De2 Dd1 89.7(28) -12_654 -108_644 n
Si1 De2 Dd1 93.6(18) -12_654 -305_544 n
Si1 De2 Dd2 148.7(22) -12_654 1_555 n
Si1 De2 Si2 50.2(7) 111_533 -211_554 n
Si1 De2 Al1 50.2(7) 111_443 -211_464 n
Si1 De2 O1 135.0(16) 111_433 -12_554 n
Si1 De2 O1 17.0(4) 111_433 111_433 n
Si1 De2 O4 86.0(14) 111_433 -303_444 n
Si1 De2 SJ 50.7(8) 111_545 1_555 n
Si1 De2 SJ 96(4) 111_545 -108_656 n
Si1 De2 SJ 177.1(15) 111_545 -305_556 n
Si1 De2 Oc 74.4(8) 111_545 1_555 n
Si1 De2 Oc 66.7(14) 111_545 -108_656 n
Si1 De2 Oc 173.0(26) 111_545 -305_556 n
Si1 De2 Dc1 77.8(11) 111_554 1_555 n
Si1 De2 Dc1 102.1(24) 111_554 -108_665 n
Si1 De2 Dc1 155.8(18) 111_554 -305_565 n
Si1 De2 Dc2 29.8(13) 111_555 -108_666 n
Si1 De2 Dc2 161.1(25) 111_555 -305_566 n
Si1 De2 Od 56.9(14) 111_554 1_555 n
Si1 De2 Od 109(4) 111_554 -108_665 n
Si1 De2 Od 170.4(20) 111_554 -305_565 n
Si1 De2 Dd1 70.4(16) 111_533 1_555 n
Si1 De2 Dd1 102.1(31) 111_533 -108_644 n
Si1 De2 Dd1 155.4(22) 111_533 -305_544 n
Si1 De2 Dd2 41.1(15) 111_533 1_555 n
Si2 De2 Al1 0.0 -211_464 -211_464 n
Si2 De2 O1 85.6(14) -211_454 -12_554 n
Si2 De2 O1 33.3(7) -211_454 111_433 n
Si2 De2 O4 35.9(8) -211_454 -303_444 n
Si2 De2 SJ 96.7(15) -211_566 1_555 n
Si2 De2 SJ 60(4) -211_566 -108_656 n
Si2 De2 SJ 130.6(18) -211_566 -305_556 n
Si2 De2 Oc 120.0(14) -211_566 1_555 n
Si2 De2 Oc 92.4(25) -211_566 -108_656 n
Si2 De2 Oc 136.6(26) -211_566 -305_556 n
Si2 De2 Dc1 120.3(18) -211_575 1_555 n
Si2 De2 Dc1 125(4) -211_575 -108_665 n
Si2 De2 Dc1 144.4(21) -211_575 -305_565 n
Si2 De2 Dc2 65.2(24) -211_576 -108_666 n
Si2 De2 Dc2 111.3(22) -211_576 -305_566 n
Si2 De2 Od 104.3(20) -211_575 1_555 n
Si2 De2 Od 86(4) -211_575 -108_665 n
Si2 De2 Od 139.1(20) -211_575 -305_565 n
Si2 De2 Dd1 120.4(19) -211_554 1_555 n
Si2 De2 Dd1 92.8(33) -211_554 -108_644 n
Si2 De2 Dd1 151.7(23) -211_554 -305_544 n
Si2 De2 Dd2 90.7(19) -211_554 1_555 n
Al1 De2 O1 85.6(14) -211_454 -12_554 n
Al1 De2 O1 33.3(7) -211_454 111_433 n
Al1 De2 O4 35.9(8) -211_454 -303_444 n
Al1 De2 SJ 96.7(15) -211_566 1_555 n
Al1 De2 SJ 60(4) -211_566 -108_656 n
Al1 De2 SJ 130.6(18) -211_566 -305_556 n
Al1 De2 Oc 120.0(14) -211_566 1_555 n
Al1 De2 Oc 92.4(25) -211_566 -108_656 n
Al1 De2 Oc 136.6(26) -211_566 -305_556 n
Al1 De2 Dc1 120.3(18) -211_575 1_555 n
Al1 De2 Dc1 125(4) -211_575 -108_665 n
Al1 De2 Dc1 144.4(21) -211_575 -305_565 n
Al1 De2 Dc2 65.2(24) -211_576 -108_666 n
Al1 De2 Dc2 111.3(22) -211_576 -305_566 n
Al1 De2 Od 104.3(20) -211_575 1_555 n
Al1 De2 Od 86(4) -211_575 -108_665 n
Al1 De2 Od 139.1(20) -211_575 -305_565 n
Al1 De2 Dd1 120.4(19) -211_554 1_555 n
Al1 De2 Dd1 92.8(33) -211_554 -108_644 n
Al1 De2 Dd1 151.7(23) -211_554 -305_544 n
Al1 De2 Dd2 90.7(19) -211_554 1_555 n
O1 De2 O1 118.7(19) -12_554 111_433 n
O1 De2 O4 50.1(9) -12_554 -303_444 n
O1 De2 SJ 167.4(16) -12_666 1_555 n
O1 De2 SJ 63(4) -12_666 -108_656 n
O1 De2 SJ 46.5(8) -12_666 -305_556 n
O1 De2 Oc 149.1(12) -12_666 1_555 n
O1 De2 Oc 132.8(22) -12_666 -108_656 n
O1 De2 Oc 52.0(13) -12_666 -305_556 n
O1 De2 Dc1 143.7(13) -12_675 1_555 n
O1 De2 Dc1 112.0(21) -12_675 -108_665 n
O1 De2 Dc1 66.8(10) -12_675 -305_565 n
O1 De2 Dc2 144(4) -12_676 -108_666 n
O1 De2 Dc2 29.2(8) -12_676 -305_566 n
O1 De2 Od 166.3(18) -12_675 1_555 n
O1 De2 Od 70(4) -12_675 -108_665 n
O1 De2 Od 54.6(12) -12_675 -305_565 n
O1 De2 Dd1 153.9(24) -12_654 1_555 n
O1 De2 Dd1 86.1(27) -12_654 -108_644 n
O1 De2 Dd1 66.4(16) -12_654 -305_544 n
O1 De2 Dd2 175.8(21) -12_654 1_555 n
O1 De2 O4 69.1(15) 111_433 -303_444 n
O1 De2 SJ 65.3(11) 111_545 1_555 n
O1 De2 SJ 82(4) 111_545 -108_656 n
O1 De2 SJ 163.3(24) 111_545 -305_556 n
O1 De2 Oc 89.2(13) 111_545 1_555 n
O1 De2 Oc 73.3(19) 111_545 -108_656 n
O1 De2 Oc 169.4(31) 111_545 -305_556 n
O1 De2 Dc1 91.6(15) 111_554 1_555 n
O1 De2 Dc1 110.3(30) 111_554 -108_665 n
O1 De2 Dc1 162.2(23) 111_554 -305_565 n
O1 De2 Dc2 37.8(15) 111_555 -108_666 n
O1 De2 Dc2 144.2(28) 111_555 -305_566 n
O1 De2 Od 72.3(17) 111_554 1_555 n
O1 De2 Od 101(4) 111_554 -108_665 n
O1 De2 Od 171.7(25) 111_554 -305_565 n
O1 De2 Dd1 87.1(18) 111_533 1_555 n
O1 De2 Dd1 98.2(34) 111_533 -108_644 n
O1 De2 Dd1 170.6(25) 111_533 -305_544 n
O1 De2 Dd2 57.6(17) 111_533 1_555 n
O4 De2 SJ 129.9(22) -303_556 1_555 n
O4 De2 SJ 45(4) -303_556 -108_656 n
O4 De2 SJ 94.8(14) -303_556 -305_556 n
O4 De2 Oc 149.4(21) -303_556 1_555 n
O4 De2 Oc 111.7(31) -303_556 -108_656 n
O4 De2 Oc 100.8(21) -303_556 -305_556 n
O4 De2 Dc1 145.6(24) -303_565 1_555 n
O4 De2 Dc1 127(4) -303_565 -108_665 n
O4 De2 Dc1 111.5(17) -303_565 -305_565 n
O4 De2 Dc2 97.1(33) -303_566 -108_666 n
O4 De2 Dc2 75.7(16) -303_566 -305_566 n
O4 De2 Od 137.9(26) -303_565 1_555 n
O4 De2 Od 71(4) -303_565 -108_665 n
O4 De2 Od 103.4(17) -303_565 -305_565 n
O4 De2 Dd1 156.0(24) -303_544 1_555 n
O4 De2 Dd1 85.4(31) -303_544 -108_644 n
O4 De2 Dd1 116.6(21) -303_544 -305_544 n
O4 De2 Dd2 126.4(24) -303_544 1_555 n
SJ De2 SJ 108(5) 1_555 -108_656 n
SJ De2 SJ 127.3(19) 1_555 -305_556 n
SJ De2 Oc 23.9(8) 1_555 1_555 n
SJ De2 Oc 35.0(13) 1_555 -108_656 n
SJ De2 Oc 122.6(25) 1_555 -305_556 n
SJ De2 Dc1 27.3(9) 1_555 1_555 n
SJ De2 Dc1 56.7(20) 1_555 -108_665 n
SJ De2 Dc1 105.7(19) 1_555 -305_565 n
SJ De2 Dc2 32.8(19) 1_555 -108_666 n
SJ De2 Dc2 141.8(20) 1_555 -305_566 n
SJ De2 Od 8.0(14) 1_555 1_555 n
SJ De2 Od 98(4) 1_555 -108_665 n
SJ De2 Od 120.1(20) 1_555 -305_565 n
SJ De2 Dd1 27.8(14) 1_555 1_555 n
SJ De2 Dd1 81.5(28) 1_555 -108_644 n
SJ De2 Dd1 111.5(24) 1_555 -305_544 n
SJ De2 Dd2 15.6(15) 1_555 1_555 n
SJ De2 SJ 83.2(34) -108_656 -305_556 n
SJ De2 Oc 112(4) -108_656 1_555 n
SJ De2 Oc 75(4) -108_656 -108_656 n
SJ De2 Oc 88(4) -108_656 -305_556 n
SJ De2 Dc1 106(4) -108_665 1_555 n
SJ De2 Dc1 81(4) -108_665 -108_665 n
SJ De2 Dc1 86.3(34) -108_665 -305_565 n
SJ De2 Dc2 84(5) -108_666 -108_666 n
SJ De2 Dc2 68.2(35) -108_666 -305_566 n
SJ De2 Od 113(5) -108_665 1_555 n
SJ De2 Od 27(4) -108_665 -108_665 n
SJ De2 Od 90(4) -108_665 -305_565 n
SJ De2 Dd1 130(5) -108_644 1_555 n
SJ De2 Dd1 40(4) -108_644 -108_644 n
SJ De2 Dd1 107(4) -108_644 -305_544 n
SJ De2 Dd2 117(5) -108_644 1_555 n
SJ De2 Oc 103.7(14) -305_556 1_555 n
SJ De2 Oc 110.4(17) -305_556 -108_656 n
SJ De2 Oc 6.1(11) -305_556 -305_556 n
SJ De2 Dc1 100.0(15) -305_565 1_555 n
SJ De2 Dc1 75.2(20) -305_565 -108_665 n
SJ De2 Dc1 21.8(7) -305_565 -305_565 n
SJ De2 Dc2 147.3(24) -305_566 -108_666 n
SJ De2 Dc2 19.3(8) -305_566 -305_566 n
SJ De2 Od 121.3(22) -305_565 1_555 n
SJ De2 Od 68.6(35) -305_565 -108_665 n
SJ De2 Od 8.6(11) -305_565 -305_565 n
SJ De2 Dd1 108.5(22) -305_544 1_555 n
SJ De2 Dd1 75.3(28) -305_544 -108_644 n
SJ De2 Dd1 24.9(13) -305_544 -305_544 n
SJ De2 Dd2 137.5(24) -305_544 1_555 n
Oc De2 Oc 38.8(17) 1_555 -108_656 n
Oc De2 Oc 98.8(21) 1_555 -305_556 n
Oc De2 Dc1 7.5(4) 1_555 1_555 n
Oc De2 Dc1 40.2(20) 1_555 -108_665 n
Oc De2 Dc1 82.6(14) 1_555 -305_565 n
Oc De2 Dc2 54.9(22) 1_555 -108_666 n
Oc De2 Dc2 120.0(17) 1_555 -305_566 n
Oc De2 Od 17.6(12) 1_555 1_555 n
Oc De2 Od 94(4) 1_555 -108_665 n
Oc De2 Od 96.3(16) 1_555 -305_565 n
Oc De2 Dd1 18.7(16) 1_555 1_555 n
Oc De2 Dd1 76.3(26) 1_555 -108_644 n
Oc De2 Dd1 88.0(20) 1_555 -305_544 n
Oc De2 Dd2 35.1(14) 1_555 1_555 n
Oc De2 Oc 108.9(23) -108_656 -305_556 n
Oc De2 Dc1 33.8(15) -108_665 1_555 n
Oc De2 Dc1 37.0(14) -108_665 -108_665 n
Oc De2 Dc1 90.6(19) -108_665 -305_565 n
Oc De2 Dc2 37.0(14) -108_666 -108_666 n
Oc De2 Dc2 115.5(20) -108_666 -305_566 n
Oc De2 Od 39.0(16) -108_665 1_555 n
Oc De2 Od 63(4) -108_665 -108_665 n
Oc De2 Od 107.4(20) -108_665 -305_565 n
Oc De2 Dd1 55.3(21) -108_644 1_555 n
Oc De2 Dd1 46.8(26) -108_644 -108_644 n
Oc De2 Dd1 109.5(27) -108_644 -305_544 n
Oc De2 Dd2 49.3(20) -108_644 1_555 n
Oc De2 Dc1 95.6(21) -305_565 1_555 n
Oc De2 Dc1 72.7(22) -305_565 -108_665 n
Oc De2 Dc1 18.5(7) -305_565 -305_565 n
Oc De2 Dc2 145.9(32) -305_566 -108_666 n
Oc De2 Dc2 25.3(7) -305_566 -305_566 n
Oc De2 Od 116.2(28) -305_565 1_555 n
Oc De2 Od 72.2(34) -305_565 -108_665 n
Oc De2 Od 2.6(13) -305_565 -305_565 n
Oc De2 Dd1 102.7(28) -305_544 1_555 n
Oc De2 Dd1 77.2(29) -305_544 -108_644 n
Oc De2 Dd1 19.2(14) -305_544 -305_544 n
Oc De2 Dd2 131.9(30) -305_544 1_555 n
Dc1 De2 Dc1 33.1(19) 1_555 -108_665 n
Dc1 De2 Dc1 78.5(15) 1_555 -305_565 n
Dc1 De2 Dc2 55.4(20) 1_555 -108_666 n
Dc1 De2 Dc2 115.0(18) 1_555 -305_566 n
Dc1 De2 Od 22.6(12) 1_555 1_555 n
Dc1 De2 Od 86(4) 1_555 -108_665 n
Dc1 De2 Od 93.2(17) 1_555 -305_565 n
Dc1 De2 Dd1 26.1(16) 1_555 1_555 n
Dc1 De2 Dd1 68.9(26) 1_555 -108_644 n
Dc1 De2 Dd1 86.9(21) 1_555 -305_544 n
Dc1 De2 Dd2 40.4(15) 1_555 1_555 n
Dc1 De2 Dc1 54.2(18) -108_665 -305_565 n
Dc1 De2 Dc2 73.3(27) -108_666 -108_666 n
Dc1 De2 Dc2 85.5(21) -108_666 -305_566 n
Dc1 De2 Od 54.6(22) -108_665 1_555 n
Dc1 De2 Od 57.0(35) -108_665 -108_665 n
Dc1 De2 Od 70.9(21) -108_665 -305_565 n
Dc1 De2 Dd1 57.4(28) -108_644 1_555 n
Dc1 De2 Dd1 41.4(29) -108_644 -108_644 n
Dc1 De2 Dd1 72.9(28) -108_644 -305_544 n
Dc1 De2 Dd2 71.8(25) -108_644 1_555 n
Dc1 De2 Dc2 127.5(27) -305_566 -108_666 n
Dc1 De2 Dc2 37.8(7) -305_566 -305_566 n
Dc1 De2 Od 100.2(21) -305_565 1_555 n
Dc1 De2 Od 64.4(34) -305_565 -108_665 n
Dc1 De2 Od 16.8(10) -305_565 -305_565 n
Dc1 De2 Dd1 90.0(22) -305_544 1_555 n
Dc1 De2 Dd1 64.5(28) -305_544 -108_644 n
Dc1 De2 Dd1 25.4(15) -305_544 -305_544 n
Dc1 De2 Dd2 117.3(23) -305_544 1_555 n
Dc2 De2 Dc2 147.2(32) -108_666 -305_566 n
Dc2 De2 Od 40.8(22) -108_665 1_555 n
Dc2 De2 Od 87(5) -108_665 -108_665 n
Dc2 De2 Od 144.2(27) -108_665 -305_565 n
Dc2 De2 Dd1 60.1(25) -108_644 1_555 n
Dc2 De2 Dd1 75.5(34) -108_644 -108_644 n
Dc2 De2 Dd1 142(4) -108_644 -305_544 n
Dc2 De2 Dd2 34.2(25) -108_644 1_555 n
Dc2 De2 Od 137.5(24) -305_565 1_555 n
Dc2 De2 Od 60.4(34) -305_565 -108_665 n
Dc2 De2 Od 27.8(12) -305_565 -305_565 n
Dc2 De2 Dd1 127.3(26) -305_544 1_555 n
Dc2 De2 Dd1 72.1(27) -305_544 -108_644 n
Dc2 De2 Dd1 43.4(15) -305_544 -305_544 n
Dc2 De2 Dd2 155.0(26) -305_544 1_555 n
Od De2 Od 101(4) 1_555 -108_665 n
Od De2 Od 113.7(26) 1_555 -305_565 n
Od De2 Dd1 20.0(7) 1_555 1_555 n
Od De2 Dd1 84.0(32) 1_555 -108_644 n
Od De2 Dd1 104.0(28) 1_555 -305_544 n
Od De2 Dd2 17.8(10) 1_555 1_555 n
Od De2 Od 73(4) -108_665 -305_565 n
Od De2 Dd1 112(4) -108_644 1_555 n
Od De2 Dd1 17.5(30) -108_644 -108_644 n
Od De2 Dd1 89(4) -108_644 -305_544 n
Od De2 Dd2 112(5) -108_644 1_555 n
Od De2 Dd1 100.1(26) -305_544 1_555 n
Od De2 Dd1 77.2(31) -305_544 -108_644 n
Od De2 Dd1 17.3(4) -305_544 -305_544 n
Od De2 Dd2 129.4(26) -305_544 1_555 n
Dd1 De2 Dd1 95(4) 1_555 -108_644 n
Dd1 De2 Dd1 87.4(30) 1_555 -305_544 n
Dd1 De2 Dd2 29.7(9) 1_555 1_555 n
Dd1 De2 Dd1 90(4) -108_644 -305_544 n
Dd1 De2 Dd2 96.1(31) -108_644 1_555 n
Dd1 De2 Dd2 117.0(33) -305_544 1_555 n
Si1 SIII Si1 99.0(21) -211_455 -302_445 n
Si1 SIII Si2 65.4(11) -211_554 -108_644 n
Si1 SIII Si2 66.7(11) -211_554 -303_544 n
Si1 SIII Al1 65.4(11) -211_464 -108_554 n
Si1 SIII Al1 66.7(11) -211_464 -303_454 n
Si1 SIII O1 75.5(8) -211_454 208_343 n
Si1 SIII O1 30.22(21) -211_454 -211_454 n
Si1 SIII O1 92.6(10) -211_454 303_555 n
Si1 SIII O1 128.5(22) -211_454 -302_444 n
Si1 SIII O2 80.0(16) -211_454 4_555 n
Si1 SIII O2 30.3(5) -211_454 -301_444 n
Si1 SIII O4 92.4(19) -211_454 -10_554 n
Si1 SIII O4 33.6(6) -211_454 -12_554 n
Si1 SIII SJ 121.0(15) -211_566 4_555 n
Si1 SIII SJ 65.3(8) -211_566 -301_556 n
Si1 SIII Oc 116.5(7) -211_566 4_555 n
Si1 SIII Oc 70.87(26) -211_566 208_455 n
Si1 SIII Oc 156.0(12) -211_566 303_555 n
Si1 SIII Oc 83.68(29) -211_566 -301_556 n
Si1 SIII Dc1 130.2(7) -211_575 4_555 n
Si1 SIII Dc1 81.06(35) -211_575 -301_565 n
Si1 SIII Dc2 107.1(8) -211_576 4_555 n
Si1 SIII Dc2 54.68(28) -211_576 208_465 n
Si1 SIII Dc2 148.8(20) -211_576 303_555 n
Si1 SIII Si2 66.7(11) -302_544 -108_644 n
Si1 SIII Si2 65.4(11) -302_544 -303_544 n
Si1 SIII Al1 66.7(11) -302_454 -108_554 n
Si1 SIII Al1 65.4(11) -302_454 -303_454 n
Si1 SIII O1 92.6(10) -302_444 208_343 n
Si1 SIII O1 128.5(22) -302_444 -211_454 n
Si1 SIII O1 75.5(8) -302_444 303_555 n
Si1 SIII O1 30.22(21) -302_444 -302_444 n
Si1 SIII O2 30.3(5) -302_444 4_555 n
Si1 SIII O2 80.0(16) -302_444 -301_444 n
Si1 SIII O4 33.6(6) -302_444 -10_554 n
Si1 SIII O4 92.4(19) -302_444 -12_554 n
Si1 SIII SJ 65.3(8) -302_556 4_555 n
Si1 SIII SJ 121.0(15) -302_556 -301_556 n
Si1 SIII Oc 83.68(29) -302_556 4_555 n
Si1 SIII Oc 156.0(12) -302_556 208_455 n
Si1 SIII Oc 70.87(26) -302_556 303_555 n
Si1 SIII Oc 116.5(7) -302_556 -301_556 n
Si1 SIII Dc1 81.06(35) -302_565 4_555 n
Si1 SIII Dc1 130.2(7) -302_565 -301_565 n
Si1 SIII Dc2 88.5(6) -302_566 4_555 n
Si1 SIII Dc2 148.8(20) -302_566 208_465 n
Si1 SIII Dc2 54.68(28) -302_566 303_555 n
Si2 SIII Si2 102.6(21) -108_644 -303_544 n
Si2 SIII Al1 0.0 -108_554 -108_554 n
Si2 SIII Al1 102.6(21) -108_554 -303_454 n
Si2 SIII O1 30.95(23) -108_544 208_343 n
Si2 SIII O1 77.9(8) -108_544 -211_454 n
Si2 SIII O1 131.2(22) -108_544 303_555 n
Si2 SIII O1 88.7(10) -108_544 -302_444 n
Si2 SIII O2 79.4(16) -108_544 4_555 n
Si2 SIII O2 35.5(6) -108_544 -301_444 n
Si2 SIII O4 36.9(6) -108_544 -10_554 n
Si2 SIII O4 92.2(19) -108_544 -12_554 n
Si2 SIII SJ 56.0(7) -108_656 4_555 n
Si2 SIII SJ 130.7(17) -108_656 -301_556 n
Si2 SIII Oc 57.89(21) -108_656 4_555 n
Si2 SIII Oc 123.6(4) -108_656 208_455 n
Si2 SIII Oc 90.63(28) -108_656 303_555 n
Si2 SIII Oc 148.7(14) -108_656 -301_556 n
Si2 SIII Dc1 69.42(28) -108_665 4_555 n
Si2 SIII Dc1 145.4(9) -108_665 -301_565 n
Si2 SIII Dc2 52.2(4) -108_666 4_555 n
Si2 SIII Dc2 108.8(7) -108_666 208_465 n
Si2 SIII Dc2 86.9(5) -108_666 303_555 n
Si2 SIII Al1 102.6(21) -303_454 -108_554 n
Si2 SIII Al1 0.0 -303_454 -303_454 n
Si2 SIII O1 131.2(22) -303_444 208_343 n
Si2 SIII O1 88.7(10) -303_444 -211_454 n
Si2 SIII O1 30.95(23) -303_444 303_555 n
Si2 SIII O1 77.9(8) -303_444 -302_444 n
Si2 SIII O2 35.5(6) -303_444 4_555 n
Si2 SIII O2 79.4(16) -303_444 -301_444 n
Si2 SIII O4 92.2(19) -303_444 -10_554 n
Si2 SIII O4 36.9(6) -303_444 -12_554 n
Si2 SIII SJ 130.7(17) -303_556 4_555 n
Si2 SIII SJ 56.0(7) -303_556 -301_556 n
Si2 SIII Oc 148.7(14) -303_556 4_555 n
Si2 SIII Oc 90.63(28) -303_556 208_455 n
Si2 SIII Oc 123.6(4) -303_556 303_555 n
Si2 SIII Oc 57.89(21) -303_556 -301_556 n
Si2 SIII Dc1 145.4(9) -303_565 4_555 n
Si2 SIII Dc1 69.42(28) -303_565 -301_565 n
Si2 SIII Dc2 150.7(20) -303_566 4_555 n
Si2 SIII Dc2 86.9(5) -303_566 208_465 n
Si2 SIII Dc2 108.8(7) -303_566 303_555 n
Al1 SIII Al1 102.6(21) -108_554 -303_454 n
Al1 SIII O1 30.95(23) -108_544 208_343 n
Al1 SIII O1 77.9(8) -108_544 -211_454 n
Al1 SIII O1 131.2(22) -108_544 303_555 n
Al1 SIII O1 88.7(10) -108_544 -302_444 n
Al1 SIII O2 79.4(16) -108_544 4_555 n
Al1 SIII O2 35.5(6) -108_544 -301_444 n
Al1 SIII O4 36.9(6) -108_544 -10_554 n
Al1 SIII O4 92.2(19) -108_544 -12_554 n
Al1 SIII SJ 56.0(7) -108_656 4_555 n
Al1 SIII SJ 130.7(17) -108_656 -301_556 n
Al1 SIII Oc 57.89(21) -108_656 4_555 n
Al1 SIII Oc 123.6(4) -108_656 208_455 n
Al1 SIII Oc 90.63(28) -108_656 303_555 n
Al1 SIII Oc 148.7(14) -108_656 -301_556 n
Al1 SIII Dc1 69.42(28) -108_665 4_555 n
Al1 SIII Dc1 145.4(9) -108_665 -301_565 n
Al1 SIII Dc2 52.2(4) -108_666 4_555 n
Al1 SIII Dc2 108.8(7) -108_666 208_465 n
Al1 SIII Dc2 86.9(5) -108_666 303_555 n
Al1 SIII O1 131.2(22) -303_444 208_343 n
Al1 SIII O1 88.7(10) -303_444 -211_454 n
Al1 SIII O1 30.95(23) -303_444 303_555 n
Al1 SIII O1 77.9(8) -303_444 -302_444 n
Al1 SIII O2 35.5(6) -303_444 4_555 n
Al1 SIII O2 79.4(16) -303_444 -301_444 n
Al1 SIII O4 92.2(19) -303_444 -10_554 n
Al1 SIII O4 36.9(6) -303_444 -12_554 n
Al1 SIII SJ 130.7(17) -303_556 4_555 n
Al1 SIII SJ 56.0(7) -303_556 -301_556 n
Al1 SIII Oc 148.7(14) -303_556 4_555 n
Al1 SIII Oc 90.63(28) -303_556 208_455 n
Al1 SIII Oc 123.6(4) -303_556 303_555 n
Al1 SIII Oc 57.89(21) -303_556 -301_556 n
Al1 SIII Dc1 145.4(9) -303_565 4_555 n
Al1 SIII Dc1 69.42(28) -303_565 -301_565 n
Al1 SIII Dc2 150.7(20) -303_566 4_555 n
Al1 SIII Dc2 86.9(5) -303_566 208_465 n
Al1 SIII Dc2 108.8(7) -303_566 303_555 n
O1 SIII O1 71.42(31) 208_343 -211_454 n
O1 SIII O1 161.7(24) 208_343 303_555 n
O1 SIII O1 105.0(5) 208_343 -302_444 n
O1 SIII O2 110.2(17) 208_343 4_555 n
O1 SIII O2 53.2(5) 208_343 -301_444 n
O1 SIII O4 59.1(5) 208_343 -10_554 n
O1 SIII O4 108.7(14) 208_343 -12_554 n
O1 SIII SJ 50.9(7) 208_455 4_555 n
O1 SIII SJ 130.8(7) 208_455 -301_556 n
O1 SIII Oc 41.10(25) 208_455 4_555 n
O1 SIII Oc 105.3(5) 208_455 208_455 n
O1 SIII Oc 83.1(4) 208_455 303_555 n
O1 SIII Oc 146.7(4) 208_455 -301_556 n
O1 SIII Dc1 54.90(30) 208_464 4_555 n
O1 SIII Dc1 134.0(7) 208_464 -301_565 n
O1 SIII Dc2 31.68(29) 208_465 4_555 n
O1 SIII Dc2 95.75(30) 208_465 208_465 n
O1 SIII Dc2 88.16(33) 208_465 303_555 n
O1 SIII O1 105.0(5) -211_454 303_555 n
O1 SIII O1 158.5(24) -211_454 -302_444 n
O1 SIII O2 109.6(17) -211_454 4_555 n
O1 SIII O2 50.8(5) -211_454 -301_444 n
O1 SIII O4 113.1(16) -211_454 -10_554 n
O1 SIII O4 51.7(4) -211_454 -12_554 n
O1 SIII SJ 122.2(7) -211_566 4_555 n
O1 SIII SJ 59.7(7) -211_566 -301_556 n
O1 SIII Oc 108.27(25) -211_566 4_555 n
O1 SIII Oc 47.44(29) -211_566 208_455 n
O1 SIII Oc 147.6(11) -211_566 303_555 n
O1 SIII Oc 77.45(25) -211_566 -301_556 n
O1 SIII Dc1 120.4(4) -211_575 4_555 n
O1 SIII Dc1 68.5(4) -211_575 -301_565 n
O1 SIII Dc2 98.41(26) -211_576 4_555 n
O1 SIII Dc2 31.28(22) -211_576 208_465 n
O1 SIII Dc2 159.10(34) -211_576 303_555 n
O1 SIII O1 71.42(31) 303_555 -302_444 n
O1 SIII O2 53.2(5) 303_555 4_555 n
O1 SIII O2 110.2(17) 303_555 -301_444 n
O1 SIII O4 108.7(14) 303_555 -10_554 n
O1 SIII O4 59.1(5) 303_555 -12_554 n
O1 SIII SJ 130.8(7) 303_555 4_555 n
O1 SIII SJ 50.9(7) 303_555 -301_556 n
O1 SIII Oc 146.7(4) 303_555 4_555 n
O1 SIII Oc 83.1(4) 303_555 208_455 n
O1 SIII Oc 105.3(5) 303_555 303_555 n
O1 SIII Oc 41.10(25) 303_555 -301_556 n
O1 SIII Dc1 134.0(7) 303_555 4_555 n
O1 SIII Dc1 54.90(30) 303_555 -301_565 n
O1 SIII Dc2 156.5(4) 303_555 4_555 n
O1 SIII Dc2 88.16(33) 303_555 208_465 n
O1 SIII Dc2 95.75(30) 303_555 303_555 n
O1 SIII O2 50.8(5) -302_444 4_555 n
O1 SIII O2 109.6(17) -302_444 -301_444 n
O1 SIII O4 51.7(4) -302_444 -10_554 n
O1 SIII O4 113.1(16) -302_444 -12_554 n
O1 SIII SJ 59.7(7) -302_556 4_555 n
O1 SIII SJ 122.2(7) -302_556 -301_556 n
O1 SIII Oc 77.45(25) -302_556 4_555 n
O1 SIII Oc 147.6(11) -302_556 208_455 n
O1 SIII Oc 47.44(29) -302_556 303_555 n
O1 SIII Oc 108.27(25) -302_556 -301_556 n
O1 SIII Dc1 68.5(4) -302_565 4_555 n
O1 SIII Dc1 120.4(4) -302_565 -301_565 n
O1 SIII Dc2 86.03(28) -302_566 4_555 n
O1 SIII Dc2 159.10(34) -302_566 208_465 n
O1 SIII Dc2 31.28(22) -302_566 303_555 n
O2 SIII O2 74.1(16) 4_555 -301_444 n
O2 SIII O4 58.0(12) 4_555 -10_554 n
O2 SIII O4 63.8(13) 4_555 -12_554 n
O2 SIII SJ 95.3(13) 4_555 4_555 n
O2 SIII SJ 91.5(12) 4_555 -301_556 n
O2 SIII Oc 113.3(8) 4_555 4_555 n
O2 SIII Oc 126.0(8) 4_555 208_455 n
O2 SIII Oc 97.6(5) 4_555 303_555 n
O2 SIII Oc 91.0(5) 4_555 -301_556 n
O2 SIII Dc1 111.4(7) 4_555 4_555 n
O2 SIII Dc1 103.8(6) 4_555 -301_565 n
O2 SIII Dc2 116.6(12) 4_555 4_555 n
O2 SIII Dc2 119.7(13) 4_555 208_465 n
O2 SIII Dc2 81.1(6) 4_555 303_555 n
O2 SIII O4 63.8(13) -301_444 -10_554 n
O2 SIII O4 58.0(12) -301_444 -12_554 n
O2 SIII SJ 91.5(12) -301_556 4_555 n
O2 SIII SJ 95.3(13) -301_556 -301_556 n
O2 SIII Oc 91.0(5) -301_556 4_555 n
O2 SIII Oc 97.6(5) -301_556 208_455 n
O2 SIII Oc 126.0(8) -301_556 303_555 n
O2 SIII Oc 113.3(8) -301_556 -301_556 n
O2 SIII Dc1 103.8(6) -301_565 4_555 n
O2 SIII Dc1 111.4(7) -301_565 -301_565 n
O2 SIII Dc2 83.2(7) -301_566 4_555 n
O2 SIII Dc2 81.1(6) -301_566 208_465 n
O2 SIII Dc2 119.7(13) -301_566 303_555 n
O4 SIII O4 104.9(25) -10_554 -12_554 n
O4 SIII SJ 42.5(6) -10_666 4_555 n
O4 SIII SJ 145.8(26) -10_666 -301_556 n
O4 SIII Oc 57.25(32) -10_666 4_555 n
O4 SIII Oc 160.3(12) -10_666 208_455 n
O4 SIII Oc 66.95(30) -10_666 303_555 n
O4 SIII Oc 148.9(16) -10_666 -301_556 n
O4 SIII Dc1 60.7(5) -10_675 4_555 n
O4 SIII Dc1 161.6(19) -10_675 -301_565 n
O4 SIII Dc2 58.9(4) -10_676 4_555 n
O4 SIII Dc2 144.3(17) -10_676 208_465 n
O4 SIII Dc2 56.49(31) -10_676 303_555 n
O4 SIII SJ 145.8(26) -12_666 4_555 n
O4 SIII SJ 42.5(6) -12_666 -301_556 n
O4 SIII Oc 148.9(16) -12_666 4_555 n
O4 SIII Oc 66.95(30) -12_666 208_455 n
O4 SIII Oc 160.3(12) -12_666 303_555 n
O4 SIII Oc 57.25(32) -12_666 -301_556 n
O4 SIII Dc1 161.6(19) -12_675 4_555 n
O4 SIII Dc1 60.7(5) -12_675 -301_565 n
O4 SIII Dc2 140.3(15) -12_676 4_555 n
O4 SIII Dc2 56.49(31) -12_676 208_465 n
O4 SIII Dc2 144.3(17) -12_676 303_555 n
SJ SIII SJ 171.5(29) 4_555 -301_556 n
SJ SIII Oc 18.8(7) 4_555 4_555 n
SJ SIII Oc 138.7(19) 4_555 208_455 n
SJ SIII Oc 35.1(7) 4_555 303_555 n
SJ SIII Oc 155.3(19) 4_555 -301_556 n
SJ SIII Dc1 18.2(8) 4_555 4_555 n
SJ SIII Dc1 153.4(24) 4_555 -301_565 n
SJ SIII Dc2 26.4(7) 4_555 4_555 n
SJ SIII Dc2 139.9(12) 4_555 208_465 n
SJ SIII Dc2 37.2(7) 4_555 303_555 n
SJ SIII Oc 155.3(19) -301_556 4_555 n
SJ SIII Oc 35.1(7) -301_556 208_455 n
SJ SIII Oc 138.7(19) -301_556 303_555 n
SJ SIII Oc 18.8(7) -301_556 -301_556 n
SJ SIII Dc1 153.4(24) -301_565 4_555 n
SJ SIII Dc1 18.2(8) -301_565 -301_565 n
SJ SIII Dc2 149.9(15) -301_566 4_555 n
SJ SIII Dc2 37.2(7) -301_566 208_465 n
SJ SIII Dc2 139.9(12) -301_566 303_555 n
Oc SIII Oc 120.3(13) 4_555 208_455 n
Oc SIII Oc 42.4(4) 4_555 303_555 n
Oc SIII Oc 150.0(19) 4_555 -301_556 n
Oc SIII Dc1 13.80(9) 4_555 4_555 n
Oc SIII Dc1 140.9(18) 4_555 -301_565 n
Oc SIII Dc2 10.00(21) 4_555 4_555 n
Oc SIII Dc2 121.3(9) 4_555 208_465 n
Oc SIII Dc2 51.0(4) 4_555 303_555 n
Oc SIII Oc 126.4(21) 208_455 303_555 n
Oc SIII Oc 42.4(4) 208_455 -301_556 n
Oc SIII Dc1 122.3(17) 208_464 4_555 n
Oc SIII Dc1 28.9(4) 208_464 -301_565 n
Oc SIII Dc2 115.1(12) 208_465 4_555 n
Oc SIII Dc2 16.58(15) 208_465 208_465 n
Oc SIII Dc2 140.0(22) 208_465 303_555 n
Oc SIII Oc 120.3(13) 303_555 -301_556 n
Oc SIII Dc1 28.9(4) 303_555 4_555 n
Oc SIII Dc1 122.3(17) 303_555 -301_565 n
Oc SIII Dc2 52.4(5) 303_555 4_555 n
Oc SIII Dc2 140.0(22) 303_555 208_465 n
Oc SIII Dc2 16.58(15) 303_555 303_555 n
Oc SIII Dc1 140.9(18) -301_565 4_555 n
Oc SIII Dc1 13.80(9) -301_565 -301_565 n
Oc SIII Dc2 151.4(20) -301_566 4_555 n
Oc SIII Dc2 51.0(4) -301_566 208_465 n
Oc SIII Dc2 121.3(9) -301_566 303_555 n
Dc1 SIII Dc1 135.6(20) 4_555 -301_565 n
Dc1 SIII Dc2 23.54(28) 4_555 4_555 n
Dc1 SIII Dc2 127.7(14) 4_555 208_465 n
Dc1 SIII Dc2 39.4(5) 4_555 303_555 n
Dc1 SIII Dc2 139.5(18) -301_566 4_555 n
Dc1 SIII Dc2 39.4(5) -301_566 208_465 n
Dc1 SIII Dc2 127.7(14) -301_566 303_555 n
Dc2 SIII Dc2 113.6(8) 4_555 208_465 n
Dc2 SIII Dc2 60.8(5) 4_555 303_555 n
Dc2 SIII Dc2 155.3(23) 208_465 303_555 n

loop_
_geom_bond_atom_site_label_1
_geom_bond_atom_site_label_2
_geom_bond_distance
_geom_bond_site_symmetry_2
_geom_bond_publ_flag
Si1 Si2 3.150(7) 2_555 n
Si1 Si2 3.190(7) 3_555 n
Si1 Si2 3.064(7) -1_555 n
Si1 Si2 3.205(7) 107_555 n
Si1 Al1 3.150(7) 2_555 n
Si1 Al1 3.190(7) 3_555 n
Si1 Al1 3.064(7) -1_555 n
Si1 Al1 3.205(7) 107_555 n
Si1 O1 1.627(8) 1_555 n
Si1 O1 3.737(9) -2_555 n
Si1 O1 3.928(7) -3_555 n
Si1 O2 3.752(6) 3_555 n
Si1 O2 3.661(6) 105_544 n
Si1 O2 1.527(7) -206_454 n
Si1 O2 3.937(7) -304_445 n
Si1 O3 4.256(7) 1_555 n
Si1 O3 1.762(7) 2_555 n
Si1 O3 3.856(6) -3_555 n
Si1 O3 3.880(7) 310_555 n
Si1 O4 3.837(6) 208_555 n
Si1 O4 1.591(6) 209_555 n
Si1 SI 3.484(6) 1_555 n
Si1 SI' 3.198(6) 1_555 n
Si1 SII 3.329(6) -105_544 n
Si1 SJ 3.081(32) -206_454 n
Si1 Oc 3.611(14) -2_555 n
Si1 Dc2 2.882(16) -2_555 n
Si1 Od 3.33(6) -206_454 n
Si1 Dd1 3.99(6) -206_454 n
Si1 Dd2 2.58(8) -206_454 n
Si1 OII' 3.942(29) -105_544 n
Si1 DII'1 3.847(10) 208_555 n
Si1 DII'1 3.61(8) 209_555 n
Si1 DII'1 3.78(10) 312_555 n
Si1 Of 4.105(32) 3_555 n
Si1 Of 3.819(32) 105_544 n
Si1 Of 3.842(34) -206_454 n
Si1 Df2 3.00(4) 105_544 n
Si1 Df2 3.77(6) -206_454 n
Si1 Oe 3.460(28) -112_534 n
Si1 De1 3.49(5) -112_534 n
Si1 De2 3.50(5) -112_534 n
Si1 De2 3.93(4) -206_454 n
Si1 SIII 2.87(4) 206_454 n
Si2 Si1 3.190(7) 2_555 n
Si2 Si1 3.150(7) 3_555 n
Si2 Si1 3.064(7) -1_555 n
Si2 Si1 3.205(7) 209_555 n
Si2 O1 3.736(8) 2_555 n
Si2 O1 3.893(9) 3_555 n
Si2 O1 1.667(8) -1_555 n
Si2 O2 3.781(7) 2_555 n
Si2 O2 1.803(7) -105_544 n
Si2 O2 3.576(6) 206_454 n
Si2 O2 3.829(7) -304_445 n
Si2 O3 1.607(8) 3_555 n
Si2 O3 3.934(7) -2_555 n
Si2 O3 3.915(7) 312_555 n
Si2 O4 1.777(7) 107_555 n
Si2 O4 3.895(7) 111_555 n
Si2 O4 4.215(7) -209_443 n
Si2 O4 4.190(7) 310_555 n
Si2 SI 3.555(6) 1_555 n
Si2 SI' 3.287(6) 1_555 n
Si2 SII 3.234(6) 107_555 n
Si2 SJ 2.723(28) 2_555 n
Si2 Oc 3.488(14) 2_555 n
Si2 Dc1 3.891(18) 2_555 n
Si2 Dc2 2.754(16) 2_555 n
Si2 Od 3.14(5) 2_555 n
Si2 Dd1 3.68(7) 2_555 n
Si2 Dd2 2.51(9) 2_555 n
Si2 OII' 3.975(31) 107_555 n
Si2 DII'1 3.31(6) 107_555 n
Si2 DII*1 3.93(10) 107_555 n
Si2 Of 3.454(35) -105_544 n
Si2 Of 4.084(34) 206_454 n
Si2 Df2 2.74(5) -105_544 n
Si2 Df2 3.90(5) 206_454 n
Si2 Oe 4.26(4) 112_454 n
Si2 Oe 3.554(31) 206_454 n
Si2 De1 3.59(5) 112_454 n
Si2 De2 3.03(6) 206_454 n
Si2 SIII 2.96(4) 105_544 n
Al1 Si1 3.190(7) 2_555 n
Al1 Si1 3.150(7) 3_555 n
Al1 Si1 3.064(7) -1_555 n
Al1 Si1 3.205(7) 209_555 n
Al1 O1 3.736(8) 2_555 n
Al1 O1 3.893(9) 3_555 n
Al1 O1 1.667(8) -1_555 n
Al1 O1 4.326(9) 209_555 n
Al1 O2 3.781(7) 2_555 n
Al1 O2 1.803(7) -105_544 n
Al1 O2 3.576(6) 206_454 n
Al1 O2 3.829(7) -304_445 n
Al1 O3 1.607(8) 3_555 n
Al1 O3 3.934(7) -2_555 n
Al1 O3 3.915(7) 312_555 n
Al1 O4 1.777(7) 107_555 n
Al1 O4 3.895(7) 111_555 n
Al1 O4 4.215(7) -209_443 n
Al1 O4 4.190(7) 310_555 n
Al1 SI 3.555(6) 1_555 n
Al1 SI' 3.287(6) 1_555 n
Al1 SII 3.234(6) 107_555 n
Al1 SJ 2.723(28) 2_555 n
Al1 Oc 3.488(14) 2_555 n
Al1 Dc1 3.891(18) 2_555 n
Al1 Dc2 2.754(16) 2_555 n
Al1 Od 3.14(5) 2_555 n
Al1 Dd1 3.68(7) 2_555 n
Al1 Dd2 2.51(9) 2_555 n
Al1 OII' 3.975(31) 107_555 n
Al1 DII'1 3.31(6) 107_555 n
Al1 DII*1 3.93(10) 107_555 n
Al1 Of 3.454(35) -105_544 n
Al1 Of 4.084(34) 206_454 n
Al1 Df2 2.74(5) -105_544 n
Al1 Df2 3.90(5) 206_454 n
Al1 Oe 4.26(4) 112_454 n
Al1 Oe 3.554(31) 206_454 n
Al1 De1 3.59(5) 112_454 n
Al1 De2 3.03(6) 206_454 n
Al1 SIII 2.96(4) 105_544 n
O1 Si1 1.627(8) 1_555 n
O1 Si1 3.928(7) -2_555 n
O1 Si1 3.737(9) -3_555 n
O1 Si2 3.893(9) 2_555 n
O1 Si2 3.736(8) 3_555 n
O1 Si2 1.667(8) -1_555 n
O1 Al1 3.893(9) 2_555 n
O1 Al1 3.736(8) 3_555 n
O1 Al1 1.667(8) -1_555 n
O1 Al1 4.326(9) 107_555 n
O1 O1 3.7627(31) -2_555 n
O1 O1 3.7627(31) -3_555 n
O1 O1 5.1158(31) -209_443 n
O1 O1 5.1158(31) -307_445 n
O1 O2 5.060(8) 3_555 n
O1 O2 5.070(9) -2_555 n
O1 O2 2.778(7) 105_544 n
O1 O2 2.663(7) -206_454 n
O1 O2 4.670(5) 304_445 n
O1 O2 4.696(6) -304_445 n
O1 O3 5.178(8) 1_555 n
O1 O3 2.745(6) 2_555 n
O1 O3 5.225(8) -1_555 n
O1 O3 2.809(6) -3_555 n
O1 O3 5.156(7) 310_555 n
O1 O3 5.322(7) -312_434 n
O1 O4 2.867(7) -107_443 n
O1 O4 4.611(9) -111_434 n
O1 O4 4.739(9) 208_555 n
O1 O4 2.571(7) 209_555 n
O1 O4 5.150(7) 312_555 n
O1 O4 5.067(6) -310_344 n
O1 SI 3.7617(31) 1_555 n
O1 SI' 4.343(6) 1_555 n
O1 SI' 4.393(6) -1_555 n
O1 SII 4.400(5) -105_544 n
O1 SII 4.524(4) -107_443 n
O1 SJ 2.627(32) -2_555 n
O1 SJ 3.039(33) -206_454 n
O1 Oc 5.199(14) 1_555 n
O1 Oc 5.874(16) 3_555 n
O1 Oc 2.637(13) -2_555 n
O1 Oc 4.341(16) 212_544 n
O1 Oc 4.561(17) -206_454 n
O1 Dc1 3.261(15) -2_555 n
O1 Dc1 3.968(21) -206_454 n
O1 Dc2 1.773(13) -2_555 n
O1 Od 5.62(5) 1_555 n
O1 Od 5.80(5) 3_555 n
O1 Od 3.00(5) -2_555 n
O1 Od 5.84(6) 105_544 n
O1 Od 5.96(5) -112_534 n
O1 Od 5.81(6) 212_544 n
O1 Od 3.12(6) -206_454 n
O1 Od 5.88(6) 304_445 n
O1 Dd1 3.46(8) -2_555 n
O1 Dd1 3.73(7) -206_454 n
O1 Dd2 2.87(10) -2_555 n
O1 Dd2 2.75(10) -206_454 n
O1 OII' 5.518(30) -105_544 n
O1 OII' 5.616(30) -107_443 n
O1 OII* 5.00(4) -105_544 n
O1 OII* 5.11(4) -107_443 n
O1 Of 4.096(32) 3_555 n
O1 Of 4.524(28) -2_555 n
O1 Of 2.874(33) 105_544 n
O1 Of 3.540(34) -206_454 n
O1 Df1 3.42(4) 105_544 n
O1 Df2 1.949(32) 105_544 n
O1 Df2 3.56(6) -206_454 n
O1 Oe 5.910(35) -2_555 n
O1 Oe 2.999(33) -112_534 n
O1 Oe 5.982(32) 207_445 n
O1 Oe 3.34(4) -206_454 n
O1 Oe 5.55(4) 302_545 n
O1 Oe 5.872(32) 304_445 n
O1 Oe 5.649(31) 308_544 n
O1 De1 2.62(6) -112_534 n
O1 De2 3.32(5) -112_534 n
O1 De2 2.61(5) -206_454 n
O1 SIII 3.219(14) 102_544 n
O1 SIII 3.228(15) 206_454 n
O2 Si1 3.752(6) 2_555 n
O2 Si1 1.527(7) 111_555 n
O2 Si1 3.661(6) -108_544 n
O2 Si1 3.937(7) -304_445 n
O2 Si2 3.781(7) 3_555 n
O2 Si2 1.803(7) 208_555 n
O2 Si2 3.576(6) -211_454 n
O2 Si2 3.829(7) -304_445 n
O2 Al1 3.781(7) 3_555 n
O2 Al1 1.803(7) 208_555 n
O2 Al1 3.576(6) -211_454 n
O2 Al1 3.829(7) -304_445 n
O2 O1 5.060(8) 2_555 n
O2 O1 4.670(5) 4_555 n
O2 O1 5.070(9) -3_555 n
O2 O1 2.663(7) 111_555 n
O2 O1 2.778(7) -108_544 n
O2 O1 4.696(6) -304_445 n
O2 O2 3.862(5) 107_555 n
O2 O2 4.025(6) -109_543 n
O2 O2 3.862(5) 209_555 n
O2 O2 4.025(6) -207_453 n
O2 O2 5.578(7) -301_445 n
O2 O2 3.568(7) -304_445 n
O2 O3 4.524(6) 2_555 n
O2 O3 4.653(6) 3_555 n
O2 O3 3.771(4) 4_555 n
O2 O3 2.732(6) 111_555 n
O2 O3 5.853(5) -108_544 n
O2 O3 2.667(6) 208_555 n
O2 O3 5.823(4) -211_454 n
O2 O3 5.960(5) 310_555 n
O2 O3 5.211(4) -304_445 n
O2 O4 5.210(6) -105_544 n
O2 O4 5.155(5) -206_454 n
O2 O4 2.882(5) 310_555 n
O2 O4 2.652(6) 312_555 n
O2 O4 5.082(5) -302_445 n
O2 O4 5.247(5) -303_445 n
O2 SI 2.7890(33) 4_555 n
O2 SI' 4.898(5) 1_555 n
O2 SI' 4.488(8) 4_555 n
O2 SI' 2.295(4) 111_555 n
O2 SII 4.438(6) 107_555 n
O2 SII 4.332(6) -105_544 n
O2 SJ 4.289(30) 1_555 n
O2 SJ 4.156(29) -304_445 n
O2 Oc 5.841(16) 1_555 n
O2 Oc 5.601(15) -3_555 n
O2 Oc 4.736(13) -108_544 n
O2 Oc 5.018(14) -304_445 n
O2 Od 4.63(6) 1_555 n
O2 Od 5.48(6) -108_544 n
O2 Od 5.73(6) -207_453 n
O2 Od 4.64(5) -304_445 n
O2 Dd2 3.92(7) 1_555 n
O2 OII' 4.911(24) 1_555 n
O2 OII' 3.812(10) 107_555 n
O2 OII' 5.75(5) 111_555 n
O2 OII' 3.771(11) -105_544 n
O2 DII'1 3.54(11) -105_544 n
O2 DII'1 2.895(29) 310_555 n
O2 DII'1 3.31(9) 312_555 n
O2 DII'2 3.85(9) 107_555 n
O2 DII'2 3.82(7) 209_555 n
O2 Of 3.85(4) 1_555 n
O2 Of 5.234(33) -109_543 n
O2 Of 5.712(35) -207_453 n
O2 Of 4.524(31) -304_445 n
O2 Df2 3.44(5) 1_555 n
O2 Oe 5.86(4) 1_555 n
O2 Oe 5.601(34) 103_554 n
O2 Oe 4.701(28) 105_544 n
O2 Oe 4.920(30) -207_453 n
O2 SIII 2.96(5) 304_445 n
O3 Si1 4.256(7) 1_555 n
O3 Si1 1.762(7) 3_555 n
O3 Si1 3.856(6) -2_555 n
O3 Si1 3.880(7) 310_555 n
O3 Si2 1.607(8) 2_555 n
O3 Si2 3.934(7) -3_555 n
O3 Si2 3.915(7) 312_555 n
O3 Al1 1.607(8) 2_555 n
O3 Al1 3.934(7) -3_555 n
O3 Al1 3.915(7) 312_555 n
O3 O1 5.178(8) 1_555 n
O3 O1 2.745(6) 3_555 n
O3 O1 5.225(8) -1_555 n
O3 O1 2.809(6) -2_555 n
O3 O1 5.322(7) -212_454 n
O3 O1 5.156(7) 310_555 n
O3 O2 4.653(6) 2_555 n
O3 O2 4.524(6) 3_555 n
O3 O2 5.853(5) 105_544 n
O3 O2 2.667(6) -105_544 n
O3 O2 5.823(4) 206_454 n
O3 O2 2.732(6) -206_454 n
O3 O2 3.771(4) 304_445 n
O3 O2 5.960(5) 310_555 n
O3 O2 5.211(4) -304_445 n
O3 O3 5.143(5) 2_555 n
O3 O3 5.143(5) 3_555 n
O3 O3 5.018(5) -2_555 n
O3 O3 5.018(5) -3_555 n
O3 O3 3.859(5) 107_555 n
O3 O3 3.859(5) 209_555 n
O3 O4 5.249(6) 107_555 n
O3 O4 2.602(6) 111_555 n
O3 O4 2.696(6) 208_555 n
O3 O4 5.103(5) 209_555 n
O3 O4 5.120(4) -304_445 n
O3 O4 5.017(5) -310_344 n
O3 O4 5.236(5) -312_434 n
O3 SI 3.5927(24) 1_555 n
O3 SI' 2.9759(29) 1_555 n
O3 SII 2.3349(34) 111_555 n
O3 SJ 3.751(28) 3_555 n
O3 SJ 4.065(32) -105_544 n
O3 Oc 4.343(12) 3_555 n
O3 Oc 4.765(13) -1_555 n
O3 Oc 5.478(14) -105_544 n
O3 Oc 5.570(14) -307_445 n
O3 Dc2 3.839(18) 3_555 n
O3 Dc2 3.923(14) -1_555 n
O3 Od 4.04(5) 3_555 n
O3 Od 5.40(5) -1_555 n
O3 Od 4.19(5) -105_544 n
O3 Od 5.52(6) 304_445 n
O3 Dd2 3.29(8) 3_555 n
O3 Dd2 3.32(7) -105_544 n
O3 OII' 5.78(4) 1_555 n
O3 OII' 4.874(19) 107_555 n
O3 OII' 3.27(4) 111_555 n
O3 OII' 4.855(18) -105_544 n
O3 DII'1 3.978(30) 107_555 n
O3 DII'1 3.38(8) 111_555 n
O3 DII'1 2.90(9) 208_555 n
O3 DII'1 3.97(5) -304_445 n
O3 DII'2 3.82(7) -304_445 n
O3 OII* 4.01(7) 111_555 n
O3 DII*1 3.53(12) 208_555 n
O3 Of 5.681(32) 2_555 n
O3 Of 5.292(30) -1_555 n
O3 Of 5.595(34) -105_544 n
O3 Of 5.025(34) -206_454 n
O3 Of 3.727(33) 304_445 n
O3 Of 5.927(29) -311_435 n
O3 Df2 3.25(5) 304_445 n
O3 Oe 5.548(35) -105_544 n
O3 Oe 5.198(34) 207_445 n
O3 Oe 4.562(30) 304_445 n
O3 Oe 4.459(27) -308_345 n
O3 SIII 4.55(5) 105_544 n
O3 SIII 4.48(5) 206_454 n
O3 SIII 4.391(7) 301_445 n
O4 Si1 1.591(6) 107_555 n
O4 Si1 3.837(6) -105_544 n
O4 Si2 1.777(7) 209_555 n
O4 Si2 3.895(7) -206_454 n
O4 Si2 4.190(7) 310_555 n
O4 Si2 4.215(7) -307_445 n
O4 Al1 1.777(7) 209_555 n
O4 Al1 3.895(7) -206_454 n
O4 Al1 4.190(7) 310_555 n
O4 Al1 4.215(7) -307_445 n
O4 O1 4.611(9) 6_555 n
O4 O1 2.571(7) 107_555 n
O4 O1 4.739(9) -105_544 n
O4 O1 5.067(6) -110_544 n
O4 O1 5.150(7) 312_555 n
O4 O1 2.867(7) -309_445 n
O4 O2 5.155(5) 111_555 n
O4 O2 5.247(5) -102_544 n
O4 O2 5.210(6) 208_555 n
O4 O2 5.082(5) -203_454 n
O4 O2 2.882(5) 310_555 n
O4 O2 2.652(6) 312_555 n
O4 O3 5.103(5) 107_555 n
O4 O3 2.696(6) -105_544 n
O4 O3 5.017(5) -110_544 n
O4 O3 5.249(6) 209_555 n
O4 O3 2.602(6) -206_454 n
O4 O3 5.236(5) -212_454 n
O4 O3 5.120(4) -304_445 n
O4 O4 4.976(5) 2_555 n
O4 O4 4.976(5) 3_555 n
O4 O4 5.2830(32) -7_455 n
O4 O4 5.2830(32) -9_545 n
O4 O4 3.850(6) -304_445 n
O4 SI' 4.3728(35) 107_555 n
O4 SI' 4.505(4) -105_544 n
O4 SII 2.8839(31) 1_555 n
O4 SJ 4.290(34) 6_555 n
O4 SJ 1.949(29) 312_555 n
O4 Oc 3.259(14) 6_555 n
O4 Oc 5.586(15) 202_555 n
O4 Oc 3.374(14) 312_555 n
O4 Oc 5.668(15) -309_445 n
O4 Dc1 3.344(21) 312_555 n
O4 Dc2 2.844(18) 6_555 n
O4 Dc2 2.898(18) 312_555 n
O4 Od 4.46(6) 6_555 n
O4 Od 5.95(5) 107_555 n
O4 Od 4.78(6) -102_544 n
O4 Od 5.51(5) 310_555 n
O4 Od 2.32(5) 312_555 n
O4 Dd1 2.99(6) 312_555 n
O4 Dd2 1.47(6) 312_555 n
O4 OII' 4.039(35) 1_555 n
O4 OII' 5.100(4) 111_555 n
O4 DII'1 3.55(7) 1_555 n
O4 OII* 4.08(6) 1_555 n
O4 DII*1 3.60(14) 1_555 n
O4 DII*1 3.99(15) 2_555 n
O4 Of 5.706(33) 5_555 n
O4 Of 5.998(28) 6_555 n
O4 Of 4.811(32) -102_544 n
O4 Of 4.079(29) -203_454 n
O4 Of 3.261(33) 310_555 n
O4 Of 3.774(31) 312_555 n
O4 Df1 3.79(4) 310_555 n
O4 Df2 3.33(5) -203_454 n
O4 Df2 2.86(6) 310_555 n
O4 Oe 2.620(27) -102_544 n
O4 Oe 4.66(4) 312_555 n
O4 Oe 4.40(4) -306_445 n
O4 Oe 5.533(29) -311_435 n
O4 De1 3.05(4) -102_544 n
O4 De1 3.57(4) -306_445 n
O4 De2 2.44(6) -102_544 n
O4 SIII 2.43(4) -112_534 n
SI Si1 3.484(6) 1_555 n
SI Si1 3.484(6) 2_555 n
SI Si1 3.484(6) 3_555 n
SI Si1 3.484(6) -1_555 n
SI Si1 3.484(6) -2_555 n
SI Si1 3.484(6) -3_555 n
SI Si2 3.555(6) 1_555 n
SI Si2 3.555(6) 2_555 n
SI Si2 3.555(6) 3_555 n
SI Si2 3.555(6) -1_555 n
SI Si2 3.555(6) -2_555 n
SI Si2 3.555(6) -3_555 n
SI Al1 3.555(6) 1_555 n
SI Al1 3.555(6) 2_555 n
SI Al1 3.555(6) 3_555 n
SI Al1 3.555(6) -1_555 n
SI Al1 3.555(6) -2_555 n
SI Al1 3.555(6) -3_555 n
SI O1 3.7617(31) 1_555 n
SI O1 3.7617(31) 2_555 n
SI O1 3.7617(31) 3_555 n
SI O1 3.7617(31) -1_555 n
SI O1 3.7617(31) -2_555 n
SI O1 3.7617(31) -3_555 n
SI O2 2.7890(33) 105_544 n
SI O2 2.7890(33) -105_544 n
SI O2 2.7890(33) 206_454 n
SI O2 2.7890(33) -206_454 n
SI O2 2.7890(33) 304_445 n
SI O2 2.7890(33) -304_445 n
SI O3 3.5927(24) 1_555 n
SI O3 3.5927(24) 2_555 n
SI O3 3.5927(24) 3_555 n
SI O3 3.5927(24) -1_555 n
SI O3 3.5927(24) -2_555 n
SI O3 3.5927(24) -3_555 n
SI SI' 2.220(9) 1_555 n
SI SI' 2.220(9) -1_555 n
SI' Si1 3.198(6) 1_555 n
SI' Si1 3.198(6) 2_555 n
SI' Si1 3.198(6) 3_555 n
SI' Si2 3.287(6) 1_555 n
SI' Si2 3.287(6) 2_555 n
SI' Si2 3.287(6) 3_555 n
SI' Al1 3.287(6) 1_555 n
SI' Al1 3.287(6) 2_555 n
SI' Al1 3.287(6) 3_555 n
SI' O1 4.343(6) 1_555 n
SI' O1 4.343(6) 2_555 n
SI' O1 4.343(6) 3_555 n
SI' O1 4.393(6) -1_555 n
SI' O1 4.393(6) -2_555 n
SI' O1 4.393(6) -3_555 n
SI' O2 4.898(5) 1_555 n
SI' O2 4.898(5) 2_555 n
SI' O2 4.898(5) 3_555 n
SI' O2 4.488(8) 105_544 n
SI' O2 2.295(4) -105_544 n
SI' O2 4.488(8) 206_454 n
SI' O2 2.295(4) -206_454 n
SI' O2 4.488(8) 304_445 n
SI' O2 2.295(4) -304_445 n
SI' O3 2.9759(29) 1_555 n
SI' O3 2.9759(29) 2_555 n
SI' O3 2.9759(29) 3_555 n
SI' O4 4.505(4) 107_555 n
SI' O4 4.3728(35) 111_555 n
SI' O4 4.505(4) 208_555 n
SI' O4 4.3728(35) 209_555 n
SI' O4 4.3728(35) 310_555 n
SI' O4 4.505(4) 312_555 n
SI' SI 2.220(9) 1_555 n
SI' OII' 4.76(5) 1_555 n
SI' OII' 3.068(11) 107_555 n
SI' OII' 3.068(11) 111_555 n
SI' OII' 3.068(11) -105_544 n
SI' DII'1 2.37(8) 107_555 n
SI' DII'1 3.10(10) 111_555 n
SI' DII'1 3.951(32) -105_544 n
SI' DII'1 2.37(8) 208_555 n
SI' DII'1 3.10(10) 209_555 n
SI' DII'1 3.951(32) -206_454 n
SI' DII'1 3.10(10) 310_555 n
SI' DII'1 2.37(8) 312_555 n
SI' DII'1 3.951(32) -304_445 n
SI' DII'2 3.86(4) 1_555 n
SI' DII'2 3.86(4) 2_555 n
SI' DII'2 3.86(4) 3_555 n
SI' DII'2 3.24(6) 107_555 n
SI' DII'2 3.21(8) 111_555 n
SI' DII'2 2.75(8) -105_544 n
SI' DII'2 3.24(6) 208_555 n
SI' DII'2 3.21(8) 209_555 n
SI' DII'2 2.75(8) -206_454 n
SI' DII'2 3.21(8) 310_555 n
SI' DII'2 3.24(6) 312_555 n
SI' DII'2 2.75(8) -304_445 n
SII Si1 3.329(6) 107_555 n
SII Si1 3.329(6) 208_555 n
SII Si1 3.329(6) 312_555 n
SII Si2 3.234(6) 111_555 n
SII Si2 3.234(6) 209_555 n
SII Si2 3.234(6) 310_555 n
SII Al1 3.234(6) 111_555 n
SII Al1 3.234(6) 209_555 n
SII Al1 3.234(6) 310_555 n
SII O1 4.400(5) 107_555 n
SII O1 4.524(4) -110_544 n
SII O1 4.400(5) 208_555 n
SII O1 4.524(4) -211_454 n
SII O1 4.400(5) 312_555 n
SII O1 4.524(4) -309_445 n
SII O2 4.332(6) 107_555 n
SII O2 4.438(6) 111_555 n
SII O2 4.332(6) 208_555 n
SII O2 4.438(6) 209_555 n
SII O2 4.438(6) 310_555 n
SII O2 4.332(6) 312_555 n
SII O3 2.3349(34) -105_544 n
SII O3 2.3349(34) -206_454 n
SII O3 2.3349(34) -304_445 n
SII O4 2.8839(31) 1_555 n
SII O4 2.8839(31) 2_555 n
SII O4 2.8839(31) 3_555 n
SII Od 4.11(5) 107_555 n
SII Od 4.11(5) 208_555 n
SII Od 4.11(5) 312_555 n
SII Dd2 3.23(6) 107_555 n
SII Dd2 3.23(6) 208_555 n
SII Dd2 3.23(6) 312_555 n
SII OII' 3.09(5) 1_555 n
SII DII'1 3.29(7) 1_555 n
SII DII'1 3.29(7) 2_555 n
SII DII'1 3.29(7) 3_555 n
SII OII* 2.64(9) 1_555 n
SII DII*1 2.73(12) 1_555 n
SII DII*1 2.73(12) 2_555 n
SII DII*1 2.73(12) 3_555 n
SII DII*2 3.59(4) 1_555 n
SII DII*2 3.59(4) 2_555 n
SII DII*2 3.59(4) 3_555 n
SII Of 4.499(31) -102_544 n
SII Of 4.499(31) -203_454 n
SII Of 4.499(31) -301_445 n
SII Oe 4.608(27) -102_544 n
SII Oe 4.608(27) -203_454 n
SII Oe 4.608(27) -301_445 n
SJ Si1 3.081(32) 111_555 n
SJ Si2 2.723(28) 3_555 n
SJ Al1 2.723(28) 3_555 n
SJ O1 2.627(32) -3_555 n
SJ O1 3.039(33) 111_555 n
SJ O2 4.289(30) 1_555 n
SJ O2 4.156(29) -304_445 n
SJ O3 3.751(28) 2_555 n
SJ O3 4.065(32) 208_555 n
SJ O4 4.290(34) -111_434 n
SJ O4 1.949(29) 312_555 n
SJ SJ 3.334(29) 105_544 n
SJ SJ 3.334(29) -108_544 n
SJ Oc 1.599(35) 1_555 n
SJ Oc 4.164(35) 105_544 n
SJ Oc 1.916(31) -108_544 n
SJ Oc 4.200(31) -305_444 n
SJ Dc1 1.39(4) 1_555 n
SJ Dc1 3.244(35) 105_544 n
SJ Dc1 2.530(33) -108_544 n
SJ Dc2 1.46(4) 1_555 n
SJ Dc2 2.03(4) -108_544 n
SJ Od 0.50(6) 1_555 n
SJ Od 3.10(7) 105_544 n
SJ Od 3.32(7) -108_544 n
SJ Dd1 1.41(6) 1_555 n
SJ Dd1 3.40(9) 105_544 n
SJ Dd1 3.31(9) -108_544 n
SJ Dd2 0.82(7) 1_555 n
SJ Dd2 3.51(10) 105_544 n
SJ Dd2 3.98(9) -108_544 n
SJ OII* 3.92(4) -105_544 n
SJ DII*1 3.93(18) -105_544 n
SJ DII*1 3.21(14) 312_555 n
SJ Of 3.67(4) 1_555 n
SJ Of 4.38(4) -2_555 n
SJ Of 4.10(4) 105_544 n
SJ Of 3.64(4) -109_543 n
SJ Of 2.62(4) -304_445 n
SJ Df1 3.93(6) -2_555 n
SJ Df1 3.35(7) -109_543 n
SJ Df1 2.68(6) -304_445 n
SJ Df2 3.01(7) -109_543 n
SJ Df2 2.12(6) -304_445 n
SJ Oe 3.38(5) 1_555 n
SJ Oe 0.84(4) 105_544 n
SJ Oe 4.85(4) -201_453 n
SJ Oe 2.65(5) 308_544 n
SJ De1 1.66(4) 105_544 n
SJ De1 1.82(5) 308_544 n
SJ De2 2.99(6) 1_555 n
SJ De2 0.83(6) 105_544 n
SJ De2 3.33(5) 308_544 n
SJ SIII 2.841(30) 304_445 n
Oc Si1 3.611(14) -3_555 n
Oc Si2 3.488(14) 3_555 n
Oc Al1 3.488(14) 3_555 n
Oc O1 5.199(14) 1_555 n
Oc O1 5.874(16) 2_555 n
Oc O1 2.637(13) -3_555 n
Oc O1 4.561(17) 111_555 n
Oc O1 4.341(16) 212_544 n
Oc O2 5.841(16) 1_555 n
Oc O2 5.601(15) -2_555 n
Oc O2 4.736(13) 105_544 n
Oc O2 5.018(14) -304_445 n
Oc O3 4.343(12) 2_555 n
Oc O3 4.765(13) -1_555 n
Oc O3 5.478(14) 208_555 n
Oc O3 5.570(14) -209_443 n
Oc O4 5.586(15) 103_544 n
Oc O4 5.668(15) -107_443 n
Oc O4 3.259(14) -111_434 n
Oc O4 3.374(14) 312_555 n
Oc SJ 1.599(35) 1_555 n
Oc SJ 1.916(31) 105_544 n
Oc SJ 4.164(35) -108_544 n
Oc SJ 4.200(31) 308_544 n
Oc Oc 2.724(14) 105_544 n
Oc Oc 2.724(14) -108_544 n
Oc Oc 5.932(32) 212_544 n
Oc Oc 5.174(24) -201_453 n
Oc Oc 4.399(21) 308_544 n
Oc Oc 4.399(21) -305_444 n
Oc Dc1 0.960000(10) 1_555 n
Oc Dc1 1.825(19) 105_544 n
Oc Dc1 2.934(20) -108_544 n
Oc Dc1 3.547(20) 308_544 n
Oc Dc2 0.96077 1_555 n
Oc Dc2 2.912(17) 105_544 n
Oc Dc2 3.213(15) -108_544 n
Oc Od 1.47(6) 1_555 n
Oc Od 1.75(5) 105_544 n
Oc Od 3.99(6) -108_544 n
Oc Od 5.31(5) -201_453 n
Oc Od 3.79(5) 308_544 n
Oc Od 5.22(5) -305_444 n
Oc Dd1 1.44(8) 1_555 n
Oc Dd1 2.30(8) 105_544 n
Oc Dd1 3.81(8) -108_544 n
Oc Dd1 3.62(9) 308_544 n
Oc Dd2 2.17(7) 1_555 n
Oc Dd2 2.35(8) 105_544 n
Oc OII* 5.576(32) 101_544 n
Oc OII* 4.183(12) -105_544 n
Oc OII* 4.999(15) -111_434 n
Oc DII*1 3.30(8) 312_555 n
Oc Of 4.679(31) 1_555 n
Oc Of 2.97(4) -2_555 n
Oc Of 3.271(32) 105_544 n
Oc Of 4.520(31) -109_543 n
Oc Of 5.722(31) 308_544 n
Oc Of 5.578(35) 309_544 n
Oc Of 3.156(31) -304_445 n
Oc Df1 2.55(5) -2_555 n
Oc Df1 3.81(5) 105_544 n
Oc Df1 3.92(6) -109_543 n
Oc Df1 2.95(6) -304_445 n
Oc Df2 3.07(6) -2_555 n
Oc Df2 3.92(5) 105_544 n
Oc Df2 2.49(5) -304_445 n
Oc Oe 3.890(33) 1_555 n
Oc Oe 1.66(4) 105_544 n
Oc Oe 5.029(29) -108_544 n
Oc Oe 3.41(4) -201_453 n
Oc Oe 5.996(31) -206_454 n
Oc Oe 1.21(4) 308_544 n
Oc Oe 4.897(29) -305_444 n
Oc De1 2.51(4) 105_544 n
Oc De1 2.89(5) -201_453 n
Oc De1 0.26(4) 308_544 n
Oc De2 3.78(5) 1_555 n
Oc De2 1.60(5) 105_544 n
Oc De2 1.75(5) 308_544 n
Oc SIII 3.32(4) 102_544 n
Oc SIII 3.999(23) 304_445 n
Dc1 Si2 3.891(18) 3_555 n
Dc1 Al1 3.891(18) 3_555 n
Dc1 O1 3.261(15) -3_555 n
Dc1 O1 3.968(21) 111_555 n
Dc1 O4 3.344(21) 312_555 n
Dc1 SJ 1.39(4) 1_555 n
Dc1 SJ 2.530(33) 105_544 n
Dc1 SJ 3.244(35) -108_544 n
Dc1 Oc 0.96 1_555 n
Dc1 Oc 2.934(20) 105_544 n
Dc1 Oc 1.825(19) -108_544 n
Dc1 Oc 3.547(20) -305_444 n
Dc1 Dc1 1.991(18) 105_544 n
Dc1 Dc1 1.991(18) -108_544 n
Dc1 Dc1 3.951(34) -201_453 n
Dc1 Dc1 3.412(30) 308_544 n
Dc1 Dc1 3.412(30) -305_444 n
Dc1 Dc2 1.518680(10) 1_555 n
Dc1 Dc2 3.388(25) 105_544 n
Dc1 Dc2 2.431(22) -108_544 n
Dc1 Od 1.12(5) 1_555 n
Dc1 Od 2.20(6) 105_544 n
Dc1 Od 3.05(6) -108_544 n
Dc1 Od 3.94(6) 308_544 n
Dc1 Dd1 1.29(8) 1_555 n
Dc1 Dd1 2.38(9) 105_544 n
Dc1 Dd1 2.86(8) -108_544 n
Dc1 Dd1 3.72(9) 308_544 n
Dc1 Dd2 2.07(5) 1_555 n
Dc1 Dd2 2.92(8) 105_544 n
Dc1 Dd2 3.91(6) -108_544 n
Dc1 DII*1 3.62(12) 312_555 n
Dc1 Of 3.78(4) -2_555 n
Dc1 Of 3.942(33) -109_543 n
Dc1 Of 2.96(4) -304_445 n
Dc1 Df1 3.22(5) -2_555 n
Dc1 Df1 3.38(6) -109_543 n
Dc1 Df1 2.57(6) -304_445 n
Dc1 Df2 3.83(6) -2_555 n
Dc1 Df2 3.50(6) -109_543 n
Dc1 Df2 2.55(6) -304_445 n
Dc1 Oe 2.957(33) 1_555 n
Dc1 Oe 0.97(4) 105_544 n
Dc1 Oe 3.52(4) -201_453 n
Dc1 Oe 1.71(4) 308_544 n
Dc1 De1 3.44(5) 1_555 n
Dc1 De1 1.64(5) 105_544 n
Dc1 De1 3.09(5) -201_453 n
Dc1 De1 1.11(5) 308_544 n
Dc1 De2 2.92(5) 1_555 n
Dc1 De2 1.25(5) 105_544 n
Dc1 De2 2.44(4) 308_544 n
Dc1 SIII 3.774(33) 304_445 n
Dc2 Si1 2.882(16) -3_555 n
Dc2 Si2 2.754(16) 3_555 n
Dc2 Al1 2.754(16) 3_555 n
Dc2 O1 1.773(13) -3_555 n
Dc2 O3 3.839(18) 2_555 n
Dc2 O3 3.923(14) -1_555 n
Dc2 O4 2.844(18) -111_434 n
Dc2 O4 2.898(18) 312_555 n
Dc2 SJ 1.46(4) 1_555 n
Dc2 SJ 2.03(4) 105_544 n
Dc2 Oc 0.960770(10) 1_555 n
Dc2 Oc 3.213(15) 105_544 n
Dc2 Oc 2.912(17) -108_544 n
Dc2 Dc1 1.518680(10) 1_555 n
Dc2 Dc1 2.431(22) 105_544 n
Dc2 Dc1 3.388(25) -108_544 n
Dc2 Dc2 3.344(13) 105_544 n
Dc2 Dc2 3.344(13) -108_544 n
Dc2 Od 1.64(6) 1_555 n
Dc2 Od 1.90(6) 105_544 n
Dc2 Dd1 2.04(7) 1_555 n
Dc2 Dd1 2.43(8) 105_544 n
Dc2 Dd2 2.07(9) 1_555 n
Dc2 Dd2 2.12(10) 105_544 n
Dc2 DII*1 3.67(8) 312_555 n
Dc2 Of 3.44(4) -2_555 n
Dc2 Of 3.47(4) 105_544 n
Dc2 Of 2.47(4) -304_445 n
Dc2 Df1 3.24(6) -2_555 n
Dc2 Df1 2.52(6) -304_445 n
Dc2 Df2 3.50(6) -2_555 n
Dc2 Df2 3.92(6) 105_544 n
Dc2 Df2 1.65(5) -304_445 n
Dc2 Oe 1.86(4) 105_544 n
Dc2 Oe 1.56(4) 308_544 n
Dc2 De1 2.68(4) 105_544 n
Dc2 De1 3.43(4) -201_453 n
Dc2 De1 0.97(6) 308_544 n
Dc2 De2 1.29(5) 105_544 n
Dc2 De2 2.18(4) 308_544 n
Dc2 SIII 3.338(29) 102_544 n
Dc2 SIII 3.274(25) 304_445 n
Od Si1 3.33(6) 111_555 n
Od Si2 3.14(5) 3_555 n
Od Al1 3.14(5) 3_555 n
Od O1 5.62(5) 1_555 n
Od O1 5.80(5) 2_555 n
Od O1 5.88(6) 4_555 n
Od O1 3.00(5) -3_555 n
Od O1 5.96(5) -12_554 n
Od O1 3.12(6) 111_555 n
Od O1 5.84(6) -108_544 n
Od O1 5.81(6) 212_544 n
Od O2 4.63(6) 1_555 n
Od O2 5.48(6) 105_544 n
Od O2 5.73(6) -109_543 n
Od O2 4.64(5) -304_445 n
Od O3 4.04(5) 2_555 n
Od O3 5.52(6) 4_555 n
Od O3 5.40(5) -1_555 n
Od O3 4.19(5) 208_555 n
Od O4 4.46(6) -111_434 n
Od O4 5.95(5) 209_555 n
Od O4 5.51(5) 310_555 n
Od O4 2.32(5) 312_555 n
Od O4 4.78(6) -303_445 n
Od SII 4.11(5) -105_544 n
Od SJ 0.50(6) 1_555 n
Od SJ 3.32(7) 105_544 n
Od SJ 3.10(7) -108_544 n
Od Oc 1.47(6) 1_555 n
Od Oc 3.99(6) 105_544 n
Od Oc 1.75(5) -108_544 n
Od Oc 5.31(5) -201_453 n
Od Oc 5.22(5) 308_544 n
Od Oc 3.79(5) -305_444 n
Od Dc1 1.12(5) 1_555 n
Od Dc1 3.05(6) 105_544 n
Od Dc1 2.20(6) -108_544 n
Od Dc1 3.94(6) -305_444 n
Od Dc2 1.64(6) 1_555 n
Od Dc2 1.90(6) -108_544 n
Od Od 3.08(6) 105_544 n
Od Od 3.08(6) -108_544 n
Od Od 5.82(10) -201_453 n
Od Od 4.94(9) 308_544 n
Od Od 4.94(9) -305_444 n
Od Dd1 0.960000(10) 1_555 n
Od Dd1 3.37(9) 105_544 n
Od Dd1 3.14(10) -108_544 n
Od Dd2 0.960750(20) 1_555 n
Od Dd2 3.60(10) 105_544 n
Od Dd2 3.81(7) -108_544 n
Od OII* 3.70(5) -105_544 n
Od OII* 5.70(5) -111_434 n
Od OII* 5.81(5) -301_445 n
Od DII*1 3.68(19) -105_544 n
Od DII*1 3.00(15) 312_555 n
Od DII*2 4.00(19) -105_544 n
Od DII*2 3.87(13) 209_555 n
Od Of 3.99(6) 1_555 n
Od Of 4.22(7) -2_555 n
Od Of 4.04(6) 105_544 n
Od Of 5.08(6) -108_544 n
Od Of 3.33(6) -109_543 n
Od Of 2.98(6) -304_445 n
Od Df1 3.68(8) -2_555 n
Od Df1 2.94(8) -109_543 n
Od Df1 2.90(7) -304_445 n
Od Df2 2.78(8) -109_543 n
Od Df2 2.52(7) -304_445 n
Od Oe 3.07(6) 1_555 n
Od Oe 0.58(6) 105_544 n
Od Oe 4.87(6) -108_544 n
Od Oe 4.57(6) -201_453 n
Od Oe 2.58(6) 308_544 n
Od Oe 5.48(6) -305_444 n
Od De1 3.64(7) 1_555 n
Od De1 1.51(6) 105_544 n
Od De1 1.71(7) 308_544 n
Od De2 2.68(7) 1_555 n
Od De2 1.08(6) 105_544 n
Od De2 3.22(7) 308_544 n
Od SIII 4.67(6) 8_554 n
Od SIII 4.48(7) 102_544 n
Od SIII 3.29(5) 304_445 n
Dd1 Si1 3.99(6) 111_555 n
Dd1 Si2 3.68(7) 3_555 n
Dd1 Al1 3.68(7) 3_555 n
Dd1 O1 3.46(8) -3_555 n
Dd1 O1 3.73(7) 111_555 n
Dd1 O4 2.99(6) 312_555 n
Dd1 SJ 1.41(6) 1_555 n
Dd1 SJ 3.31(9) 105_544 n
Dd1 SJ 3.40(9) -108_544 n
Dd1 Oc 1.44(8) 1_555 n
Dd1 Oc 3.81(8) 105_544 n
Dd1 Oc 2.30(8) -108_544 n
Dd1 Oc 3.62(9) -305_444 n
Dd1 Dc1 1.29(8) 1_555 n
Dd1 Dc1 2.86(8) 105_544 n
Dd1 Dc1 2.38(9) -108_544 n
Dd1 Dc1 3.72(9) -305_444 n
Dd1 Dc2 2.04(7) 1_555 n
Dd1 Dc2 2.43(8) -108_544 n
Dd1 Od 0.960000(10) 1_555 n
Dd1 Od 3.14(10) 105_544 n
Dd1 Od 3.37(9) -108_544 n
Dd1 Dd1 3.54(13) 105_544 n
Dd1 Dd1 3.54(13) -108_544 n
Dd1 Dd1 3.99(13) 308_544 n
Dd1 Dd1 3.99(13) -305_444 n
Dd1 Dd2 1.51864 1_555 n
Dd1 Dd2 3.79(12) 105_544 n
Dd1 OII* 3.10(8) -105_544 n
Dd1 DII*1 3.17(20) -105_544 n
Dd1 DII*1 3.99(10) 209_555 n
Dd1 DII*1 2.39(16) 312_555 n
Dd1 DII*2 3.22(21) -105_544 n
Dd1 DII*2 3.09(14) 209_555 n
Dd1 DII*2 3.36(18) 312_555 n
Dd1 Of 3.66(9) -2_555 n
Dd1 Of 3.55(9) 105_544 n
Dd1 Of 3.15(9) -109_543 n
Dd1 Of 3.85(6) -304_445 n
Dd1 Df1 2.99(9) -2_555 n
Dd1 Df1 3.82(9) 105_544 n
Dd1 Df1 2.54(10) -109_543 n
Dd1 Df1 3.68(8) -304_445 n
Dd1 Df2 2.88(10) -109_543 n
Dd1 Df2 3.31(8) -304_445 n
Dd1 Oe 3.18(9) 1_555 n
Dd1 Oe 1.29(7) 105_544 n
Dd1 Oe 2.56(9) 308_544 n
Dd1 De1 3.52(10) 1_555 n
Dd1 De1 2.11(8) 105_544 n
Dd1 De1 3.93(9) -201_453 n
Dd1 De1 1.68(9) 308_544 n
Dd1 De2 2.80(10) 1_555 n
Dd1 De2 1.94(7) 105_544 n
Dd1 De2 2.97(9) 308_544 n
Dd2 Si1 2.58(8) 111_555 n
Dd2 Si2 2.51(9) 3_555 n
Dd2 Al1 2.51(9) 3_555 n
Dd2 O1 2.87(10) -3_555 n
Dd2 O1 2.75(10) 111_555 n
Dd2 O2 3.92(7) 1_555 n
Dd2 O3 3.29(8) 2_555 n
Dd2 O3 3.32(7) 208_555 n
Dd2 O4 1.47(6) 312_555 n
Dd2 SII 3.23(6) -105_544 n
Dd2 SJ 0.82(7) 1_555 n
Dd2 SJ 3.98(9) 105_544 n
Dd2 SJ 3.51(10) -108_544 n
Dd2 Oc 2.17(7) 1_555 n
Dd2 Oc 2.35(8) -108_544 n
Dd2 Dc1 2.07(5) 1_555 n
Dd2 Dc1 3.91(6) 105_544 n
Dd2 Dc1 2.92(8) -108_544 n
Dd2 Dc2 2.07(9) 1_555 n
Dd2 Dc2 2.12(10) -108_544 n
Dd2 Od 0.960750(20) 1_555 n
Dd2 Od 3.81(7) 105_544 n
Dd2 Od 3.60(10) -108_544 n
Dd2 Dd1 1.518640(10) 1_555 n
Dd2 Dd1 3.79(12) -108_544 n
Dd2 OII* 3.32(9) -105_544 n
Dd2 DII*1 3.27(19) -105_544 n
Dd2 DII*1 2.70(17) 312_555 n
Dd2 DII*2 3.83(18) -105_544 n
Dd2 DII*2 3.71(14) 209_555 n
Dd2 DII*2 3.93(16) 312_555 n
Dd2 Of 3.27(10) -109_543 n
Dd2 Of 3.24(9) -304_445 n
Dd2 Df1 3.09(11) -109_543 n
Dd2 Df1 3.42(9) -304_445 n
Dd2 Df2 2.66(12) -109_543 n
Dd2 Df2 2.73(10) -304_445 n
Dd2 Oe 3.65(9) 1_555 n
Dd2 Oe 1.41(7) 105_544 n
Dd2 Oe 3.32(8) 308_544 n
Dd2 De1 2.11(9) 105_544 n
Dd2 De1 2.41(8) 308_544 n
Dd2 De2 3.05(11) 1_555 n
Dd2 De2 1.63(9) 105_544 n
Dd2 De2 3.88(9) 308_544 n
Dd2 SIII 3.09(9) 304_445 n
OII' Si1 3.942(29) 107_555 n
OII' Si1 3.942(29) 208_555 n
OII' Si1 3.942(29) 312_555 n
OII' Si2 3.975(31) 111_555 n
OII' Si2 3.975(31) 209_555 n
OII' Si2 3.975(31) 310_555 n
OII' Al1 3.975(31) 111_555 n
OII' Al1 3.975(31) 209_555 n
OII' Al1 3.975(31) 310_555 n
OII' O1 5.518(30) 107_555 n
OII' O1 5.616(30) -110_544 n
OII' O1 5.518(30) 208_555 n
OII' O1 5.616(30) -211_454 n
OII' O1 5.518(30) 312_555 n
OII' O1 5.616(30) -309_445 n
OII' O2 4.911(24) 1_555 n
OII' O2 4.911(24) 2_555 n
OII' O2 4.911(24) 3_555 n
OII' O2 3.771(11) 107_555 n
OII' O2 3.812(10) 111_555 n
OII' O2 5.75(5) -105_544 n
OII' O2 3.771(11) 208_555 n
OII' O2 3.812(10) 209_555 n
OII' O2 5.75(5) -206_454 n
OII' O2 3.812(10) 310_555 n
OII' O2 3.771(11) 312_555 n
OII' O2 5.75(5) -304_445 n
OII' O3 5.78(4) 1_555 n
OII' O3 5.78(4) 2_555 n
OII' O3 5.78(4) 3_555 n
OII' O3 4.855(18) 107_555 n
OII' O3 4.874(19) 111_555 n
OII' O3 3.27(4) -105_544 n
OII' O3 4.855(18) 208_555 n
OII' O3 4.874(19) 209_555 n
OII' O3 3.27(4) -206_454 n
OII' O3 4.874(19) 310_555 n
OII' O3 4.855(18) 312_555 n
OII' O3 3.27(4) -304_445 n
OII' O4 4.039(35) 1_555 n
OII' O4 4.039(35) 2_555 n
OII' O4 4.039(35) 3_555 n
OII' O4 5.100(4) -105_544 n
OII' O4 5.100(4) -206_454 n
OII' O4 5.100(4) -304_445 n
OII' SI' 4.76(5) 1_555 n
OII' SI' 3.068(11) 107_555 n
OII' SI' 3.068(11) 111_555 n
OII' SI' 3.068(11) -105_544 n
OII' SII 3.09(5) 1_555 n
OII' OII' 2.52(8) 107_555 n
OII' OII' 2.52(8) 111_555 n
OII' OII' 2.52(8) -105_544 n
OII' DII'1 0.9600(19) 1_555 n
OII' DII'1 0.9600(19) 2_555 n
OII' DII'1 0.9600(19) 3_555 n
OII' DII'1 3.05(8) 107_555 n
OII' DII'1 2.72(8) 111_555 n
OII' DII'1 2.12(9) -105_544 n
OII' DII'1 3.05(8) 208_555 n
OII' DII'1 2.72(8) 209_555 n
OII' DII'1 2.12(9) -206_454 n
OII' DII'1 2.72(8) 310_555 n
OII' DII'1 3.05(8) 312_555 n
OII' DII'1 2.12(9) -304_445 n
OII' DII'2 0.961(31) 1_555 n
OII' DII'2 0.961(31) 2_555 n
OII' DII'2 0.961(31) 3_555 n
OII' DII'2 1.74(7) 107_555 n
OII' DII'2 1.77(8) 111_555 n
OII' DII'2 2.11(10) -105_544 n
OII' DII'2 1.74(7) 208_555 n
OII' DII'2 1.77(8) 209_555 n
OII' DII'2 2.11(10) -206_454 n
OII' DII'2 1.77(8) 310_555 n
OII' DII'2 1.74(7) 312_555 n
OII' DII'2 2.11(10) -304_445 n
OII' OII* 5.73(10) 1_555 n
DII'1 Si1 3.61(8) 107_555 n
DII'1 Si1 3.847(10) -105_544 n
DII'1 Si1 3.78(10) 312_555 n
DII'1 Si2 3.31(6) 209_555 n
DII'1 Al1 3.31(6) 209_555 n
DII'1 O2 3.54(11) 208_555 n
DII'1 O2 2.895(29) 310_555 n
DII'1 O2 3.31(9) 312_555 n
DII'1 O3 2.90(9) -105_544 n
DII'1 O3 3.978(30) 209_555 n
DII'1 O3 3.38(8) -206_454 n
DII'1 O3 3.97(5) -304_445 n
DII'1 O4 3.55(7) 1_555 n
DII'1 SI' 3.10(10) 107_555 n
DII'1 SI' 3.951(32) 111_555 n
DII'1 SI' 2.37(8) -105_544 n
DII'1 SII 3.29(7) 1_555 n
DII'1 OII' 0.9600(19) 1_555 n
DII'1 OII' 2.72(8) 107_555 n
DII'1 OII' 2.12(9) 111_555 n
DII'1 OII' 3.05(8) -105_544 n
DII'1 DII'1 1.660(7) 2_555 n
DII'1 DII'1 1.660(7) 3_555 n
DII'1 DII'1 3.01(13) 107_555 n
DII'1 DII'1 2.22(13) 111_555 n
DII'1 DII'1 2.89(13) -105_544 n
DII'1 DII'1 2.89(13) 208_555 n
DII'1 DII'1 3.01(13) 209_555 n
DII'1 DII'1 2.22(13) -206_454 n
DII'1 DII'1 3.19(12) 310_555 n
DII'1 DII'1 3.51(13) 312_555 n
DII'1 DII'1 1.61(19) -304_445 n
DII'1 DII'2 1.518660(10) 1_555 n
DII'1 DII'2 1.13(12) 2_555 n
DII'1 DII'2 1.28(8) 3_555 n
DII'1 DII'2 2.10(9) 107_555 n
DII'1 DII'2 1.72(13) 111_555 n
DII'1 DII'2 2.43(4) -105_544 n
DII'1 DII'2 1.56(12) 208_555 n
DII'1 DII'2 2.28(6) 209_555 n
DII'1 DII'2 2.300(26) -206_454 n
DII'1 DII'2 1.87(10) 310_555 n
DII'1 DII'2 2.12(7) 312_555 n
DII'1 DII'2 2.06(4) -304_445 n
DII'2 O2 3.82(7) 107_555 n
DII'2 O2 3.85(9) 209_555 n
DII'2 O3 3.82(7) -304_445 n
DII'2 SI' 3.86(4) 1_555 n
DII'2 SI' 3.21(8) 107_555 n
DII'2 SI' 2.75(8) 111_555 n
DII'2 SI' 3.24(6) -105_544 n
DII'2 OII' 0.961(31) 1_555 n
DII'2 OII' 1.77(8) 107_555 n
DII'2 OII' 2.11(10) 111_555 n
DII'2 OII' 1.74(7) -105_544 n
DII'2 DII'1 1.51866 1_555 n
DII'2 DII'1 1.28(8) 2_555 n
DII'2 DII'1 1.13(12) 3_555 n
DII'2 DII'1 2.28(6) 107_555 n
DII'2 DII'1 2.300(26) 111_555 n
DII'2 DII'1 1.56(12) -105_544 n
DII'2 DII'1 2.43(4) 208_555 n
DII'2 DII'1 2.10(9) 209_555 n
DII'2 DII'1 1.72(13) -206_454 n
DII'2 DII'1 1.87(10) 310_555 n
DII'2 DII'1 2.12(7) 312_555 n
DII'2 DII'1 2.06(4) -304_445 n
DII'2 DII'2 0.54(13) 2_555 n
DII'2 DII'2 0.54(13) 3_555 n
DII'2 DII'2 0.860(29) 107_555 n
DII'2 DII'2 1.22(11) 111_555 n
DII'2 DII'2 1.22(11) -105_544 n
DII'2 DII'2 1.22(11) 208_555 n
DII'2 DII'2 0.860(29) 209_555 n
DII'2 DII'2 1.22(11) -206_454 n
DII'2 DII'2 1.04(11) 310_555 n
DII'2 DII'2 0.99(14) 312_555 n
DII'2 DII'2 1.40(14) -304_445 n
OII* O1 5.00(4) 107_555 n
OII* O1 5.11(4) -110_544 n
OII* O1 5.00(4) 208_555 n
OII* O1 5.11(4) -211_454 n
OII* O1 5.00(4) 312_555 n
OII* O1 5.11(4) -309_445 n
OII* O3 4.01(7) -105_544 n
OII* O3 4.01(7) -206_454 n
OII* O3 4.01(7) -304_445 n
OII* O4 4.08(6) 1_555 n
OII* O4 4.08(6) 2_555 n
OII* O4 4.08(6) 3_555 n
OII* SII 2.64(9) 1_555 n
OII* SJ 3.92(4) 107_555 n
OII* SJ 3.92(4) 208_555 n
OII* SJ 3.92(4) 312_555 n
OII* Oc 4.999(15) 4_555 n
OII* Oc 4.999(15) 5_555 n
OII* Oc 4.999(15) 6_555 n
OII* Oc 5.576(32) 101_555 n
OII* Oc 4.183(12) 107_555 n
OII* Oc 5.576(32) 202_555 n
OII* Oc 4.183(12) 208_555 n
OII* Oc 5.576(32) 303_555 n
OII* Oc 4.183(12) 312_555 n
OII* Od 5.70(5) 4_555 n
OII* Od 5.70(5) 5_555 n
OII* Od 5.70(5) 6_555 n
OII* Od 3.70(5) 107_555 n
OII* Od 5.81(5) -102_544 n
OII* Od 3.70(5) 208_555 n
OII* Od 5.81(5) -203_454 n
OII* Od 3.70(5) 312_555 n
OII* Od 5.81(5) -301_445 n
OII* Dd1 3.10(8) 107_555 n
OII* Dd1 3.10(8) 208_555 n
OII* Dd1 3.10(8) 312_555 n
OII* Dd2 3.32(9) 107_555 n
OII* Dd2 3.32(9) 208_555 n
OII* Dd2 3.32(9) 312_555 n
OII* OII' 5.73(10) 1_555 n
OII* OII* 5.87(14) -4_555 n
OII* OII* 5.87(14) -5_555 n
OII* OII* 5.87(14) -6_555 n
OII* DII*1 0.960(5) 1_555 n
OII* DII*1 0.960(5) 2_555 n
OII* DII*1 0.960(5) 3_555 n
OII* DII*2 0.96(6) 1_555 n
OII* DII*2 0.96(6) 2_555 n
OII* DII*2 0.96(6) 3_555 n
OII* Of 4.71(4) 4_555 n
OII* Of 4.71(4) 5_555 n
OII* Of 4.71(4) 6_555 n
OII* Of 3.558(31) -102_544 n
OII* Of 3.558(31) -203_454 n
OII* Of 3.558(31) -301_445 n
OII* Df1 3.23(5) -102_544 n
OII* Df1 3.23(5) -203_454 n
OII* Df1 3.23(5) -301_445 n
OII* Df2 3.81(6) -102_544 n
OII* Df2 3.81(6) -203_454 n
OII* Df2 3.81(6) -301_445 n
OII* Oe 5.460(31) 107_555 n
OII* Oe 4.169(30) -102_544 n
OII* Oe 5.253(32) -104_544 n
OII* Oe 5.460(31) 208_555 n
OII* Oe 4.169(30) -203_454 n
OII* Oe 5.253(32) -205_454 n
OII* Oe 5.460(31) 312_555 n
OII* Oe 4.169(30) -301_445 n
OII* Oe 5.253(32) -306_445 n
DII*1 Si2 3.93(10) 209_555 n
DII*1 Al1 3.93(10) 209_555 n
DII*1 O3 3.53(12) -105_544 n
DII*1 O4 3.60(14) 1_555 n
DII*1 O4 3.99(15) 3_555 n
DII*1 SII 2.73(12) 1_555 n
DII*1 SJ 3.93(18) 208_555 n
DII*1 SJ 3.21(14) 312_555 n
DII*1 Oc 3.30(8) 312_555 n
DII*1 Dc1 3.62(12) 312_555 n
DII*1 Dc2 3.67(8) 312_555 n
DII*1 Od 3.68(19) 208_555 n
DII*1 Od 3.00(15) 312_555 n
DII*1 Dd1 3.99(10) 107_555 n
DII*1 Dd1 3.17(20) 208_555 n
DII*1 Dd1 2.39(16) 312_555 n
DII*1 Dd2 3.27(19) 208_555 n
DII*1 Dd2 2.70(17) 312_555 n
DII*1 OII* 0.960(5) 1_555 n
DII*1 DII*1 1.656(20) 2_555 n
DII*1 DII*1 1.656(20) 3_555 n
DII*1 DII*2 1.518670(20) 1_555 n
DII*1 DII*2 1.35(22) 2_555 n
DII*1 DII*2 1.37(16) 3_555 n
DII*1 Of 3.88(9) 5_555 n
DII*1 Of 2.77(12) -102_544 n
DII*1 Of 3.71(18) -203_454 n
DII*1 Df1 3.37(9) 5_555 n
DII*1 Df1 2.61(16) -102_544 n
DII*1 Df1 3.25(18) -203_454 n
DII*1 Df2 3.11(15) -102_544 n
DII*1 Df2 3.79(19) -203_454 n
DII*1 Oe 3.51(15) -102_544 n
DII*1 De1 3.49(9) -306_445 n
DII*1 De2 3.97(14) -102_544 n
DII*2 SII 3.59(4) 1_555 n
DII*2 Od 3.87(13) 107_555 n
DII*2 Od 4.00(19) 208_555 n
DII*2 Dd1 3.09(14) 107_555 n
DII*2 Dd1 3.22(21) 208_555 n
DII*2 Dd1 3.36(18) 312_555 n
DII*2 Dd2 3.71(14) 107_555 n
DII*2 Dd2 3.83(18) 208_555 n
DII*2 Dd2 3.93(16) 312_555 n
DII*2 OII* 0.96(6) 1_555 n
DII*2 DII*1 1.518670(20) 1_555 n
DII*2 DII*1 1.37(16) 2_555 n
DII*2 DII*1 1.35(22) 3_555 n
DII*2 DII*2 0.28(24) 2_555 n
DII*2 DII*2 0.28(24) 3_555 n
DII*2 Of 3.78(12) -102_544 n
DII*2 Of 3.67(20) -203_454 n
DII*2 Of 3.51(18) -301_445 n
DII*2 Df1 3.77(20) 4_555 n
DII*2 Df1 3.83(18) 6_555 n
DII*2 Df1 3.26(14) -102_544 n
DII*2 Df1 3.20(21) -203_454 n
DII*2 Df1 2.99(17) -301_445 n
DII*2 Df2 3.93(16) -301_445 n
Of Si1 4.105(32) 2_555 n
Of Si1 3.842(34) 111_555 n
Of Si1 3.819(32) -108_544 n
Of Si2 3.454(35) 208_555 n
Of Si2 4.084(34) -211_454 n
Of Al1 3.454(35) 208_555 n
Of Al1 4.084(34) -211_454 n
Of O1 4.096(32) 2_555 n
Of O1 4.524(28) -3_555 n
Of O1 3.540(34) 111_555 n
Of O1 2.874(33) -108_544 n
Of O2 3.85(4) 1_555 n
Of O2 5.712(35) -109_543 n
Of O2 5.234(33) -207_453 n
Of O2 4.524(31) -304_445 n
Of O3 5.681(32) 3_555 n
Of O3 3.727(33) 4_555 n
Of O3 5.292(30) -1_555 n
Of O3 5.927(29) 106_554 n
Of O3 5.025(34) 111_555 n
Of O3 5.595(34) 208_555 n
Of O4 5.998(28) -111_434 n
Of O4 5.706(33) -208_344 n
Of O4 3.261(33) 310_555 n
Of O4 3.774(31) 312_555 n
Of O4 4.079(29) -302_445 n
Of O4 4.811(32) -303_445 n
Of SII 4.499(31) -301_445 n
Of SJ 3.67(4) 1_555 n
Of SJ 4.38(4) -3_555 n
Of SJ 4.10(4) -108_544 n
Of SJ 3.64(4) -207_453 n
Of SJ 2.62(4) -304_445 n
Of Oc 4.679(31) 1_555 n
Of Oc 2.97(4) -3_555 n
Of Oc 3.271(32) -108_544 n
Of Oc 4.520(31) -207_453 n
Of Oc 5.578(35) 307_454 n
Of Oc 3.156(31) -304_445 n
Of Oc 5.722(31) -305_444 n
Of Dc1 3.78(4) -3_555 n
Of Dc1 3.942(33) -207_453 n
Of Dc1 2.96(4) -304_445 n
Of Dc2 3.44(4) -3_555 n
Of Dc2 3.47(4) -108_544 n
Of Dc2 2.47(4) -304_445 n
Of Od 3.99(6) 1_555 n
Of Od 4.22(7) -3_555 n
Of Od 5.08(6) 105_544 n
Of Od 4.04(6) -108_544 n
Of Od 3.33(6) -207_453 n
Of Od 2.98(6) -304_445 n
Of Dd1 3.66(9) -3_555 n
Of Dd1 3.55(9) -108_544 n
Of Dd1 3.15(9) -207_453 n
Of Dd1 3.85(6) -304_445 n
Of Dd2 3.27(10) -207_453 n
Of Dd2 3.24(9) -304_445 n
Of OII* 4.71(4) -111_434 n
Of OII* 3.558(31) -301_445 n
Of DII*1 3.88(9) -208_344 n
Of DII*1 3.71(18) -302_445 n
Of DII*1 2.77(12) -303_445 n
Of DII*2 3.51(18) -301_445 n
Of DII*2 3.67(20) -302_445 n
Of DII*2 3.78(12) -303_445 n
Of Of 5.86(4) -109_543 n
Of Of 5.79(5) 206_454 n
Of Of 5.86(4) -207_453 n
Of Of 5.79(5) -211_454 n
Of Of 1.92(6) -304_445 n
Of Df1 0.959990(10) 1_555 n
Of Df1 2.20(6) -304_445 n
Of Df2 0.96074 1_555 n
Of Df2 2.78(6) -304_445 n
Of Oe 4.54(4) 1_555 n
Of Oe 3.31(4) 103_554 n
Of Oe 3.68(4) 105_544 n
Of Oe 5.56(4) 204_454 n
Of Oe 2.78(4) -207_453 n
Of Oe 5.00(4) 308_544 n
Of Oe 4.53(5) -304_445 n
Of De1 3.17(7) 103_554 n
Of De1 3.26(6) 105_544 n
Of De1 2.84(6) -207_453 n
Of De2 3.15(6) 105_544 n
Of De2 1.92(5) -207_453 n
Of SIII 1.63(6) 304_445 n
Df1 O1 3.42(4) -108_544 n
Df1 O4 3.79(4) 310_555 n
Df1 SJ 3.93(6) -3_555 n
Df1 SJ 3.35(7) -207_453 n
Df1 SJ 2.68(6) -304_445 n
Df1 Oc 2.55(5) -3_555 n
Df1 Oc 3.81(5) -108_544 n
Df1 Oc 3.92(6) -207_453 n
Df1 Oc 2.95(6) -304_445 n
Df1 Dc1 3.22(5) -3_555 n
Df1 Dc1 3.38(6) -207_453 n
Df1 Dc1 2.57(6) -304_445 n
Df1 Dc2 3.24(6) -3_555 n
Df1 Dc2 2.52(6) -304_445 n
Df1 Od 3.68(8) -3_555 n
Df1 Od 2.94(8) -207_453 n
Df1 Od 2.90(7) -304_445 n
Df1 Dd1 2.99(9) -3_555 n
Df1 Dd1 3.82(9) -108_544 n
Df1 Dd1 2.54(10) -207_453 n
Df1 Dd1 3.68(8) -304_445 n
Df1 Dd2 3.09(11) -207_453 n
Df1 Dd2 3.42(9) -304_445 n
Df1 OII* 3.23(5) -301_445 n
Df1 DII*1 3.37(9) -208_344 n
Df1 DII*1 3.25(18) -302_445 n
Df1 DII*1 2.61(16) -303_445 n
Df1 DII*2 3.83(18) -111_434 n
Df1 DII*2 3.77(20) 304_445 n
Df1 DII*2 2.99(17) -301_445 n
Df1 DII*2 3.20(21) -302_445 n
Df1 DII*2 3.26(14) -303_445 n
Df1 Of 0.95999 1_555 n
Df1 Of 2.20(6) -304_445 n
Df1 Df1 2.29(11) -304_445 n
Df1 Df2 1.518650(10) 1_555 n
Df1 Df2 3.16(6) -304_445 n
Df1 Oe 2.94(7) 103_554 n
Df1 Oe 2.57(6) -207_453 n
Df1 Oe 3.96(6) -304_445 n
Df1 De1 2.94(8) 103_554 n
Df1 De1 3.82(7) 105_544 n
Df1 De1 2.48(8) -207_453 n
Df1 De2 3.88(7) 103_554 n
Df1 De2 3.69(7) 105_544 n
Df1 De2 1.86(7) -207_453 n
Df1 SIII 2.41(7) 304_445 n
Df2 Si1 3.77(6) 111_555 n
Df2 Si1 3.00(4) -108_544 n
Df2 Si2 2.74(5) 208_555 n
Df2 Si2 3.90(5) -211_454 n
Df2 Al1 2.74(5) 208_555 n
Df2 Al1 3.90(5) -211_454 n
Df2 O1 3.56(6) 111_555 n
Df2 O1 1.949(32) -108_544 n
Df2 O2 3.44(5) 1_555 n
Df2 O3 3.25(5) 4_555 n
Df2 O4 2.86(6) 310_555 n
Df2 O4 3.33(5) -302_445 n
Df2 SJ 3.01(7) -207_453 n
Df2 SJ 2.12(6) -304_445 n
Df2 Oc 3.07(6) -3_555 n
Df2 Oc 3.92(5) -108_544 n
Df2 Oc 2.49(5) -304_445 n
Df2 Dc1 3.83(6) -3_555 n
Df2 Dc1 3.50(6) -207_453 n
Df2 Dc1 2.55(6) -304_445 n
Df2 Dc2 3.50(6) -3_555 n
Df2 Dc2 3.92(6) -108_544 n
Df2 Dc2 1.65(5) -304_445 n
Df2 Od 2.78(8) -207_453 n
Df2 Od 2.52(7) -304_445 n
Df2 Dd1 2.88(10) -207_453 n
Df2 Dd1 3.31(8) -304_445 n
Df2 Dd2 2.66(12) -207_453 n
Df2 Dd2 2.73(10) -304_445 n
Df2 OII* 3.81(6) -301_445 n
Df2 DII*1 3.79(19) -302_445 n
Df2 DII*1 3.11(15) -303_445 n
Df2 DII*2 3.93(16) -301_445 n
Df2 Of 0.960740(10) 1_555 n
Df2 Of 2.78(6) -304_445 n
Df2 Df1 1.518650(10) 1_555 n
Df2 Df1 3.16(6) -304_445 n
Df2 Df2 3.56(8) -304_445 n
Df2 Oe 2.71(6) 103_554 n
Df2 Oe 2.50(6) -207_453 n
Df2 De1 2.49(8) 103_554 n
Df2 De1 3.93(7) 105_544 n
Df2 De1 2.88(7) -207_453 n
Df2 De2 3.50(6) 103_554 n
Df2 De2 3.91(7) 105_544 n
Df2 De2 1.54(6) -207_453 n
Df2 SIII 1.96(6) 304_445 n
Oe Si1 3.460(28) -12_554 n
Oe Si2 4.26(4) 112_554 n
Oe Si2 3.554(31) -211_454 n
Oe Al1 4.26(4) 112_554 n
Oe Al1 3.554(31) -211_454 n
Oe O1 5.872(32) 4_555 n
Oe O1 5.982(32) 9_554 n
Oe O1 5.910(35) -3_555 n
Oe O1 2.999(33) -12_554 n
Oe O1 3.34(4) 111_555 n
Oe O1 5.55(4) 203_554 n
Oe O1 5.649(31) -305_444 n
Oe O2 5.86(4) 1_555 n
Oe O2 4.701(28) -108_544 n
Oe O2 4.920(30) -109_543 n
Oe O2 5.601(34) 202_554 n
Oe O3 4.562(30) 4_555 n
Oe O3 5.198(34) 9_554 n
Oe O3 4.459(27) 205_554 n
Oe O3 5.548(35) 208_555 n
Oe O4 5.533(29) 106_554 n
Oe O4 4.40(4) 311_554 n
Oe O4 4.66(4) 312_555 n
Oe O4 2.620(27) -303_445 n
Oe SII 4.608(27) -301_445 n
Oe SJ 3.38(5) 1_555 n
Oe SJ 0.84(4) -108_544 n
Oe SJ 4.85(4) -201_453 n
Oe SJ 2.65(5) -305_444 n
Oe Oc 3.890(33) 1_555 n
Oe Oc 5.029(29) 105_544 n
Oe Oc 5.996(31) 111_555 n
Oe Oc 1.66(4) -108_544 n
Oe Oc 3.41(4) -201_453 n
Oe Oc 4.897(29) 308_544 n
Oe Oc 1.21(4) -305_444 n
Oe Dc1 2.957(33) 1_555 n
Oe Dc1 0.97(4) -108_544 n
Oe Dc1 3.52(4) -201_453 n
Oe Dc1 1.71(4) -305_444 n
Oe Dc2 1.86(4) -108_544 n
Oe Dc2 1.56(4) -305_444 n
Oe Od 3.07(6) 1_555 n
Oe Od 4.87(6) 105_544 n
Oe Od 0.58(6) -108_544 n
Oe Od 4.57(6) -201_453 n
Oe Od 5.48(6) 308_544 n
Oe Od 2.58(6) -305_444 n
Oe Dd1 3.18(9) 1_555 n
Oe Dd1 1.29(7) -108_544 n
Oe Dd1 2.56(9) -305_444 n
Oe Dd2 3.65(9) 1_555 n
Oe Dd2 1.41(7) -108_544 n
Oe Dd2 3.32(8) -305_444 n
Oe OII* 5.253(32) 8_554 n
Oe OII* 5.460(31) -105_544 n
Oe OII* 4.169(30) -301_445 n
Oe DII*1 3.51(15) -303_445 n
Oe Of 4.54(4) 1_555 n
Oe Of 5.56(4) 104_544 n
Oe Of 3.68(4) -108_544 n
Oe Of 2.78(4) -109_543 n
Oe Of 3.31(4) 202_554 n
Oe Of 4.53(5) -304_445 n
Oe Of 5.00(4) -305_444 n
Oe Df1 2.57(6) -109_543 n
Oe Df1 2.94(7) 202_554 n
Oe Df1 3.96(6) -304_445 n
Oe Df2 2.50(6) -109_543 n
Oe Df2 2.71(6) 202_554 n
Oe Oe 2.598(27) 105_544 n
Oe Oe 2.598(27) -108_544 n
Oe Oe 5.17(5) -201_453 n
Oe Oe 4.47(5) 308_544 n
Oe Oe 4.47(5) -305_444 n
Oe De1 0.959990(10) 1_555 n
Oe De1 1.87(4) 105_544 n
Oe De1 3.24(5) -108_544 n
Oe De2 0.960760(10) 1_555 n
Oe De2 3.34(4) 105_544 n
Oe De2 2.33(5) -108_544 n
Oe SIII 3.204(34) 8_554 n
Oe SIII 4.88(5) 304_445 n
Oe SIII 4.53(5) 305_544 n
De1 Si1 3.49(5) -12_554 n
De1 Si2 3.59(5) 112_554 n
De1 Al1 3.59(5) 112_554 n
De1 O1 2.62(6) -12_554 n
De1 O4 3.57(4) 311_554 n
De1 O4 3.05(4) -303_445 n
De1 SJ 1.66(4) -108_544 n
De1 SJ 1.82(5) -305_444 n
De1 Oc 2.51(4) -108_544 n
De1 Oc 2.89(5) -201_453 n
De1 Oc 0.26(4) -305_444 n
De1 Dc1 3.44(5) 1_555 n
De1 Dc1 1.64(5) -108_544 n
De1 Dc1 3.09(5) -201_453 n
De1 Dc1 1.11(5) -305_444 n
De1 Dc2 2.68(4) -108_544 n
De1 Dc2 3.43(4) -201_453 n
De1 Dc2 0.97(6) -305_444 n
De1 Od 3.64(7) 1_555 n
De1 Od 1.51(6) -108_544 n
De1 Od 1.71(7) -305_444 n
De1 Dd1 3.52(10) 1_555 n
De1 Dd1 2.11(8) -108_544 n
De1 Dd1 3.93(9) -201_453 n
De1 Dd1 1.68(9) -305_444 n
De1 Dd2 2.11(9) -108_544 n
De1 Dd2 2.41(8) -305_444 n
De1 DII*1 3.49(9) 311_554 n
De1 Of 3.26(6) -108_544 n
De1 Of 2.84(6) -109_543 n
De1 Of 3.17(7) 202_554 n
De1 Df1 3.82(7) -108_544 n
De1 Df1 2.48(8) -109_543 n
De1 Df1 2.94(8) 202_554 n
De1 Df2 3.93(7) -108_544 n
De1 Df2 2.88(7) -109_543 n
De1 Df2 2.49(8) 202_554 n
De1 Oe 0.959990(10) 1_555 n
De1 Oe 3.24(5) 105_544 n
De1 Oe 1.87(4) -108_544 n
De1 De1 2.69(5) 105_544 n
De1 De1 2.69(5) -108_544 n
De1 De2 1.518660(10) 1_555 n
De1 De2 1.73(6) -108_544 n
De1 De2 3.98(6) -305_444 n
De1 SIII 3.20(5) 8_554 n
De2 Si1 3.50(5) -12_554 n
De2 Si1 3.93(4) 111_555 n
De2 Si2 3.03(6) -211_454 n
De2 Al1 3.03(6) -211_454 n
De2 O1 3.32(5) -12_554 n
De2 O1 2.61(5) 111_555 n
De2 O4 2.44(6) -303_445 n
De2 SJ 2.99(6) 1_555 n
De2 SJ 0.83(6) -108_544 n
De2 SJ 3.33(5) -305_444 n
De2 Oc 3.78(5) 1_555 n
De2 Oc 1.60(5) -108_544 n
De2 Oc 1.75(5) -305_444 n
De2 Dc1 2.92(5) 1_555 n
De2 Dc1 1.25(5) -108_544 n
De2 Dc1 2.44(4) -305_444 n
De2 Dc2 1.29(5) -108_544 n
De2 Dc2 2.18(4) -305_444 n
De2 Od 2.68(7) 1_555 n
De2 Od 1.08(6) -108_544 n
De2 Od 3.22(7) -305_444 n
De2 Dd1 2.80(10) 1_555 n
De2 Dd1 1.94(7) -108_544 n
De2 Dd1 2.97(9) -305_444 n
De2 Dd2 3.05(11) 1_555 n
De2 Dd2 1.63(9) -108_544 n
De2 Dd2 3.88(9) -305_444 n
De2 DII*1 3.97(14) -303_445 n
De2 Of 3.15(6) -108_544 n
De2 Of 1.92(5) -109_543 n
De2 Df1 3.69(7) -108_544 n
De2 Df1 1.86(7) -109_543 n
De2 Df1 3.88(7) 202_554 n
De2 Df2 3.91(7) -108_544 n
De2 Df2 1.54(6) -109_543 n
De2 Df2 3.50(6) 202_554 n
De2 Oe 0.960760(10) 1_555 n
De2 Oe 2.33(5) 105_544 n
De2 Oe 3.34(4) -108_544 n
De2 De1 1.518660(10) 1_555 n
De2 De1 1.73(6) 105_544 n
De2 De1 3.98(6) 308_544 n
De2 De2 3.16(4) 105_544 n
De2 De2 3.16(4) -108_544 n
De2 SIII 2.53(5) 8_554 n
SIII Si1 2.87(4) -211_454 n
SIII Si1 2.87(4) -302_445 n
SIII Si2 2.96(4) -108_544 n
SIII Si2 2.96(4) -303_445 n
SIII Al1 2.96(4) -108_544 n
SIII Al1 2.96(4) -303_445 n
SIII O1 3.219(14) 208_555 n
SIII O1 3.228(15) -211_454 n
SIII O1 3.219(14) 303_555 n
SIII O1 3.228(15) -302_445 n
SIII O2 2.96(5) 4_555 n
SIII O2 2.96(5) -301_445 n
SIII O3 4.55(5) -108_544 n
SIII O3 4.48(5) -211_454 n
SIII O3 4.391(7) 301_555 n
SIII O3 4.48(5) -302_445 n
SIII O3 4.55(5) -303_445 n
SIII O3 4.391(7) -304_445 n
SIII O4 2.43(4) -10_554 n
SIII O4 2.43(4) -12_554 n
SIII SJ 2.841(30) 4_555 n
SIII SJ 2.841(30) -301_445 n
SIII Oc 3.999(23) 4_555 n
SIII Oc 3.32(4) 208_555 n
SIII Oc 3.32(4) 303_555 n
SIII Oc 3.999(23) -301_445 n
SIII Dc1 3.774(33) 4_555 n
SIII Dc1 3.774(33) -301_445 n
SIII Dc2 3.274(25) 4_555 n
SIII Dc2 3.338(29) 208_555 n
SIII Dc2 3.338(29) 303_555 n
SIII Dc2 3.274(25) -301_445 n
SIII Od 3.29(5) 4_555 n
SIII Od 4.67(6) 107_555 n
SIII Od 4.48(7) 208_555 n
SIII Od 4.67(6) -205_454 n
SIII Od 4.48(7) 303_555 n
SIII Od 3.29(5) -301_445 n
SIII Dd2 3.09(9) 4_555 n
SIII Dd2 3.09(9) -301_445 n
SIII Of 1.63(6) 4_555 n
SIII Of 1.63(6) -301_445 n
SIII Df1 2.41(7) 4_555 n
SIII Df1 2.41(7) -301_445 n
SIII Df2 1.96(6) 4_555 n
SIII Df2 1.96(6) -301_445 n
SIII Oe 4.88(5) 4_555 n
SIII Oe 4.53(5) -8_555 n
SIII Oe 3.204(34) 107_555 n
SIII Oe 4.53(5) -203_454 n
SIII Oe 3.204(34) -205_454 n
SIII Oe 4.88(5) -301_445 n
SIII De1 3.20(5) 107_555 n
SIII De1 3.20(5) -205_454 n
SIII De2 2.53(5) 107_555 n
SIII De2 2.53(5) -205_454 n
